data_4003331
loop_
_publ_author_name
'Turrina, Alessandro'
'Garcia, Raquel'
'Watts, Abigail E.'
'Greer, Heather F.'
'Bradley, Jonathan'
'Zhou, Wuzong'
'Cox, Paul A.'
'Shannon, Mervyn D.'
'Mayoral, Alvaro'
'Casci, John L.'
'Wright, Paul A.'

_publ_section_title
;
 STA-20: An ABC-6 Zeotype Structure Prepared by Co-Templating and Solved
 via a Hypothetical Structure Database and STEM-ADF Imaging
;
_journal_issue 5
_journal_name_full 'Chemistry of Materials'
_journal_page_first 2180
_journal_paper_doi 10.1021/acs.chemmater.6b04892
_journal_volume 29
_journal_year 2017
_chemical_formula_moiety 'C1.29 H3.01 Al N0.33 O4.09 P0.95 Si0.05'
_chemical_formula_sum 'C1.29 H3.01 Al N0.33 O4.09 P0.95 Si0.05'
_chemical_formula_weight 145.96
_chemical_name_common 'SAPO-STA-20 as-prepared dehydrated'
_space_group_IT_number 163
_space_group_name_Hall '-P 3 2c'
_space_group_name_H-M_alt 'P -3 1 c'
_symmetry_cell_setting trigonal
_symmetry_space_group_name_Hall '-P 3 2c'
_symmetry_space_group_name_H-M 'P -3 1 c'
_audit_creation_date 2017-02-16T23:05
_audit_creation_method 'from EXP file using GSAS2CIF'
_audit_update_record ' 2016-10-27T20:44  Initial CIF as created by GSAS2CIF'
_cell_angle_alpha 90.0
_cell_angle_beta 90.0
_cell_angle_gamma 120.0
_cell_formula_units_Z 36
_cell_length_a 13.17398(11)
_cell_length_b 13.17398
_cell_length_c 30.0925(9)
_cell_measurement_temperature 295
_cell_volume 4522.96(14)
_computing_structure_refinement GSAS
_diffrn_ambient_temperature 295
_diffrn_detector Mythen
_diffrn_measurement_device_type 'I11 beamline'
_diffrn_radiation_polarisn_ratio 0.9
_diffrn_radiation_probe x-ray
_diffrn_radiation_wavelength 0.826163
_diffrn_source X-ray
_diffrn_source_type 'Synchrotron Diamond Light Source (DLS)'
_exptl_absorpt_correction_T_max 1.00000
_exptl_absorpt_correction_T_min 1.00000
_exptl_absorpt_process_details
;   GSAS Absorption/surface roughness correction: function number 0
 No correction is applied.
;
_pd_block_id 2017-02-16T23:05|4TRMAS||
_pd_calc_method 'Rietveld Refinement'
_pd_char_colour white
_pd_instr_location ' ?'
_pd_meas_2theta_range_inc 0.004
_pd_meas_2theta_range_max 92.368
_pd_meas_2theta_range_min 2.084
_pd_meas_number_of_points 22572
_pd_phase_name 'from /Users/aew22/Documents/Rietveld_STA-20_ap_4TrMA_model/SAPO ST'
_pd_proc_2theta_range_inc 0.004
_pd_proc_2theta_range_max 92.39098
_pd_proc_2theta_range_min 2.10698
_pd_proc_info_datetime 2016-10-27T20:44:20
_pd_proc_info_excluded_regions ' ?'
_pd_proc_ls_background_function
;   GSAS Background function number 1 with 36 terms.
 Shifted Chebyshev function of 1st kind
      1:    7093.65     2:   -4987.02     3:    1727.25     4:   -262.682    
      5:   -481.931     6:    702.594     7:   -9.76374     8:   -704.714    
      9:    715.933    10:   -246.889    11:    71.5246    12:    127.201    
     13:   -268.518    14:    125.176    15:    125.608    16:   -165.685    
     17:    143.472    18:   -90.2768    19:    11.9622    20:    46.1754    
     21:   -27.2037    22:    11.5042    23:    73.8379    24:   -136.976    
     25:    122.515    26:   -49.2414    27:   -5.82497    28:    48.6133    
     29:   -76.3204    30:    63.6319    31:   -25.5542    32:    7.82079    
     33:    3.08720    34:    9.34758    35:   -13.5788    36:    46.4316    
;
_pd_proc_ls_peak_cutoff 0.00100
_pd_proc_ls_profile_function
;
 CW Profile function number 3 with  19 terms
 Pseudovoigt profile coefficients as parameterized in
 P. Thompson, D.E. Cox & J.B. Hastings (1987). J. Appl. Cryst.,20,79-83.
 Asymmetry correction of L.W. Finger, D.E. Cox & A. P. Jephcoat (1994).
 J. Appl. Cryst.,27,892-900.
 #1(GU)   =   14.939 #2(GV)   =   11.574 #3(GW)   =    1.179
 #4(GP)   =    0.000 #5(LX)   =    0.252 #6(LY)   =    1.344
 #7(S/L)  =   0.0067 #8(H/L)  =   0.0008
 #9(trns) =     0.00 #10(shft)=   0.0000
 #11(stec)=     0.00 #12(ptec)=     0.00 #13(sfec)=     0.00
 #14(L11) =    0.042 #15(L22) =   -0.031 #16(L33) =    0.095
 #17(L12) =    0.019 #18(L13) =    0.003 #19(L23) =   -0.040
 Peak tails are ignored  where the intensity is below 0.0010 times the peak
   Aniso. broadening axis   0.0   0.0   1.0
;
_pd_proc_ls_prof_R_factor 0.0378
_pd_proc_ls_prof_wR_expected 0.0111
_pd_proc_ls_prof_wR_factor 0.0569
_pd_proc_number_of_points 22572
_pd_spec_mounting ' ?'
_refine_ls_goodness_of_fit_all 5.44
_refine_ls_matrix_type full
_refine_ls_number_parameters 60
_refine_ls_number_restraints 66
_refine_ls_R_Fsqd_factor 0.12644
_refine_ls_shift/su_max 0.09
_refine_ls_shift/su_mean 0.02
_reflns_d_resolution_high 0.828
_reflns_d_resolution_low 15.046
_reflns_limit_h_max 13
_reflns_limit_h_min 0
_reflns_limit_k_max 8
_reflns_limit_k_min 0
_reflns_limit_l_max 36
_reflns_limit_l_min -36
_reflns_number_total 2762
_cod_data_source_file cm6b04892_si_002.cif
_cod_data_source_block STA20as-prepared_publ
_cod_depositor_comments
;
The following automatic conversions were performed:

data item '_geom_angle_publ_flag' value 'N' was changed to 'n' in
accordance with the
/home/saulius/struct/COD-crude-data/automatic-downloads/DataCite-retrospective/ACS/depositions/lib/dictionaries/cif_core.dic
dictionary named 'cif_core.dic' version 2.4.2 last updated on
2011-04-26 (7845 times).

data item '_geom_bond_publ_flag' value 'N' was changed to 'n' in
accordance with the
/home/saulius/struct/COD-crude-data/automatic-downloads/DataCite-retrospective/ACS/depositions/lib/dictionaries/cif_core.dic
dictionary named 'cif_core.dic' version 2.4.2 last updated on
2011-04-26 (1617 times).

Automatic conversion script
Id: cif_fix_values 6909 2019-04-08 15:41:33Z antanas 
;
_cod_original_cell_volume 4522.96(16)
_cod_original_sg_symbol_Hall '-P 3 2c '
_cod_database_code 4003331
_gsas_exptl_extinct_corr_t_min 1.00000
_gsas_exptl_extinct_corr_t_max 1.00000

loop_
_symmetry_equiv_pos_site_id
_symmetry_equiv_pos_as_xyz
1 +x,+y,+z
2 -y,x-y,+z
3 y-x,-x,+z
4 +y,+x,+z+1/2
5 -x,y-x,+z+1/2
6 x-y,-y,+z+1/2
-1 -x,-y,-z
-2 +y,y-x,-z
-3 x-y,+x,-z
-4 -y,-x,-z+1/2
-5 +x,x-y,-z+1/2
-6 y-x,+y,-z+1/2

loop_
_atom_site_type_symbol
_atom_site_label
_atom_site_fract_x
_atom_site_fract_y
_atom_site_fract_z
_atom_site_occupancy
_atom_site_thermal_displace_type
_atom_site_U_iso_or_equiv
_atom_site_symmetry_multiplicity
Al Al1 0.33257(35) 0.4202(4) 0.11973(28) 1.0 Uiso 0.02132(34) 12
Al Al2 0.2372(7) 0.9976(5) 0.20421(25) 1.0 Uiso 0.02132(34) 12
Al Al3 0.2372(7) 1.0055(6) 0.05590(25) 1.0 Uiso 0.02132(34) 12
C C1 0.6931 0.4535 0.1125 0.1614 Uiso 0.005 12
C C2 0.6936 0.4477 0.1639 0.1614 Uiso 0.005 12
C C3 0.5532 0.2392 0.1607 0.1614 Uiso 0.005 12
C C4 0.5523 0.2468 0.1094 0.1614 Uiso 0.005 12
C C5 0.7586 0.3132 0.1077 0.1614 Uiso 0.005 12
C C6 0.7605 0.3079 0.1589 0.1614 Uiso 0.005 12
C C7 0.6748 0.3214 0.2276 0.1614 Uiso 0.005 12
C C8 0.5984 0.3595 0.2542 0.1614 Uiso 0.005 12
C C9 0.5606 0.2951 0.2988 0.1614 Uiso 0.005 12
C C10 0.6647 0.3339 0.3305 0.1614 Uiso 0.005 12
C C11 0.6334 0.2413 0.3668 0.1614 Uiso 0.005 12
C C12 0.7244 0.2892 0.4049 0.1614 Uiso 0.005 12
C C13 0.6378 0.4 0.4389 0.1614 Uiso 0.005 12
C C14 0.5974 0.4278 0.4833 0.1614 Uiso 0.005 12
C C15 0.5532 0.241 0.5131 0.1614 Uiso 0.005 12
C C16 0.59 0.2093 0.4688 0.1614 Uiso 0.005 12
C C17 0.7841 0.3753 0.4778 0.1614 Uiso 0.005 12
C C18 0.7462 0.4077 0.5217 0.1614 Uiso 0.005 12
C C19 0.6659 0.2299 0.9839 0.47976 Uiso 0.005 12
C C20 0.7532 0.3026 0.747 0.49705 Uiso 0.005 12
H H1 0.7793 0.5249 0.1004 0.1614 Uiso 0.005 12
H H2 0.6267 0.4761 0.101 0.1614 Uiso 0.005 12
H H3 0.78 0.5167 0.1769 0.1614 Uiso 0.005 12
H H4 0.6263 0.4676 0.1769 0.1614 Uiso 0.005 12
H H5 0.5331 0.1495 0.1708 0.1614 Uiso 0.005 12
H H6 0.4813 0.2514 0.1736 0.1614 Uiso 0.005 12
H H7 0.5308 0.1612 0.0943 0.1614 Uiso 0.005 12
H H8 0.482 0.2647 0.0984 0.1614 Uiso 0.005 12
H H9 0.8457 0.3808 0.0948 0.1614 Uiso 0.005 12
H H10 0.7416 0.2283 0.0932 0.1614 Uiso 0.005 12
H H11 0.8496 0.3741 0.1691 0.1614 Uiso 0.005 12
H H12 0.7455 0.2201 0.1691 0.1614 Uiso 0.005 12
H H13 0.7673 0.3775 0.2391 0.1614 Uiso 0.005 12
H H14 0.6509 0.23 0.237 0.1614 Uiso 0.005 12
H H15 0.64772 0.45625 0.2597 0.1614 Uiso 0.005 12
H H16 0.5175 0.3406 0.236 0.1614 Uiso 0.005 12
H H17 0.4959 0.3144 0.3149 0.1614 Uiso 0.005 12
H H18 0.5135 0.1982 0.2931 0.1614 Uiso 0.005 12
H H19 0.6879 0.4209 0.3449 0.1614 Uiso 0.005 12
H H20 0.7446 0.346 0.3131 0.1614 Uiso 0.005 12
H H21 0.633 0.1637 0.3517 0.1614 Uiso 0.005 12
H H22 0.5422 0.2077 0.3785 0.1614 Uiso 0.005 12
H H23 0.8071 0.3673 0.393 0.1614 Uiso 0.005 12
H H24 0.7514 0.2231 0.4119 0.1614 Uiso 0.005 12
H H25 0.7071 0.4831 0.4236 0.1614 Uiso 0.005 12
H H26 0.5621 0.3627 0.4156 0.1614 Uiso 0.005 12
H H27 0.6438 0.5236 0.489 0.1614 Uiso 0.005 12
H H28 0.5027 0.4005 0.482 0.1614 Uiso 0.005 12
H H29 0.5677 0.1948 0.5412 0.1614 Uiso 0.005 12
H H30 0.4579 0.2107 0.5128 0.1614 Uiso 0.005 12
H H31 0.6215 0.1462 0.4752 0.1614 Uiso 0.005 12
H H32 0.5107 0.1618 0.4477 0.1614 Uiso 0.005 12
H H33 0.8576 0.4563 0.4628 0.1614 Uiso 0.005 12
H H34 0.8204 0.3165 0.4851 0.1614 Uiso 0.005 12
H H35 0.7975 0.5041 0.5268 0.1614 Uiso 0.005 12
H H36 0.7653 0.3669 0.5505 0.4798 Uiso 0.005 12
H H37 0.6577 0.2211 1.0205 0.47976 Uiso 0.005 12
H H38 0.5921 0.1505 0.9686 0.47976 Uiso 0.005 12
H H40 0.7528 0.2997 0.7839 0.49705 Uiso 0.005 12
H H41 0.7341 0.2159 0.7341 0.49705 Uiso 0.005 12
H H42 0.8425 0.3681 0.7355 0.49705 Uiso 0.005 12
N N1 0.6675 0.34 0.0932 0.16140 Uiso 0.005 12
N N2 0.6692 0.3297 0.1785 0.16140 Uiso 0.005 12
N N3 0.6828 0.3175 0.4467 0.16140 Uiso 0.005 12
N N4 0.6199 0.3689 0.5206 0.16140 Uiso 0.005 12
N N5 0.6667 0.3333 0.9683 0.47976 Uiso 0.005 4
N N6 0.6667 0.3333 0.7301 0.49705 Uiso 0.005 4
O O1 0.3256(6) 0.3568(5) 0.07024(19) 1.0 Uiso 0.0336(10) 12
O O2 0.3052(5) 0.31884(31) 0.16130(15) 1.0 Uiso 0.0336(10) 12
O O3 0.6694(6) 0.6485(5) 0.58585(23) 1.0 Uiso 0.0336(10) 12
O O4 0.6756(7) 0.6456(6) 0.66787(22) 1.0 Uiso 0.0336(10) 12
O O5 0.2598(6) 0.2522(6) -0.00020(13) 1.0 Uiso 0.0336(10) 12
O O6 0.1074(4) 0.2059(5) 0.05884(20) 1.0 Uiso 0.0336(10) 12
O O7 0.2218(4) 0.4605(5) 0.12316(33) 1.0 Uiso 0.0336(10) 12
O O8 0.1070(4) 0.1985(6) 0.19547(31) 1.0 Uiso 0.0336(10) 12
O O9 0.2530(6) 0.1385(6) 0.06781(25) 1.0 Uiso 0.0336(10) 12
O O10 0.2515(6) 0.1270(5) 0.19046(22) 1.0 Uiso 0.0336(10) 12
O O11 0.46627(32) 0.5434(4) 0.12786(25) 1.0 Uiso 0.0336(10) 12
O O12 0.2816(8) 0.2869(5) 0.24265(13) 1.0 Uiso 0.0336(10) 12
O O13 0.11179(9) 1.10757(9) 0.13072(24) 0.268(6) Uiso 0.0218 12
P P1 0.23812(33) 0.23775(34) 0.05079(15) 0.95 Uiso 0.02132(34) 12
Si Si1 0.23812(33) 0.23775(34) 0.05079(15) 0.05 Uiso 0.02132(34) 12
P P2 0.23562(33) 0.23545(34) 0.19679(15) 0.95 Uiso 0.02132(34) 12
Si Si2 0.23562(33) 0.23545(34) 0.19679(15) 0.05 Uiso 0.02132(34) 12
P P3 0.66733(33) 0.57525(34) 0.62469(15) 0.95 Uiso 0.02132(34) 12
Si Si3 0.66733(33) 0.57525(34) 0.62469(15) 0.05 Uiso 0.02132(34) 12
H H39 0.7482 0.2328 0.9736 0.47976 Uiso 0.005 12

loop_
_atom_type_symbol
_atom_type_number_in_cell
_atom_type_scat_dispersion_real
_atom_type_scat_dispersion_imag
_atom_type_scat_Cromer_Mann_a1
_atom_type_scat_Cromer_Mann_a2
_atom_type_scat_Cromer_Mann_a3
_atom_type_scat_Cromer_Mann_a4
_atom_type_scat_Cromer_Mann_b1
_atom_type_scat_Cromer_Mann_b2
_atom_type_scat_Cromer_Mann_b3
_atom_type_scat_Cromer_Mann_b4
_atom_type_scat_Cromer_Mann_c
_atom_type_scat_source
Al 36.0 0.000 0.000 6.42020 3.03870 1.90020 0.74260 1.59360 31.5472 1.96460 85.0886 1.11510 International_Tables_Vol_C
C 46.352 0.000 0.000 2.31000 20.8439 1.02000 10.2075 1.58860 0.56870 0.86500 51.6512 0.21560 International_Tables_Vol_C
H 108.259 0.000 0.000 0.49300 10.5109 0.32291 26.1257 0.14019 3.14236 0.04081 57.7997 0.00304 International_Tables_Vol_C
N 12.019 0.000 0.000 12.2126 0.00570 3.13220 9.89330 2.01250 28.9975 1.16630 0.58260 -11.529 International_Tables_Vol_C
O 147.169 0.000 0.000 3.04850 13.2771 2.28680 5.70110 1.54630 0.32390 0.86700 32.9089 0.25080 International_Tables_Vol_C
P 28.8 0.000 0.000 6.43450 1.90670 4.17910 27.1570 1.78000 0.52600 1.49080 68.1645 1.11490 International_Tables_Vol_C
Si 7.2 0.000 0.000 6.29150 2.43860 3.03530 32.3337 1.98910 0.67850 1.54100 81.6937 1.14070 International_Tables_Vol_C

loop_
_geom_angle_atom_site_label_1
_geom_angle_atom_site_label_2
_geom_angle_atom_site_label_3
_geom_angle
_geom_angle_site_symmetry_1
_geom_angle_site_symmetry_3
_geom_angle_publ_flag
O1 Al1 O2 108.4(4) 1_555 1_555 n
O1 Al1 O7 110.4(5) 1_555 1_555 n
O1 Al1 O11 111.7(5) 1_555 1_555 n
O2 Al1 O7 107.5(5) 1_555 1_555 n
O2 Al1 O11 110.3(5) 1_555 1_555 n
O7 Al1 O11 108.5(4) 1_555 1_555 n
O4 Al2 O8 108.7(5) 5_664 3_565 n
O4 Al2 O10 107.8(5) 5_664 1_565 n
O4 Al2 O12 108.2(5) 5_664 -5_566 n
O8 Al2 O10 106.7(6) 3_565 1_565 n
O8 Al2 O12 112.3(5) 3_565 -5_566 n
O10 Al2 O12 112.9(4) 1_565 -5_566 n
O3 Al3 O5 111.7(6) 5_664 -2_565 n
O3 Al3 O6 111.7(5) 5_664 3_565 n
O3 Al3 O9 111.9(6) 5_664 1_565 n
O5 Al3 O6 95.2(5) -2_565 3_565 n
O5 Al3 O9 110.6(5) -2_565 1_565 n
O6 Al3 O9 114.7(6) 3_565 1_565 n
C2 C1 C3 3.64960(10) 1_555 3_665 n
C2 C1 C4 134.0222(10) 1_555 3_665 n
C2 C1 C5 144.2110(9) 1_555 2_655 n
C2 C1 C6 2.81660(10) 1_555 2_655 n
C2 C1 C11 50.7139(9) 1_555 -5_556 n
C2 C1 C12 129.9965(10) 1_555 -5_556 n
C2 C1 H1 109.9195(5) 1_555 1_555 n
C2 C1 H2 110.3451(5) 1_555 1_555 n
C2 C1 H7 122.1229(7) 1_555 3_665 n
C2 C1 H8 112.4064(6) 1_555 3_665 n
C2 C1 H9 118.6749(7) 1_555 2_655 n
C2 C1 H10 122.4077(8) 1_555 2_655 n
C2 C1 H19 30.3255(8) 1_555 -6_656 n
C2 C1 H21 42.4552(10) 1_555 -5_556 n
C2 C1 H22 76.49790(30) 1_555 -4_666 n
C2 C1 H23 94.01360(20) 1_555 -5_556 n
C2 C1 H23 95.84170(20) 1_555 -6_656 n
C2 C1 H24 131.0932(8) 1_555 -5_556 n
C2 C1 H25 137.8052(9) 1_555 -6_656 n
C2 C1 H26 142.9990(9) 1_555 -4_666 n
C2 C1 N1 110.3114(8) 1_555 1_555 n
C2 C1 N1 108.4855(7) 1_555 2_655 n
C2 C1 N1 108.5833(7) 1_555 3_665 n
C3 C1 C4 135.8304(10) 3_665 3_665 n
C3 C1 C5 142.6263(10) 3_665 2_655 n
C3 C1 C6 3.07540(10) 3_665 2_655 n
C3 C1 C11 48.4417(8) 3_665 -5_556 n
C3 C1 C12 133.0688(9) 3_665 -5_556 n
C3 C1 H1 112.6639(5) 3_665 1_555 n
C3 C1 H2 106.9656(6) 3_665 1_555 n
C3 C1 H7 118.6572(8) 3_665 3_665 n
C3 C1 H8 115.4131(5) 3_665 3_665 n
C3 C1 H9 115.1436(8) 3_665 2_655 n
C3 C1 H10 125.3344(7) 3_665 2_655 n
C3 C1 H19 33.4330(9) 3_665 -6_656 n
C3 C1 H21 39.1079(9) 3_665 -5_556 n
C3 C1 H22 80.1264(4) 3_665 -4_666 n
C3 C1 H23 97.54170(10) 3_665 -5_556 n
C3 C1 H23 92.71320(30) 3_665 -6_656 n
C3 C1 H24 132.7735(8) 3_665 -5_556 n
C3 C1 H25 141.4120(8) 3_665 -6_656 n
C3 C1 H26 139.4054(10) 3_665 -4_666 n
C3 C1 N1 110.8361(7) 3_665 1_555 n
C3 C1 N1 108.8720(7) 3_665 2_655 n
C3 C1 N1 109.3112(7) 3_665 3_665 n
C4 C1 C5 36.2541(7) 3_665 2_655 n
C4 C1 C6 136.8327(9) 3_665 2_655 n
C4 C1 C11 104.9809(13) 3_665 -5_556 n
C4 C1 C12 20.31350(30) 3_665 -5_556 n
C4 C1 H1 82.8216(7) 3_665 1_555 n
C4 C1 H2 107.5552(12) 3_665 1_555 n
C4 C1 H7 95.5141(15) 3_665 3_665 n
C4 C1 H8 76.5752(7) 3_665 3_665 n
C4 C1 H9 96.9682(14) 3_665 2_655 n
C4 C1 H10 71.1784(10) 3_665 2_655 n
C4 C1 H19 105.7969(17) 3_665 -6_656 n
C4 C1 H21 154.8243(5) 3_665 -5_556 n
C4 C1 H22 74.7464(9) 3_665 -4_666 n
C4 C1 H23 55.5995(4) 3_665 -5_556 n
C4 C1 H23 86.08020(20) 3_665 -6_656 n
C4 C1 H24 79.2374(14) 3_665 -5_556 n
C4 C1 H25 45.4100(8) 3_665 -6_656 n
C4 C1 H26 66.3433(14) 3_665 -4_666 n
C4 C1 N1 30.11030(10) 3_665 1_555 n
C4 C1 N1 32.80120(10) 3_665 2_655 n
C4 C1 N1 30.07800(20) 3_665 3_665 n
C5 C1 C6 145.6110(9) 2_655 2_655 n
C5 C1 C11 94.5308(17) 2_655 -5_556 n
C5 C1 C12 54.1117(10) 2_655 -5_556 n
C5 C1 H1 102.6467(14) 2_655 1_555 n
C5 C1 H2 73.0061(6) 2_655 1_555 n
C5 C1 H7 61.7389(8) 2_655 3_665 n
C5 C1 H8 98.4620(14) 2_655 3_665 n
C5 C1 H9 62.2126(7) 2_655 2_655 n
C5 C1 H10 89.4549(16) 2_655 2_655 n
C5 C1 H19 130.5667(12) 2_655 -6_656 n
C5 C1 H21 126.3525(12) 2_655 -5_556 n
C5 C1 H22 110.99760(20) 2_655 -4_666 n
C5 C1 H23 91.8100(4) 2_655 -5_556 n
C5 C1 H23 56.1823(5) 2_655 -6_656 n
C5 C1 H24 84.5849(18) 2_655 -5_556 n
C5 C1 H25 66.8512(15) 2_655 -6_656 n
C5 C1 H26 32.3983(7) 2_655 -4_666 n
C5 C1 N1 41.88590(10) 2_655 1_555 n
C5 C1 N1 42.5542 2_655 2_655 n
C5 C1 N1 44.83140(10) 2_655 3_665 n
C6 C1 C11 51.5096(9) 2_655 -5_556 n
C6 C1 C12 132.5757(9) 2_655 -5_556 n
C6 C1 H1 109.6104(6) 2_655 1_555 n
C6 C1 H2 107.9650(6) 2_655 1_555 n
C6 C1 H7 119.8414(8) 2_655 3_665 n
C6 C1 H8 112.4222(6) 2_655 3_665 n
C6 C1 H9 116.5070(7) 2_655 2_655 n
C6 C1 H10 122.3155(8) 2_655 2_655 n
C6 C1 H19 32.9556(8) 2_655 -6_656 n
C6 C1 H21 40.0989(9) 2_655 -5_556 n
C6 C1 H22 78.3619(4) 2_655 -4_666 n
C6 C1 H23 96.16140(20) 2_655 -5_556 n
C6 C1 H23 95.64250(20) 2_655 -6_656 n
C6 C1 H24 129.8039(9) 2_655 -5_556 n
C6 C1 H25 139.0001(9) 2_655 -6_656 n
C6 C1 H26 141.7559(9) 2_655 -4_666 n
C6 C1 N1 112.8369(7) 2_655 1_555 n
C6 C1 N1 110.9601(6) 2_655 2_655 n
C6 C1 N1 111.1748(6) 2_655 3_665 n
C11 C1 C12 119.2344(9) -5_556 -5_556 n
C11 C1 H1 158.97110(30) -5_556 1_555 n
C11 C1 H2 90.2610(7) -5_556 1_555 n
C11 C1 H7 95.7837(10) -5_556 3_665 n
C11 C1 H8 158.19470(10) -5_556 3_665 n
C11 C1 H9 91.0651(10) -5_556 2_655 n
C11 C1 H10 166.52550(10) -5_556 2_655 n
C11 C1 H19 59.8430(10) -5_556 -6_656 n
C11 C1 H21 51.6611(8) -5_556 -5_556 n
C11 C1 H22 105.5147(7) -5_556 -4_666 n
C11 C1 H23 111.6962 -5_556 -5_556 n
C11 C1 H23 48.5029(10) -5_556 -6_656 n
C11 C1 H24 171.52280(10) -5_556 -5_556 n
C11 C1 H25 148.9166(4) -5_556 -6_656 n
C11 C1 H26 98.5137(15) -5_556 -4_666 n
C11 C1 N1 74.9408(12) -5_556 1_555 n
C11 C1 N1 72.2102(12) -5_556 2_655 n
C11 C1 N1 75.4205(11) -5_556 3_665 n
C12 C1 H1 64.2487(4) -5_556 1_555 n
C12 C1 H2 119.0256(14) -5_556 1_555 n
C12 C1 H7 106.8510(17) -5_556 3_665 n
C12 C1 H8 57.7060(4) -5_556 3_665 n
C12 C1 H9 109.5439(16) -5_556 2_655 n
C12 C1 H10 53.9098(6) -5_556 2_655 n
C12 C1 H19 99.6777(18) -5_556 -6_656 n
C12 C1 H21 169.98080(10) -5_556 -5_556 n
C12 C1 H22 58.5536(12) -5_556 -4_666 n
C12 C1 H23 39.1338(6) -5_556 -5_556 n
C12 C1 H23 106.3773(5) -5_556 -6_656 n
C12 C1 H24 66.8800(10) -5_556 -5_556 n
C12 C1 H25 29.6825(5) -5_556 -6_656 n
C12 C1 H26 80.0899(16) -5_556 -4_666 n
C12 C1 N1 46.20300(30) -5_556 1_555 n
C12 C1 N1 48.99700(30) -5_556 2_655 n
C12 C1 N1 44.88040(20) -5_556 3_665 n
H1 C1 H2 106.2003(5) 1_555 1_555 n
H1 C1 H7 102.9615(8) 1_555 3_665 n
H1 C1 H8 6.7219 1_555 3_665 n
H1 C1 H9 107.5782(7) 1_555 2_655 n
H1 C1 H10 13.20900(20) 1_555 2_655 n
H1 C1 H19 99.3906(8) 1_555 -6_656 n
H1 C1 H21 122.35410(30) 1_555 -5_556 n
H1 C1 H22 57.0395(5) 1_555 -4_666 n
H1 C1 H23 56.3403 1_555 -5_556 n
H1 C1 H23 152.5256(7) 1_555 -6_656 n
H1 C1 H24 27.35320(10) 1_555 -5_556 n
H1 C1 H25 38.18270(10) 1_555 -6_656 n
H1 C1 H26 102.4916(13) 1_555 -4_666 n
H1 C1 N1 110.2963(7) 1_555 1_555 n
H1 C1 N1 113.0634(7) 1_555 2_655 n
H1 C1 N1 108.5965(6) 1_555 3_665 n
H2 C1 H7 12.26120(20) 1_555 3_665 n
H2 C1 H8 110.2352(6) 1_555 3_665 n
H2 C1 H9 10.79360(10) 1_555 2_655 n
H2 C1 H10 103.2134(8) 1_555 2_655 n
H2 C1 H19 139.91991(30) 1_555 -6_656 n
H2 C1 H21 67.8903(15) 1_555 -5_556 n
H2 C1 H22 163.0624 1_555 -4_666 n
H2 C1 H23 154.5120(7) 1_555 -5_556 n
H2 C1 H23 53.8206 1_555 -6_656 n
H2 C1 H24 81.4099(6) 1_555 -5_556 n
H2 C1 H25 106.4337(13) 1_555 -6_656 n
H2 C1 H26 41.27140(10) 1_555 -4_666 n
H2 C1 N1 109.6904(6) 1_555 1_555 n
H2 C1 N1 108.8067(6) 1_555 2_655 n
H2 C1 N1 113.1437(6) 1_555 3_665 n
H7 C1 H8 105.7767(9) 3_665 3_665 n
H7 C1 H9 4.7229 3_665 2_655 n
H7 C1 H10 97.4378(11) 3_665 2_655 n
H7 C1 H19 150.7835 3_665 -6_656 n
H7 C1 H21 79.7508(17) 3_665 -5_556 n
H7 C1 H22 158.19341(30) 3_665 -4_666 n
H7 C1 H23 143.6807(10) 3_665 -5_556 n
H7 C1 H23 53.18160(10) 3_665 -6_656 n
H7 C1 H24 76.3499(9) 3_665 -5_556 n
H7 C1 H25 96.4643(16) 3_665 -6_656 n
H7 C1 H26 29.51940(10) 3_665 -4_666 n
H7 C1 N1 100.5309(9) 3_665 1_555 n
H7 C1 N1 100.0578(8) 3_665 2_655 n
H7 C1 N1 103.9258(9) 3_665 3_665 n
H8 C1 H9 110.4753(9) 3_665 2_655 n
H8 C1 H10 10.13980(20) 3_665 2_655 n
H8 C1 H19 98.5591(9) 3_665 -6_656 n
H8 C1 H21 128.57080(30) 3_665 -5_556 n
H8 C1 H22 53.3662(6) 3_665 -4_666 n
H8 C1 H23 50.6985 3_665 -5_556 n
H8 C1 H23 151.5986(8) 3_665 -6_656 n
H8 C1 H24 29.4269 3_665 -5_556 n
H8 C1 H25 32.61860(10) 3_665 -6_656 n
H8 C1 H26 101.8484(14) 3_665 -4_666 n
H8 C1 N1 103.6532(7) 3_665 1_555 n
H8 C1 N1 106.4120(7) 3_665 2_655 n
H8 C1 N1 101.9074(6) 3_665 3_665 n
H9 C1 H10 102.1608(11) 2_655 2_655 n
H9 C1 H19 146.5799 2_655 -6_656 n
H9 C1 H21 76.5422(16) 2_655 -5_556 n
H9 C1 H22 162.82800(30) 2_655 -4_666 n
H9 C1 H23 147.3114(9) 2_655 -5_556 n
H9 C1 H23 49.01670(10) 2_655 -6_656 n
H9 C1 H24 81.0502(9) 2_655 -5_556 n
H9 C1 H25 100.6978(15) 2_655 -6_656 n
H9 C1 H26 30.6251 2_655 -4_666 n
H9 C1 N1 99.5290(8) 2_655 1_555 n
H9 C1 N1 98.8334(7) 2_655 2_655 n
H9 C1 N1 102.9657(8) 2_655 3_665 n
H10 C1 H19 108.1249(11) 2_655 -6_656 n
H10 C1 H21 133.7973(5) 2_655 -5_556 n
H10 C1 H22 61.1031(8) 2_655 -4_666 n
H10 C1 H23 55.22220(10) 2_655 -5_556 n
H10 C1 H23 141.4677(10) 2_655 -6_656 n
H10 C1 H24 21.86330(20) 2_655 -5_556 n
H10 C1 H25 25.84290(10) 2_655 -6_656 n
H10 C1 H26 91.7491(16) 2_655 -4_666 n
H10 C1 N1 100.0061(9) 2_655 1_555 n
H10 C1 N1 102.8062(9) 2_655 2_655 n
H10 C1 N1 98.7902(8) 2_655 3_665 n
H19 C1 H21 72.4346(17) -6_656 -5_556 n
H19 C1 H22 50.28500(30) -6_656 -4_666 n
H19 C1 H23 65.3282(10) -6_656 -5_556 n
H19 C1 H23 107.80750(10) -6_656 -6_656 n
H19 C1 H24 126.6031(9) -6_656 -5_556 n
H19 C1 H25 112.7164(15) -6_656 -6_656 n
H19 C1 H26 155.3916(5) -6_656 -4_666 n
H19 C1 N1 88.9602(12) -6_656 1_555 n
H19 C1 N1 88.0808(12) -6_656 2_655 n
H19 C1 N1 86.2586(12) -6_656 3_665 n
H21 C1 H22 117.2084(12) -5_556 -4_666 n
H21 C1 H23 135.9425(7) -5_556 -5_556 n
H21 C1 H23 71.2057(7) -5_556 -6_656 n
H21 C1 H24 122.6727(10) -5_556 -5_556 n
H21 C1 H25 159.1887(4) -5_556 -6_656 n
H21 C1 H26 104.4155(17) -5_556 -4_666 n
H21 C1 N1 126.0013(4) -5_556 1_555 n
H21 C1 N1 123.2092(4) -5_556 2_655 n
H21 C1 N1 126.87240(30) -5_556 3_665 n
H22 C1 H23 19.4723(5) -4_666 -5_556 n
H22 C1 H23 142.5086 -4_666 -6_656 n
H22 C1 H24 82.6072(6) -4_666 -5_556 n
H22 C1 H25 62.6884(12) -4_666 -6_656 n
H22 C1 H26 138.3392(5) -4_666 -4_666 n
H22 C1 N1 80.9519(4) -4_666 1_555 n
H22 C1 N1 82.42470(30) -4_666 2_655 n
H22 C1 N1 77.5640(4) -4_666 3_665 n
H23 C1 H23 133.16460(10) -5_556 -6_656 n
H23 C1 H24 76.77280(10) -5_556 -5_556 n
H23 C1 H25 48.1250(6) -5_556 -6_656 n
H23 C1 H26 119.1554(10) -5_556 -4_666 n
H23 C1 N1 66.3829 -5_556 1_555 n
H23 C1 N1 68.3794 -5_556 2_655 n
H23 C1 N1 63.2554 -5_556 3_665 n
H23 C1 H24 125.5831(8) -6_656 -5_556 n
H23 C1 H25 122.7788(10) -6_656 -6_656 n
H23 C1 H26 50.0861(6) -6_656 -4_666 n
H23 C1 N1 67.2454 -6_656 1_555 n
H23 C1 N1 65.0555 -6_656 2_655 n
H23 C1 N1 70.19980(10) -6_656 3_665 n
H24 C1 H25 37.4597(6) -5_556 -6_656 n
H24 C1 H26 76.2538(14) -5_556 -4_666 n
H24 C1 N1 109.2906(13) -5_556 1_555 n
H24 C1 N1 111.9122(13) -5_556 2_655 n
H24 C1 N1 109.2643(12) -5_556 3_665 n
H25 C1 H26 79.1815(18) -6_656 -4_666 n
H25 C1 N1 74.7833(8) -6_656 1_555 n
H25 C1 N1 77.5703(7) -6_656 2_655 n
H25 C1 N1 73.9366(7) -6_656 3_665 n
H26 C1 N1 73.0160(8) -4_666 1_555 n
H26 C1 N1 73.1024(7) -4_666 2_655 n
H26 C1 N1 76.2344(8) -4_666 3_665 n
N1 C1 N1 2.8 1_555 2_655 n
N1 C1 N1 3.4562 1_555 3_665 n
N1 C1 N1 5.1444 2_655 3_665 n
C1 C2 C3 43.2169(9) 1_555 3_665 n
C1 C2 C4 3.20790(10) 1_555 3_665 n
C1 C2 C5 3.44610(10) 1_555 2_655 n
C1 C2 C6 23.9944(6) 1_555 2_655 n
C1 C2 C9 171.09700(30) 1_555 -4_666 n
C1 C2 C10 100.00090(10) 1_555 -4_666 n
C1 C2 C10 99.73010(10) 1_555 -5_556 n
C1 C2 C10 99.87130(10) 1_555 -6_656 n
C1 C2 C11 40.7948(9) 1_555 -5_556 n
C1 C2 H3 109.7771(6) 1_555 1_555 n
C1 C2 H4 108.4010(7) 1_555 1_555 n
C1 C2 H5 98.0165(4) 1_555 3_665 n
C1 C2 H6 105.5523(5) 1_555 3_665 n
C1 C2 H11 95.66100(30) 1_555 2_655 n
C1 C2 H12 97.15350(30) 1_555 2_655 n
C1 C2 H17 125.5836(10) 1_555 -4_666 n
C1 C2 H19 82.63330(30) 1_555 -4_666 n
C1 C2 H19 73.2957(7) 1_555 -6_656 n
C1 C2 H20 123.8523(7) 1_555 -5_556 n
C1 C2 H20 119.8484(7) 1_555 -6_656 n
C1 C2 H21 62.0220(6) 1_555 -5_556 n
C1 C2 N2 110.0265(4) 1_555 1_555 n
C1 C2 N2 111.5230(5) 1_555 2_655 n
C1 C2 N2 110.4967(4) 1_555 3_665 n
C3 C2 C4 44.9487(9) 3_665 3_665 n
C3 C2 C5 41.9391(8) 3_665 2_655 n
C3 C2 C6 34.3664(6) 3_665 2_655 n
C3 C2 C9 144.7505(6) 3_665 -4_666 n
C3 C2 C10 102.26560(10) 3_665 -4_666 n
C3 C2 C10 101.96630(10) 3_665 -5_556 n
C3 C2 C10 103.43160(10) 3_665 -6_656 n
C3 C2 C11 33.1220(6) 3_665 -5_556 n
C3 C2 H3 137.06960(10) 3_665 1_555 n
C3 C2 H4 68.2065(15) 3_665 1_555 n
C3 C2 H5 57.6610(12) 3_665 3_665 n
C3 C2 H6 129.47890(10) 3_665 3_665 n
C3 C2 H11 57.1493(11) 3_665 2_655 n
C3 C2 H12 124.12130(20) 3_665 2_655 n
C3 C2 H17 99.6210(14) 3_665 -4_666 n
C3 C2 H19 64.1404 3_665 -4_666 n
C3 C2 H19 109.8322(13) 3_665 -6_656 n
C3 C2 H20 149.00130(30) 3_665 -5_556 n
C3 C2 H20 90.9968(12) 3_665 -6_656 n
C3 C2 H21 25.8489 3_665 -5_556 n
C3 C2 N2 110.8152(4) 3_665 1_555 n
C3 C2 N2 111.4787(5) 3_665 2_655 n
C3 C2 N2 107.9423(5) 3_665 3_665 n
C4 C2 C5 3.06570(10) 3_665 2_655 n
C4 C2 C6 27.1962(8) 3_665 2_655 n
C4 C2 C9 168.3133(4) 3_665 -4_666 n
C4 C2 C10 97.06670(20) 3_665 -4_666 n
C4 C2 C10 96.79950(20) 3_665 -5_556 n
C4 C2 C10 96.89720(20) 3_665 -6_656 n
C4 C2 C11 39.8439(9) 3_665 -5_556 n
C4 C2 H3 110.2934(6) 3_665 1_555 n
C4 C2 H4 110.9693(6) 3_665 1_555 n
C4 C2 H5 100.51850(30) 3_665 3_665 n
C4 C2 H6 106.4592(5) 3_665 3_665 n
C4 C2 H11 98.34520(20) 3_665 2_655 n
C4 C2 H12 97.97000(30) 3_665 2_655 n
C4 C2 H17 128.7841(9) 3_665 -4_666 n
C4 C2 H19 81.11570(30) 3_665 -4_666 n
C4 C2 H19 70.4063(6) 3_665 -6_656 n
C4 C2 H20 120.8550(8) 3_665 -5_556 n
C4 C2 H20 118.5427(8) 3_665 -6_656 n
C4 C2 H21 64.6303(7) 3_665 -5_556 n
C4 C2 N2 107.0437(5) 3_665 1_555 n
C4 C2 N2 108.5511(6) 3_665 2_655 n
C4 C2 N2 107.6204(5) 3_665 3_665 n
C5 C2 C6 25.9530(7) 2_655 2_655 n
C5 C2 C9 170.41859(30) 2_655 -4_666 n
C5 C2 C10 97.03680(20) 2_655 -4_666 n
C5 C2 C10 96.76150(20) 2_655 -5_556 n
C5 C2 C10 96.96500(20) 2_655 -6_656 n
C5 C2 C11 37.4960(8) 2_655 -5_556 n
C5 C2 H3 112.8824(5) 2_655 1_555 n
C5 C2 H4 108.2928(7) 2_655 1_555 n
C5 C2 H5 97.8014(4) 2_655 3_665 n
C5 C2 H6 108.8193(4) 2_655 3_665 n
C5 C2 H11 95.77970(30) 2_655 2_655 n
C5 C2 H12 100.38370(20) 2_655 2_655 n
C5 C2 H17 127.7070(9) 2_655 -4_666 n
C5 C2 H19 79.21180(20) 2_655 -4_666 n
C5 C2 H19 72.7445(6) 2_655 -6_656 n
C5 C2 H20 122.9543(8) 2_655 -5_556 n
C5 C2 H20 116.4759(8) 2_655 -6_656 n
C5 C2 H21 62.0270(6) 2_655 -5_556 n
C5 C2 N2 107.1244(5) 2_655 1_555 n
C5 C2 N2 108.6028(6) 2_655 2_655 n
C5 C2 N2 107.4522(5) 2_655 3_665 n
C6 C2 C9 163.0633(4) 2_655 -4_666 n
C6 C2 C10 120.8861(4) 2_655 -4_666 n
C6 C2 C10 120.5888(4) 2_655 -5_556 n
C6 C2 C10 121.1463(4) 2_655 -6_656 n
C6 C2 C11 51.5766(12) 2_655 -5_556 n
C6 C2 H3 105.5675(7) 2_655 1_555 n
C6 C2 H4 87.9296(12) 2_655 1_555 n
C6 C2 H5 78.2880(9) 2_655 3_665 n
C6 C2 H6 98.9704(7) 2_655 3_665 n
C6 C2 H11 74.7814(9) 2_655 2_655 n
C6 C2 H12 92.0191(4) 2_655 2_655 n
C6 C2 H17 101.7552(16) 2_655 -4_666 n
C6 C2 H19 92.9476(6) 2_655 -4_666 n
C6 C2 H19 95.6831(12) 2_655 -6_656 n
C6 C2 H20 146.19679(10) 2_655 -5_556 n
C6 C2 H20 124.9061(6) 2_655 -6_656 n
C6 C2 H21 42.94980(10) 2_655 -5_556 n
C6 C2 N2 131.12041(10) 2_655 1_555 n
C6 C2 N2 132.45380(10) 2_655 2_655 n
C6 C2 N2 130.45979(10) 2_655 3_665 n
C9 C2 C10 75.4488 -4_666 -4_666 n
C9 C2 C10 75.7375 -4_666 -5_556 n
C9 C2 C10 75.3327 -4_666 -6_656 n
C9 C2 C11 140.8011(9) -4_666 -5_556 n
C9 C2 H3 66.7250(5) -4_666 1_555 n
C9 C2 H4 80.4971(10) -4_666 1_555 n
C9 C2 H5 90.8645(7) -4_666 3_665 n
C9 C2 H6 71.9307(5) -4_666 3_665 n
C9 C2 H11 93.2391(6) -4_666 2_655 n
C9 C2 H12 79.94950(20) -4_666 2_655 n
C9 C2 H17 61.5666(12) -4_666 -4_666 n
C9 C2 H19 98.22190(30) -4_666 -4_666 n
C9 C2 H19 97.9071(9) -4_666 -6_656 n
C9 C2 H20 47.5128(5) -4_666 -5_556 n
C9 C2 H20 62.2707(8) -4_666 -6_656 n
C9 C2 H21 126.8774(4) -4_666 -5_556 n
C9 C2 N2 65.23290(30) -4_666 1_555 n
C9 C2 N2 63.82430(30) -4_666 2_655 n
C9 C2 N2 65.41390(30) -4_666 3_665 n
C10 C2 C10 0.0 -4_666 -5_556 n
C10 C2 C10 1.8162 -4_666 -6_656 n
C10 C2 C11 72.1104(7) -4_666 -5_556 n
C10 C2 H3 117.16180(30) -4_666 1_555 n
C10 C2 H4 113.98380(30) -4_666 1_555 n
C10 C2 H5 115.18870(10) -4_666 3_665 n
C10 C2 H6 124.98770(30) -4_666 3_665 n
C10 C2 H11 121.06110(10) -4_666 2_655 n
C10 C2 H12 126.28970(10) -4_666 2_655 n
C10 C2 H17 130.6017(10) -4_666 -4_666 n
C10 C2 H19 41.29920(20) -4_666 -4_666 n
C10 C2 H19 55.73530(30) -4_666 -6_656 n
C10 C2 H20 47.69230(20) -4_666 -5_556 n
C10 C2 H20 44.56240(10) -4_666 -6_656 n
C10 C2 H21 121.064 -4_666 -5_556 n
C10 C2 N2 10.23720(30) -4_666 1_555 n
C10 C2 N2 11.62480(30) -4_666 2_655 n
C10 C2 N2 10.78770(30) -4_666 3_665 n
C10 C2 C10 1.9678 -5_556 -6_656 n
C10 C2 C11 71.8007(7) -5_556 -5_556 n
C10 C2 H3 117.42300(30) -5_556 1_555 n
C10 C2 H4 113.96380(30) -5_556 1_555 n
C10 C2 H5 115.10710(10) -5_556 3_665 n
C10 C2 H6 125.24480(30) -5_556 3_665 n
C10 C2 H11 120.97440(10) -5_556 2_655 n
C10 C2 H12 126.51110(10) -5_556 2_655 n
C10 C2 H17 130.7973(10) -5_556 -4_666 n
C10 C2 H19 41.05380(20) -5_556 -4_666 n
C10 C2 H19 55.74020(30) -5_556 -6_656 n
C10 C2 H20 47.97590(20) -5_556 -5_556 n
C10 C2 H20 44.58330(10) -5_556 -6_656 n
C10 C2 H21 120.8076 -5_556 -5_556 n
C10 C2 N2 10.53280(30) -5_556 1_555 n
C10 C2 N2 11.91320(30) -5_556 2_655 n
C10 C2 N2 11.01940(30) -5_556 3_665 n
C10 C2 C11 72.9201(7) -6_656 -5_556 n
C10 C2 H3 115.62420(30) -6_656 1_555 n
C10 C2 H4 115.67190(30) -6_656 1_555 n
C10 C2 H5 116.97730(10) -6_656 3_665 n
C10 C2 H6 123.42640(30) -6_656 3_665 n
C10 C2 H11 122.85460(10) -6_656 2_655 n
C10 C2 H12 124.58680(10) -6_656 2_655 n
C10 C2 H17 131.3659(10) -6_656 -4_666 n
C10 C2 H19 42.91860(20) -6_656 -4_666 n
C10 C2 H19 54.08360(30) -6_656 -6_656 n
C10 C2 H20 46.33570(20) -6_656 -5_556 n
C10 C2 H20 46.16010(10) -6_656 -6_656 n
C10 C2 H21 122.6215 -6_656 -5_556 n
C10 C2 N2 10.15950(30) -6_656 1_555 n
C10 C2 N2 11.65390(30) -6_656 2_655 n
C10 C2 N2 11.44940(30) -6_656 3_665 n
C11 C2 H3 149.66240(30) -5_556 1_555 n
C11 C2 H4 93.0492(9) -5_556 1_555 n
C11 C2 H5 83.6317(6) -5_556 3_665 n
C11 C2 H6 146.3001(4) -5_556 3_665 n
C11 C2 H11 85.2198(5) -5_556 2_655 n
C11 C2 H12 137.8074(6) -5_556 2_655 n
C11 C2 H17 130.2873(8) -5_556 -4_666 n
C11 C2 H19 42.5794(6) -5_556 -4_666 n
C11 C2 H19 81.5555(8) -5_556 -6_656 n
C11 C2 H20 116.2733(9) -5_556 -5_556 n
C11 C2 H20 79.1403(17) -5_556 -6_656 n
C11 C2 H21 58.3801(6) -5_556 -5_556 n
C11 C2 N2 81.8297(10) -5_556 1_555 n
C11 C2 N2 82.8766(11) -5_556 2_655 n
C11 C2 N2 80.0999(11) -5_556 3_665 n
H3 C2 H4 107.0695(6) 1_555 1_555 n
H3 C2 H5 113.6417(4) 1_555 3_665 n
H3 C2 H6 7.9111 1_555 3_665 n
H3 C2 H11 109.66440(30) 1_555 2_655 n
H3 C2 H12 13.56260(30) 1_555 2_655 n
H3 C2 H17 67.8440(5) 1_555 -4_666 n
H3 C2 H19 158.11320(10) 1_555 -4_666 n
H3 C2 H19 81.5749(5) 1_555 -6_656 n
H3 C2 H20 69.9337(4) 1_555 -5_556 n
H3 C2 H20 128.7348(13) 1_555 -6_656 n
H3 C2 H21 121.75080(30) 1_555 -5_556 n
H3 C2 N2 110.3545(6) 1_555 1_555 n
H3 C2 N2 110.0005(6) 1_555 2_655 n
H3 C2 N2 113.8405(6) 1_555 3_665 n
H4 C2 H5 10.58550(30) 1_555 3_665 n
H4 C2 H6 102.8416(5) 1_555 3_665 n
H4 C2 H11 13.15800(30) 1_555 2_655 n
H4 C2 H12 107.82830(30) 1_555 2_655 n
H4 C2 H17 39.41510(10) 1_555 -4_666 n
H4 C2 H19 84.76600(20) 1_555 -4_666 n
H4 C2 H19 169.4282 1_555 -6_656 n
H4 C2 H20 125.7682(13) 1_555 -5_556 n
H4 C2 H20 69.7427(4) 1_555 -6_656 n
H4 C2 H21 46.3805(13) 1_555 -5_556 n
H4 C2 N2 111.1451(6) 1_555 1_555 n
H4 C2 N2 109.9542(6) 1_555 2_655 n
H4 C2 N2 107.0306(5) 1_555 3_665 n
H5 C2 H6 108.40780(30) 3_665 3_665 n
H5 C2 H11 5.9329 3_665 2_655 n
H5 C2 H12 112.12360(10) 3_665 2_655 n
H5 C2 H17 47.46030(20) 3_665 -4_666 n
H5 C2 H19 81.06570(10) 3_665 -4_666 n
H5 C2 H19 164.57919(10) 3_665 -6_656 n
H5 C2 H20 135.0161(10) 3_665 -5_556 n
H5 C2 H20 72.69530(20) 3_665 -6_656 n
H5 C2 H21 36.0760(10) 3_665 -5_556 n
H5 C2 N2 114.33120(30) 3_665 1_555 n
H5 C2 N2 113.35750(30) 3_665 2_655 n
H5 C2 N2 109.96330(30) 3_665 3_665 n
H6 C2 H11 103.98820(20) 3_665 2_655 n
H6 C2 H12 8.60480(20) 3_665 2_655 n
H6 C2 H17 64.38990(30) 3_665 -4_666 n
H6 C2 H19 166.02310(10) 3_665 -4_666 n
H6 C2 H19 86.4437(4) 3_665 -6_656 n
H6 C2 H20 77.8431(4) 3_665 -5_556 n
H6 C2 H20 134.1907(13) 3_665 -6_656 n
H6 C2 H21 113.94740(30) 3_665 -5_556 n
H6 C2 N2 118.2655(5) 3_665 1_555 n
H6 C2 N2 117.9070(6) 3_665 2_655 n
H6 C2 N2 121.7377(6) 3_665 3_665 n
H11 C2 H12 107.17970(10) 2_655 2_655 n
H11 C2 H17 45.19570(30) 2_655 -4_666 n
H11 C2 H19 86.11560(10) 2_655 -4_666 n
H11 C2 H19 166.69720(30) 2_655 -6_656 n
H11 C2 H20 138.9251(10) 2_655 -5_556 n
H11 C2 H20 78.59850(20) 2_655 -6_656 n
H11 C2 H21 33.7617(10) 2_655 -5_556 n
H11 C2 N2 120.25400(30) 2_655 1_555 n
H11 C2 N2 119.27010(30) 2_655 2_655 n
H11 C2 N2 115.89140(30) 2_655 3_665 n
H12 C2 H17 70.63300(10) 2_655 -4_666 n
H12 C2 H19 166.6244 2_655 -4_666 n
H12 C2 H19 82.02650(20) 2_655 -6_656 n
H12 C2 H20 80.80480(20) 2_655 -5_556 n
H12 C2 H20 142.1600(10) 2_655 -6_656 n
H12 C2 H21 111.98410(10) 2_655 -5_556 n
H12 C2 N2 121.00080(30) 2_655 1_555 n
H12 C2 N2 120.89650(30) 2_655 2_655 n
H12 C2 N2 124.88870(30) 2_655 3_665 n
H17 C2 H19 120.3041 -4_666 -4_666 n
H17 C2 H19 147.8284 -4_666 -6_656 n
H17 C2 H20 106.7268(16) -4_666 -5_556 n
H17 C2 H20 91.7394(11) -4_666 -6_656 n
H17 C2 H21 73.8426(13) -4_666 -5_556 n
H17 C2 N2 121.8285(13) -4_666 1_555 n
H17 C2 N2 120.2488(14) -4_666 2_655 n
H17 C2 N2 119.9196(13) -4_666 3_665 n
H19 C2 H19 85.12760(20) -4_666 -6_656 n
H19 C2 H20 88.19230(30) -4_666 -5_556 n
H19 C2 H20 37.5544(10) -4_666 -6_656 n
H19 C2 H21 79.81870(20) -4_666 -5_556 n
H19 C2 N2 47.7599(4) -4_666 1_555 n
H19 C2 N2 48.1176(5) -4_666 2_655 n
H19 C2 N2 44.2988(5) -4_666 3_665 n
H19 C2 H20 50.7210(14) -6_656 -5_556 n
H19 C2 H20 100.1929(5) -6_656 -6_656 n
H19 C2 H21 134.1637(13) -6_656 -5_556 n
H19 C2 N2 59.2333(6) -6_656 1_555 n
H19 C2 N2 60.5096(7) -6_656 2_655 n
H19 C2 N2 63.1947(6) -6_656 3_665 n
H20 C2 H20 72.4431(7) -5_556 -6_656 n
H20 C2 H21 166.00290(10) -5_556 -5_556 n
H20 C2 N2 40.44780(10) -5_556 1_555 n
H20 C2 N2 40.18550(10) -5_556 2_655 n
H20 C2 N2 44.12770(10) -5_556 3_665 n
H20 C2 H21 93.5887(7) -6_656 -5_556 n
H20 C2 N2 41.70980(10) -6_656 1_555 n
H20 C2 N2 40.67870(20) -6_656 2_655 n
H20 C2 N2 37.43090(10) -6_656 3_665 n
H21 C2 N2 127.00210(20) -5_556 1_555 n
H21 C2 N2 127.03780(20) -5_556 2_655 n
H21 C2 N2 123.01020(20) -5_556 3_665 n
N2 C2 N2 1.5802 1_555 2_655 n
N2 C2 N2 4.4667 1_555 3_665 n
N2 C2 N2 4.0459 2_655 3_665 n
C1 C3 C2 133.1334(10) 2_655 2_655 n
C1 C3 C4 3.29470(10) 2_655 1_555 n
C1 C3 C5 3.79710(10) 2_655 3_665 n
C1 C3 C6 51.7895(7) 2_655 3_665 n
C1 C3 C9 164.3273(5) 2_655 -5_556 n
C1 C3 C10 102.83340(30) 2_655 -4_666 n
C1 C3 C10 103.17630(30) 2_655 -5_556 n
C1 C3 C10 102.79360(30) 2_655 -6_656 n
C1 C3 C11 44.0948(10) 2_655 -6_656 n
C1 C3 H3 110.1120(8) 2_655 2_655 n
C1 C3 H4 118.1636(7) 2_655 2_655 n
C1 C3 H5 107.0314(4) 2_655 1_555 n
C1 C3 H6 106.9458(7) 2_655 1_555 n
C1 C3 H11 104.6044(4) 2_655 3_665 n
C1 C3 H12 98.8291(5) 2_655 3_665 n
C1 C3 H17 132.4051(10) 2_655 -5_556 n
C1 C3 H19 77.95200(30) 2_655 -4_666 n
C1 C3 H19 87.55340(30) 2_655 -5_556 n
C1 C3 H20 126.0670(7) 2_655 -4_666 n
C1 C3 H20 122.4116(9) 2_655 -6_656 n
C1 C3 H21 68.1591(7) 2_655 -6_656 n
C1 C3 N2 113.3030(5) 2_655 1_555 n
C1 C3 N2 112.3592(5) 2_655 2_655 n
C1 C3 N2 114.0745(6) 2_655 3_665 n
C2 C3 C4 131.5151(10) 2_655 1_555 n
C2 C3 C5 134.8158(9) 2_655 3_665 n
C2 C3 C6 92.5169(14) 2_655 3_665 n
C2 C3 C9 31.6946(5) 2_655 -5_556 n
C2 C3 C10 71.24010(20) 2_655 -4_666 n
C2 C3 C10 72.25530(20) 2_655 -5_556 n
C2 C3 C10 72.74460(20) 2_655 -6_656 n
C2 C3 C11 142.9896(7) 2_655 -6_656 n
C2 C3 H3 38.59060(10) 2_655 2_655 n
C2 C3 H4 105.0667(16) 2_655 2_655 n
C2 C3 H5 116.4700(13) 2_655 1_555 n
C2 C3 H6 45.11720(10) 2_655 1_555 n
C2 C3 H11 116.7303(12) 2_655 3_665 n
C2 C3 H12 50.42630(10) 2_655 3_665 n
C2 C3 H17 73.1257(14) 2_655 -5_556 n
C2 C3 H19 61.6692(11) 2_655 -4_666 n
C2 C3 H19 111.58630(10) 2_655 -5_556 n
C2 C3 H20 83.7143(13) 2_655 -4_666 n
C2 C3 H20 28.25410(30) 2_655 -6_656 n
C2 C3 H21 150.63350(10) 2_655 -6_656 n
C2 C3 N2 67.1112(5) 2_655 1_555 n
C2 C3 N2 64.4841(5) 2_655 2_655 n
C2 C3 N2 63.4663(5) 2_655 3_665 n
C4 C3 C5 3.35840(10) 1_555 3_665 n
C4 C3 C6 53.0088(8) 1_555 3_665 n
C4 C3 C9 162.0189(6) 1_555 -5_556 n
C4 C3 C10 99.6395(4) 1_555 -4_666 n
C4 C3 C10 100.0077(4) 1_555 -5_556 n
C4 C3 C10 99.6301(4) 1_555 -6_656 n
C4 C3 C11 42.8048(10) 1_555 -6_656 n
C4 C3 H3 110.5936(8) 1_555 2_655 n
C4 C3 H4 120.7822(6) 1_555 2_655 n
C4 C3 H5 109.5541(4) 1_555 1_555 n
C4 C3 H6 107.7934(7) 1_555 1_555 n
C4 C3 H11 107.33820(30) 1_555 3_665 n
C4 C3 H12 99.6313(5) 1_555 3_665 n
C4 C3 H17 135.6509(9) 1_555 -5_556 n
C4 C3 H19 75.15720(20) 1_555 -4_666 n
C4 C3 H19 85.70390(20) 1_555 -5_556 n
C4 C3 H20 124.2676(8) 1_555 -4_666 n
C4 C3 H20 119.5036(9) 1_555 -6_656 n
C4 C3 H21 70.7843(8) 1_555 -6_656 n
C4 C3 N2 110.1644(6) 1_555 1_555 n
C4 C3 N2 109.1528(6) 1_555 2_655 n
C4 C3 N2 110.8688(7) 1_555 3_665 n
C5 C3 C6 55.4873(9) 3_665 3_665 n
C5 C3 C9 164.9086(5) 3_665 -5_556 n
C5 C3 C10 99.9879(4) 3_665 -4_666 n
C5 C3 C10 100.2574(4) 3_665 -5_556 n
C5 C3 C10 99.8615(4) 3_665 -6_656 n
C5 C3 C11 40.3518(9) 3_665 -6_656 n
C5 C3 H3 113.5453(7) 3_665 2_655 n
C5 C3 H4 117.9091(7) 3_665 2_655 n
C5 C3 H5 106.6157(5) 3_665 1_555 n
C5 C3 H6 110.5408(6) 3_665 1_555 n
C5 C3 H11 104.5920(4) 3_665 3_665 n
C5 C3 H12 102.4030(4) 3_665 3_665 n
C5 C3 H17 134.9595(9) 3_665 -5_556 n
C5 C3 H19 77.83290(30) 3_665 -4_666 n
C5 C3 H19 83.75630(20) 3_665 -5_556 n
C5 C3 H20 122.2718(8) 3_665 -4_666 n
C5 C3 H20 121.9714(9) 3_665 -6_656 n
C5 C3 H21 67.9726(7) 3_665 -6_656 n
C5 C3 N2 110.2958(6) 3_665 1_555 n
C5 C3 N2 109.5406(6) 3_665 2_655 n
C5 C3 N2 111.2514(7) 3_665 3_665 n
C6 C3 C9 119.5091(10) 3_665 -5_556 n
C6 C3 C10 125.0937 3_665 -4_666 n
C6 C3 C10 126.6116 3_665 -5_556 n
C6 C3 C10 126.6214 3_665 -6_656 n
C6 C3 C11 95.8035(18) 3_665 -6_656 n
C6 C3 H3 59.3187(15) 3_665 2_655 n
C6 C3 H4 119.0867(5) 3_665 2_655 n
C6 C3 H5 115.32530(30) 3_665 1_555 n
C6 C3 H6 55.3663(15) 3_665 1_555 n
C6 C3 H11 109.19770(30) 3_665 3_665 n
C6 C3 H12 47.3922(12) 3_665 3_665 n
C6 C3 H17 97.2230(13) 3_665 -5_556 n
C6 C3 H19 73.80320(20) 3_665 -4_666 n
C6 C3 H19 137.4189(10) 3_665 -5_556 n
C6 C3 H20 170.52510(10) 3_665 -4_666 n
C6 C3 H20 103.8525(9) 3_665 -6_656 n
C6 C3 H21 89.0509(8) 3_665 -6_656 n
C6 C3 N2 133.89990(20) 3_665 1_555 n
C6 C3 N2 129.89900(30) 3_665 2_655 n
C6 C3 N2 130.83549(30) 3_665 3_665 n
C9 C3 C10 70.73560(10) -5_556 -4_666 n
C9 C3 C10 70.83350(10) -5_556 -5_556 n
C9 C3 C10 71.28500(10) -5_556 -6_656 n
C9 C3 C11 140.4171(9) -5_556 -6_656 n
C9 C3 H3 60.2650(5) -5_556 2_655 n
C9 C3 H4 77.1643(12) -5_556 2_655 n
C9 C3 H5 88.4223(9) -5_556 1_555 n
C9 C3 H6 64.8038(5) -5_556 1_555 n
C9 C3 H11 90.4961(9) -5_556 3_665 n
C9 C3 H12 72.44070(20) -5_556 3_665 n
C9 C3 H17 56.8326(13) -5_556 -5_556 n
C9 C3 H19 87.0998(8) -5_556 -4_666 n
C9 C3 H19 96.45880(20) -5_556 -5_556 n
C9 C3 H20 59.9076(9) -5_556 -4_666 n
C9 C3 H20 43.2044(4) -5_556 -6_656 n
C9 C3 H21 127.11870(20) -5_556 -6_656 n
C9 C3 N2 61.5796(4) -5_556 1_555 n
C9 C3 N2 61.33660(30) -5_556 2_655 n
C9 C3 N2 59.7033(4) -5_556 3_665 n
C10 C3 C10 1.6942 -4_666 -5_556 n
C10 C3 C10 1.9757 -4_666 -6_656 n
C10 C3 C11 74.5256(9) -4_666 -6_656 n
C10 C3 H3 106.6071(4) -4_666 2_655 n
C10 C3 H4 115.7776(6) -4_666 2_655 n
C10 C3 H5 118.88680(30) -4_666 1_555 n
C10 C3 H6 113.4108(4) -4_666 1_555 n
C10 C3 H11 125.15060(30) -4_666 3_665 n
C10 C3 H12 115.32510(20) -4_666 3_665 n
C10 C3 H17 124.5944(12) -4_666 -5_556 n
C10 C3 H19 52.03450(30) -4_666 -4_666 n
C10 C3 H19 43.92220(20) -4_666 -5_556 n
C10 C3 H20 45.44120(10) -4_666 -4_666 n
C10 C3 H20 43.70380(10) -4_666 -6_656 n
C10 C3 H21 129.91589(10) -4_666 -6_656 n
C10 C3 N2 11.01860(30) -4_666 1_555 n
C10 C3 N2 9.55980(30) -4_666 2_655 n
C10 C3 N2 11.26580(30) -4_666 3_665 n
C10 C3 C10 0.0 -5_556 -6_656 n
C10 C3 C11 73.8887(9) -5_556 -6_656 n
C10 C3 H3 107.9445(4) -5_556 2_655 n
C10 C3 H4 114.2859(6) -5_556 2_655 n
C10 C3 H5 117.25790(30) -5_556 1_555 n
C10 C3 H6 114.7602(4) -5_556 1_555 n
C10 C3 H11 123.52560(30) -5_556 3_665 n
C10 C3 H12 116.81490(20) -5_556 3_665 n
C10 C3 H17 124.1098(12) -5_556 -5_556 n
C10 C3 H19 53.67360(30) -5_556 -4_666 n
C10 C3 H19 42.45120(20) -5_556 -5_556 n
C10 C3 H20 43.93240(10) -5_556 -4_666 n
C10 C3 H20 44.89940(10) -5_556 -6_656 n
C10 C3 H21 128.43980(10) -5_556 -6_656 n
C10 C3 N2 10.28840(30) -5_556 1_555 n
C10 C3 N2 9.49760(20) -5_556 2_655 n
C10 C3 N2 11.14980(30) -5_556 3_665 n
C10 C3 C11 73.3961(9) -6_656 -6_656 n
C10 C3 H3 108.3970(4) -6_656 2_655 n
C10 C3 H4 114.2862(5) -6_656 2_655 n
C10 C3 H5 117.15280(30) -6_656 1_555 n
C10 C3 H6 115.2104(4) -6_656 1_555 n
C10 C3 H11 123.42390(30) -6_656 3_665 n
C10 C3 H12 117.22820(20) -6_656 3_665 n
C10 C3 H17 124.4586(12) -6_656 -5_556 n
C10 C3 H19 53.79030(30) -6_656 -4_666 n
C10 C3 H19 42.03100(20) -6_656 -5_556 n
C10 C3 H20 43.93030(10) -6_656 -4_666 n
C10 C3 H20 45.37200(10) -6_656 -6_656 n
C10 C3 H21 128.02370(10) -6_656 -6_656 n
C10 C3 N2 10.61770(30) -6_656 1_555 n
C10 C3 N2 9.94880(30) -6_656 2_655 n
C10 C3 N2 11.59100(30) -6_656 3_665 n
C11 C3 H3 151.18910(10) -6_656 2_655 n
C11 C3 H4 102.0986(10) -6_656 2_655 n
C11 C3 H5 92.1501(7) -6_656 1_555 n
C11 C3 H6 150.03580(30) -6_656 1_555 n
C11 C3 H11 94.3195(6) -6_656 3_665 n
C11 C3 H12 141.8859(5) -6_656 3_665 n
C11 C3 H17 140.6710(7) -6_656 -5_556 n
C11 C3 H19 86.2544(5) -6_656 -4_666 n
C11 C3 H19 44.2613(7) -6_656 -5_556 n
C11 C3 H20 82.2493(17) -6_656 -4_666 n
C11 C3 H20 115.1308(9) -6_656 -6_656 n
C11 C3 H21 65.6927(6) -6_656 -6_656 n
C11 C3 N2 81.4856(12) -6_656 1_555 n
C11 C3 N2 82.8929(11) -6_656 2_655 n
C11 C3 N2 84.2942(12) -6_656 3_665 n
H3 C3 H4 102.9348(8) 2_655 2_655 n
H3 C3 H5 110.9445(6) 2_655 1_555 n
H3 C3 H6 6.8385 2_655 1_555 n
H3 C3 H11 107.0079(5) 2_655 3_665 n
H3 C3 H12 12.40750(30) 2_655 3_665 n
H3 C3 H17 63.0425(5) 2_655 -5_556 n
H3 C3 H19 73.5238(4) 2_655 -4_666 n
H3 C3 H19 149.70740(20) 2_655 -5_556 n
H3 C3 H20 119.7149(14) 2_655 -4_666 n
H3 C3 H20 63.3195(5) 2_655 -6_656 n
H3 C3 H21 122.99020(30) 2_655 -6_656 n
H3 C3 N2 104.7416(7) 2_655 1_555 n
H3 C3 N2 101.5896(6) 2_655 2_655 n
H3 C3 N2 100.8378(7) 2_655 3_665 n
H4 C3 H5 11.44400(30) 2_655 1_555 n
H4 C3 H6 99.8033(7) 2_655 1_555 n
H4 C3 H11 13.86840(30) 2_655 3_665 n
H4 C3 H12 105.0940(5) 2_655 3_665 n
H4 C3 H17 39.91610(30) 2_655 -5_556 n
H4 C3 H19 163.2111(4) 2_655 -4_666 n
H4 C3 H19 88.87420(20) 2_655 -5_556 n
H4 C3 H20 70.3560(6) 2_655 -4_666 n
H4 C3 H20 118.9137(15) 2_655 -6_656 n
H4 C3 H21 50.0096(14) 2_655 -6_656 n
H4 C3 N2 106.3123(8) 2_655 1_555 n
H4 C3 N2 109.9806(8) 2_655 2_655 n
H4 C3 N2 108.7489(9) 2_655 3_665 n
H5 C3 H6 106.9103(5) 1_555 1_555 n
H5 C3 H11 6.2789 1_555 3_665 n
H5 C3 H12 111.06740(30) 1_555 3_665 n
H5 C3 H17 48.8662 1_555 -5_556 n
H5 C3 H19 170.86150(10) 1_555 -4_666 n
H5 C3 H19 85.49360(10) 1_555 -5_556 n
H5 C3 H20 74.0795(4) 1_555 -4_666 n
H5 C3 H20 129.4119(13) 1_555 -6_656 n
H5 C3 H21 38.9285(11) 1_555 -6_656 n
H5 C3 N2 110.7677(5) 1_555 1_555 n
H5 C3 N2 114.7723(5) 1_555 2_655 n
H5 C3 N2 113.7946(6) 1_555 3_665 n
H6 C3 H11 102.5162(4) 1_555 3_665 n
H6 C3 H12 8.18120(20) 1_555 3_665 n
H6 C3 H17 60.3117(4) 1_555 -5_556 n
H6 C3 H19 78.29480(30) 1_555 -4_666 n
H6 C3 H19 156.49969(20) 1_555 -5_556 n
H6 C3 H20 124.6777(14) 1_555 -4_666 n
H6 C3 H20 70.1578(5) 1_555 -6_656 n
H6 C3 H21 116.31420(30) 1_555 -6_656 n
H6 C3 N2 111.5462(7) 1_555 1_555 n
H6 C3 N2 108.4201(6) 1_555 2_655 n
H6 C3 N2 107.6566(7) 1_555 3_665 n
H11 C3 H12 106.12430(20) 3_665 3_665 n
H11 C3 H17 46.35850(10) 3_665 -5_556 n
H11 C3 H19 176.84630(10) 3_665 -4_666 n
H11 C3 H19 91.14740(10) 3_665 -5_556 n
H11 C3 H20 80.2319(4) 3_665 -4_666 n
H11 C3 H20 132.7254(12) 3_665 -6_656 n
H11 C3 H21 36.6439(11) 3_665 -6_656 n
H11 C3 N2 116.9013(5) 3_665 1_555 n
H11 C3 N2 120.8672(5) 3_665 2_655 n
H11 C3 N2 119.8459(6) 3_665 3_665 n
H12 C3 H17 66.42890(20) 3_665 -5_556 n
H12 C3 H19 75.08560(20) 3_665 -4_666 n
H12 C3 H19 159.23 3_665 -5_556 n
H12 C3 H20 132.0887(11) 3_665 -4_666 n
H12 C3 H20 73.35620(30) 3_665 -6_656 n
H12 C3 H21 114.74410(20) 3_665 -6_656 n
H12 C3 N2 115.0708(5) 3_665 1_555 n
H12 C3 N2 111.5783(4) 3_665 2_655 n
H12 C3 N2 111.0351(4) 3_665 3_665 n
H17 C3 H19 133.03951(20) -5_556 -4_666 n
H17 C3 H19 122.66720(30) -5_556 -5_556 n
H17 C3 H20 90.0179(14) -5_556 -4_666 n
H17 C3 H20 97.4048(16) -5_556 -6_656 n
H17 C3 H21 77.5834(13) -5_556 -6_656 n
H17 C3 N2 113.8465(15) -5_556 1_555 n
H17 C3 N2 115.1392(15) -5_556 2_655 n
H17 C3 N2 113.4234(15) -5_556 3_665 n
H19 C3 H19 87.09870(10) -4_666 -5_556 n
H19 C3 H20 96.78520(30) -4_666 -4_666 n
H19 C3 H20 44.5688(12) -4_666 -6_656 n
H19 C3 H21 145.6394(10) -4_666 -6_656 n
H19 C3 N2 60.0995(5) -4_666 1_555 n
H19 C3 N2 56.1069(5) -4_666 2_655 n
H19 C3 N2 57.1041(5) -4_666 3_665 n
H19 C3 H20 38.5636(10) -5_556 -4_666 n
H19 C3 H20 86.50300(20) -5_556 -6_656 n
H19 C3 H21 85.99460(10) -5_556 -6_656 n
H19 C3 N2 44.9664(5) -5_556 1_555 n
H19 C3 N2 48.1774(4) -5_556 2_655 n
H19 C3 N2 48.8850(4) -5_556 3_665 n
H20 C3 H20 68.9945(7) -4_666 -6_656 n
H20 C3 H21 98.5055(7) -4_666 -6_656 n
H20 C3 N2 36.69030(20) -4_666 1_555 n
H20 C3 N2 40.73290(20) -4_666 2_655 n
H20 C3 N2 39.85380(20) -4_666 3_665 n
H20 C3 H21 166.72729(10) -6_656 -6_656 n
H20 C3 N2 41.71590(20) -6_656 1_555 n
H20 C3 N2 38.32960(20) -6_656 2_655 n
H20 C3 N2 37.69670(20) -6_656 3_665 n
H21 C3 N2 129.07780(20) -6_656 1_555 n
H21 C3 N2 132.97600(20) -6_656 2_655 n
H21 C3 N2 133.18449(20) -6_656 3_665 n
N2 C3 N2 4.2235 1_555 2_655 n
N2 C3 N2 4.1088 1_555 3_665 n
N2 C3 N2 1.7161 2_655 3_665 n
C1 C4 C2 42.7699(9) 2_655 2_655 n
C1 C4 C3 40.8749(8) 2_655 1_555 n
C1 C4 C5 97.0335(12) 2_655 3_665 n
C1 C4 C6 39.8123(8) 2_655 3_665 n
C1 C4 C11 108.3213(15) 2_655 -5_556 n
C1 C4 C11 68.2920(12) 2_655 -6_656 n
C1 C4 C12 155.8223(4) 2_655 -6_656 n
C1 C4 H1 90.5937(6) 2_655 2_655 n
C1 C4 H2 66.4013(11) 2_655 2_655 n
C1 C4 H7 77.9323(14) 2_655 1_555 n
C1 C4 H8 97.0270(7) 2_655 1_555 n
C1 C4 H9 76.9992(13) 2_655 3_665 n
C1 C4 H10 102.3245(10) 2_655 3_665 n
C1 C4 H19 69.7050(16) 2_655 -4_666 n
C1 C4 H21 23.1410(4) 2_655 -6_656 n
C1 C4 H22 99.7339(10) 2_655 -5_556 n
C1 C4 H23 89.18890(10) 2_655 -4_666 n
C1 C4 H23 120.4787(4) 2_655 -6_656 n
C1 C4 H24 94.4591(14) 2_655 -6_656 n
C1 C4 H25 130.7640(9) 2_655 -4_666 n
C1 C4 H26 107.1156(15) 2_655 -5_556 n
C1 C4 N1 147.44189(20) 2_655 1_555 n
C1 C4 N1 147.20799(10) 2_655 2_655 n
C1 C4 N1 144.54640(10) 2_655 3_665 n
C2 C4 C3 3.53620(10) 2_655 1_555 n
C2 C4 C5 119.1657(8) 2_655 3_665 n
C2 C4 C6 2.96290(10) 2_655 3_665 n
C2 C4 C11 67.0250(7) 2_655 -5_556 n
C2 C4 C11 46.8851(9) 2_655 -6_656 n
C2 C4 C12 131.2764(9) 2_655 -6_656 n
C2 C4 H1 104.4315(4) 2_655 2_655 n
C2 C4 H2 102.2361(4) 2_655 2_655 n
C2 C4 H7 113.6915(7) 2_655 1_555 n
C2 C4 H8 107.5558(5) 2_655 1_555 n
C2 C4 H9 110.9663(6) 2_655 3_665 n
C2 C4 H10 117.4223(7) 2_655 3_665 n
C2 C4 H19 28.9524(8) 2_655 -4_666 n
C2 C4 H21 39.6449(9) 2_655 -6_656 n
C2 C4 H22 73.8877(5) 2_655 -5_556 n
C2 C4 H23 92.34830(10) 2_655 -4_666 n
C2 C4 H23 93.10190(10) 2_655 -6_656 n
C2 C4 H24 124.2370(9) 2_655 -6_656 n
C2 C4 H25 137.1741(9) 2_655 -4_666 n
C2 C4 H26 136.7352(9) 2_655 -5_556 n
C2 C4 N1 109.3950(6) 2_655 1_555 n
C2 C4 N1 110.9839(6) 2_655 2_655 n
C2 C4 N1 109.1430(6) 2_655 3_665 n
C3 C4 C5 115.6889(9) 1_555 3_665 n
C3 C4 C6 2.92560(10) 1_555 3_665 n
C3 C4 C11 69.7550(8) 1_555 -5_556 n
C3 C4 C11 44.6496(8) 1_555 -6_656 n
C3 C4 C12 134.5170(8) 1_555 -6_656 n
C3 C4 H1 106.7219(4) 1_555 2_655 n
C3 C4 H2 98.9742(5) 1_555 2_655 n
C3 C4 H7 110.3655(8) 1_555 1_555 n
C3 C4 H8 110.1311(4) 1_555 1_555 n
C3 C4 H9 107.5678(7) 1_555 3_665 n
C3 C4 H10 119.8487(7) 1_555 3_665 n
C3 C4 H19 32.0603(9) 1_555 -4_666 n
C3 C4 H21 36.3575(8) 1_555 -6_656 n
C3 C4 H22 77.4235(6) 1_555 -5_556 n
C3 C4 H23 89.29500(20) 1_555 -4_666 n
C3 C4 H23 96.589 1_555 -6_656 n
C3 C4 H24 125.3369(8) 1_555 -6_656 n
C3 C4 H25 140.4892(8) 1_555 -4_666 n
C3 C4 H26 133.2036(10) 1_555 -5_556 n
C3 C4 N1 110.1730(5) 1_555 1_555 n
C3 C4 N1 111.5404(6) 1_555 2_655 n
C3 C4 N1 109.5671(6) 1_555 3_665 n
C5 C4 C6 117.8016(8) 3_665 3_665 n
C5 C4 C11 134.47650(30) 3_665 -5_556 n
C5 C4 C11 80.5803(15) 3_665 -6_656 n
C5 C4 C12 103.0014(15) 3_665 -6_656 n
C5 C4 H1 122.6493(9) 3_665 2_655 n
C5 C4 H2 35.43580(10) 3_665 2_655 n
C5 C4 H7 28.01080(20) 3_665 1_555 n
C5 C4 H8 123.8915(11) 3_665 1_555 n
C5 C4 H9 25.62590(10) 3_665 3_665 n
C5 C4 H10 114.0820(13) 3_665 3_665 n
C5 C4 H19 138.34959(30) 3_665 -4_666 n
C5 C4 H21 84.2672(15) 3_665 -6_656 n
C5 C4 H22 163.21620(20) 3_665 -5_556 n
C5 C4 H23 32.6818(5) 3_665 -4_666 n
C5 C4 H23 142.3627(7) 3_665 -6_656 n
C5 C4 H24 94.9465(11) 3_665 -6_656 n
C5 C4 H25 103.2284(17) 3_665 -4_666 n
C5 C4 H26 18.56640(10) 3_665 -5_556 n
C5 C4 N1 82.8947(5) 3_665 1_555 n
C5 C4 N1 79.1703(5) 3_665 2_655 n
C5 C4 N1 78.1454(5) 3_665 3_665 n
C6 C4 C11 69.9166(8) 3_665 -5_556 n
C6 C4 C11 47.5744(9) 3_665 -6_656 n
C6 C4 C12 133.8329(8) 3_665 -6_656 n
C6 C4 H1 103.8019(4) 3_665 2_655 n
C6 C4 H2 99.6610(5) 3_665 2_655 n
C6 C4 H7 111.1844(8) 3_665 1_555 n
C6 C4 H8 107.2484(5) 3_665 1_555 n
C6 C4 H9 108.5723(7) 3_665 3_665 n
C6 C4 H10 116.9397(8) 3_665 3_665 n
C6 C4 H19 31.7051(9) 3_665 -4_666 n
C6 C4 H21 37.1551(8) 3_665 -6_656 n
C6 C4 H22 75.7316(6) 3_665 -5_556 n
C6 C4 H23 91.98170(10) 3_665 -4_666 n
C6 C4 H23 95.2629 3_665 -6_656 n
C6 C4 H24 122.5727(9) 3_665 -6_656 n
C6 C4 H25 137.9974(9) 3_665 -4_666 n
C6 C4 H26 135.0084(10) 3_665 -5_556 n
C6 C4 N1 112.0962(5) 3_665 1_555 n
C6 C4 N1 113.6022(5) 3_665 2_655 n
C6 C4 N1 111.7055(5) 3_665 3_665 n
C11 C4 C11 74.9491(7) -5_556 -6_656 n
C11 C4 C12 66.1528(15) -5_556 -6_656 n
C11 C4 H1 94.85270(30) -5_556 2_655 n
C11 C4 H2 160.53300(10) -5_556 2_655 n
C11 C4 H7 161.80299(10) -5_556 1_555 n
C11 C4 H8 90.4194(4) -5_556 1_555 n
C11 C4 H9 157.94980(10) -5_556 3_665 n
C11 C4 H10 96.9716(6) -5_556 3_665 n
C11 C4 H19 38.69180(10) -5_556 -4_666 n
C11 C4 H21 104.7426(15) -5_556 -6_656 n
C11 C4 H22 37.38650(10) -5_556 -5_556 n
C11 C4 H23 109.0941 -5_556 -4_666 n
C11 C4 H23 39.4706(5) -5_556 -6_656 n
C11 C4 H24 119.2028(5) -5_556 -6_656 n
C11 C4 H25 88.2574(11) -5_556 -4_666 n
C11 C4 H26 138.29230(20) -5_556 -5_556 n
C11 C4 N1 55.5170(9) -5_556 1_555 n
C11 C4 N1 58.9796(9) -5_556 2_655 n
C11 C4 N1 59.1735(8) -5_556 3_665 n
C11 C4 C12 128.0625(8) -6_656 -6_656 n
C11 C4 H1 151.3161(5) -6_656 2_655 n
C11 C4 H2 85.8832(6) -6_656 2_655 n
C11 C4 H7 92.3704(10) -6_656 1_555 n
C11 C4 H8 153.8313(4) -6_656 1_555 n
C11 C4 H9 87.9339(10) -6_656 3_665 n
C11 C4 H10 164.05460(20) -6_656 3_665 n
C11 C4 H19 57.7726(12) -6_656 -4_666 n
C11 C4 H21 46.8891(8) -6_656 -6_656 n
C11 C4 H22 104.9829(10) -6_656 -5_556 n
C11 C4 H23 48.6275(9) -6_656 -4_666 n
C11 C4 H23 114.34750(30) -6_656 -6_656 n
C11 C4 H24 161.26360(20) -6_656 -6_656 n
C11 C4 H25 158.73331(30) -6_656 -4_666 n
C11 C4 H26 98.8202(16) -6_656 -5_556 n
C11 C4 N1 79.6756(10) -6_656 1_555 n
C11 C4 N1 78.9877(11) -6_656 2_655 n
C11 C4 N1 76.2851(11) -6_656 3_665 n
C12 C4 H1 67.25030(30) -6_656 2_655 n
C12 C4 H2 126.4874(13) -6_656 2_655 n
C12 C4 H7 114.9783(16) -6_656 1_555 n
C12 C4 H8 60.48490(30) -6_656 1_555 n
C12 C4 H9 117.4442(15) -6_656 3_665 n
C12 C4 H10 57.0712(6) -6_656 3_665 n
C12 C4 H19 102.4837(17) -6_656 -4_666 n
C12 C4 H21 170.8002 -6_656 -6_656 n
C12 C4 H22 60.9449(13) -6_656 -5_556 n
C12 C4 H23 114.9683(5) -6_656 -4_666 n
C12 C4 H23 40.0342(8) -6_656 -6_656 n
C12 C4 H24 70.6479(10) -6_656 -6_656 n
C12 C4 H25 30.7185(5) -6_656 -4_666 n
C12 C4 H26 89.0189(17) -6_656 -5_556 n
C12 C4 N1 50.31990(20) -6_656 1_555 n
C12 C4 N1 52.03810(30) -6_656 2_655 n
C12 C4 N1 54.81940(30) -6_656 3_665 n
H1 C4 H2 103.76240(30) 2_655 2_655 n
H1 C4 H7 102.2611(5) 2_655 1_555 n
H1 C4 H8 6.9086 2_655 1_555 n
H1 C4 H9 106.6255(4) 2_655 3_665 n
H1 C4 H10 13.34530(30) 2_655 3_665 n
H1 C4 H19 97.4965(6) 2_655 -4_666 n
H1 C4 H21 113.73480(20) 2_655 -6_656 n
H1 C4 H22 58.1247(5) 2_655 -5_556 n
H1 C4 H23 154.81799(30) 2_655 -4_666 n
H1 C4 H23 59.0427 2_655 -6_656 n
H1 C4 H24 27.70310(20) 2_655 -6_656 n
H1 C4 H25 40.94940(30) 2_655 -4_666 n
H1 C4 H26 106.0890(10) 2_655 -5_556 n
H1 C4 N1 116.9622(5) 2_655 1_555 n
H1 C4 N1 119.0992(6) 2_655 2_655 n
H1 C4 N1 121.8473(5) 2_655 3_665 n
H2 C4 H7 11.74790(30) 2_655 1_555 n
H2 C4 H8 108.63280(30) 2_655 1_555 n
H2 C4 H9 10.79290(20) 2_655 3_665 n
H2 C4 H10 102.4550(5) 2_655 3_665 n
H2 C4 H19 130.9116(4) 2_655 -4_666 n
H2 C4 H21 62.6168(13) 2_655 -6_656 n
H2 C4 H22 158.2894 2_655 -5_556 n
H2 C4 H23 53.546 2_655 -4_666 n
H2 C4 H23 159.7469(4) 2_655 -6_656 n
H2 C4 H24 80.24130(30) 2_655 -6_656 n
H2 C4 H25 109.5198(10) 2_655 -4_666 n
H2 C4 H26 40.77460(30) 2_655 -5_556 n
H2 C4 N1 118.2733(5) 2_655 1_555 n
H2 C4 N1 114.5450(5) 2_655 2_655 n
H2 C4 N1 113.3878(4) 2_655 3_665 n
H7 C4 H8 106.0080(6) 1_555 1_555 n
H7 C4 H9 4.5101 1_555 3_665 n
H7 C4 H10 98.3058(8) 1_555 3_665 n
H7 C4 H19 142.02960(10) 1_555 -4_666 n
H7 C4 H21 74.0493(16) 1_555 -6_656 n
H7 C4 H22 160.3589 1_555 -5_556 n
H7 C4 H23 53.16510(10) 1_555 -4_666 n
H7 C4 H23 151.2991(7) 1_555 -6_656 n
H7 C4 H24 76.2951(7) 1_555 -6_656 n
H7 C4 H25 100.5831(14) 1_555 -4_666 n
H7 C4 H26 29.54050(10) 1_555 -5_556 n
H7 C4 N1 110.0218(7) 1_555 1_555 n
H7 C4 N1 106.3459(7) 1_555 2_655 n
H7 C4 N1 105.6079(6) 1_555 3_665 n
H8 C4 H9 110.4676(6) 1_555 3_665 n
H8 C4 H10 10.27990(20) 1_555 3_665 n
H8 C4 H19 97.3307(8) 1_555 -4_666 n
H8 C4 H21 120.14280(20) 1_555 -6_656 n
H8 C4 H22 54.6189(6) 1_555 -5_556 n
H8 C4 H23 156.5678(5) 1_555 -4_666 n
H8 C4 H23 53.32220(10) 1_555 -6_656 n
H8 C4 H24 29.94360(10) 1_555 -6_656 n
H8 C4 H25 35.20920(20) 1_555 -4_666 n
H8 C4 H26 106.3661(12) 1_555 -5_556 n
H8 C4 N1 110.0644(5) 1_555 1_555 n
H8 C4 N1 112.2358(6) 1_555 2_655 n
H8 C4 N1 114.9765(6) 1_555 3_665 n
H9 C4 H10 102.8143(8) 3_665 3_665 n
H9 C4 H19 138.77960(10) 3_665 -4_666 n
H9 C4 H21 71.4370(15) 3_665 -6_656 n
H9 C4 H22 164.6094 3_665 -5_556 n
H9 C4 H23 48.96100(10) 3_665 -4_666 n
H9 C4 H23 155.0577(7) 3_665 -6_656 n
H9 C4 H24 80.7902(6) 3_665 -6_656 n
H9 C4 H25 104.5822(13) 3_665 -4_666 n
H9 C4 H26 30.11650(20) 3_665 -5_556 n
H9 C4 N1 108.3878(6) 3_665 1_555 n
H9 C4 N1 104.6749(6) 3_665 2_655 n
H9 C4 N1 103.7375(6) 3_665 3_665 n
H10 C4 H19 107.3768(10) 3_665 -4_666 n
H10 C4 H21 125.2970(5) 3_665 -6_656 n
H10 C4 H22 62.8625(8) 3_665 -5_556 n
H10 C4 H23 146.6213(7) 3_665 -4_666 n
H10 C4 H23 58.21810(10) 3_665 -6_656 n
H10 C4 H24 22.24120(10) 3_665 -6_656 n
H10 C4 H25 28.51420(10) 3_665 -4_666 n
H10 C4 H26 96.2845(14) 3_665 -5_556 n
H10 C4 N1 107.3901(8) 3_665 1_555 n
H10 C4 N1 108.9755(8) 3_665 2_655 n
H10 C4 N1 111.7642(8) 3_665 3_665 n
H19 C4 H21 68.3549(17) -4_666 -6_656 n
H19 C4 H22 49.53770(10) -4_666 -5_556 n
H19 C4 H23 106.00190(30) -4_666 -4_666 n
H19 C4 H23 66.0695(8) -4_666 -6_656 n
H19 C4 H24 124.5065(8) -4_666 -6_656 n
H19 C4 H25 115.3844(15) -4_666 -4_666 n
H19 C4 H26 156.2973(4) -4_666 -5_556 n
H19 C4 N1 88.7100(11) -4_666 1_555 n
H19 C4 N1 91.4137(11) -4_666 2_655 n
H19 C4 N1 90.5026(10) -4_666 3_665 n
H21 C4 H22 111.2402(13) -6_656 -5_556 n
H21 C4 H23 68.3705(6) -6_656 -4_666 n
H21 C4 H23 131.7955(8) -6_656 -6_656 n
H21 C4 H24 114.7818(10) -6_656 -6_656 n
H21 C4 H25 153.4568(5) -6_656 -4_666 n
H21 C4 H26 99.2390(18) -6_656 -5_556 n
H21 C4 N1 126.39790(20) -6_656 1_555 n
H21 C4 N1 125.34060(30) -6_656 2_655 n
H21 C4 N1 122.57050(30) -6_656 3_665 n
H22 C4 H23 146.42940(10) -5_556 -4_666 n
H22 C4 H23 21.0665(5) -5_556 -6_656 n
H22 C4 H24 84.5136(7) -5_556 -6_656 n
H22 C4 H25 65.9054(13) -5_556 -4_666 n
H22 C4 H26 149.2171(4) -5_556 -5_556 n
H22 C4 N1 82.5886(4) -5_556 1_555 n
H22 C4 N1 86.2980(4) -5_556 2_655 n
H22 C4 N1 87.7060(4) -5_556 3_665 n
H23 C4 H23 139.7958 -4_666 -6_656 n
H23 C4 H24 127.2950(6) -4_666 -6_656 n
H23 C4 H25 129.6051(10) -4_666 -4_666 n
H23 C4 H26 50.3475(7) -4_666 -5_556 n
H23 C4 N1 73.2047 -4_666 1_555 n
H23 C4 N1 69.9636 -4_666 2_655 n
H23 C4 N1 67.7041 -4_666 3_665 n
H23 C4 H24 80.204 -6_656 -6_656 n
H23 C4 H25 50.7950(6) -6_656 -4_666 n
H23 C4 H26 128.9558(10) -6_656 -5_556 n
H23 C4 N1 67.4247 -6_656 1_555 n
H23 C4 N1 70.9114 -6_656 2_655 n
H23 C4 N1 72.8941 -6_656 3_665 n
H24 C4 H25 40.0030(5) -6_656 -4_666 n
H24 C4 H26 78.7466(12) -6_656 -5_556 n
H24 C4 N1 118.0393(12) -6_656 1_555 n
H24 C4 N1 118.2658(13) -6_656 2_655 n
H24 C4 N1 120.8460(12) -6_656 3_665 n
H25 C4 H26 84.9597(18) -4_666 -5_556 n
H25 C4 N1 80.0633(7) -4_666 1_555 n
H25 C4 N1 81.2012(8) -4_666 2_655 n
H25 C4 N1 83.9725(8) -4_666 3_665 n
H26 C4 N1 82.7834(7) -5_556 1_555 n
H26 C4 N1 79.3133(7) -5_556 2_655 n
H26 C4 N1 79.1841(7) -5_556 3_665 n
N1 C4 N1 3.7284 1_555 2_655 n
N1 C4 N1 5.5035 1_555 3_665 n
N1 C4 N1 2.7887 2_655 3_665 n
C1 C5 C2 32.3430(8) 3_665 3_665 n
C1 C5 C3 33.5767(8) 3_665 2_655 n
C1 C5 C4 46.7126(5) 3_665 2_655 n
C1 C5 C6 30.7371(8) 3_665 1_555 n
C1 C5 C11 75.8726(18) 3_665 -4_666 n
C1 C5 C12 114.0687(10) 3_665 -4_666 n
C1 C5 C13 170.32620(20) 3_665 -6_656 n
C1 C5 H1 68.9621(11) 3_665 3_665 n
C1 C5 H2 98.0713(4) 3_665 3_665 n
C1 C5 H7 109.6415(7) 3_665 2_655 n
C1 C5 H8 73.1152(12) 3_665 2_655 n
C1 C5 H9 109.8359(6) 3_665 1_555 n
C1 C5 H10 81.5586(14) 3_665 1_555 n
C1 C5 H19 44.8238(11) 3_665 -5_556 n
C1 C5 H21 48.3649(11) 3_665 -4_666 n
C1 C5 H22 62.24040(30) 3_665 -6_656 n
C1 C5 H23 82.03850(20) 3_665 -4_666 n
C1 C5 H23 118.1254(6) 3_665 -5_556 n
C1 C5 H24 86.7931(17) 3_665 -4_666 n
C1 C5 H25 106.5369(15) 3_665 -5_556 n
C1 C5 H26 141.8384(8) 3_665 -6_656 n
C1 C5 N1 132.87320(10) 3_665 1_555 n
C1 C5 N1 130.3777 3_665 2_655 n
C1 C5 N1 133.1873 3_665 3_665 n
C2 C5 C3 3.24490(10) 3_665 2_655 n
C2 C5 C4 57.7686(7) 3_665 2_655 n
C2 C5 C6 2.74300(10) 3_665 1_555 n
C2 C5 C11 44.5463(10) 3_665 -4_666 n
C2 C5 C12 121.1291(9) 3_665 -4_666 n
C2 C5 C13 143.4324(8) 3_665 -6_656 n
C2 C5 H1 98.6415(4) 3_665 3_665 n
C2 C5 H2 102.90680(30) 3_665 3_665 n
C2 C5 H7 115.3673(6) 3_665 2_655 n
C2 C5 H8 101.3965(5) 3_665 2_655 n
C2 C5 H9 112.6802(5) 3_665 1_555 n
C2 C5 H10 110.7315(7) 3_665 1_555 n
C2 C5 H19 27.8504(7) 3_665 -5_556 n
C2 C5 H21 38.7877(9) 3_665 -4_666 n
C2 C5 H22 69.8843(4) 3_665 -6_656 n
C2 C5 H23 88.26070(10) 3_665 -4_666 n
C2 C5 H23 93.36510(10) 3_665 -5_556 n
C2 C5 H24 119.0484(9) 3_665 -4_666 n
C2 C5 H25 130.0115(10) 3_665 -5_556 n
C2 C5 H26 141.6518(8) 3_665 -6_656 n
C2 C5 N1 107.2639(5) 3_665 1_555 n
C2 C5 N1 107.0788(5) 3_665 2_655 n
C2 C5 N1 108.7643(6) 3_665 3_665 n
C3 C5 C4 60.9528(8) 2_655 2_655 n
C3 C5 C6 2.91830(10) 2_655 1_555 n
C3 C5 C11 42.6352(9) 2_655 -4_666 n
C3 C5 C12 124.2376(8) 2_655 -4_666 n
C3 C5 C13 141.4726(9) 2_655 -6_656 n
C3 C5 H1 100.85740(30) 2_655 3_665 n
C3 C5 H2 99.9701(4) 2_655 3_665 n
C3 C5 H7 112.3755(7) 2_655 2_655 n
C3 C5 H8 103.8479(4) 2_655 2_655 n
C3 C5 H9 109.5981(6) 2_655 1_555 n
C3 C5 H10 113.0873(7) 2_655 1_555 n
C3 C5 H19 30.7334(8) 2_655 -5_556 n
C3 C5 H21 35.7743(9) 2_655 -4_666 n
C3 C5 H22 73.1291(5) 2_655 -6_656 n
C3 C5 H23 91.4754 2_655 -4_666 n
C3 C5 H23 90.617 2_655 -5_556 n
C3 C5 H24 120.3579(8) 2_655 -4_666 n
C3 C5 H25 133.0685(9) 2_655 -5_556 n
C3 C5 H26 138.4084(9) 2_655 -6_656 n
C3 C5 N1 107.9525(5) 2_655 1_555 n
C3 C5 N1 108.0872(5) 2_655 2_655 n
C3 C5 N1 109.5993(5) 2_655 3_665 n
C4 C5 C6 58.7907(7) 2_655 1_555 n
C4 C5 C11 93.7783(14) 2_655 -4_666 n
C4 C5 C12 68.5579(15) 2_655 -4_666 n
C4 C5 C13 142.68570(30) 2_655 -6_656 n
C4 C5 H1 53.0476(8) 2_655 3_665 n
C4 C5 H2 141.35240(10) 2_655 3_665 n
C4 C5 H7 149.26019(20) 2_655 2_655 n
C4 C5 H8 51.9080(10) 2_655 2_655 n
C4 C5 H9 152.06480(10) 2_655 1_555 n
C4 C5 H10 61.0433(12) 2_655 1_555 n
C4 C5 H19 39.24940(20) 2_655 -5_556 n
C4 C5 H21 91.8466(15) 2_655 -4_666 n
C4 C5 H22 15.54010(20) 2_655 -6_656 n
C4 C5 H23 35.4016(7) 2_655 -4_666 n
C4 C5 H23 145.1169(6) 2_655 -5_556 n
C4 C5 H24 79.9249(11) 2_655 -4_666 n
C4 C5 H25 72.6061(17) 2_655 -5_556 n
C4 C5 H26 159.39600(10) 2_655 -6_656 n
C4 C5 N1 97.9127(5) 2_655 1_555 n
C4 C5 N1 93.0887(5) 2_655 2_655 n
C4 C5 N1 96.5121(5) 2_655 3_665 n
C6 C5 C11 45.5502(10) 1_555 -4_666 n
C6 C5 C12 123.1736(9) 1_555 -4_666 n
C6 C5 C13 144.3900(8) 1_555 -6_656 n
C6 C5 H1 97.9520(4) 1_555 3_665 n
C6 C5 H2 100.58440(30) 1_555 3_665 n
C6 C5 H7 113.0988(7) 1_555 2_655 n
C6 C5 H8 100.9863(5) 1_555 2_655 n
C6 C5 H9 110.5439(6) 1_555 1_555 n
C6 C5 H10 110.2015(8) 1_555 1_555 n
C6 C5 H19 30.2776(8) 1_555 -5_556 n
C6 C5 H21 36.6171(9) 1_555 -4_666 n
C6 C5 H22 71.3532(5) 1_555 -6_656 n
C6 C5 H23 90.0317 1_555 -4_666 n
C6 C5 H23 93.35120(10) 1_555 -5_556 n
C6 C5 H24 117.5300(9) 1_555 -4_666 n
C6 C5 H25 130.5874(10) 1_555 -5_556 n
C6 C5 H26 140.2002(9) 1_555 -6_656 n
C6 C5 N1 109.8452(4) 1_555 1_555 n
C6 C5 N1 109.7416(4) 1_555 2_655 n
C6 C5 N1 111.3866(5) 1_555 3_665 n
C11 C5 C12 125.7473(7) -4_666 -4_666 n
C11 C5 C13 98.9008(18) -4_666 -6_656 n
C11 C5 H1 142.8472(6) -4_666 3_665 n
C11 C5 H2 90.8941(5) -4_666 3_665 n
C11 C5 H7 98.5087(9) -4_666 2_655 n
C11 C5 H8 144.4706(4) -4_666 2_655 n
C11 C5 H9 93.6670(9) -4_666 1_555 n
C11 C5 H10 154.06070(20) -4_666 1_555 n
C11 C5 H19 54.5323(12) -4_666 -5_556 n
C11 C5 H21 47.1661(9) -4_666 -4_666 n
C11 C5 H22 99.1521(10) -4_666 -6_656 n
C11 C5 H23 108.96170(30) -4_666 -4_666 n
C11 C5 H23 52.0811(8) -4_666 -5_556 n
C11 C5 H24 160.7415 -4_666 -4_666 n
C11 C5 H25 155.0351(4) -4_666 -5_556 n
C11 C5 H26 106.4494(15) -4_666 -6_656 n
C11 C5 N1 77.4462(11) -4_666 1_555 n
C11 C5 N1 80.4819(10) -4_666 2_655 n
C11 C5 N1 80.1276(11) -4_666 3_665 n
C12 C5 C13 75.6024(12) -4_666 -6_656 n
C12 C5 H1 62.59200(10) -4_666 3_665 n
C12 C5 H2 135.1351(12) -4_666 3_665 n
C12 C5 H7 123.1430(15) -4_666 2_655 n
C12 C5 H8 56.07540(10) -4_666 2_655 n
C12 C5 H9 126.1549(14) -4_666 1_555 n
C12 C5 H10 53.7988(4) -4_666 1_555 n
C12 C5 H19 93.8059(16) -4_666 -5_556 n
C12 C5 H21 159.6279 -4_666 -4_666 n
C12 C5 H22 53.7199(13) -4_666 -6_656 n
C12 C5 H23 33.8619(8) -4_666 -4_666 n
C12 C5 H23 122.3694(4) -4_666 -5_556 n
C12 C5 H24 68.9935(7) -4_666 -4_666 n
C12 C5 H25 29.98940(30) -4_666 -5_556 n
C12 C5 H26 95.6778(17) -4_666 -6_656 n
C12 C5 N1 56.53790(20) -4_666 1_555 n
C12 C5 N1 51.62370(20) -4_666 2_655 n
C12 C5 N1 53.57230(30) -4_666 3_665 n
C13 C5 H1 117.5714(12) -6_656 3_665 n
C13 C5 H2 73.65160(20) -6_656 3_665 n
C13 C5 H7 62.6465(5) -6_656 2_655 n
C13 C5 H8 114.1006(13) -6_656 2_655 n
C13 C5 H9 61.9314(4) -6_656 1_555 n
C13 C5 H10 105.1657(15) -6_656 1_555 n
C13 C5 H19 137.9774(9) -6_656 -5_556 n
C13 C5 H21 122.2059(13) -6_656 -4_666 n
C13 C5 H22 127.14710(10) -6_656 -6_656 n
C13 C5 H23 107.4872(4) -6_656 -4_666 n
C13 C5 H23 53.3418(8) -6_656 -5_556 n
C13 C5 H24 96.9858(17) -6_656 -4_666 n
C13 C5 H25 81.6863(17) -6_656 -5_556 n
C13 C5 H26 31.3545(6) -6_656 -6_656 n
C13 C5 N1 51.85890(10) -6_656 1_555 n
C13 C5 N1 55.22540(10) -6_656 2_655 n
C13 C5 N1 52.10960(20) -6_656 3_665 n
H1 C5 H2 105.26760(20) 3_665 3_665 n
H1 C5 H7 104.1257(4) 3_665 2_655 n
H1 C5 H8 6.5463 3_665 2_655 n
H1 C5 H9 108.9758(4) 3_665 1_555 n
H1 C5 H10 12.61350(30) 3_665 1_555 n
H1 C5 H19 90.9509(6) 3_665 -5_556 n
H1 C5 H21 110.59330(10) 3_665 -4_666 n
H1 C5 H22 53.8888(4) 3_665 -6_656 n
H1 C5 H23 55.3545 3_665 -4_666 n
H1 C5 H23 161.15080(20) 3_665 -5_556 n
H1 C5 H24 26.87750(30) 3_665 -4_666 n
H1 C5 H25 39.8647(4) 3_665 -5_556 n
H1 C5 H26 108.4778(9) 3_665 -6_656 n
H1 C5 N1 118.8910(4) 3_665 1_555 n
H1 C5 N1 113.68360(30) 3_665 2_655 n
H1 C5 N1 115.9616(4) 3_665 3_665 n
H2 C5 H7 12.64010(30) 3_665 2_655 n
H2 C5 H8 110.12820(20) 3_665 2_655 n
H2 C5 H9 11.76480(20) 3_665 1_555 n
H2 C5 H10 104.9249(4) 3_665 1_555 n
H2 C5 H19 130.6979(5) 3_665 -5_556 n
H2 C5 H21 64.2294(12) 3_665 -4_666 n
H2 C5 H22 154.3384 3_665 -6_656 n
H2 C5 H23 159.38570(20) 3_665 -4_666 n
H2 C5 H23 57.5767 3_665 -5_556 n
H2 C5 H24 83.18910(30) 3_665 -4_666 n
H2 C5 H25 112.9182(9) 3_665 -5_556 n
H2 C5 H26 44.5127(4) 3_665 -6_656 n
H2 C5 N1 120.5102(4) 3_665 1_555 n
H2 C5 N1 125.4919(4) 3_665 2_655 n
H2 C5 N1 122.0641(4) 3_665 3_665 n
H7 C5 H8 107.8669(5) 2_655 2_655 n
H7 C5 H9 5.0145 2_655 1_555 n
H7 C5 H10 101.0131(7) 2_655 1_555 n
H7 C5 H19 143.02409(10) 2_655 -5_556 n
H7 C5 H21 76.6012(15) 2_655 -4_666 n
H7 C5 H22 157.7573 2_655 -6_656 n
H7 C5 H23 152.1751(6) 2_655 -4_666 n
H7 C5 H23 57.34650(20) 2_655 -5_556 n
H7 C5 H24 79.2601(6) 2_655 -4_666 n
H7 C5 H25 103.7296(13) 2_655 -5_556 n
H7 C5 H26 32.39980(10) 2_655 -6_656 n
H7 C5 N1 112.1984(6) 2_655 1_555 n
H7 C5 N1 116.6323(7) 2_655 2_655 n
H7 C5 N1 113.2660(7) 2_655 3_665 n
H8 C5 H9 112.8185(5) 2_655 1_555 n
H8 C5 H10 9.59350(20) 2_655 1_555 n
H8 C5 H19 90.7742(7) 2_655 -5_556 n
H8 C5 H21 116.42820(10) 2_655 -4_666 n
H8 C5 H22 50.6479(6) 2_655 -6_656 n
H8 C5 H23 49.98880(10) 2_655 -4_666 n
H8 C5 H23 162.9676(4) 2_655 -5_556 n
H8 C5 H24 28.98080(10) 2_655 -4_666 n
H8 C5 H25 34.39040(30) 2_655 -5_556 n
H8 C5 H26 108.5916(11) 2_655 -6_656 n
H8 C5 N1 112.3447(4) 2_655 1_555 n
H8 C5 N1 107.1426(4) 2_655 2_655 n
H8 C5 N1 109.4155(4) 2_655 3_665 n
H9 C5 H10 106.0244(7) 1_555 1_555 n
H9 C5 H19 139.91400(20) 1_555 -5_556 n
H9 C5 H21 73.9272(15) 1_555 -4_666 n
H9 C5 H22 162.2874 1_555 -6_656 n
H9 C5 H23 156.6616(6) 1_555 -4_666 n
H9 C5 H23 52.60200(10) 1_555 -5_556 n
H9 C5 H24 84.2610(6) 1_555 -4_666 n
H9 C5 H25 108.2015(13) 1_555 -5_556 n
H9 C5 H26 32.93470(20) 1_555 -6_656 n
H9 C5 N1 109.9842(5) 1_555 1_555 n
H9 C5 N1 114.6953(6) 1_555 2_655 n
H9 C5 N1 111.2851(6) 1_555 3_665 n
H10 C5 H19 100.1232(10) 1_555 -5_556 n
H10 C5 H21 122.1837(4) 1_555 -4_666 n
H10 C5 H22 58.3545(8) 1_555 -6_656 n
H10 C5 H23 54.56990(20) 1_555 -4_666 n
H10 C5 H23 153.6601(6) 1_555 -5_556 n
H10 C5 H24 21.86640(10) 1_555 -4_666 n
H10 C5 H25 28.0486 1_555 -5_556 n
H10 C5 H26 99.1724(13) 1_555 -6_656 n
H10 C5 N1 110.1815(6) 1_555 1_555 n
H10 C5 N1 105.4057(6) 1_555 2_655 n
H10 C5 N1 107.2069(6) 1_555 3_665 n
H19 C5 H21 66.4741(17) -5_556 -4_666 n
H19 C5 H22 46.57480(10) -5_556 -6_656 n
H19 C5 H23 62.4086(8) -5_556 -4_666 n
H19 C5 H23 106.2047(4) -5_556 -5_556 n
H19 C5 H24 117.2665(9) -5_556 -4_666 n
H19 C5 H25 109.1565(15) -5_556 -5_556 n
H19 C5 H26 160.56239(30) -5_556 -6_656 n
H19 C5 N1 88.1182(10) -5_556 1_555 n
H19 C5 N1 86.0789(11) -5_556 2_655 n
H19 C5 N1 88.6467(11) -5_556 3_665 n
H21 C5 H22 106.2338(13) -4_666 -6_656 n
H21 C5 H23 125.8728(8) -4_666 -4_666 n
H21 C5 H23 70.7831(5) -4_666 -5_556 n
H21 C5 H24 114.4058(9) -4_666 -4_666 n
H21 C5 H25 150.2310(5) -4_666 -5_556 n
H21 C5 H26 104.6674(17) -4_666 -6_656 n
H21 C5 N1 124.31280(10) -4_666 1_555 n
H21 C5 N1 127.62960(10) -4_666 2_655 n
H21 C5 N1 127.09770(20) -4_666 3_665 n
H22 C5 H23 20.0577(5) -6_656 -4_666 n
H22 C5 H23 144.80890(20) -6_656 -5_556 n
H22 C5 H24 79.6001(7) -6_656 -4_666 n
H22 C5 H25 62.6094(14) -6_656 -5_556 n
H22 C5 H26 148.4431(4) -6_656 -6_656 n
H22 C5 N1 84.8574(4) -6_656 1_555 n
H22 C5 N1 79.6835(4) -6_656 2_655 n
H22 C5 N1 83.0985(4) -6_656 3_665 n
H23 C5 H23 140.0264 -4_666 -5_556 n
H23 C5 H24 76.22610(10) -4_666 -4_666 n
H23 C5 H25 48.4735(7) -4_666 -5_556 n
H23 C5 H26 129.4277(9) -4_666 -6_656 n
H23 C5 N1 70.9511 -4_666 1_555 n
H23 C5 N1 65.41430(10) -4_666 2_655 n
H23 C5 N1 68.64410(10) -4_666 3_665 n
H23 C5 H24 134.5684(5) -5_556 -4_666 n
H23 C5 H25 135.0020(9) -5_556 -5_556 n
H23 C5 H26 54.4897(7) -5_556 -6_656 n
H23 C5 N1 70.4723 -5_556 1_555 n
H23 C5 N1 76.0424 -5_556 2_655 n
H23 C5 N1 73.1014 -5_556 3_665 n
H24 C5 H25 39.1702(4) -4_666 -5_556 n
H24 C5 H26 82.0286(12) -4_666 -6_656 n
H24 C5 N1 121.2781(10) -4_666 1_555 n
H24 C5 N1 117.7940(10) -4_666 2_655 n
H24 C5 N1 118.4936(11) -4_666 3_665 n
H25 C5 H26 87.1115(18) -5_556 -6_656 n
H25 C5 N1 83.7041(6) -5_556 1_555 n
H25 C5 N1 79.5118(6) -5_556 2_655 n
H25 C5 N1 80.7690(6) -5_556 3_665 n
H26 C5 N1 83.0539(7) -6_656 1_555 n
H26 C5 N1 86.5751(8) -6_656 2_655 n
H26 C5 N1 83.4338(8) -6_656 3_665 n
N1 C5 N1 5.5808 1_555 2_655 n
N1 C5 N1 2.9746 1_555 3_665 n
N1 C5 N1 3.4279 2_655 3_665 n
C1 C6 C2 153.1889(7) 3_665 3_665 n
C1 C6 C3 125.1352(8) 3_665 2_655 n
C1 C6 C4 3.35510(10) 3_665 2_655 n
C1 C6 C5 3.65200(10) 3_665 1_555 n
C1 C6 C9 166.8296(4) 3_665 -6_656 n
C1 C6 C10 102.6518(4) 3_665 -4_666 n
C1 C6 C10 102.8140(4) 3_665 -5_556 n
C1 C6 C10 103.0948(4) 3_665 -6_656 n
C1 C6 C11 45.9555(9) 3_665 -4_666 n
C1 C6 H3 117.0630(8) 3_665 3_665 n
C1 C6 H4 119.1311(8) 3_665 3_665 n
C1 C6 H5 108.2087(5) 3_665 2_655 n
C1 C6 H6 114.2511(7) 3_665 2_655 n
C1 C6 H11 106.3935(5) 3_665 1_555 n
C1 C6 H12 105.4688(5) 3_665 1_555 n
C1 C6 H17 137.2271(9) 3_665 -6_656 n
C1 C6 H19 82.07650(20) 3_665 -5_556 n
C1 C6 H20 124.6945(9) 3_665 -4_666 n
C1 C6 H20 123.2072(8) 3_665 -5_556 n
C1 C6 H21 70.8621(6) 3_665 -4_666 n
C1 C6 N2 113.6026(7) 3_665 1_555 n
C1 C6 N2 112.5684(6) 3_665 2_655 n
C1 C6 N2 111.8732(6) 3_665 3_665 n
C2 C6 C3 53.1165(8) 3_665 2_655 n
C2 C6 C4 149.8408(8) 3_665 2_655 n
C2 C6 C5 151.3038(8) 3_665 1_555 n
C2 C6 C9 14.7815(4) 3_665 -6_656 n
C2 C6 C10 53.82590(30) 3_665 -4_666 n
C2 C6 C10 53.22280(30) 3_665 -5_556 n
C2 C6 C10 53.34810(30) 3_665 -6_656 n
C2 C6 C11 121.5353(12) 3_665 -4_666 n
C2 C6 H3 66.4486(8) 3_665 3_665 n
C2 C6 H4 83.4138(14) 3_665 3_665 n
C2 C6 H5 93.5250(11) 3_665 2_655 n
C2 C6 H6 71.9482(9) 3_665 2_655 n
C2 C6 H11 96.7028(11) 3_665 1_555 n
C2 C6 H12 79.2800(6) 3_665 1_555 n
C2 C6 H17 69.3731(17) 3_665 -6_656 n
C2 C6 H19 72.7632(9) 3_665 -5_556 n
C2 C6 H20 30.16310(20) 3_665 -4_666 n
C2 C6 H20 50.0029(6) 3_665 -5_556 n
C2 C6 H21 130.1945 3_665 -4_666 n
C2 C6 N2 42.7557 3_665 1_555 n
C2 C6 N2 44.8138 3_665 2_655 n
C2 C6 N2 44.3333 3_665 3_665 n
C3 C6 C4 124.0655(9) 2_655 2_655 n
C3 C6 C5 121.5944(10) 2_655 1_555 n
C3 C6 C9 56.8511(9) 2_655 -6_656 n
C3 C6 C10 50.4397 2_655 -4_666 n
C3 C6 C10 51.8682 2_655 -5_556 n
C3 C6 C10 50.345 2_655 -6_656 n
C3 C6 C11 79.2600(18) 2_655 -4_666 n
C3 C6 H3 116.6636(16) 2_655 3_665 n
C3 C6 H4 56.6484(5) 2_655 3_665 n
C3 C6 H5 60.41520(30) 2_655 2_655 n
C3 C6 H6 120.3734(16) 2_655 2_655 n
C3 C6 H11 66.10500(30) 2_655 1_555 n
C3 C6 H12 128.9985(13) 2_655 1_555 n
C3 C6 H17 77.7111(12) 2_655 -6_656 n
C3 C6 H19 99.92700(20) 2_655 -5_556 n
C3 C6 H20 72.5582(9) 2_655 -4_666 n
C3 C6 H20 8.89860(10) 2_655 -5_556 n
C3 C6 H21 85.2688(8) 2_655 -4_666 n
C3 C6 N2 46.39110(30) 2_655 1_555 n
C3 C6 N2 43.57310(20) 2_655 2_655 n
C3 C6 N2 47.48690(30) 2_655 3_665 n
C4 C6 C5 3.40770(10) 2_655 1_555 n
C4 C6 C9 163.6651(5) 2_655 -6_656 n
C4 C6 C10 99.5452(5) 2_655 -4_666 n
C4 C6 C10 99.6671(5) 2_655 -5_556 n
C4 C6 C10 99.9837(5) 2_655 -6_656 n
C4 C6 C11 44.8155(9) 2_655 -4_666 n
C4 C6 H3 117.2960(8) 2_655 3_665 n
C4 C6 H4 121.6906(7) 2_655 3_665 n
C4 C6 H5 110.7138(5) 2_655 2_655 n
C4 C6 H6 114.8964(7) 2_655 2_655 n
C4 C6 H11 109.1146(4) 2_655 1_555 n
C4 C6 H12 106.0701(5) 2_655 1_555 n
C4 C6 H17 140.5702(8) 2_655 -6_656 n
C4 C6 H19 79.01590(10) 2_655 -5_556 n
C4 C6 H20 121.5315(10) 2_655 -4_666 n
C4 C6 H20 121.5840(9) 2_655 -5_556 n
C4 C6 H21 73.5170(7) 2_655 -4_666 n
C4 C6 N2 110.4514(8) 2_655 1_555 n
C4 C6 N2 109.5051(7) 2_655 2_655 n
C4 C6 N2 108.7152(7) 2_655 3_665 n
C5 C6 C9 165.7251(4) 1_555 -6_656 n
C5 C6 C10 99.6787(5) 1_555 -4_666 n
C5 C6 C10 99.9126(5) 1_555 -5_556 n
C5 C6 C10 100.1289(5) 1_555 -6_656 n
C5 C6 C11 42.3693(8) 1_555 -4_666 n
C5 C6 H3 120.3003(7) 1_555 3_665 n
C5 C6 H4 118.5787(8) 1_555 3_665 n
C5 C6 H5 107.5782(6) 1_555 2_655 n
C5 C6 H6 117.6735(6) 1_555 2_655 n
C5 C6 H11 106.1340(5) 1_555 1_555 n
C5 C6 H12 108.8697(4) 1_555 1_555 n
C5 C6 H17 139.3216(9) 1_555 -6_656 n
C5 C6 H19 81.59230(20) 1_555 -5_556 n
C5 C6 H20 123.8532(9) 1_555 -4_666 n
C5 C6 H20 119.5636(9) 1_555 -5_556 n
C5 C6 H21 70.5160(6) 1_555 -4_666 n
C5 C6 N2 110.6962(8) 1_555 1_555 n
C5 C6 N2 109.5161(7) 1_555 2_655 n
C5 C6 N2 108.9821(7) 1_555 3_665 n
C9 C6 C10 68.08410(10) -6_656 -4_666 n
C9 C6 C10 67.61190(10) -6_656 -5_556 n
C9 C6 C10 67.61400(10) -6_656 -6_656 n
C9 C6 C11 132.6596(10) -6_656 -4_666 n
C9 C6 H3 59.8873(7) -6_656 3_665 n
C9 C6 H4 73.4578(12) -6_656 3_665 n
C9 C6 H5 84.2356(9) -6_656 2_655 n
C9 C6 H6 64.1924(7) -6_656 2_655 n
C9 C6 H11 86.4125(9) -6_656 1_555 n
C9 C6 H12 72.4763(4) -6_656 1_555 n
C9 C6 H17 54.8244(13) -6_656 -6_656 n
C9 C6 H19 84.7648(7) -6_656 -5_556 n
C9 C6 H20 42.1429(5) -6_656 -4_666 n
C9 C6 H20 56.3378(8) -6_656 -5_556 n
C9 C6 H21 121.71830(20) -6_656 -4_666 n
C9 C6 N2 56.9693(4) -6_656 1_555 n
C9 C6 N2 58.6779(4) -6_656 2_655 n
C9 C6 N2 58.61080(30) -6_656 3_665 n
C10 C6 C10 1.8679 -4_666 -5_556 n
C10 C6 C10 0.0 -4_666 -6_656 n
C10 C6 C11 70.5772(9) -4_666 -4_666 n
C10 C6 H3 107.2775(5) -4_666 3_665 n
C10 C6 H4 107.0832(6) -4_666 3_665 n
C10 C6 H5 110.0677(4) -4_666 2_655 n
C10 C6 H6 114.1785(5) -4_666 2_655 n
C10 C6 H11 115.8927(4) -4_666 1_555 n
C10 C6 H12 117.0820(4) -4_666 1_555 n
C10 C6 H17 118.0798(12) -4_666 -6_656 n
C10 C6 H19 50.48990(20) -4_666 -5_556 n
C10 C6 H20 44.01480(10) -4_666 -4_666 n
C10 C6 H20 41.56660(10) -4_666 -5_556 n
C10 C6 H21 121.85540(10) -4_666 -4_666 n
C10 C6 N2 11.11490(30) -4_666 1_555 n
C10 C6 N2 10.10150(30) -4_666 2_655 n
C10 C6 N2 9.49390(20) -4_666 3_665 n
C10 C6 C10 1.6859 -5_556 -6_656 n
C10 C6 C11 71.7492(9) -5_556 -4_666 n
C10 C6 H3 105.6375(5) -5_556 3_665 n
C10 C6 H4 108.4799(6) -5_556 3_665 n
C10 C6 H5 111.6790(4) -5_556 2_655 n
C10 C6 H6 112.5420(5) -5_556 2_655 n
C10 C6 H11 117.4951(4) -5_556 1_555 n
C10 C6 H12 115.32230(30) -5_556 1_555 n
C10 C6 H17 118.3332(13) -5_556 -6_656 n
C10 C6 H19 48.82780(20) -5_556 -5_556 n
C10 C6 H20 42.44350(10) -5_556 -4_666 n
C10 C6 H20 42.9791 -5_556 -5_556 n
C10 C6 H21 123.69640(10) -5_556 -4_666 n
C10 C6 N2 10.78910(30) -5_556 1_555 n
C10 C6 N2 10.44600(20) -5_556 2_655 n
C10 C6 N2 9.06980(20) -5_556 3_665 n
C10 C6 C11 71.0554(9) -6_656 -4_666 n
C10 C6 H3 106.8667(5) -6_656 3_665 n
C10 C6 H4 106.9795(6) -6_656 3_665 n
C10 C6 H5 110.0578(4) -6_656 2_655 n
C10 C6 H6 113.7665(6) -6_656 2_655 n
C10 C6 H11 115.8786(4) -6_656 1_555 n
C10 C6 H12 116.7163(4) -6_656 1_555 n
C10 C6 H17 117.6944(12) -6_656 -6_656 n
C10 C6 H19 50.47180(20) -6_656 -5_556 n
C10 C6 H20 43.5899 -6_656 -4_666 n
C10 C6 H20 41.4646 -6_656 -5_556 n
C10 C6 H21 122.15830(10) -6_656 -4_666 n
C10 C6 N2 10.64590(30) -6_656 1_555 n
C10 C6 N2 9.70650(20) -6_656 2_655 n
C10 C6 N2 9.01760(20) -6_656 3_665 n
C11 C6 H3 158.4076 -4_666 3_665 n
C11 C6 H4 98.1518(11) -4_666 3_665 n
C11 C6 H5 89.1254(8) -4_666 2_655 n
C11 C6 H6 158.71761(20) -4_666 2_655 n
C11 C6 H11 91.6225(7) -4_666 1_555 n
C11 C6 H12 150.0340(4) -4_666 1_555 n
C11 C6 H17 136.4734(8) -4_666 -6_656 n
C11 C6 H19 86.40980(30) -4_666 -5_556 n
C11 C6 H20 112.3173(10) -4_666 -4_666 n
C11 C6 H20 77.4845(17) -4_666 -5_556 n
C11 C6 H21 65.0269(4) -4_666 -4_666 n
C11 C6 N2 80.7928(12) -4_666 1_555 n
C11 C6 N2 77.9571(12) -4_666 2_655 n
C11 C6 N2 79.5263(12) -4_666 3_665 n
H3 C6 H4 102.8655(10) 3_665 3_665 n
H3 C6 H5 111.1439(8) 3_665 2_655 n
H3 C6 H6 6.9061 3_665 2_655 n
H3 C6 H11 107.8925(7) 3_665 1_555 n
H3 C6 H12 12.84520(20) 3_665 1_555 n
H3 C6 H17 64.2723(7) 3_665 -6_656 n
H3 C6 H19 76.82350(30) 3_665 -5_556 n
H3 C6 H20 63.3403(6) 3_665 -4_666 n
H3 C6 H20 115.8435(15) 3_665 -5_556 n
H3 C6 H21 127.56840(30) 3_665 -4_666 n
H3 C6 N2 99.4799(8) 3_665 1_555 n
H3 C6 N2 103.0827(8) 3_665 2_655 n
H3 C6 N2 100.1979(8) 3_665 3_665 n
H4 C6 H5 11.02680(20) 3_665 2_655 n
H4 C6 H6 99.8883(9) 3_665 2_655 n
H4 C6 H11 13.29890(30) 3_665 1_555 n
H4 C6 H12 106.0596(7) 3_665 1_555 n
H4 C6 H17 38.59870(30) 3_665 -6_656 n
H4 C6 H19 154.2237(4) 3_665 -5_556 n
H4 C6 H20 113.4932(16) 3_665 -4_666 n
H4 C6 H20 65.5168(6) 3_665 -5_556 n
H4 C6 H21 48.2946(14) 3_665 -4_666 n
H4 C6 N2 101.8654(9) 3_665 1_555 n
H4 C6 N2 99.5981(8) 3_665 2_655 n
H4 C6 N2 103.2201(8) 3_665 3_665 n
H5 C6 H6 107.3270(7) 2_655 2_655 n
H5 C6 H11 5.8416 2_655 1_555 n
H5 C6 H12 112.4384(5) 2_655 1_555 n
H5 C6 H17 47.35560(10) 2_655 -6_656 n
H5 C6 H19 160.33730(10) 2_655 -5_556 n
H5 C6 H20 123.3003(13) 2_655 -4_666 n
H5 C6 H20 69.2481(4) 2_655 -5_556 n
H5 C6 H21 37.4856(11) 2_655 -4_666 n
H5 C6 N2 106.7669(6) 2_655 1_555 n
H5 C6 N2 103.9819(6) 2_655 2_655 n
H5 C6 N2 107.8989(6) 2_655 3_665 n
H6 C6 H11 103.5973(6) 2_655 1_555 n
H6 C6 H12 8.83760(20) 2_655 1_555 n
H6 C6 H17 61.4673(6) 2_655 -6_656 n
H6 C6 H19 82.24920(30) 2_655 -5_556 n
H6 C6 H20 70.2232(6) 2_655 -4_666 n
H6 C6 H20 120.5179(15) 2_655 -5_556 n
H6 C6 H21 120.98670(30) 2_655 -4_666 n
H6 C6 N2 106.2722(8) 2_655 1_555 n
H6 C6 N2 109.8414(8) 2_655 2_655 n
H6 C6 N2 107.0232(8) 2_655 3_665 n
H11 C6 H12 108.1342(4) 1_555 1_555 n
H11 C6 H17 45.18240(10) 1_555 -6_656 n
H11 C6 H19 165.99831(10) 1_555 -5_556 n
H11 C6 H20 126.7922(13) 1_555 -4_666 n
H11 C6 H20 74.9613(4) 1_555 -5_556 n
H11 C6 H21 35.6185(11) 1_555 -4_666 n
H11 C6 N2 112.3911(6) 1_555 1_555 n
H11 C6 N2 109.6773(6) 1_555 2_655 n
H11 C6 N2 113.5605(6) 1_555 3_665 n
H12 C6 H17 68.25660(30) 1_555 -6_656 n
H12 C6 H19 79.47160(20) 1_555 -5_556 n
H12 C6 H20 73.9354(4) 1_555 -4_666 n
H12 C6 H20 128.6269(12) 1_555 -5_556 n
H12 C6 H21 120.28050(20) 1_555 -4_666 n
H12 C6 N2 110.4531(6) 1_555 1_555 n
H12 C6 N2 114.1914(6) 1_555 2_655 n
H12 C6 N2 110.9667(5) 1_555 3_665 n
H17 C6 H19 133.6905(5) -6_656 -5_556 n
H17 C6 H20 95.1671(17) -6_656 -4_666 n
H17 C6 H20 84.5360(13) -6_656 -5_556 n
H17 C6 H21 76.6629(12) -6_656 -4_666 n
H17 C6 N2 107.7809(15) -6_656 1_555 n
H17 C6 N2 107.9893(15) -6_656 2_655 n
H17 C6 N2 109.5423(15) -6_656 3_665 n
H19 C6 H20 42.8049(11) -5_556 -4_666 n
H19 C6 H20 91.08930(30) -5_556 -5_556 n
H19 C6 H21 149.6465(7) -5_556 -4_666 n
H19 C6 N2 53.6094(5) -5_556 1_555 n
H19 C6 N2 56.3566(4) -5_556 2_655 n
H19 C6 N2 52.4515(5) -5_556 3_665 n
H20 C6 H20 65.8550(7) -4_666 -5_556 n
H20 C6 H21 157.61110(10) -4_666 -4_666 n
H20 C6 N2 36.52610(20) -4_666 1_555 n
H20 C6 N2 40.29350(20) -4_666 2_655 n
H20 C6 N2 37.04440(20) -4_666 3_665 n
H20 C6 H21 92.3918(6) -5_556 -4_666 n
H20 C6 N2 37.64770(20) -5_556 1_555 n
H20 C6 N2 34.73630(20) -5_556 2_655 n
H20 C6 N2 38.68920(20) -5_556 3_665 n
H21 C6 N2 125.84300(20) -4_666 1_555 n
H21 C6 N2 122.02820(30) -4_666 2_655 n
H21 C6 N2 125.93960(20) -4_666 3_665 n
N2 C6 N2 3.8469 1_555 2_655 n
N2 C6 N2 1.7614 1_555 3_665 n
N2 C6 N2 4.123 2_655 3_665 n
C7 C7 C7 60.0 2_655 3_665 n
C7 C7 C7 88.743 2_655 -4_666 n
C7 C7 C7 72.7415(5) 2_655 -5_556 n
C7 C7 C7 83.85530(20) 2_655 -6_656 n
C7 C7 C8 54.3718(4) 2_655 1_555 n
C7 C7 C8 136.4752(8) 2_655 2_655 n
C7 C7 C8 64.17690(30) 2_655 3_665 n
C7 C7 C8 31.6969(4) 2_655 -4_666 n
C7 C7 C8 124.77230(30) 2_655 -5_556 n
C7 C7 C8 87.9244 2_655 -6_656 n
C7 C7 C9 30.5499(8) 2_655 -4_666 n
C7 C7 C9 94.7319 2_655 -5_556 n
C7 C7 C9 121.0672(4) 2_655 -6_656 n
C7 C7 C10 82.58200(20) 2_655 -4_666 n
C7 C7 C10 84.24570(20) 2_655 -5_556 n
C7 C7 C10 83.69450(20) 2_655 -6_656 n
C7 C7 H13 77.412 2_655 1_555 n
C7 C7 H13 34.50380(20) 2_655 2_655 n
C7 C7 H13 137.96570(20) 2_655 3_665 n
C7 C7 H13 128.2462(7) 2_655 -4_666 n
C7 C7 H13 74.17440(20) 2_655 -5_556 n
C7 C7 H14 163.1715(4) 2_655 1_555 n
C7 C7 H14 52.62760(10) 2_655 2_655 n
C7 C7 H14 54.6303 2_655 3_665 n
C7 C7 C7 90.8567 3_665 -4_666 n
C7 C7 C7 79.83800(30) 3_665 -5_556 n
C7 C7 C7 74.6870(5) 3_665 -6_656 n
C7 C7 C8 33.3342(7) 3_665 1_555 n
C7 C7 C8 98.97650(10) 3_665 2_655 n
C7 C7 C8 111.83120(30) 3_665 3_665 n
C7 C7 C8 42.15270(30) 3_665 -4_666 n
C7 C7 C8 72.38920(10) 3_665 -5_556 n
C7 C7 C8 137.6010(5) 3_665 -6_656 n
C7 C7 C9 70.96270(20) 3_665 -4_666 n
C7 C7 C9 45.9949(5) 3_665 -5_556 n
C7 C7 C9 140.3466(9) 3_665 -6_656 n
C7 C7 C10 82.77890(20) 3_665 -4_666 n
C7 C7 C10 83.30500(20) 3_665 -5_556 n
C7 C7 C10 84.43820(20) 3_665 -6_656 n
C7 C7 H13 133.83760(20) 3_665 1_555 n
C7 C7 H13 31.22230(20) 3_665 2_655 n
C7 C7 H13 81.9057 3_665 3_665 n
C7 C7 H13 90.2357 3_665 -4_666 n
C7 C7 H13 117.2097(4) 3_665 -5_556 n
C7 C7 H14 110.9 3_665 1_555 n
C7 C7 H14 111.0399 3_665 2_655 n
C7 C7 H14 12.42540(30) 3_665 3_665 n
C7 C7 C7 16.4018(5) -4_666 -5_556 n
C7 C7 C7 16.5700(5) -4_666 -6_656 n
C7 C7 C8 59.3932(8) -4_666 1_555 n
C7 C7 C8 51.4953(10) -4_666 2_655 n
C7 C7 C8 51.8084(8) -4_666 3_665 n
C7 C7 C8 67.3181(6) -4_666 -4_666 n
C7 C7 C8 64.5526(8) -4_666 -5_556 n
C7 C7 C8 59.2115(7) -4_666 -6_656 n
C7 C7 C9 118.0955(8) -4_666 -4_666 n
C7 C7 C9 123.1928(8) -4_666 -5_556 n
C7 C7 C9 127.8164(9) -4_666 -6_656 n
C7 C7 C10 171.00929(30) -4_666 -4_666 n
C7 C7 C10 172.48550(20) -4_666 -5_556 n
C7 C7 C10 172.36090(20) -4_666 -6_656 n
C7 C7 H13 70.0159(5) -4_666 1_555 n
C7 C7 H13 75.7800(4) -4_666 2_655 n
C7 C7 H13 73.7552(6) -4_666 3_665 n
C7 C7 H13 47.3818(10) -4_666 -4_666 n
C7 C7 H13 45.4792(8) -4_666 -5_556 n
C7 C7 H14 76.8422(5) -4_666 1_555 n
C7 C7 H14 75.44550(30) -4_666 2_655 n
C7 C7 H14 79.8126(4) -4_666 3_665 n
C7 C7 C7 16.3068(5) -5_556 -6_656 n
C7 C7 C8 46.7454(4) -5_556 1_555 n
C7 C7 C8 65.8429(14) -5_556 2_655 n
C7 C7 C8 48.0041(7) -5_556 3_665 n
C7 C7 C8 51.30610(10) -5_556 -4_666 n
C7 C7 C8 72.8700(11) -5_556 -5_556 n
C7 C7 C8 63.5412(9) -5_556 -6_656 n
C7 C7 C9 102.6909(13) -5_556 -4_666 n
C7 C7 C9 119.5877(9) -5_556 -5_556 n
C7 C7 C9 139.8138(6) -5_556 -6_656 n
C7 C7 C10 154.6141(8) -5_556 -4_666 n
C7 C7 C10 156.1422(7) -5_556 -5_556 n
C7 C7 C10 155.9743(7) -5_556 -6_656 n
C7 C7 H13 70.7301(5) -5_556 1_555 n
C7 C7 H13 60.4579 -5_556 2_655 n
C7 C7 H13 84.3491(9) -5_556 3_665 n
C7 C7 H13 60.1635(14) -5_556 -4_666 n
C7 C7 H13 45.3285(8) -5_556 -5_556 n
C7 C7 H14 92.1736(10) -5_556 1_555 n
C7 C7 H14 68.85700(10) -5_556 2_655 n
C7 C7 H14 67.8551 -5_556 3_665 n
C7 C7 C8 44.5897(4) -6_656 1_555 n
C7 C7 C8 52.8993(10) -6_656 2_655 n
C7 C7 C8 63.3413(12) -6_656 3_665 n
C7 C7 C8 57.02180(30) -6_656 -4_666 n
C7 C7 C8 56.6226(6) -6_656 -5_556 n
C7 C7 C8 74.9724(12) -6_656 -6_656 n
C7 C7 C9 114.4043(9) -6_656 -4_666 n
C7 C7 C9 107.7018(12) -6_656 -5_556 n
C7 C7 C9 142.8078(5) -6_656 -6_656 n
C7 C7 C10 157.3067(7) -6_656 -4_666 n
C7 C7 C10 157.9660(7) -6_656 -5_556 n
C7 C7 C10 158.9939(6) -6_656 -6_656 n
C7 C7 H13 84.4543(9) -6_656 1_555 n
C7 C7 H13 63.45260(10) -6_656 2_655 n
C7 C7 H13 68.4714(5) -6_656 3_665 n
C7 C7 H13 45.8933(9) -6_656 -4_666 n
C7 C7 H13 59.1091(13) -6_656 -5_556 n
C7 C7 H14 79.8818(6) -6_656 1_555 n
C7 C7 H14 85.0397(6) -6_656 2_655 n
C7 C7 H14 64.13980(10) -6_656 3_665 n
C8 C7 C8 86.5292(12) 1_555 2_655 n
C8 C7 C8 82.5658(10) 1_555 3_665 n
C8 C7 C8 23.09980(10) 1_555 -4_666 n
C8 C7 C8 70.5593(6) 1_555 -5_556 n
C8 C7 C8 106.1245(12) 1_555 -6_656 n
C8 C7 C9 80.1343(11) 1_555 -4_666 n
C8 C7 C9 77.4311(12) 1_555 -5_556 n
C8 C7 C9 172.58780(10) 1_555 -6_656 n
C8 C7 C10 112.9756(11) 1_555 -4_666 n
C8 C7 C10 113.8772(10) 1_555 -5_556 n
C8 C7 C10 114.6668(10) 1_555 -6_656 n
C8 C7 H13 107.1663(8) 1_555 1_555 n
C8 C7 H13 22.04540(20) 1_555 2_655 n
C8 C7 H13 84.2129(5) 1_555 3_665 n
C8 C7 H13 77.1285(10) 1_555 -4_666 n
C8 C7 H13 85.6311(12) 1_555 -5_556 n
C8 C7 H14 109.7990(7) 1_555 1_555 n
C8 C7 H14 90.9276(4) 1_555 2_655 n
C8 C7 H14 21.1321(4) 1_555 3_665 n
C8 C7 C8 95.6137(15) 2_655 3_665 n
C8 C7 C8 106.5968(12) 2_655 -4_666 n
C8 C7 C8 29.03060(20) 2_655 -5_556 n
C8 C7 C8 85.4728(11) 2_655 -6_656 n
C8 C7 C9 166.4565 2_655 -4_666 n
C8 C7 C9 94.2360(11) 2_655 -5_556 n
C8 C7 C9 99.6305(12) 2_655 -6_656 n
C8 C7 C10 135.7097(7) 2_655 -4_666 n
C8 C7 C10 134.0510(8) 2_655 -5_556 n
C8 C7 C10 135.1913(7) 2_655 -6_656 n
C8 C7 H13 100.2990(9) 2_655 1_555 n
C8 C7 H13 108.5717(9) 2_655 2_655 n
C8 C7 H13 28.06610(20) 2_655 3_665 n
C8 C7 H13 9.49200(10) 2_655 -4_666 n
C8 C7 H13 85.6987(15) 2_655 -5_556 n
C8 C7 H14 26.9954(4) 2_655 1_555 n
C8 C7 H14 118.9129(11) 2_655 2_655 n
C8 C7 H14 96.2586(5) 2_655 3_665 n
C8 C7 C8 69.8274(5) 3_665 -4_666 n
C8 C7 C8 115.9766(16) 3_665 -5_556 n
C8 C7 C8 26.32130(20) 3_665 -6_656 n
C8 C7 C9 80.4159(13) 3_665 -4_666 n
C8 C7 C9 157.08250(20) 3_665 -5_556 n
C8 C7 C9 100.7958(11) 3_665 -6_656 n
C8 C7 C10 125.0429(9) 3_665 -4_666 n
C8 C7 C10 126.3435(9) 3_665 -5_556 n
C8 C7 C10 124.7285(9) 3_665 -6_656 n
C8 C7 H13 24.85470(20) 3_665 1_555 n
C8 C7 H13 81.1601(4) 3_665 2_655 n
C8 C7 H13 122.7775(13) 3_665 3_665 n
C8 C7 H13 95.5444(17) 3_665 -4_666 n
C8 C7 H13 10.58170(10) 3_665 -5_556 n
C8 C7 H14 111.3322(9) 3_665 1_555 n
C8 C7 H14 24.2151(5) 3_665 2_655 n
C8 C7 H14 100.2182(5) 3_665 3_665 n
C8 C7 C8 93.5929(7) -4_666 -5_556 n
C8 C7 C8 95.9926(8) -4_666 -6_656 n
C8 C7 C9 59.8653(12) -4_666 -4_666 n
C8 C7 C9 87.5358(8) -4_666 -5_556 n
C8 C7 C9 152.7631 -4_666 -6_656 n
C8 C7 C10 103.7925(9) -4_666 -4_666 n
C8 C7 C10 105.1771(9) -4_666 -5_556 n
C8 C7 C10 105.3225(9) -4_666 -6_656 n
C8 C7 H13 92.0179(4) -4_666 1_555 n
C8 C7 H13 11.55420(10) -4_666 2_655 n
C8 C7 H13 107.3067(6) -4_666 3_665 n
C8 C7 H13 97.6261(11) -4_666 -4_666 n
C8 C7 H13 76.2748(7) -4_666 -5_556 n
C8 C7 H14 131.8667(8) -4_666 1_555 n
C8 C7 H14 71.41230(20) -4_666 2_655 n
C8 C7 H14 31.4518 -4_666 3_665 n
C8 C7 C8 112.8876(12) -5_556 -6_656 n
C8 C7 C9 143.27361(30) -5_556 -4_666 n
C8 C7 C9 67.4911(13) -5_556 -5_556 n
C8 C7 C9 113.1873(7) -5_556 -6_656 n
C8 C7 C10 118.9145(7) -5_556 -4_666 n
C8 C7 C10 117.6604(8) -5_556 -5_556 n
C8 C7 C10 119.2880(7) -5_556 -6_656 n
C8 C7 H13 127.5307(11) -5_556 1_555 n
C8 C7 H13 90.5884(4) -5_556 2_655 n
C8 C7 H13 14.01100(10) -5_556 3_665 n
C8 C7 H13 23.4876 -5_556 -4_666 n
C8 C7 H13 107.9518(16) -5_556 -5_556 n
C8 C7 H14 40.66970(10) -5_556 1_555 n
C8 C7 H14 139.9706(11) -5_556 2_655 n
C8 C7 H14 72.82060(20) -5_556 3_665 n
C8 C7 C9 95.9176(8) -6_656 -4_666 n
C8 C7 C9 176.3963 -6_656 -5_556 n
C8 C7 C9 78.6462(14) -6_656 -6_656 n
C8 C7 C10 122.4786(7) -6_656 -4_666 n
C8 C7 C10 123.0098(7) -6_656 -5_556 n
C8 C7 C10 121.3421(7) -6_656 -6_656 n
C8 C7 H13 14.82990(10) -6_656 1_555 n
C8 C7 H13 107.4104(6) -6_656 2_655 n
C8 C7 H13 113.0303(9) -6_656 3_665 n
C8 C7 H13 89.4260(12) -6_656 -4_666 n
C8 C7 H13 20.5603 -6_656 -5_556 n
C8 C7 H14 91.9946(5) -6_656 1_555 n
C8 C7 H14 37.3681 -6_656 2_655 n
C8 C7 H14 125.5180(8) -6_656 3_665 n
C9 C7 C9 85.2073(9) -4_666 -5_556 n
C9 C7 C9 93.8437(12) -4_666 -6_656 n
C9 C7 C10 53.7662(6) -4_666 -4_666 n
C9 C7 C10 55.4638(6) -4_666 -5_556 n
C9 C7 C10 54.6234(6) -4_666 -6_656 n
C9 C7 H13 81.5783(7) -4_666 1_555 n
C9 C7 H13 58.1301(9) -4_666 2_655 n
C9 C7 H13 149.9933 -4_666 3_665 n
C9 C7 H13 157.23940(10) -4_666 -4_666 n
C9 C7 H13 90.9098(12) -4_666 -5_556 n
C9 C7 H14 165.06219(30) -4_666 1_555 n
C9 C7 H14 59.4237(8) -4_666 2_655 n
C9 C7 H14 71.9418(5) -4_666 3_665 n
C9 C7 C9 97.8761(14) -5_556 -6_656 n
C9 C7 C10 55.6494(7) -5_556 -4_666 n
C9 C7 C10 55.0163(7) -5_556 -5_556 n
C9 C7 C10 56.7040(8) -5_556 -6_656 n
C9 C7 H13 164.94530(20) -5_556 1_555 n
C9 C7 H13 76.0945(6) -5_556 2_655 n
C9 C7 H13 66.3949(10) -5_556 3_665 n
C9 C7 H13 90.8331(13) -5_556 -4_666 n
C9 C7 H13 163.0289 -5_556 -5_556 n
C9 C7 H14 86.1688(5) -5_556 1_555 n
C9 C7 H14 144.31520(10) -5_556 2_655 n
C9 C7 H14 58.0856(8) -5_556 3_665 n
C9 C7 C10 59.6804(11) -6_656 -4_666 n
C9 C7 C10 58.8103(11) -6_656 -5_556 n
C9 C7 C10 57.9878(11) -6_656 -6_656 n
C9 C7 H13 75.9493(9) -6_656 1_555 n
C9 C7 H13 151.44760(30) -6_656 2_655 n
C9 C7 H13 99.2600(6) -6_656 3_665 n
C9 C7 H13 108.9062(11) -6_656 -4_666 n
C9 C7 H13 98.8655(13) -6_656 -5_556 n
C9 C7 H14 75.2902(8) -6_656 1_555 n
C9 C7 H14 89.6837(5) -6_656 2_655 n
C9 C7 H14 152.1643(5) -6_656 3_665 n
C10 C7 C10 1.69770(10) -4_666 -5_556 n
C10 C7 C10 1.69340(10) -4_666 -6_656 n
C10 C7 H13 110.0800(5) -4_666 1_555 n
C10 C7 H13 95.6172(7) -4_666 2_655 n
C10 C7 H13 111.3874(5) -4_666 3_665 n
C10 C7 H13 138.5137(8) -4_666 -4_666 n
C10 C7 H13 132.9196(9) -4_666 -5_556 n
C10 C7 H14 111.34040(20) -4_666 1_555 n
C10 C7 H14 100.8675(4) -4_666 2_655 n
C10 C7 H14 93.1670(6) -4_666 3_665 n
C10 C7 C10 1.70830(10) -5_556 -6_656 n
C10 C7 H13 110.8659(5) -5_556 1_555 n
C10 C7 H13 96.8469(7) -5_556 2_655 n
C10 C7 H13 109.9091(5) -5_556 3_665 n
C10 C7 H13 136.9804(8) -5_556 -4_666 n
C10 C7 H13 134.0260(9) -5_556 -5_556 n
C10 C7 H14 109.64350(30) -5_556 1_555 n
C10 C7 H14 102.2018(4) -5_556 2_655 n
C10 C7 H14 93.8774(6) -5_556 3_665 n
C10 C7 H13 109.1600(5) -6_656 1_555 n
C10 C7 H13 97.2365(7) -6_656 2_655 n
C10 C7 H13 111.3812(5) -6_656 3_665 n
C10 C7 H13 138.3775(8) -6_656 -4_666 n
C10 C7 H13 132.3413(9) -6_656 -5_556 n
C10 C7 H14 110.45610(30) -6_656 1_555 n
C10 C7 H14 100.6097(4) -6_656 2_655 n
C10 C7 H14 94.8547(5) -6_656 3_665 n
H13 C7 H13 102.63710(30) 1_555 2_655 n
H13 C7 H13 127.7424(7) 1_555 3_665 n
H13 C7 H13 104.1316(11) 1_555 -4_666 n
H13 C7 H13 25.46970(30) 1_555 -5_556 n
H13 C7 H14 105.1016(4) 1_555 1_555 n
H13 C7 H14 24.9083 1_555 2_655 n
H13 C7 H14 123.3713(4) 1_555 3_665 n
H13 C7 H13 103.4841(4) 2_655 3_665 n
H13 C7 H13 99.1575(8) 2_655 -4_666 n
H13 C7 H13 87.8157(6) 2_655 -5_556 n
H13 C7 H14 130.9431(5) 2_655 1_555 n
H13 C7 H14 80.72930(20) 2_655 2_655 n
H13 C7 H14 21.7646 2_655 3_665 n
H13 C7 H13 27.29450(30) 3_665 -4_666 n
H13 C7 H13 113.3263(13) 3_665 -5_556 n
H13 C7 H14 29.12220(10) 3_665 1_555 n
H13 C7 H14 146.6886(9) 3_665 2_655 n
H13 C7 H14 84.35550(20) 3_665 3_665 n
H13 C7 H13 86.3752(16) -4_666 -5_556 n
H13 C7 H14 34.94520(30) -4_666 1_555 n
H13 C7 H14 119.6367(12) -4_666 2_655 n
H13 C7 H14 86.9366(4) -4_666 3_665 n
H13 C7 H14 100.7575(8) -5_556 1_555 n
H13 C7 H14 33.3625(4) -5_556 2_655 n
H13 C7 H14 105.0134(7) -5_556 3_665 n
H14 C7 H14 129.3590(4) 1_555 2_655 n
H14 C7 H14 113.25610(30) 1_555 3_665 n
H14 C7 H14 102.42520(20) 2_655 3_665 n
C7 C8 C7 13.79700(10) 1_555 2_655 n
C7 C8 C7 10.19060(10) 1_555 3_665 n
C7 C8 C7 53.2887(15) 1_555 -4_666 n
C7 C8 C7 60.3845(15) 1_555 -5_556 n
C7 C8 C7 60.4378(16) 1_555 -6_656 n
C7 C8 C8 68.7986(5) 1_555 -4_666 n
C7 C8 C8 43.91810(10) 1_555 -5_556 n
C7 C8 C9 110.8794(11) 1_555 1_555 n
C7 C8 H13 66.4469(9) 1_555 2_655 n
C7 C8 H13 116.9636(8) 1_555 -6_656 n
C7 C8 H14 74.5763(12) 1_555 3_665 n
C7 C8 H14 97.1654(5) 1_555 -5_556 n
C7 C8 H14 61.8663(6) 1_555 -6_656 n
C7 C8 H15 110.13590(10) 1_555 1_555 n
C7 C8 H15 112.5910(15) 1_555 -4_666 n
C7 C8 H16 112.2067(14) 1_555 1_555 n
C7 C8 H16 112.56350(20) 1_555 -4_666 n
C7 C8 C7 16.84660(20) 2_655 3_665 n
C7 C8 C7 59.6369(15) 2_655 -4_666 n
C7 C8 C7 63.6390(16) 2_655 -5_556 n
C7 C8 C7 68.4547(16) 2_655 -6_656 n
C7 C8 C8 55.1903(4) 2_655 -4_666 n
C7 C8 C8 57.6818 2_655 -5_556 n
C7 C8 C9 122.0148(10) 2_655 1_555 n
C7 C8 H13 53.7232(8) 2_655 2_655 n
C7 C8 H13 110.0477(10) 2_655 -6_656 n
C7 C8 H14 73.3734(14) 2_655 3_665 n
C7 C8 H14 87.1485(8) 2_655 -5_556 n
C7 C8 H14 75.5694(5) 2_655 -6_656 n
C7 C8 H15 97.40730(20) 2_655 1_555 n
C7 C8 H15 111.5102(17) 2_655 -4_666 n
C7 C8 H16 112.5547(16) 2_655 1_555 n
C7 C8 H16 100.07190(30) 2_655 -4_666 n
C7 C8 C7 62.8510(15) 3_665 -4_666 n
C7 C8 C7 70.4781(16) 3_665 -5_556 n
C7 C8 C7 69.2932(17) 3_665 -6_656 n
C7 C8 C8 70.4164(7) 3_665 -4_666 n
C7 C8 C8 44.37600(30) 3_665 -5_556 n
C7 C8 C9 116.6166(12) 3_665 1_555 n
C7 C8 H13 62.8190(11) 3_665 2_655 n
C7 C8 H13 125.7437(8) 3_665 -6_656 n
C7 C8 H14 64.4312(13) 3_665 3_665 n
C7 C8 H14 103.9075(6) 3_665 -5_556 n
C7 C8 H14 63.8735(8) 3_665 -6_656 n
C7 C8 H15 113.6021 3_665 1_555 n
C7 C8 H15 102.4004(16) 3_665 -4_666 n
C7 C8 H16 102.0686(15) 3_665 1_555 n
C7 C8 H16 116.43320(10) 3_665 -4_666 n
C7 C8 C7 13.075 -4_666 -5_556 n
C7 C8 C7 10.7022 -4_666 -6_656 n
C7 C8 C8 88.1016(6) -4_666 -4_666 n
C7 C8 C8 52.4909(5) -4_666 -5_556 n
C7 C8 C9 65.2764(6) -4_666 1_555 n
C7 C8 H13 106.0127(7) -4_666 2_655 n
C7 C8 H13 79.3914(8) -4_666 -6_656 n
C7 C8 H14 125.68140(30) -4_666 3_665 n
C7 C8 H14 78.1165(4) -4_666 -5_556 n
C7 C8 H14 50.428 -4_666 -6_656 n
C7 C8 H15 101.60910(30) -4_666 1_555 n
C7 C8 H15 156.71040(10) -4_666 -4_666 n
C7 C8 H16 152.22920(10) -4_666 1_555 n
C7 C8 H16 100.9939(4) -4_666 -4_666 n
C7 C8 C7 19.68640(10) -5_556 -6_656 n
C7 C8 C8 80.5530(8) -5_556 -4_666 n
C7 C8 C8 65.5226(5) -5_556 -5_556 n
C7 C8 C9 66.9764(9) -5_556 1_555 n
C7 C8 H13 102.5166(10) -5_556 2_655 n
C7 C8 H13 66.8940(7) -5_556 -6_656 n
C7 C8 H14 134.86720(30) -5_556 3_665 n
C7 C8 H14 65.28240(30) -5_556 -5_556 n
C7 C8 H14 62.78520(10) -5_556 -6_656 n
C7 C8 H15 88.83500(20) -5_556 1_555 n
C7 C8 H15 169.7624 -5_556 -4_666 n
C7 C8 H16 165.20551(10) -5_556 1_555 n
C7 C8 H16 88.07650(30) -5_556 -4_666 n
C7 C8 C8 98.4884(6) -6_656 -4_666 n
C7 C8 C8 50.1511(8) -6_656 -5_556 n
C7 C8 C9 55.1044(6) -6_656 1_555 n
C7 C8 H13 116.6052(8) -6_656 2_655 n
C7 C8 H13 80.5375(10) -6_656 -6_656 n
C7 C8 H14 128.6398(5) -6_656 3_665 n
C7 C8 H14 83.9779(5) -6_656 -5_556 n
C7 C8 H14 43.74040(10) -6_656 -6_656 n
C7 C8 H15 107.4668(4) -6_656 1_555 n
C7 C8 H15 151.40849(20) -6_656 -4_666 n
C7 C8 H16 146.11440(30) -6_656 1_555 n
C7 C8 H16 106.3027(5) -6_656 -4_666 n
C8 C8 C8 112.5916(4) -4_666 -5_556 n
C8 C8 C9 139.7507 -4_666 1_555 n
C8 C8 H13 28.05050(20) -4_666 2_655 n
C8 C8 H13 70.8876(15) -4_666 -6_656 n
C8 C8 H14 86.2658(13) -4_666 3_665 n
C8 C8 H14 44.4191(12) -4_666 -5_556 n
C8 C8 H14 128.3056 -4_666 -6_656 n
C8 C8 H15 43.7088(7) -4_666 1_555 n
C8 C8 H15 104.3532(10) -4_666 -4_666 n
C8 C8 H16 109.5256(11) -4_666 1_555 n
C8 C8 H16 46.8582(8) -4_666 -4_666 n
C8 C8 C9 75.5949(9) -5_556 1_555 n
C8 C8 H13 106.5474(8) -5_556 2_655 n
C8 C8 H13 130.67419(30) -5_556 -6_656 n
C8 C8 H14 80.68240(30) -5_556 3_665 n
C8 C8 H14 128.4652 -5_556 -5_556 n
C8 C8 H14 20.0918(5) -5_556 -6_656 n
C8 C8 H15 149.7177 -5_556 1_555 n
C8 C8 H15 104.2406(5) -5_556 -4_666 n
C8 C8 H16 100.0808(4) -5_556 1_555 n
C8 C8 H16 150.6403 -5_556 -4_666 n
C9 C8 H13 167.69600(20) 1_555 2_655 n
C9 C8 H13 74.7390(17) 1_555 -6_656 n
C9 C8 H14 133.5534(13) 1_555 3_665 n
C9 C8 H14 98.4463(13) 1_555 -5_556 n
C9 C8 H14 55.6503(4) 1_555 -6_656 n
C9 C8 H15 110.1779(10) 1_555 1_555 n
C9 C8 H15 111.7162(11) 1_555 -4_666 n
C9 C8 H16 107.3517(11) 1_555 1_555 n
C9 C8 H16 106.7967(11) 1_555 -4_666 n
H13 C8 H13 95.5209(18) 2_655 -6_656 n
H13 C8 H14 58.3141(14) 2_655 3_665 n
H13 C8 H14 70.5515(15) 2_655 -5_556 n
H13 C8 H14 126.50600(30) 2_655 -6_656 n
H13 C8 H15 61.7671(11) 2_655 1_555 n
H13 C8 H15 79.7854(12) 2_655 -4_666 n
H13 C8 H16 84.3837(13) 2_655 1_555 n
H13 C8 H16 65.2249(12) 2_655 -4_666 n
H13 C8 H14 146.1598(6) -6_656 3_665 n
H13 C8 H14 26.73300(30) -6_656 -5_556 n
H13 C8 H14 119.0863(10) -6_656 -6_656 n
H13 C8 H15 36.4503(6) -6_656 1_555 n
H13 C8 H15 123.0712(7) -6_656 -4_666 n
H13 C8 H16 126.0210(6) -6_656 1_555 n
H13 C8 H16 33.3867(5) -6_656 -4_666 n
H14 C8 H14 127.31520(10) 3_665 -5_556 n
H14 C8 H14 94.6043(4) 3_665 -6_656 n
H14 C8 H15 110.40610(10) 3_665 1_555 n
H14 C8 H15 38.36640(30) 3_665 -4_666 n
H14 C8 H16 39.21150(20) 3_665 1_555 n
H14 C8 H16 113.20990(10) 3_665 -4_666 n
H14 C8 H14 127.7141(4) -5_556 -6_656 n
H14 C8 H15 23.56400(10) -5_556 1_555 n
H14 C8 H15 124.48740(30) -5_556 -4_666 n
H14 C8 H16 129.50240(20) -5_556 1_555 n
H14 C8 H16 22.9343 -5_556 -4_666 n
H14 C8 H15 151.12379(30) -6_656 1_555 n
H14 C8 H15 107.72320(20) -6_656 -4_666 n
H14 C8 H16 102.55700(20) -6_656 1_555 n
H14 C8 H16 149.6219(5) -6_656 -4_666 n
H15 C8 H15 100.93130(20) 1_555 -4_666 n
H15 C8 H16 105.94290(10) 1_555 1_555 n
H15 C8 H16 3.46020(10) 1_555 -4_666 n
H15 C8 H16 5.5207 -4_666 1_555 n
H15 C8 H16 101.85400(30) -4_666 -4_666 n
H16 C8 H16 106.71680(20) 1_555 -4_666 n
C2 C9 C3 3.55500(10) -4_666 -5_556 n
C2 C9 C6 2.15540(10) -4_666 -6_656 n
C2 C9 C7 126.5479(6) -4_666 -4_666 n
C2 C9 C7 125.3978(7) -4_666 -5_556 n
C2 C9 C7 134.5682(7) -4_666 -6_656 n
C2 C9 C8 144.3744(10) -4_666 1_555 n
C2 C9 C10 58.2821(11) -4_666 1_555 n
C2 C9 C10 59.1518(11) -4_666 2_655 n
C2 C9 C10 59.4720(11) -4_666 3_665 n
C2 C9 H3 55.4426(9) -4_666 -4_666 n
C2 C9 H4 48.8225(5) -4_666 -4_666 n
C2 C9 H5 45.4888(5) -4_666 -5_556 n
C2 C9 H6 49.3588(9) -4_666 -5_556 n
C2 C9 H11 43.0713(5) -4_666 -6_656 n
C2 C9 H12 48.5390(9) -4_666 -6_656 n
C2 C9 H13 134.0350(11) -4_666 -6_656 n
C2 C9 H14 148.0247(6) -4_666 -6_656 n
C2 C9 H17 53.8780(4) -4_666 1_555 n
C2 C9 H18 105.31680(10) -4_666 1_555 n
C2 C9 H19 32.4102(10) -4_666 2_655 n
C2 C9 H20 70.0961(5) -4_666 2_655 n
C2 C9 H20 76.1571(11) -4_666 3_665 n
C2 C9 N2 68.8930(10) -4_666 -4_666 n
C2 C9 N2 67.4821(10) -4_666 -5_556 n
C3 C9 C6 3.63980(10) -5_556 -6_656 n
C3 C9 C7 126.2144(6) -5_556 -4_666 n
C3 C9 C7 124.0164(7) -5_556 -5_556 n
C3 C9 C7 133.8616(7) -5_556 -6_656 n
C3 C9 C8 140.8453(11) -5_556 1_555 n
C3 C9 C10 58.3963(11) -5_556 1_555 n
C3 C9 C10 59.3797(11) -5_556 2_655 n
C3 C9 C10 59.5760(11) -5_556 3_665 n
C3 C9 H3 58.2174(10) -5_556 -4_666 n
C3 C9 H4 45.6834(4) -5_556 -4_666 n
C3 C9 H5 42.2904(4) -5_556 -5_556 n
C3 C9 H6 51.8833(10) -5_556 -5_556 n
C3 C9 H11 40.0421(4) -5_556 -6_656 n
C3 C9 H12 51.1987(10) -5_556 -6_656 n
C3 C9 H13 130.5591(12) -5_556 -6_656 n
C3 C9 H14 151.2819(5) -5_556 -6_656 n
C3 C9 H17 52.3923(4) -5_556 1_555 n
C3 C9 H18 108.7129 -5_556 1_555 n
C3 C9 H19 35.2787(11) -5_556 2_655 n
C3 C9 H20 67.5939(4) -5_556 2_655 n
C3 C9 H20 78.7219(11) -5_556 3_665 n
C3 C9 N2 69.0252(10) -5_556 -4_666 n
C3 C9 N2 67.3130(10) -5_556 -5_556 n
C6 C9 C7 128.5784(5) -6_656 -4_666 n
C6 C9 C7 127.1090(6) -6_656 -5_556 n
C6 C9 C7 136.5140(6) -6_656 -6_656 n
C6 C9 C8 144.0180(10) -6_656 1_555 n
C6 C9 C10 60.3702(12) -6_656 1_555 n
C6 C9 C10 61.2561(12) -6_656 2_655 n
C6 C9 C10 61.5590(12) -6_656 3_665 n
C6 C9 H3 54.5832(9) -6_656 -4_666 n
C6 C9 H4 47.3866(4) -6_656 -4_666 n
C6 C9 H5 44.1174(5) -6_656 -5_556 n
C6 C9 H6 48.2896(9) -6_656 -5_556 n
C6 C9 H11 41.5484(5) -6_656 -6_656 n
C6 C9 H12 47.5782(9) -6_656 -6_656 n
C6 C9 H13 133.8911(11) -6_656 -6_656 n
C6 C9 H14 149.2999(5) -6_656 -6_656 n
C6 C9 H17 51.76090(30) -6_656 1_555 n
C6 C9 H18 105.23840(10) -6_656 1_555 n
C6 C9 H19 34.1548(10) -6_656 2_655 n
C6 C9 H20 71.1695(5) -6_656 2_655 n
C6 C9 H20 78.0138(11) -6_656 3_665 n
C6 C9 N2 70.9870(10) -6_656 -4_666 n
C6 C9 N2 69.5251(10) -6_656 -5_556 n
C7 C9 C7 14.30540(10) -4_666 -5_556 n
C7 C9 C7 9.10350(10) -4_666 -6_656 n
C7 C9 C8 54.8583(6) -4_666 1_555 n
C7 C9 C10 68.4148(17) -4_666 1_555 n
C7 C9 C10 67.6874(17) -4_666 2_655 n
C7 C9 C10 67.2208(17) -4_666 3_665 n
C7 C9 H3 142.49190(30) -4_666 -4_666 n
C7 C9 H4 129.0456(4) -4_666 -4_666 n
C7 C9 H5 128.5320(5) -4_666 -5_556 n
C7 C9 H6 148.64870(30) -4_666 -5_556 n
C7 C9 H11 132.8014(4) -4_666 -6_656 n
C7 C9 H12 146.31740(30) -4_666 -6_656 n
C7 C9 H13 54.6700(6) -4_666 -6_656 n
C7 C9 H14 50.2707(5) -4_666 -6_656 n
C7 C9 H17 155.94600(20) -4_666 1_555 n
C7 C9 H18 96.99600(30) -4_666 1_555 n
C7 C9 H19 105.2831(12) -4_666 2_655 n
C7 C9 H20 68.5226(9) -4_666 2_655 n
C7 C9 H20 68.9455(11) -4_666 3_665 n
C7 C9 N2 57.8904(15) -4_666 -4_666 n
C7 C9 N2 59.0686(15) -4_666 -5_556 n
C7 C9 C7 12.93780(10) -5_556 -6_656 n
C7 C9 C8 45.5325(5) -5_556 1_555 n
C7 C9 C10 70.3510(17) -5_556 1_555 n
C7 C9 C10 70.0851(17) -5_556 2_655 n
C7 C9 C10 69.1954(17) -5_556 3_665 n
C7 C9 H3 156.43089(20) -5_556 -4_666 n
C7 C9 H4 116.1299(6) -5_556 -4_666 n
C7 C9 H5 116.1231(7) -5_556 -5_556 n
C7 C9 H6 161.59010(10) -5_556 -5_556 n
C7 C9 H11 120.5611(6) -5_556 -6_656 n
C7 C9 H12 159.06410(10) -5_556 -6_656 n
C7 C9 H13 42.9590(5) -5_556 -6_656 n
C7 C9 H14 60.2133(8) -5_556 -6_656 n
C7 C9 H17 141.74690(30) -5_556 1_555 n
C7 C9 H18 109.8262(5) -5_556 1_555 n
C7 C9 H19 111.5863(11) -5_556 2_655 n
C7 C9 H20 59.6219(11) -5_556 2_655 n
C7 C9 H20 80.6263(10) -5_556 3_665 n
C7 C9 N2 60.6232(15) -5_556 -4_666 n
C7 C9 N2 60.4441(16) -5_556 -5_556 n
C7 C9 C8 46.2494(7) -6_656 1_555 n
C7 C9 C10 76.8843(18) -6_656 1_555 n
C7 C9 C10 76.2564(18) -6_656 2_655 n
C7 C9 C10 75.6918(18) -6_656 3_665 n
C7 C9 H3 147.3672(4) -6_656 -4_666 n
C7 C9 H4 128.5433(5) -6_656 -4_666 n
C7 C9 H5 128.7789(6) -6_656 -5_556 n
C7 C9 H6 154.54320(30) -6_656 -5_556 n
C7 C9 H11 133.2517(6) -6_656 -6_656 n
C7 C9 H12 152.5363(4) -6_656 -6_656 n
C7 C9 H13 47.0422(7) -6_656 -6_656 n
C7 C9 H14 47.3062(7) -6_656 -6_656 n
C7 C9 H17 151.79210(10) -6_656 1_555 n
C7 C9 H18 97.1466(4) -6_656 1_555 n
C7 C9 H19 114.3850(13) -6_656 2_655 n
C7 C9 H20 72.1376(10) -6_656 2_655 n
C7 C9 H20 77.1509(12) -6_656 3_665 n
C7 C9 N2 66.4695(17) -6_656 -4_666 n
C7 C9 N2 67.3327(17) -6_656 -5_556 n
C8 C9 C10 111.8120(13) 1_555 1_555 n
C8 C9 C10 112.1339(13) 1_555 2_655 n
C8 C9 C10 110.8180(13) 1_555 3_665 n
C8 C9 H3 150.09940(20) 1_555 -4_666 n
C8 C9 H4 99.9991(13) 1_555 -4_666 n
C8 C9 H5 102.6354(14) 1_555 -5_556 n
C8 C9 H6 151.0299(4) 1_555 -5_556 n
C8 C9 H11 106.2143(14) 1_555 -6_656 n
C8 C9 H12 153.3962(4) 1_555 -6_656 n
C8 C9 H13 10.88610(10) 1_555 -6_656 n
C8 C9 H14 65.0750(15) 1_555 -6_656 n
C8 C9 H17 109.1698(9) 1_555 1_555 n
C8 C9 H18 109.8057(10) 1_555 1_555 n
C8 C9 H19 155.0804(7) 1_555 2_655 n
C8 C9 H20 80.9472(13) 1_555 2_655 n
C8 C9 H20 123.2281(5) 1_555 3_665 n
C8 C9 N2 103.7782(11) 1_555 -4_666 n
C8 C9 N2 102.2185(12) 1_555 -5_556 n
C10 C9 C10 1.8217 1_555 2_655 n
C10 C9 C10 1.194 1_555 3_665 n
C10 C9 H3 98.0295(16) 1_555 -4_666 n
C10 C9 H4 87.3803(11) 1_555 -4_666 n
C10 C9 H5 84.0197(11) 1_555 -5_556 n
C10 C9 H6 96.5723(17) 1_555 -5_556 n
C10 C9 H11 85.2713(12) 1_555 -6_656 n
C10 C9 H12 94.4227(17) 1_555 -6_656 n
C10 C9 H13 103.9620(14) 1_555 -6_656 n
C10 C9 H14 105.5837(13) 1_555 -6_656 n
C10 C9 H17 108.1808(14) 1_555 1_555 n
C10 C9 H18 111.65760(10) 1_555 1_555 n
C10 C9 H19 43.2786(7) 1_555 2_655 n
C10 C9 H20 42.69340(10) 1_555 2_655 n
C10 C9 H20 44.90230(30) 1_555 3_665 n
C10 C9 N2 10.62950(10) 1_555 -4_666 n
C10 C9 N2 9.93090(10) 1_555 -5_556 n
C10 C9 C10 1.74 2_655 3_665 n
C10 C9 H3 97.6328(15) 2_655 -4_666 n
C10 C9 H4 89.0894(11) 2_655 -4_666 n
C10 C9 H5 85.7118(12) 2_655 -5_556 n
C10 C9 H6 96.4221(16) 2_655 -5_556 n
C10 C9 H11 86.9074(13) 2_655 -6_656 n
C10 C9 H12 94.2292(16) 2_655 -6_656 n
C10 C9 H13 104.5326(13) 2_655 -6_656 n
C10 C9 H14 104.0302(13) 2_655 -6_656 n
C10 C9 H17 109.5560(14) 2_655 1_555 n
C10 C9 H18 109.97830(10) 2_655 1_555 n
C10 C9 H19 43.0030(6) 2_655 2_655 n
C10 C9 H20 44.23700(10) 2_655 2_655 n
C10 C9 H20 43.14650(30) 2_655 3_665 n
C10 C9 N2 9.79760(10) 2_655 -4_666 n
C10 C9 N2 9.94140(10) 2_655 -5_556 n
C10 C9 H3 98.9986(15) 3_665 -4_666 n
C10 C9 H4 88.2026(11) 3_665 -4_666 n
C10 C9 H5 84.8650(11) 3_665 -5_556 n
C10 C9 H6 97.6276(17) 3_665 -5_556 n
C10 C9 H11 86.1779(12) 3_665 -6_656 n
C10 C9 H12 95.4641(16) 3_665 -6_656 n
C10 C9 H13 103.0693(14) 3_665 -6_656 n
C10 C9 H14 104.6062(13) 3_665 -6_656 n
C10 C9 H17 109.2534(14) 3_665 1_555 n
C10 C9 H18 111.64640(10) 3_665 1_555 n
C10 C9 H19 44.2849(6) 3_665 2_655 n
C10 C9 H20 42.51250(10) 3_665 2_655 n
C10 C9 H20 44.74790(30) 3_665 3_665 n
C10 C9 N2 9.44960(10) 3_665 -4_666 n
C10 C9 N2 8.80560(10) 3_665 -5_556 n
H3 C9 H4 82.6458(10) -4_666 -4_666 n
H3 C9 H5 81.6591(10) -4_666 -5_556 n
H3 C9 H6 7.9001 -4_666 -5_556 n
H3 C9 H11 77.1910(10) -4_666 -6_656 n
H3 C9 H12 7.3347 -4_666 -6_656 n
H3 C9 H13 157.21190(20) -4_666 -6_656 n
H3 C9 H14 105.9945(12) -4_666 -6_656 n
H3 C9 H17 60.6581(5) -4_666 1_555 n
H3 C9 H18 54.2275(9) -4_666 1_555 n
H3 C9 H19 54.8075(9) -4_666 2_655 n
H3 C9 H20 125.3014(14) -4_666 2_655 n
H3 C9 H20 76.9569(7) -4_666 3_665 n
H3 C9 N2 105.5805(14) -4_666 -4_666 n
H3 C9 N2 107.4941(14) -4_666 -5_556 n
H4 C9 H5 3.6862 -4_666 -5_556 n
H4 C9 H6 74.7962(9) -4_666 -5_556 n
H4 C9 H11 6.21790(10) -4_666 -6_656 n
H4 C9 H12 76.0327(10) -4_666 -6_656 n
H4 C9 H13 92.3678(14) -4_666 -6_656 n
H4 C9 H14 162.87830(10) -4_666 -6_656 n
H4 C9 H17 29.00300(20) -4_666 1_555 n
H4 C9 H18 133.92010(10) -4_666 1_555 n
H4 C9 H19 80.8354(14) -4_666 2_655 n
H4 C9 H20 63.73330(30) -4_666 2_655 n
H4 C9 H20 122.8092(14) -4_666 3_665 n
H4 C9 N2 95.7376(10) -4_666 -4_666 n
H4 C9 N2 91.6138(9) -4_666 -5_556 n
H5 C9 H6 73.7688(10) -5_556 -5_556 n
H5 C9 H11 4.501 -5_556 -6_656 n
H5 C9 H12 74.8600(10) -5_556 -6_656 n
H5 C9 H13 94.6378(14) -5_556 -6_656 n
H5 C9 H14 166.38741(10) -5_556 -6_656 n
H5 C9 H17 30.58150(20) -5_556 1_555 n
H5 C9 H18 134.04671(20) -5_556 1_555 n
H5 C9 H19 77.3487(15) -5_556 2_655 n
H5 C9 H20 62.00880(30) -5_556 2_655 n
H5 C9 H20 119.1363(15) -5_556 3_665 n
H5 C9 N2 92.5684(10) -5_556 -4_666 n
H5 C9 N2 88.5290(10) -5_556 -5_556 n
H6 C9 H11 69.3051(10) -5_556 -6_656 n
H6 C9 H12 2.5632 -5_556 -6_656 n
H6 C9 H13 155.29160(30) -5_556 -6_656 n
H6 C9 H14 113.7992(11) -5_556 -6_656 n
H6 C9 H17 53.6590(5) -5_556 1_555 n
H6 C9 H18 61.9984(9) -5_556 1_555 n
H6 C9 H19 53.4813(10) -5_556 2_655 n
H6 C9 H20 119.4476(14) -5_556 2_655 n
H6 C9 H20 80.9680(9) -5_556 3_665 n
H6 C9 N2 105.0908(15) -5_556 -4_666 n
H6 C9 N2 106.3628(16) -5_556 -5_556 n
H11 C9 H12 70.4248(10) -6_656 -6_656 n
H11 C9 H13 98.5501(14) -6_656 -6_656 n
H11 C9 H14 167.8774 -6_656 -6_656 n
H11 C9 H17 27.08940(10) -6_656 1_555 n
H11 C9 H18 129.59261(10) -6_656 1_555 n
H11 C9 H19 75.3068(15) -6_656 2_655 n
H11 C9 H20 65.7052(4) -6_656 2_655 n
H11 C9 H20 118.0195(15) -6_656 3_665 n
H11 C9 N2 94.2651(11) -6_656 -4_666 n
H11 C9 N2 90.4193(10) -6_656 -5_556 n
H12 C9 H13 157.85460(30) -6_656 -6_656 n
H12 C9 H14 113.2071(12) -6_656 -6_656 n
H12 C9 H17 55.6627(5) -6_656 1_555 n
H12 C9 H18 61.4947(9) -6_656 1_555 n
H12 C9 H19 51.2451(10) -6_656 2_655 n
H12 C9 H20 118.6012(14) -6_656 2_655 n
H12 C9 H20 78.4378(8) -6_656 3_665 n
H12 C9 N2 102.7959(15) -6_656 -4_666 n
H12 C9 N2 104.1701(15) -6_656 -5_556 n
H13 C9 H14 73.8959(16) -6_656 -6_656 n
H13 C9 H17 105.9474(9) -6_656 1_555 n
H13 C9 H18 120.5009(12) -6_656 1_555 n
H13 C9 H19 146.4183(7) -6_656 2_655 n
H13 C9 H20 70.4535(14) -6_656 2_655 n
H13 C9 H20 123.4290(5) -6_656 3_665 n
H13 C9 N2 97.0193(12) -6_656 -4_666 n
H13 C9 N2 94.8187(12) -6_656 -5_556 n
H14 C9 H17 145.04860(10) -6_656 1_555 n
H14 C9 H18 51.80660(30) -6_656 1_555 n
H14 C9 H19 116.2618(15) -6_656 2_655 n
H14 C9 H20 118.78800(30) -6_656 2_655 n
H14 C9 H20 74.0456(16) -6_656 3_665 n
H14 C9 N2 96.0529(11) -6_656 -4_666 n
H14 C9 N2 99.5454(11) -6_656 -5_556 n
H17 C9 H18 106.00770(10) 1_555 1_555 n
H17 C9 H19 83.7135(13) 1_555 2_655 n
H17 C9 H20 92.5849(5) 1_555 2_655 n
H17 C9 H20 126.5843(13) 1_555 3_665 n
H17 C9 N2 118.2732(13) 1_555 -4_666 n
H17 C9 N2 115.1207(12) 1_555 -5_556 n
H18 C9 H19 85.7225(7) 1_555 2_655 n
H18 C9 H20 153.19250(10) 1_555 2_655 n
H18 C9 H20 67.1256(4) 1_555 3_665 n
H18 C9 N2 109.69190(10) 1_555 -4_666 n
H18 C9 N2 114.40780(10) 1_555 -5_556 n
H19 C9 H20 77.1449(7) 2_655 2_655 n
H19 C9 H20 44.00620(10) 2_655 3_665 n
H19 C9 N2 51.6508(5) 2_655 -4_666 n
H19 C9 N2 52.9382(5) 2_655 -5_556 n
H20 C9 H20 86.3418(5) 2_655 3_665 n
H20 C9 N2 43.56440(20) 2_655 -4_666 n
H20 C9 N2 38.88740(10) 2_655 -5_556 n
H20 C9 N2 42.87490(30) 3_665 -4_666 n
H20 C9 N2 47.48050(30) 3_665 -5_556 n
N2 C9 N2 4.7731 -4_666 -5_556 n
C2 C10 C2 118.66750(10) -4_666 -5_556 n
C2 C10 C2 120.26060(10) -4_666 -6_656 n
C2 C10 C3 122.99620(20) -4_666 -4_666 n
C2 C10 C3 5.47930(10) -4_666 -5_556 n
C2 C10 C3 114.19420(10) -4_666 -6_656 n
C2 C10 C6 116.12450(20) -4_666 -4_666 n
C2 C10 C6 120.11780(20) -4_666 -5_556 n
C2 C10 C6 5.76570(20) -4_666 -6_656 n
C2 C10 C7 103.9929 -4_666 -4_666 n
C2 C10 C7 98.97300(20) -4_666 -5_556 n
C2 C10 C7 91.1349(4) -4_666 -6_656 n
C2 C10 C9 46.2692(11) -4_666 1_555 n
C2 C10 C9 124.10260(10) -4_666 2_655 n
C2 C10 C9 113.3894 -4_666 3_665 n
C2 C10 C10 123.8196 -4_666 2_655 n
C2 C10 C10 171.72180(20) -4_666 3_665 n
C2 C10 C11 82.80240(20) -4_666 1_555 n
C2 C10 C11 123.2216(10) -4_666 2_655 n
C2 C10 C11 49.3705(4) -4_666 3_665 n
C2 C10 H19 85.83580(20) -4_666 1_555 n
C2 C10 H19 36.62830(10) -4_666 2_655 n
C2 C10 H19 140.6196(6) -4_666 3_665 n
C2 C10 H20 158.4945(5) -4_666 1_555 n
C2 C10 H20 73.1479(4) -4_666 2_655 n
C2 C10 C2 116.62440(10) -5_556 -6_656 n
C2 C10 C3 112.15930(10) -5_556 -4_666 n
C2 C10 C3 121.54320(20) -5_556 -5_556 n
C2 C10 C3 5.28930(10) -5_556 -6_656 n
C2 C10 C6 5.58500(20) -5_556 -4_666 n
C2 C10 C6 114.21000(20) -5_556 -5_556 n
C2 C10 C6 118.67590(20) -5_556 -6_656 n
C2 C10 C7 89.1679(5) -5_556 -4_666 n
C2 C10 C7 102.01700(10) -5_556 -5_556 n
C2 C10 C7 97.02330(20) -5_556 -6_656 n
C2 C10 C9 111.5419 -5_556 1_555 n
C2 C10 C9 44.7904(11) -5_556 2_655 n
C2 C10 C9 122.07250(10) -5_556 3_665 n
C2 C10 C10 7.96870(20) -5_556 2_655 n
C2 C10 C10 64.1711 -5_556 3_665 n
C2 C10 C11 48.0203(4) -5_556 1_555 n
C2 C10 C11 80.95040(20) -5_556 2_655 n
C2 C10 C11 122.0247(10) -5_556 3_665 n
C2 C10 H19 139.1134(6) -5_556 1_555 n
C2 C10 H19 83.39140(10) -5_556 2_655 n
C2 C10 H19 35.09070(10) -5_556 3_665 n
C2 C10 H20 62.9976(5) -5_556 1_555 n
C2 C10 H20 156.8122(5) -5_556 2_655 n
C2 C10 C3 5.32850(10) -6_656 -4_666 n
C2 C10 C3 115.60250(10) -6_656 -5_556 n
C2 C10 C3 119.44930(10) -6_656 -6_656 n
C2 C10 C6 116.70170(20) -6_656 -4_666 n
C2 C10 C6 5.63080(20) -6_656 -5_556 n
C2 C10 C6 117.59330(20) -6_656 -6_656 n
C2 C10 C7 97.56540(20) -6_656 -4_666 n
C2 C10 C7 90.0898(4) -6_656 -5_556 n
C2 C10 C7 103.0225 -6_656 -6_656 n
C2 C10 C9 125.05970(20) -6_656 1_555 n
C2 C10 C9 110.3497 -6_656 2_655 n
C2 C10 C9 45.5155(11) -6_656 3_665 n
C2 C10 C10 113.8609 -6_656 2_655 n
C2 C10 C10 54.3647 -6_656 3_665 n
C2 C10 C11 121.5010(10) -6_656 1_555 n
C2 C10 C11 48.1904(4) -6_656 2_655 n
C2 C10 C11 82.90440(20) -6_656 3_665 n
C2 C10 H19 35.74280(10) -6_656 1_555 n
C2 C10 H19 142.1364(7) -6_656 2_655 n
C2 C10 H19 82.90460(10) -6_656 3_665 n
C2 C10 H20 70.6751(4) -6_656 1_555 n
C2 C10 H20 64.7599(5) -6_656 2_655 n
C3 C10 C3 118.09030(20) -4_666 -5_556 n
C3 C10 C3 114.74560(20) -4_666 -6_656 n
C3 C10 C6 111.95150(20) -4_666 -4_666 n
C3 C10 C6 3.0381 -4_666 -5_556 n
C3 C10 C6 119.85600(30) -4_666 -6_656 n
C3 C10 C7 100.72070(30) -4_666 -4_666 n
C3 C10 C7 94.0014(6) -4_666 -5_556 n
C3 C10 C7 106.99210(10) -4_666 -6_656 n
C3 C10 C9 130.38341(10) -4_666 1_555 n
C3 C10 C9 109.55610(20) -4_666 2_655 n
C3 C10 C9 49.8847(12) -4_666 3_665 n
C3 C10 C10 109.8573 -4_666 2_655 n
C3 C10 C10 51.06790(10) -4_666 3_665 n
C3 C10 C11 116.5237(10) -4_666 1_555 n
C3 C10 C11 43.01230(30) -4_666 2_655 n
C3 C10 C11 82.8061(4) -4_666 3_665 n
C3 C10 H19 37.424 -4_666 1_555 n
C3 C10 H19 141.0923(9) -4_666 2_655 n
C3 C10 H19 78.03330(20) -4_666 3_665 n
C3 C10 H20 69.6705(5) -4_666 1_555 n
C3 C10 H20 70.0389(5) -4_666 2_655 n
C3 C10 C3 116.82600(20) -5_556 -6_656 n
C3 C10 C6 118.53770(30) -5_556 -4_666 n
C3 C10 C6 115.16870(20) -5_556 -5_556 n
C3 C10 C6 3.0434 -5_556 -6_656 n
C3 C10 C7 108.17090(10) -5_556 -4_666 n
C3 C10 C7 102.31400(30) -5_556 -5_556 n
C3 C10 C7 95.2259(5) -5_556 -6_656 n
C3 C10 C9 50.7702(12) -5_556 1_555 n
C3 C10 C9 129.56480(10) -5_556 2_655 n
C3 C10 C9 112.64960(20) -5_556 3_665 n
C3 C10 C10 127.23830(10) -5_556 2_655 n
C3 C10 C10 166.35600(30) -5_556 3_665 n
C3 C10 C11 82.8212(4) -5_556 1_555 n
C3 C10 C11 118.2170(11) -5_556 2_655 n
C3 C10 C11 44.06590(30) -5_556 3_665 n
C3 C10 H19 80.77810(20) -5_556 1_555 n
C3 C10 H19 38.4306 -5_556 2_655 n
C3 C10 H19 139.9684(8) -5_556 3_665 n
C3 C10 H20 162.9291(4) -5_556 1_555 n
C3 C10 H20 72.1557(5) -5_556 2_655 n
C3 C10 C6 2.9388 -6_656 -4_666 n
C3 C10 C6 116.58760(20) -6_656 -5_556 n
C3 C10 C6 113.91440(20) -6_656 -6_656 n
C3 C10 C7 93.1287(6) -6_656 -4_666 n
C3 C10 C7 106.06400(20) -6_656 -5_556 n
C3 C10 C7 100.26890(30) -6_656 -6_656 n
C3 C10 C9 110.88040(20) -6_656 1_555 n
C3 C10 C9 49.1391(12) -6_656 2_655 n
C3 C10 C9 127.34670(10) -6_656 3_665 n
C3 C10 C10 13.14920(30) -6_656 2_655 n
C3 C10 C10 68.1668 -6_656 3_665 n
C3 C10 C11 42.8993(4) -6_656 1_555 n
C3 C10 C11 80.99480(30) -6_656 2_655 n
C3 C10 C11 117.1983(11) -6_656 3_665 n
C3 C10 H19 138.5907(8) -6_656 1_555 n
C3 C10 H19 78.51890(20) -6_656 2_655 n
C3 C10 H19 36.8534 -6_656 3_665 n
C3 C10 H20 68.2287(5) -6_656 1_555 n
C3 C10 H20 161.1537(4) -6_656 2_655 n
C6 C10 C6 113.75410(30) -4_666 -5_556 n
C6 C10 C6 115.58800(30) -4_666 -6_656 n
C6 C10 C7 94.6638(6) -4_666 -4_666 n
C6 C10 C7 107.54030(20) -4_666 -5_556 n
C6 C10 C7 102.2460(4) -4_666 -6_656 n
C6 C10 C9 113.81780(20) -4_666 1_555 n
C6 C10 C9 50.3569(12) -4_666 2_655 n
C6 C10 C9 126.5588 -4_666 3_665 n
C6 C10 C10 13.4205(4) -4_666 2_655 n
C6 C10 C10 65.9221 -4_666 3_665 n
C6 C10 C11 42.71520(30) -4_666 1_555 n
C6 C10 C11 78.0933(4) -4_666 2_655 n
C6 C10 C11 116.4732(12) -4_666 3_665 n
C6 C10 H19 135.7984(8) -4_666 1_555 n
C6 C10 H19 80.13280(20) -4_666 2_655 n
C6 C10 H19 33.9938 -4_666 3_665 n
C6 C10 H20 67.3321(6) -4_666 1_555 n
C6 C10 H20 162.3972(4) -4_666 2_655 n
C6 C10 C6 116.89700(30) -5_556 -6_656 n
C6 C10 C7 102.8062(4) -5_556 -4_666 n
C6 C10 C7 95.6234(6) -5_556 -5_556 n
C6 C10 C7 108.57720(20) -5_556 -6_656 n
C6 C10 C9 129.6347 -5_556 1_555 n
C6 C10 C9 112.59380(20) -5_556 2_655 n
C6 C10 C9 51.1320(13) -5_556 3_665 n
C6 C10 C10 112.2094 -5_556 2_655 n
C6 C10 C10 53.80790(10) -5_556 3_665 n
C6 C10 C11 115.9614(11) -5_556 1_555 n
C6 C10 C11 42.89720(30) -5_556 2_655 n
C6 C10 C11 79.8263(4) -5_556 3_665 n
C6 C10 H19 34.4489 -5_556 1_555 n
C6 C10 H19 138.3235(9) -5_556 2_655 n
C6 C10 H19 79.76910(20) -5_556 3_665 n
C6 C10 H20 72.7085(5) -5_556 1_555 n
C6 C10 H20 69.1189(6) -5_556 2_655 n
C6 C10 C7 109.69330(20) -6_656 -4_666 n
C6 C10 C7 104.35870(30) -6_656 -5_556 n
C6 C10 C7 96.8072(6) -6_656 -6_656 n
C6 C10 C9 52.0158(13) -6_656 1_555 n
C6 C10 C9 128.7121 -6_656 2_655 n
C6 C10 C9 115.69200(20) -6_656 3_665 n
C6 C10 C10 124.50640(10) -6_656 2_655 n
C6 C10 C10 166.0951(4) -6_656 3_665 n
C6 C10 C11 79.8229(4) -6_656 1_555 n
C6 C10 C11 117.4919(12) -6_656 2_655 n
C6 C10 C11 43.89520(20) -6_656 3_665 n
C6 C10 H19 82.45100(30) -6_656 1_555 n
C6 C10 H19 35.4602 -6_656 2_655 n
C6 C10 H19 137.1064(8) -6_656 3_665 n
C6 C10 H20 164.2602(4) -6_656 1_555 n
C6 C10 H20 75.1988(6) -6_656 2_655 n
C7 C10 C7 12.9755(4) -4_666 -5_556 n
C7 C10 C7 12.9799(4) -4_666 -6_656 n
C7 C10 C9 57.8190(11) -4_666 1_555 n
C7 C10 C9 44.6278(6) -4_666 2_655 n
C7 C10 C9 54.2655(10) -4_666 3_665 n
C7 C10 C10 82.04520(30) -4_666 2_655 n
C7 C10 C10 83.53990(20) -4_666 3_665 n
C7 C10 C11 130.4513(11) -4_666 1_555 n
C7 C10 C11 130.6309(11) -4_666 2_655 n
C7 C10 C11 145.0489(7) -4_666 3_665 n
C7 C10 H19 117.8253(5) -4_666 1_555 n
C7 C10 H19 115.4631(6) -4_666 2_655 n
C7 C10 H19 103.6361(9) -4_666 3_665 n
C7 C10 H20 54.7582(5) -4_666 1_555 n
C7 C10 H20 68.0448(10) -4_666 2_655 n
C7 C10 C7 13.0005(4) -5_556 -6_656 n
C7 C10 C9 54.6328(10) -5_556 1_555 n
C7 C10 C9 57.3154(10) -5_556 2_655 n
C7 C10 C9 44.9334(7) -5_556 3_665 n
C7 C10 C10 94.76250(20) -5_556 2_655 n
C7 C10 C10 87.65820(10) -5_556 3_665 n
C7 C10 C11 142.5415(7) -5_556 1_555 n
C7 C10 C11 130.4399(11) -5_556 2_655 n
C7 C10 C11 133.7088(10) -5_556 3_665 n
C7 C10 H19 105.8812(9) -5_556 1_555 n
C7 C10 H19 118.2758(5) -5_556 2_655 n
C7 C10 H19 113.3511(6) -5_556 3_665 n
C7 C10 H20 61.0246(7) -5_556 1_555 n
C7 C10 H20 55.0973(6) -5_556 2_655 n
C7 C10 C9 45.1279(7) -6_656 1_555 n
C7 C10 C9 54.1006(9) -6_656 2_655 n
C7 C10 C9 57.6892(11) -6_656 3_665 n
C7 C10 C10 90.6334 -6_656 2_655 n
C7 C10 C10 96.26130(20) -6_656 3_665 n
C7 C10 C11 131.5491(10) -6_656 1_555 n
C7 C10 C11 142.1290(7) -6_656 2_655 n
C7 C10 C11 133.1944(10) -6_656 3_665 n
C7 C10 H19 115.8762(6) -6_656 1_555 n
C7 C10 H19 106.0140(9) -6_656 2_655 n
C7 C10 H19 115.7479(5) -6_656 3_665 n
C7 C10 H20 67.7057(9) -6_656 1_555 n
C7 C10 H20 61.4574(8) -6_656 2_655 n
C9 C10 C9 86.1587(13) 1_555 2_655 n
C9 C10 C9 86.9524(13) 1_555 3_665 n
C9 C10 C10 110.11510(30) 1_555 2_655 n
C9 C10 C10 141.3571(9) 1_555 3_665 n
C9 C10 C11 109.7721(11) 1_555 1_555 n
C9 C10 C11 166.19830(10) 1_555 2_655 n
C9 C10 C11 93.2790(16) 1_555 3_665 n
C9 C10 H19 108.9098(6) 1_555 1_555 n
C9 C10 H19 66.1474(14) 1_555 2_655 n
C9 C10 H19 145.82539(10) 1_555 3_665 n
C9 C10 H20 112.2779(16) 1_555 1_555 n
C9 C10 H20 60.5340(6) 1_555 2_655 n
C9 C10 C9 85.5217(13) 2_655 3_665 n
C9 C10 C10 37.4488(9) 2_655 2_655 n
C9 C10 C10 63.74620(30) 2_655 3_665 n
C9 C10 C11 90.5675(16) 2_655 1_555 n
C9 C10 C11 107.3503(12) 2_655 2_655 n
C9 C10 C11 164.13960(10) 2_655 3_665 n
C9 C10 H19 145.63499(10) 2_655 1_555 n
C9 C10 H19 106.2491(6) 2_655 2_655 n
C9 C10 H19 63.8312(14) 2_655 3_665 n
C9 C10 H20 39.88750(30) 2_655 1_555 n
C9 C10 H20 112.0887(16) 2_655 2_655 n
C9 C10 C10 114.51350(30) 3_665 2_655 n
C9 C10 C10 68.06350(30) 3_665 3_665 n
C9 C10 C11 162.55901(20) 3_665 1_555 n
C9 C10 C11 91.2185(16) 3_665 2_655 n
C9 C10 C11 110.2922(11) 3_665 3_665 n
C9 C10 H19 65.3830(14) 3_665 1_555 n
C9 C10 H19 149.22220(10) 3_665 2_655 n
C9 C10 H19 105.4510(6) 3_665 3_665 n
C9 C10 H20 59.2292(6) 3_665 1_555 n
C9 C10 H20 40.4993(4) 3_665 2_655 n
C10 C10 C10 59.9996 2_655 3_665 n
C10 C10 C11 55.9872(6) 2_655 1_555 n
C10 C10 C11 83.07490(10) 2_655 2_655 n
C10 C10 C11 129.8641(8) 2_655 3_665 n
C10 C10 H19 140.90950(30) 2_655 1_555 n
C10 C10 H19 89.7117 2_655 2_655 n
C10 C10 H19 35.7321(4) 2_655 3_665 n
C10 C10 H20 55.75140(30) 2_655 1_555 n
C10 C10 H20 149.0826(7) 2_655 2_655 n
C10 C10 C11 94.97390(10) 3_665 1_555 n
C10 C10 C11 48.6330(8) 3_665 2_655 n
C10 C10 C11 122.3529(6) 3_665 3_665 n
C10 C10 H19 87.5889 3_665 1_555 n
C10 C10 H19 142.6899(4) 3_665 2_655 n
C10 C10 H19 37.44880(30) 3_665 3_665 n
C10 C10 H20 29.5277(7) 3_665 1_555 n
C10 C10 H20 107.20570(10) 3_665 2_655 n
C11 C10 C11 73.7196(14) 1_555 2_655 n
C11 C10 C11 74.6842(15) 1_555 3_665 n
C11 C10 H19 111.5565(16) 1_555 1_555 n
C11 C10 H19 47.95380(30) 1_555 2_655 n
C11 C10 H19 57.8912(4) 1_555 3_665 n
C11 C10 H20 107.9393(9) 1_555 1_555 n
C11 C10 H20 153.43210(10) 1_555 2_655 n
C11 C10 C11 74.5249(14) 2_655 3_665 n
C11 C10 H19 58.2116(4) 2_655 1_555 n
C11 C10 H19 111.2349(16) 2_655 2_655 n
C11 C10 H19 47.57270(20) 2_655 3_665 n
C11 C10 H20 78.1541(15) 2_655 1_555 n
C11 C10 H20 110.1836(9) 2_655 2_655 n
C11 C10 H19 48.96180(30) 3_665 1_555 n
C11 C10 H19 59.4992(5) 3_665 2_655 n
C11 C10 H19 111.0537(15) 3_665 3_665 n
C11 C10 H20 150.55611(10) 3_665 1_555 n
C11 C10 H20 81.0460(15) 3_665 2_655 n
H19 C10 H19 108.0897(8) 1_555 2_655 n
H19 C10 H19 105.1890(7) 1_555 3_665 n
H19 C10 H20 106.3687(5) 1_555 1_555 n
H19 C10 H20 56.5091(13) 1_555 2_655 n
H19 C10 H19 105.2526(7) 2_655 3_665 n
H19 C10 H20 143.73669(20) 2_655 1_555 n
H19 C10 H20 109.6683(5) 2_655 2_655 n
H19 C10 H20 54.1780(13) 3_665 1_555 n
H19 C10 H20 144.21001(20) 3_665 2_655 n
H20 C10 H20 98.4964(10) 1_555 2_655 n
C1 C11 C2 88.4913(18) -5_556 -5_556 n
C1 C11 C3 87.4634(18) -5_556 -6_656 n
C1 C11 C4 114.4369(14) -5_556 -5_556 n
C1 C11 C4 6.7273 -5_556 -6_656 n
C1 C11 C5 9.5966 -5_556 -4_666 n
C1 C11 C6 82.5350(18) -5_556 -4_666 n
C1 C11 C10 123.6048(9) -5_556 1_555 n
C1 C11 C10 122.9038(9) -5_556 2_655 n
C1 C11 C10 121.7388(9) -5_556 3_665 n
C1 C11 C12 25.94720(30) -5_556 1_555 n
C1 C11 C12 96.6619(18) -5_556 3_665 n
C1 C11 H2 47.5163(6) -5_556 -5_556 n
C1 C11 H4 105.0518(13) -5_556 -5_556 n
C1 C11 H5 103.7020(13) -5_556 -6_656 n
C1 C11 H7 44.1063(7) -5_556 -6_656 n
C1 C11 H9 48.8407(7) -5_556 -4_666 n
C1 C11 H11 99.1459(13) -5_556 -4_666 n
C1 C11 H19 166.15300(10) -5_556 2_655 n
C1 C11 H19 79.4643(13) -5_556 3_665 n
C1 C11 H21 83.0032(11) -5_556 1_555 n
C1 C11 H22 119.6119(13) -5_556 1_555 n
C1 C11 H23 90.6396(16) -5_556 3_665 n
C1 C11 H26 42.1293(6) -5_556 2_655 n
C1 C11 N1 71.0318(12) -5_556 -4_666 n
C2 C11 C3 3.88850(10) -5_556 -6_656 n
C2 C11 C4 144.246 -5_556 -5_556 n
C2 C11 C4 93.2710(18) -5_556 -6_656 n
C2 C11 C5 97.9577(18) -5_556 -4_666 n
C2 C11 C6 6.888 -5_556 -4_666 n
C2 C11 C10 60.1791(12) -5_556 1_555 n
C2 C11 C10 58.5191(12) -5_556 2_655 n
C2 C11 C10 58.8895(11) -5_556 3_665 n
C2 C11 C12 101.0869(17) -5_556 1_555 n
C2 C11 C12 163.07440(30) -5_556 3_665 n
C2 C11 H2 108.0970(13) -5_556 -5_556 n
C2 C11 H4 41.4677(8) -5_556 -5_556 n
C2 C11 H5 47.7398(9) -5_556 -6_656 n
C2 C11 H7 113.8204(14) -5_556 -6_656 n
C2 C11 H9 115.9696(13) -5_556 -4_666 n
C2 C11 H11 45.5867(8) -5_556 -4_666 n
C2 C11 H19 92.1165(17) -5_556 2_655 n
C2 C11 H19 36.36300(30) -5_556 3_665 n
C2 C11 H21 55.4508(4) -5_556 1_555 n
C2 C11 H22 145.21539(30) -5_556 1_555 n
C2 C11 H23 154.0536(4) -5_556 3_665 n
C2 C11 H26 126.7250(13) -5_556 2_655 n
C2 C11 N1 130.2645(10) -5_556 -4_666 n
C3 C11 C4 147.67520(10) -6_656 -5_556 n
C3 C11 C4 92.5455(18) -6_656 -6_656 n
C3 C11 C5 97.0130(18) -6_656 -4_666 n
C3 C11 C6 4.9364 -6_656 -4_666 n
C3 C11 C10 63.7046(12) -6_656 1_555 n
C3 C11 C10 62.0454(12) -6_656 2_655 n
C3 C11 C10 62.4620(12) -6_656 3_665 n
C3 C11 C12 101.5636(17) -6_656 1_555 n
C3 C11 C12 166.95689(20) -6_656 3_665 n
C3 C11 H2 104.7403(14) -6_656 -5_556 n
C3 C11 H4 38.5720(8) -6_656 -5_556 n
C3 C11 H5 44.6182(8) -6_656 -6_656 n
C3 C11 H7 110.7128(14) -6_656 -6_656 n
C3 C11 H9 112.6829(14) -6_656 -4_666 n
C3 C11 H11 42.2459(7) -6_656 -4_666 n
C3 C11 H19 94.0104(17) -6_656 2_655 n
C3 C11 H19 39.73250(30) -6_656 3_665 n
C3 C11 H21 51.6013(4) -6_656 1_555 n
C3 C11 H22 143.80679(20) -6_656 1_555 n
C3 C11 H23 150.2631(5) -6_656 3_665 n
C3 C11 H26 124.4623(13) -6_656 2_655 n
C3 C11 N1 133.0995(9) -6_656 -4_666 n
C4 C11 C4 107.9685(14) -5_556 -6_656 n
C4 C11 C5 105.3291(15) -5_556 -4_666 n
C4 C11 C6 150.74 -5_556 -4_666 n
C4 C11 C10 84.0758(12) -5_556 1_555 n
C4 C11 C10 85.7355(12) -5_556 2_655 n
C4 C11 C10 85.3987(11) -5_556 3_665 n
C4 C11 C12 91.9626(11) -5_556 1_555 n
C4 C11 C12 21.28780(20) -5_556 3_665 n
C4 C11 H2 107.5832(13) -5_556 -5_556 n
C4 C11 H4 139.31210(10) -5_556 -5_556 n
C4 C11 H5 138.29860(20) -5_556 -6_656 n
C4 C11 H7 101.3968(14) -5_556 -6_656 n
C4 C11 H9 99.6184(13) -5_556 -4_666 n
C4 C11 H11 142.92250(10) -5_556 -4_666 n
C4 C11 H19 59.0520(15) -5_556 2_655 n
C4 C11 H19 118.0371(4) -5_556 3_665 n
C4 C11 H21 148.83910(20) -5_556 1_555 n
C4 C11 H22 44.46110(20) -5_556 1_555 n
C4 C11 H23 57.6223(5) -5_556 3_665 n
C4 C11 H26 85.7152(12) -5_556 2_655 n
C4 C11 N1 46.72780(30) -5_556 -4_666 n
C4 C11 C5 5.6414 -6_656 -4_666 n
C4 C11 C6 87.6101(18) -6_656 -4_666 n
C4 C11 C10 122.5560(10) -6_656 1_555 n
C4 C11 C10 122.0692(10) -6_656 2_655 n
C4 C11 C10 120.7854(10) -6_656 3_665 n
C4 C11 C12 19.54960(30) -6_656 1_555 n
C4 C11 C12 90.7454(18) -6_656 3_665 n
C4 C11 H2 49.9354(7) -6_656 -5_556 n
C4 C11 H4 111.7372(13) -6_656 -5_556 n
C4 C11 H5 110.4284(12) -6_656 -6_656 n
C4 C11 H7 45.3523(8) -6_656 -6_656 n
C4 C11 H9 50.0509(9) -6_656 -4_666 n
C4 C11 H11 105.8732(13) -6_656 -4_666 n
C4 C11 H19 160.66550(20) -6_656 2_655 n
C4 C11 H19 80.6794(15) -6_656 3_665 n
C4 C11 H21 89.6159(10) -6_656 1_555 n
C4 C11 H22 116.7277(14) -6_656 1_555 n
C4 C11 H23 88.4121(17) -6_656 3_665 n
C4 C11 H26 39.9698(7) -6_656 2_655 n
C4 C11 N1 64.3067(12) -6_656 -4_666 n
C5 C11 C6 92.0805(18) -4_666 -4_666 n
C5 C11 C10 127.7336(9) -4_666 1_555 n
C5 C11 C10 127.3200(10) -4_666 2_655 n
C5 C11 C10 126.0028(10) -4_666 3_665 n
C5 C11 C12 21.1667(4) -4_666 1_555 n
C5 C11 C12 87.1310(18) -4_666 3_665 n
C5 C11 H2 45.4179(7) -4_666 -5_556 n
C5 C11 H4 113.3815(14) -4_666 -5_556 n
C5 C11 H5 111.3580(13) -4_666 -6_656 n
C5 C11 H7 40.3181(7) -4_666 -6_656 n
C5 C11 H9 44.9708(8) -4_666 -4_666 n
C5 C11 H11 106.9441(14) -4_666 -4_666 n
C5 C11 H19 161.61411(10) -4_666 2_655 n
C5 C11 H19 86.3205(14) -4_666 3_665 n
C5 C11 H21 89.7113(11) -4_666 1_555 n
C5 C11 H22 111.2816(14) -4_666 1_555 n
C5 C11 H23 82.8228(16) -4_666 3_665 n
C5 C11 H26 34.3402(7) -4_666 2_655 n
C5 C11 N1 63.4580(13) -4_666 -4_666 n
C6 C11 C10 66.7076(12) -4_666 1_555 n
C6 C11 C10 65.0494(12) -4_666 2_655 n
C6 C11 C10 65.3536(12) -4_666 3_665 n
C6 C11 C12 96.8830(17) -4_666 1_555 n
C6 C11 C12 167.37379(20) -4_666 3_665 n
C6 C11 H2 101.4056(14) -4_666 -5_556 n
C6 C11 H4 41.3278(7) -4_666 -5_556 n
C6 C11 H5 46.9272(8) -4_666 -6_656 n
C6 C11 H7 106.9832(14) -4_666 -6_656 n
C6 C11 H9 109.2195(13) -4_666 -4_666 n
C6 C11 H11 44.1186(7) -4_666 -4_666 n
C6 C11 H19 98.7285(17) -4_666 2_655 n
C6 C11 H19 38.55550(30) -4_666 3_665 n
C6 C11 H21 51.4532(4) -4_666 1_555 n
C6 C11 H22 147.70039(20) -4_666 1_555 n
C6 C11 H23 149.9005(5) -4_666 3_665 n
C6 C11 H26 119.9537(13) -4_666 2_655 n
C6 C11 N1 130.3217(9) -4_666 -4_666 n
C10 C11 C10 1.6599 1_555 2_655 n
C10 C11 C10 1.9506 1_555 3_665 n
C10 C11 C12 110.9997(13) 1_555 1_555 n
C10 C11 C12 104.0383(14) 1_555 3_665 n
C10 C11 H2 167.34920(10) 1_555 -5_556 n
C10 C11 H4 82.1421(18) 1_555 -5_556 n
C10 C11 H5 88.7228(18) 1_555 -6_656 n
C10 C11 H7 167.70470(20) 1_555 -6_656 n
C10 C11 H9 172.42400(10) 1_555 -4_666 n
C10 C11 H11 90.3397(18) 1_555 -4_666 n
C10 C11 H19 46.4816(6) 1_555 2_655 n
C10 C11 H19 46.8813(5) 1_555 3_665 n
C10 C11 H21 108.3628(15) 1_555 1_555 n
C10 C11 H22 110.5112(5) 1_555 1_555 n
C10 C11 H23 137.8635(7) 1_555 3_665 n
C10 C11 H26 153.9704(4) 1_555 2_655 n
C10 C11 N1 93.8597(18) 1_555 -4_666 n
C10 C11 C10 1.5029 2_655 3_665 n
C10 C11 C12 111.0246(14) 2_655 1_555 n
C10 C11 C12 105.6877(14) 2_655 3_665 n
C10 C11 H2 165.81090(20) 2_655 -5_556 n
C10 C11 H4 80.8242(18) 2_655 -5_556 n
C10 C11 H5 87.4538(18) 2_655 -6_656 n
C10 C11 H7 166.88901(20) 2_655 -6_656 n
C10 C11 H9 171.50450(10) 2_655 -4_666 n
C10 C11 H11 88.9920(18) 2_655 -4_666 n
C10 C11 H19 47.4925(6) 2_655 2_655 n
C10 C11 H19 45.6758(5) 2_655 3_665 n
C10 C11 H21 106.8994(15) 2_655 1_555 n
C10 C11 H22 111.8264(5) 2_655 1_555 n
C10 C11 H23 139.3693(7) 2_655 3_665 n
C10 C11 H26 154.5918(4) 2_655 2_655 n
C10 C11 N1 95.0378(18) 2_655 -4_666 n
C10 C11 C12 109.5627(14) 3_665 1_555 n
C10 C11 C12 105.1566(14) 3_665 3_665 n
C10 C11 H2 165.55740(20) 3_665 -5_556 n
C10 C11 H4 82.0020(18) 3_665 -5_556 n
C10 C11 H5 88.6726(18) 3_665 -6_656 n
C10 C11 H7 165.81509(20) 3_665 -6_656 n
C10 C11 H9 170.51340(20) 3_665 -4_666 n
C10 C11 H11 90.1388(18) 3_665 -4_666 n
C10 C11 H19 48.4259(6) 3_665 2_655 n
C10 C11 H19 44.9398(4) 3_665 3_665 n
C10 C11 H21 107.9028(15) 3_665 1_555 n
C10 C11 H22 112.4259(4) 3_665 1_555 n
C10 C11 H23 139.6410(7) 3_665 3_665 n
C10 C11 H26 153.0977(4) 3_665 2_655 n
C10 C11 N1 93.7512(18) 3_665 -4_666 n
C12 C11 C12 78.0521(15) 1_555 3_665 n
C12 C11 H2 64.7188(11) 1_555 -5_556 n
C12 C11 H4 128.7078(10) 1_555 -5_556 n
C12 C11 H5 128.6149(9) 1_555 -6_656 n
C12 C11 H7 58.2155(11) 1_555 -6_656 n
C12 C11 H9 62.4788(12) 1_555 -4_666 n
C12 C11 H11 123.9414(10) 1_555 -4_666 n
C12 C11 H19 141.2286(5) 1_555 2_655 n
C12 C11 H19 77.9682(17) 1_555 3_665 n
C12 C11 H21 108.8485(7) 1_555 1_555 n
C12 C11 H22 113.0274(14) 1_555 1_555 n
C12 C11 H23 88.9782(18) 1_555 3_665 n
C12 C11 H26 45.5075(10) 1_555 2_655 n
C12 C11 N1 46.1067(9) 1_555 -4_666 n
C12 C11 H2 86.9948(16) 3_665 -5_556 n
C12 C11 H4 149.0389(5) 3_665 -5_556 n
C12 C11 H5 144.3345(6) 3_665 -6_656 n
C12 C11 H7 80.3713(16) 3_665 -6_656 n
C12 C11 H9 78.9169(15) 3_665 -4_666 n
C12 C11 H11 147.6477(5) 3_665 -4_666 n
C12 C11 H19 79.0700(18) 3_665 2_655 n
C12 C11 H19 128.8522(5) 3_665 3_665 n
C12 C11 H21 141.09109(20) 3_665 1_555 n
C12 C11 H22 42.2421 3_665 1_555 n
C12 C11 H23 42.4261(7) 3_665 3_665 n
C12 C11 H26 64.4755(14) 3_665 2_655 n
C12 C11 N1 39.1150(7) 3_665 -4_666 n
H2 C11 H4 91.5780(18) -5_556 -5_556 n
H2 C11 H5 85.6542(18) -5_556 -6_656 n
H2 C11 H7 8.5617 -5_556 -6_656 n
H2 C11 H9 8.1248 -5_556 -4_666 n
H2 C11 H11 83.2160(18) -5_556 -4_666 n
H2 C11 H19 144.0819(4) -5_556 2_655 n
H2 C11 H19 121.0772(6) -5_556 3_665 n
H2 C11 H21 64.1409(16) -5_556 1_555 n
H2 C11 H22 81.7879(6) -5_556 1_555 n
H2 C11 H23 54.7855(8) -5_556 3_665 n
H2 C11 H26 28.77620(30) -5_556 2_655 n
H2 C11 N1 90.8927(18) -5_556 -4_666 n
H4 C11 H5 7.13050(10) -5_556 -6_656 n
H4 C11 H7 100.0529(18) -5_556 -6_656 n
H4 C11 H9 98.9438(18) -5_556 -4_666 n
H4 C11 H11 8.3622 -5_556 -4_666 n
H4 C11 H19 84.2589(15) -5_556 2_655 n
H4 C11 H19 77.5383(11) -5_556 3_665 n
H4 C11 H21 27.70830(20) -5_556 1_555 n
H4 C11 H22 106.9498(6) -5_556 1_555 n
H4 C11 H23 114.5036(13) -5_556 3_665 n
H4 C11 H26 120.1884(15) -5_556 2_655 n
H4 C11 N1 171.64661(10) -5_556 -4_666 n
H5 C11 H7 94.1936(18) -6_656 -6_656 n
H5 C11 H9 92.7776(18) -6_656 -4_666 n
H5 C11 H11 4.69830(10) -6_656 -4_666 n
H5 C11 H19 86.7815(14) -6_656 2_655 n
H5 C11 H19 84.0316(11) -6_656 3_665 n
H5 C11 H21 22.82980(20) -6_656 1_555 n
H5 C11 H22 102.1201(6) -6_656 1_555 n
H5 C11 H23 107.6970(13) -6_656 3_665 n
H5 C11 H26 114.4143(15) -6_656 2_655 n
H5 C11 N1 174.71280(10) -6_656 -4_666 n
H7 C11 H9 4.73660(10) -6_656 -4_666 n
H7 C11 H11 91.6915(18) -6_656 -4_666 n
H7 C11 H19 145.5393(4) -6_656 2_655 n
H7 C11 H19 121.5110(7) -6_656 3_665 n
H7 C11 H21 72.5234(16) -6_656 1_555 n
H7 C11 H22 80.5758(7) -6_656 1_555 n
H7 C11 H23 52.1181(9) -6_656 3_665 n
H7 C11 H26 20.22390(30) -6_656 2_655 n
H7 C11 N1 82.3310(18) -6_656 -4_666 n
H9 C11 H11 90.6004(18) -4_666 -4_666 n
H9 C11 H19 141.0029(5) -4_666 2_655 n
H9 C11 H19 125.8946(6) -4_666 3_665 n
H9 C11 H21 71.7644(16) -4_666 1_555 n
H9 C11 H22 76.4360(6) -4_666 1_555 n
H9 C11 H23 48.3671(8) -4_666 3_665 n
H9 C11 H26 22.14740(30) -4_666 2_655 n
H9 C11 N1 84.0691(18) -4_666 -4_666 n
H11 C11 H19 91.0938(15) -4_666 2_655 n
H11 C11 H19 81.9418(11) -4_666 3_665 n
H11 C11 H21 19.44130(20) -4_666 1_555 n
H11 C11 H22 105.6563(5) -4_666 1_555 n
H11 C11 H23 109.2019(12) -4_666 3_665 n
H11 C11 H26 111.8355(15) -4_666 2_655 n
H11 C11 N1 170.04700(10) -4_666 -4_666 n
H19 C11 H19 92.8818(11) 2_655 3_665 n
H19 C11 H21 108.6581(12) 2_655 1_555 n
H19 C11 H22 65.6325(11) 2_655 1_555 n
H19 C11 H23 94.7892(13) 2_655 3_665 n
H19 C11 H26 140.8577(4) 2_655 2_655 n
H19 C11 N1 98.3429(14) 2_655 -4_666 n
H19 C11 H21 89.5344(7) 3_665 1_555 n
H19 C11 H22 156.9308 3_665 1_555 n
H19 C11 H23 166.30240(10) 3_665 3_665 n
H19 C11 H26 120.5451(7) 3_665 2_655 n
H19 C11 N1 94.3633(12) 3_665 -4_666 n
H21 C11 H22 104.7983(4) 1_555 1_555 n
H21 C11 H23 98.7104(9) 1_555 3_665 n
H21 C11 H26 92.5514(13) 1_555 2_655 n
H21 C11 N1 152.49339(10) 1_555 -4_666 n
H22 C11 H23 29.27100(20) 1_555 3_665 n
H22 C11 H26 77.4926(7) 1_555 2_655 n
H22 C11 N1 81.3033(7) 1_555 -4_666 n
H23 C11 H26 48.5800(9) 3_665 2_655 n
H23 C11 N1 73.3120(14) 3_665 -4_666 n
H26 C11 N1 62.1381(15) 2_655 -4_666 n
C1 C12 C4 3.864 -5_556 -6_656 n
C1 C12 C5 11.8196 -5_556 -4_666 n
C1 C12 C11 34.8184(6) -5_556 1_555 n
C1 C12 C11 91.9921(18) -5_556 2_655 n
C1 C12 C13 93.8967(14) -5_556 2_655 n
C1 C12 C13 170.19110(10) -5_556 3_665 n
C1 C12 H1 73.75210(10) -5_556 -5_556 n
C1 C12 H2 36.4582(7) -5_556 -5_556 n
C1 C12 H7 43.7652(9) -5_556 -6_656 n
C1 C12 H8 80.06370(10) -5_556 -6_656 n
C1 C12 H9 43.5868(9) -5_556 -4_666 n
C1 C12 H10 81.91070(30) -5_556 -4_666 n
C1 C12 H22 85.2140(16) -5_556 2_655 n
C1 C12 H23 114.9287(14) -5_556 1_555 n
C1 C12 H24 73.2583(8) -5_556 1_555 n
C1 C12 H25 123.9489(9) -5_556 3_665 n
C1 C12 H26 60.7209(13) -5_556 2_655 n
C1 C12 N1 102.78010(10) -5_556 -4_666 n
C1 C12 N1 103.02970(10) -5_556 -5_556 n
C1 C12 N1 107.30660(10) -5_556 -6_656 n
C1 C12 N3 132.2707(9) -5_556 1_555 n
C4 C12 C5 8.4407 -6_656 -4_666 n
C4 C12 C11 32.3880(5) -6_656 1_555 n
C4 C12 C11 92.5595(17) -6_656 2_655 n
C4 C12 C13 90.3761(14) -6_656 2_655 n
C4 C12 C13 166.95889(10) -6_656 3_665 n
C4 C12 H1 77.24940(20) -6_656 -5_556 n
C4 C12 H2 34.6441(7) -6_656 -5_556 n
C4 C12 H7 41.8238(9) -6_656 -6_656 n
C4 C12 H8 83.60720(20) -6_656 -6_656 n
C4 C12 H9 41.4088(9) -6_656 -4_666 n
C4 C12 H10 85.08120(20) -6_656 -4_666 n
C4 C12 H22 88.1683(17) -6_656 2_655 n
C4 C12 H23 117.7649(14) -6_656 1_555 n
C4 C12 H24 75.4799(7) -6_656 1_555 n
C4 C12 H25 126.4299(8) -6_656 3_665 n
C4 C12 H26 58.0499(13) -6_656 2_655 n
C4 C12 N1 99.4508 -6_656 -4_666 n
C4 C12 N1 99.6918 -6_656 -5_556 n
C4 C12 N1 104.12640(10) -6_656 -6_656 n
C4 C12 N3 128.6967(9) -6_656 1_555 n
C5 C12 C11 33.08600(30) -4_666 1_555 n
C5 C12 C11 98.3077(16) -4_666 2_655 n
C5 C12 C13 82.0771(14) -4_666 2_655 n
C5 C12 C13 158.55150(10) -4_666 3_665 n
C5 C12 H1 81.59190(20) -4_666 -5_556 n
C5 C12 H2 27.5849(6) -4_666 -5_556 n
C5 C12 H7 34.4682(9) -4_666 -6_656 n
C5 C12 H8 88.09310(20) -4_666 -6_656 n
C5 C12 H9 33.7492(9) -4_666 -4_666 n
C5 C12 H10 88.06780(10) -4_666 -4_666 n
C5 C12 H22 96.5732(16) -4_666 2_655 n
C5 C12 H23 126.1009(13) -4_666 1_555 n
C5 C12 H24 75.7473(6) -4_666 1_555 n
C5 C12 H25 126.5706(6) -4_666 3_665 n
C5 C12 H26 49.8244(13) -4_666 2_655 n
C5 C12 N1 95.8259 -4_666 -4_666 n
C5 C12 N1 96.0313 -4_666 -5_556 n
C5 C12 N1 100.9919 -4_666 -6_656 n
C5 C12 N3 120.4531(9) -4_666 1_555 n
C11 C12 C11 70.0941(13) 1_555 2_655 n
C11 C12 C13 83.7434(18) 1_555 2_655 n
C11 C12 C13 143.6194(7) 1_555 3_665 n
C11 C12 H1 105.8613(7) 1_555 -5_556 n
C11 C12 H2 56.43390(30) 1_555 -5_556 n
C11 C12 H7 61.4269(6) 1_555 -6_656 n
C11 C12 H8 111.5485(7) 1_555 -6_656 n
C11 C12 H9 59.4997(6) 1_555 -4_666 n
C11 C12 H10 115.68600(30) 1_555 -4_666 n
C11 C12 H22 86.6294(18) 1_555 2_655 n
C11 C12 H23 109.7207(14) 1_555 1_555 n
C11 C12 H24 107.86170(20) 1_555 1_555 n
C11 C12 H25 158.76669(30) 1_555 3_665 n
C11 C12 H26 68.6275(12) 1_555 2_655 n
C11 C12 N1 69.6555(5) 1_555 -4_666 n
C11 C12 N1 69.9466(5) 1_555 -5_556 n
C11 C12 N1 73.4415(4) 1_555 -6_656 n
C11 C12 N3 114.8470(15) 1_555 1_555 n
C11 C12 C13 122.6267(8) 2_655 2_655 n
C11 C12 C13 95.2287(18) 2_655 3_665 n
C11 C12 H1 106.7494(7) 2_655 -5_556 n
C11 C12 H2 125.3955(10) 2_655 -5_556 n
C11 C12 H7 131.2561(7) 2_655 -6_656 n
C11 C12 H8 105.2211(5) 2_655 -6_656 n
C11 C12 H9 129.5179(7) 2_655 -4_666 n
C11 C12 H10 116.49640(30) 2_655 -4_666 n
C11 C12 H22 41.7849(7) 2_655 2_655 n
C11 C12 H23 44.31030(10) 2_655 1_555 n
C11 C12 H24 135.08231(30) 2_655 1_555 n
C11 C12 H25 121.2735(9) 2_655 3_665 n
C11 C12 H26 136.22310(10) 2_655 2_655 n
C11 C12 N1 67.9279(5) 2_655 -4_666 n
C11 C12 N1 68.1829(5) 2_655 -5_556 n
C11 C12 N1 64.2263(6) 2_655 -6_656 n
C11 C12 N3 111.2870(15) 2_655 1_555 n
C13 C12 C13 76.6150(13) 2_655 3_665 n
C13 C12 H1 129.61940(10) 2_655 -5_556 n
C13 C12 H2 64.5703(6) 2_655 -5_556 n
C13 C12 H7 58.31970(30) 2_655 -6_656 n
C13 C12 H8 132.01100(30) 2_655 -6_656 n
C13 C12 H9 56.7095(4) 2_655 -4_666 n
C13 C12 H10 120.8420(5) 2_655 -4_666 n
C13 C12 H22 164.18500(10) 2_655 2_655 n
C13 C12 H23 146.4036 2_655 1_555 n
C13 C12 H24 100.9420(5) 2_655 1_555 n
C13 C12 H25 101.4434(17) 2_655 3_665 n
C13 C12 H26 38.8541 2_655 2_655 n
C13 C12 N1 55.11500(30) 2_655 -4_666 n
C13 C12 N1 54.89260(30) 2_655 -5_556 n
C13 C12 N1 59.57810(20) 2_655 -6_656 n
C13 C12 N3 38.3942(5) 2_655 1_555 n
C13 C12 H1 110.2815 3_665 -5_556 n
C13 C12 H2 134.2551(7) 3_665 -5_556 n
C13 C12 H7 126.8917(9) 3_665 -6_656 n
C13 C12 H8 104.3252 3_665 -6_656 n
C13 C12 H9 126.8930(8) 3_665 -4_666 n
C13 C12 H10 100.6843(4) 3_665 -4_666 n
C13 C12 H22 104.5923(16) 3_665 2_655 n
C13 C12 H23 74.8656(13) 3_665 1_555 n
C13 C12 H24 105.7657(9) 3_665 1_555 n
C13 C12 H25 56.9611(10) 3_665 3_665 n
C13 C12 H26 109.5292(12) 3_665 2_655 n
C13 C12 N1 73.98780(20) 3_665 -4_666 n
C13 C12 N1 73.70150(20) 3_665 -5_556 n
C13 C12 N1 70.22090(30) 3_665 -6_656 n
C13 C12 N3 38.3694(8) 3_665 1_555 n
H1 C12 H2 79.88430(10) -5_556 -5_556 n
H1 C12 H7 82.7446 -5_556 -6_656 n
H1 C12 H8 6.5412 -5_556 -6_656 n
H1 C12 H9 85.3832 -5_556 -4_666 n
H1 C12 H10 12.4375(4) -5_556 -4_666 n
H1 C12 H22 65.2583 -5_556 2_655 n
H1 C12 H23 77.59580(10) -5_556 1_555 n
H1 C12 H24 28.7128(4) -5_556 1_555 n
H1 C12 H25 55.0178(10) -5_556 3_665 n
H1 C12 H26 97.92520(10) -5_556 2_655 n
H1 C12 N1 173.79379(20) -5_556 -4_666 n
H1 C12 N1 174.13420(20) -5_556 -5_556 n
H1 C12 N1 170.80209(10) -5_556 -6_656 n
H1 C12 N3 131.3088(6) -5_556 1_555 n
H2 C12 H7 7.37740(20) -5_556 -6_656 n
H2 C12 H8 85.9765 -5_556 -6_656 n
H2 C12 H9 8.00070(20) -5_556 -4_666 n
H2 C12 H10 80.745 -5_556 -4_666 n
H2 C12 H22 119.4283(9) -5_556 2_655 n
H2 C12 H23 148.5316(6) -5_556 1_555 n
H2 C12 H24 61.82350(10) -5_556 1_555 n
H2 C12 H25 106.9382 -5_556 3_665 n
H2 C12 H26 26.3795(5) -5_556 2_655 n
H2 C12 N1 100.4549 -5_556 -4_666 n
H2 C12 N1 100.5076 -5_556 -5_556 n
H2 C12 N1 106.531 -5_556 -6_656 n
H2 C12 N3 100.85080(10) -5_556 1_555 n
H7 C12 H8 88.5062 -6_656 -6_656 n
H7 C12 H9 2.8263 -6_656 -4_666 n
H7 C12 H10 82.0563 -6_656 -4_666 n
H7 C12 H22 126.5748(6) -6_656 2_655 n
H7 C12 H23 155.1759(4) -6_656 1_555 n
H7 C12 H24 61.8824 -6_656 1_555 n
H7 C12 H25 103.57380(20) -6_656 3_665 n
H7 C12 H26 19.60960(30) -6_656 2_655 n
H7 C12 N1 98.3506 -6_656 -4_666 n
H7 C12 N1 98.36 -6_656 -5_556 n
H7 C12 N1 104.437 -6_656 -6_656 n
H7 C12 N3 93.83440(10) -6_656 1_555 n
H8 C12 H9 91.1951 -6_656 -4_666 n
H8 C12 H10 11.38740(30) -6_656 -4_666 n
H8 C12 H22 63.43680(20) -6_656 2_655 n
H8 C12 H23 72.90780(10) -6_656 1_555 n
H8 C12 H24 31.57690(30) -6_656 1_555 n
H8 C12 H25 50.0800(10) -6_656 3_665 n
H8 C12 H26 102.84580(10) -6_656 2_655 n
H8 C12 N1 172.4972 -6_656 -4_666 n
H8 C12 N1 172.6235 -6_656 -5_556 n
H8 C12 N1 166.7749 -6_656 -6_656 n
H8 C12 N3 128.0823(6) -6_656 1_555 n
H9 C12 H10 84.8515 -4_666 -4_666 n
H9 C12 H22 127.3652(7) -4_666 2_655 n
H9 C12 H23 156.5245(4) -4_666 1_555 n
H9 C12 H24 64.7086 -4_666 1_555 n
H9 C12 H25 106.01060(20) -4_666 3_665 n
H9 C12 H26 18.3793(4) -4_666 2_655 n
H9 C12 N1 95.6186 -4_666 -4_666 n
H9 C12 N1 95.6325 -4_666 -5_556 n
H9 C12 N1 101.7084 -4_666 -6_656 n
H9 C12 N3 92.85790(10) -4_666 1_555 n
H10 C12 H22 74.7221(4) -4_666 2_655 n
H10 C12 H23 81.92590(10) -4_666 1_555 n
H10 C12 H24 21.65680(10) -4_666 1_555 n
H10 C12 H25 44.0931(6) -4_666 3_665 n
H10 C12 H26 94.25930(10) -4_666 2_655 n
H10 C12 N1 173.68820(20) -4_666 -4_666 n
H10 C12 N1 173.34081(20) -4_666 -5_556 n
H10 C12 N1 170.78250(10) -4_666 -6_656 n
H10 C12 N3 118.8833(10) -4_666 1_555 n
H22 C12 H23 29.77380(30) 2_655 1_555 n
H22 C12 H24 93.9346(4) 2_655 1_555 n
H22 C12 H25 92.0439(16) 2_655 3_665 n
H22 C12 H26 145.56410(30) 2_655 2_655 n
H22 C12 N1 109.64130(20) 2_655 -4_666 n
H22 C12 N1 109.88530(20) 2_655 -5_556 n
H22 C12 N1 105.58730(10) 2_655 -6_656 n
H22 C12 N3 139.5017(8) 2_655 1_555 n
H23 C12 H24 103.57750(20) 1_555 1_555 n
H23 C12 H25 77.2901(10) 1_555 3_665 n
H23 C12 H26 174.7423 1_555 2_655 n
H23 C12 N1 99.646 1_555 -4_666 n
H23 C12 N1 99.7393 1_555 -5_556 n
H23 C12 N1 93.9145 1_555 -6_656 n
H23 C12 N3 110.5094(5) 1_555 1_555 n
H24 C12 H25 51.04830(10) 1_555 3_665 n
H24 C12 H26 72.68320(10) 1_555 2_655 n
H24 C12 N1 155.85291(20) 1_555 -4_666 n
H24 C12 N1 155.66910(20) 1_555 -5_556 n
H24 C12 N1 160.47090(30) 1_555 -6_656 n
H24 C12 N3 109.6910(11) 1_555 1_555 n
H25 C12 H26 102.5029(9) 3_665 2_655 n
H25 C12 N1 130.1235(8) 3_665 -4_666 n
H25 C12 N1 129.8062(8) 3_665 -5_556 n
H25 C12 N1 127.0135(7) 3_665 -6_656 n
H25 C12 N3 79.2760(17) 3_665 1_555 n
H26 C12 N1 84.5373 2_655 -4_666 n
H26 C12 N1 84.4629 2_655 -5_556 n
H26 C12 N1 90.3732 2_655 -6_656 n
H26 C12 N3 74.4874(5) 2_655 1_555 n
N1 C12 N1 0.0 -4_666 -5_556 n
N1 C12 N1 6.0939 -4_666 -6_656 n
N1 C12 N3 54.8225(7) -4_666 1_555 n
N1 C12 N1 6.0771 -5_556 -6_656 n
N1 C12 N3 54.4754(7) -5_556 1_555 n
N1 C12 N3 54.8766(7) -6_656 1_555 n
C5 C13 C12 73.9598(17) -6_656 2_655 n
C5 C13 C12 22.32050(20) -6_656 3_665 n
C5 C13 C14 130.7062(11) -6_656 1_555 n
C5 C13 C16 134.8120(11) -6_656 3_665 n
C5 C13 C17 138.9222(10) -6_656 2_655 n
C5 C13 H7 34.4308(5) -6_656 -5_556 n
C5 C13 H9 37.6829(6) -6_656 -6_656 n
C5 C13 H23 51.6617(13) -6_656 2_655 n
C5 C13 H25 104.0144(16) -6_656 1_555 n
C5 C13 H26 25.74120(30) -6_656 1_555 n
C5 C13 H32 124.9828 -6_656 3_665 n
C5 C13 H33 98.1982(12) -6_656 2_655 n
C5 C13 H37 157.2661(4) -6_656 -5_557 n
C5 C13 N1 47.9134(8) -6_656 -4_666 n
C5 C13 N1 51.5756(8) -6_656 -5_556 n
C5 C13 N1 52.7354(9) -6_656 -6_656 n
C5 C13 N3 89.8463(5) -6_656 1_555 n
C5 C13 N3 102.5432(5) -6_656 2_655 n
C5 C13 N3 79.9985(8) -6_656 3_665 n
C12 C13 C12 80.7320(14) 2_655 3_665 n
C12 C13 C14 149.5835(6) 2_655 1_555 n
C12 C13 C16 150.5197(6) 2_655 3_665 n
C12 C13 C17 147.0523(7) 2_655 2_655 n
C12 C13 H7 89.9930(18) 2_655 -5_556 n
C12 C13 H9 88.5274(18) 2_655 -6_656 n
C12 C13 H23 46.4500(11) 2_655 2_655 n
C12 C13 H25 40.53490(20) 2_655 1_555 n
C12 C13 H26 90.0800(18) 2_655 1_555 n
C12 C13 H32 96.2805(5) 2_655 3_665 n
C12 C13 H33 149.68539(10) 2_655 2_655 n
C12 C13 H37 128.7735(13) 2_655 -5_557 n
C12 C13 N1 50.1186(9) 2_655 -4_666 n
C12 C13 N1 50.5845(8) 2_655 -5_556 n
C12 C13 N1 46.0642(8) 2_655 -6_656 n
C12 C13 N3 83.8514(6) 2_655 1_555 n
C12 C13 N3 80.8200(9) 2_655 2_655 n
C12 C13 N3 100.0035(4) 2_655 3_665 n
C12 C13 C14 129.1328(8) 3_665 1_555 n
C12 C13 C16 128.1188(8) 3_665 3_665 n
C12 C13 C17 128.4659(8) 3_665 2_655 n
C12 C13 H7 53.2714(7) 3_665 -5_556 n
C12 C13 H9 57.3115(7) 3_665 -6_656 n
C12 C13 H23 71.8405(14) 3_665 2_655 n
C12 C13 H25 118.2386(15) 3_665 1_555 n
C12 C13 H26 42.9959(5) 3_665 1_555 n
C12 C13 H32 146.65280(20) 3_665 3_665 n
C12 C13 H33 103.2422(8) 3_665 2_655 n
C12 C13 H37 144.51151(30) 3_665 -5_557 n
C12 C13 N1 38.4936(5) 3_665 -4_666 n
C12 C13 N1 41.0573(5) 3_665 -5_556 n
C12 C13 N1 44.1128(6) 3_665 -6_656 n
C12 C13 N3 69.1355(6) 3_665 1_555 n
C12 C13 N3 82.8340(6) 3_665 2_655 n
C12 C13 N3 57.6864(10) 3_665 3_665 n
C14 C13 C16 10.33340(20) 1_555 3_665 n
C14 C13 C17 18.2328(4) 1_555 2_655 n
C14 C13 H7 103.4773(15) 1_555 -5_556 n
C14 C13 H9 102.7053(16) 1_555 -6_656 n
C14 C13 H23 129.4224(14) 1_555 2_655 n
C14 C13 H25 109.4781(8) 1_555 1_555 n
C14 C13 H26 108.0652(14) 1_555 1_555 n
C14 C13 H32 56.26390(10) 1_555 3_665 n
C14 C13 H33 33.57500(10) 1_555 2_655 n
C14 C13 H37 28.9411(8) 1_555 -5_557 n
C14 C13 N1 157.78889(30) 1_555 -4_666 n
C14 C13 N1 155.75830(20) 1_555 -5_556 n
C14 C13 N1 159.62270(20) 1_555 -6_656 n
C14 C13 N3 110.1723(11) 1_555 1_555 n
C14 C13 N3 105.8496(12) 1_555 2_655 n
C14 C13 N3 101.7926(10) 1_555 3_665 n
C16 C13 C17 8.06350(20) 3_665 2_655 n
C16 C13 H7 111.4925(14) 3_665 -5_556 n
C16 C13 H9 111.2403(14) 3_665 -6_656 n
C16 C13 H23 139.6623(12) 3_665 2_655 n
C16 C13 H25 113.0898(7) 3_665 1_555 n
C16 C13 H26 114.7737(13) 3_665 1_555 n
C16 C13 H32 63.5695 3_665 3_665 n
C16 C13 H33 41.42600(20) 3_665 2_655 n
C16 C13 H37 22.8513(7) 3_665 -5_557 n
C16 C13 N1 149.2810(4) 3_665 -4_666 n
C16 C13 N1 146.6165(4) 3_665 -5_556 n
C16 C13 N1 150.0289(4) 3_665 -6_656 n
C16 C13 N3 99.9729(8) 3_665 1_555 n
C16 C13 N3 95.5561(10) 3_665 2_655 n
C16 C13 N3 92.8798(8) 3_665 3_665 n
C17 C13 H7 118.7610(12) 2_655 -5_556 n
C17 C13 H9 118.7912(12) 2_655 -6_656 n
C17 C13 H23 146.9050(10) 2_655 2_655 n
C17 C13 H25 113.2876(7) 2_655 1_555 n
C17 C13 H26 121.2118(11) 2_655 1_555 n
C17 C13 H32 67.98570(20) 2_655 3_665 n
C17 C13 H33 49.0216(5) 2_655 2_655 n
C17 C13 H37 18.3768(5) 2_655 -5_557 n
C17 C13 N1 143.1355(6) 2_655 -4_666 n
C17 C13 N1 140.0718(5) 2_655 -5_556 n
C17 C13 N1 143.0569(6) 2_655 -6_656 n
C17 C13 N3 92.6176(6) 2_655 1_555 n
C17 C13 N3 87.6242(8) 2_655 2_655 n
C17 C13 N3 87.2231(7) 2_655 3_665 n
H7 C13 H9 4.63050(10) -5_556 -6_656 n
H7 C13 H23 47.4123(8) -5_556 2_655 n
H7 C13 H25 99.9917(11) -5_556 1_555 n
H7 C13 H26 10.54840(10) -5_556 1_555 n
H7 C13 H32 93.7386(5) -5_556 3_665 n
H7 C13 H33 70.1508(16) -5_556 2_655 n
H7 C13 H37 132.1035(8) -5_556 -5_557 n
H7 C13 N1 81.5212(13) -5_556 -4_666 n
H7 C13 N1 85.3354(13) -5_556 -5_556 n
H7 C13 N1 85.7993(14) -5_556 -6_656 n
H7 C13 N3 122.28970(10) -5_556 1_555 n
H7 C13 N3 136.091 -5_556 2_655 n
H7 C13 N3 107.07080(30) -5_556 3_665 n
H9 C13 H23 44.6007(7) -6_656 2_655 n
H9 C13 H25 96.0585(11) -6_656 1_555 n
H9 C13 H26 15.01980(20) -6_656 1_555 n
H9 C13 H32 89.5326(6) -6_656 3_665 n
H9 C13 H33 69.8215(17) -6_656 2_655 n
H9 C13 H37 130.8306(8) -6_656 -5_557 n
H9 C13 N1 83.9326(14) -6_656 -4_666 n
H9 C13 N1 87.7953(14) -6_656 -5_556 n
H9 C13 N1 87.9425(15) -6_656 -6_656 n
H9 C13 N3 126.43590(10) -6_656 1_555 n
H9 C13 N3 139.96790(10) -6_656 2_655 n
H9 C13 N3 111.65490(20) -6_656 3_665 n
H23 C13 H25 55.3301(4) 2_655 1_555 n
H23 C13 H26 51.9252(9) 2_655 1_555 n
H23 C13 H32 82.0598(10) 2_655 3_665 n
H23 C13 H33 105.5442(12) 2_655 2_655 n
H23 C13 H37 141.4178(11) 2_655 -5_557 n
H23 C13 N1 69.7641(16) 2_655 -4_666 n
H23 C13 N1 72.9690(15) 2_655 -5_556 n
H23 C13 N1 70.0325(15) 2_655 -6_656 n
H23 C13 N3 120.36250(30) 2_655 1_555 n
H23 C13 N3 123.56380(10) 2_655 2_655 n
H23 C13 N3 124.22590(20) 2_655 3_665 n
H25 C13 H26 106.6411(13) 1_555 1_555 n
H25 C13 H32 56.6760(7) 1_555 3_665 n
H25 C13 H33 118.7647(4) 1_555 2_655 n
H25 C13 H37 96.3336(12) 1_555 -5_557 n
H25 C13 N1 90.5685(10) 1_555 -4_666 n
H25 C13 N1 90.7284(10) 1_555 -5_556 n
H25 C13 N1 86.2181(9) 1_555 -6_656 n
H25 C13 N3 110.55040(10) 1_555 1_555 n
H25 C13 N3 100.15810(30) 1_555 2_655 n
H25 C13 N3 132.05190(10) 1_555 3_665 n
H26 C13 H32 104.21170(30) 1_555 3_665 n
H26 C13 H33 74.5280(15) 1_555 2_655 n
H26 C13 H37 136.9742(7) 1_555 -5_557 n
H26 C13 N1 73.6299(12) 1_555 -4_666 n
H26 C13 N1 77.3129(12) 1_555 -5_556 n
H26 C13 N1 78.3401(13) 1_555 -6_656 n
H26 C13 N3 111.82870(10) 1_555 1_555 n
H26 C13 N3 125.80040(10) 1_555 2_655 n
H26 C13 N3 96.6755(4) 1_555 3_665 n
H32 C13 H33 63.72840(20) 3_665 2_655 n
H32 C13 H37 59.53890(10) 3_665 -5_557 n
H32 C13 N1 145.76230(30) 3_665 -4_666 n
H32 C13 N1 146.80150(30) 3_665 -5_556 n
H32 C13 N1 142.30080(20) 3_665 -6_656 n
H32 C13 N3 143.9594(4) 3_665 1_555 n
H32 C13 N3 129.7833(5) 3_665 2_655 n
H32 C13 N3 153.4113(8) 3_665 3_665 n
H33 C13 H37 62.5155(9) 2_655 -5_557 n
H33 C13 N1 141.6889(4) 2_655 -4_666 n
H33 C13 N1 143.84081(30) 2_655 -5_556 n
H33 C13 N1 147.31039(30) 2_655 -6_656 n
H33 C13 N3 125.9441(7) 2_655 1_555 n
H33 C13 N3 129.3766(11) 2_655 2_655 n
H33 C13 N3 107.5011(6) 2_655 3_665 n
H37 C13 N1 143.1356(6) -5_557 -4_666 n
H37 C13 N1 139.2754(6) -5_557 -5_556 n
H37 C13 N1 140.2355(7) -5_557 -6_656 n
H37 C13 N3 92.4452(6) -5_557 1_555 n
H37 C13 N3 83.4258(7) -5_557 2_655 n
H37 C13 N3 93.9308(9) -5_557 3_665 n
N1 C13 N1 3.9043 -4_666 -5_556 n
N1 C13 N1 5.62330(10) -4_666 -6_656 n
N1 C13 N3 51.5781(12) -4_666 1_555 n
N1 C13 N3 59.7097(13) -4_666 2_655 n
N1 C13 N3 56.4068(12) -4_666 3_665 n
N1 C13 N1 4.5229 -5_556 -6_656 n
N1 C13 N3 48.0229(12) -5_556 1_555 n
N1 C13 N3 55.8564(13) -5_556 2_655 n
N1 C13 N3 53.9801(12) -5_556 3_665 n
N1 C13 N3 50.5094(12) -6_656 1_555 n
N1 C13 N3 57.2162(13) -6_656 2_655 n
N1 C13 N3 57.8979(12) -6_656 3_665 n
N3 C13 N3 14.5583 1_555 2_655 n
N3 C13 N3 22.111 1_555 3_665 n
N3 C13 N3 35.09590(10) 2_655 3_665 n
C13 C14 C15 103.3648(16) 1_555 3_665 n
C13 C14 C16 15.84770(10) 1_555 3_665 n
C13 C14 C17 42.33430(30) 1_555 2_655 n
C13 C14 C18 109.6817(16) 1_555 2_655 n
C13 C14 C19 111.5316(16) 1_555 -5_557 n
C13 C14 H27 110.1416 1_555 1_555 n
C13 C14 H28 110.8290(6) 1_555 1_555 n
C13 C14 H31 87.8473(8) 1_555 3_665 n
C13 C14 H32 45.6158(11) 1_555 3_665 n
C13 C14 H33 66.4016(15) 1_555 2_655 n
C13 C14 H34 86.38360(20) 1_555 2_655 n
C13 C14 H37 56.1993(4) 1_555 -5_557 n
C13 C14 H38 157.7244(5) 1_555 -5_557 n
C13 C14 N4 110.4037(17) 1_555 1_555 n
C15 C14 C16 90.1851(16) 3_665 3_665 n
C15 C14 C17 65.8115(12) 3_665 2_655 n
C15 C14 C18 53.2788(8) 3_665 2_655 n
C15 C14 C19 10.3288 3_665 -5_557 n
C15 C14 H27 76.29000(20) 3_665 1_555 n
C15 C14 H28 142.2576(8) 3_665 1_555 n
C15 C14 H31 144.81219(10) 3_665 3_665 n
C15 C14 H32 105.2015(14) 3_665 3_665 n
C15 C14 H33 165.52370(20) 3_665 2_655 n
C15 C14 H34 53.0592(4) 3_665 2_655 n
C15 C14 H37 48.3774(12) 3_665 -5_557 n
C15 C14 H38 55.7926(11) 3_665 -5_557 n
C15 C14 N4 40.1711(6) 3_665 1_555 n
C16 C14 C17 26.6536(4) 3_665 2_655 n
C16 C14 C18 94.8132(17) 3_665 2_655 n
C16 C14 C19 97.3744(17) 3_665 -5_557 n
C16 C14 H27 115.9515 3_665 1_555 n
C16 C14 H28 120.2484(6) 3_665 1_555 n
C16 C14 H31 93.7486(8) 3_665 3_665 n
C16 C14 H32 57.2881(11) 3_665 3_665 n
C16 C14 H33 77.9403(15) 3_665 2_655 n
C16 C14 H34 85.18100(20) 3_665 2_655 n
C16 C14 H37 46.0870(4) 3_665 -5_557 n
C16 C14 H38 142.2157(7) 3_665 -5_557 n
C16 C14 N4 94.6661(18) 3_665 1_555 n
C17 C14 C18 71.8233(12) 2_655 2_655 n
C17 C14 C19 71.7205(13) 2_655 -5_557 n
C17 C14 H27 116.52660(10) 2_655 1_555 n
C17 C14 H28 135.77820(20) 2_655 1_555 n
C17 C14 H31 107.1599(4) 2_655 3_665 n
C17 C14 H32 76.4259(6) 2_655 3_665 n
C17 C14 H33 100.8099(10) 2_655 2_655 n
C17 C14 H34 79.43610(10) 2_655 2_655 n
C17 C14 H37 32.1415 2_655 -5_557 n
C17 C14 H38 115.56440(30) 2_655 -5_557 n
C17 C14 N4 69.1964(14) 2_655 1_555 n
C18 C14 C19 45.5048(8) 2_655 -5_557 n
C18 C14 H27 120.9560(11) 2_655 1_555 n
C18 C14 H28 99.03430(10) 2_655 1_555 n
C18 C14 H31 91.5367(7) 2_655 3_665 n
C18 C14 H32 147.0294(6) 2_655 3_665 n
C18 C14 H33 118.8599(11) 2_655 2_655 n
C18 C14 H34 106.3374(4) 2_655 2_655 n
C18 C14 H37 82.9889(5) 2_655 -5_557 n
C18 C14 H38 53.1565(12) 2_655 -5_557 n
C18 C14 N4 13.13410(20) 2_655 1_555 n
C19 C14 H27 79.83660(20) -5_557 1_555 n
C19 C14 H28 132.0995(8) -5_557 1_555 n
C19 C14 H31 136.22420(10) -5_557 3_665 n
C19 C14 H32 115.3541(14) -5_557 3_665 n
C19 C14 H33 163.76180(30) -5_557 2_655 n
C19 C14 H34 61.4134(4) -5_557 2_655 n
C19 C14 H37 57.9090(12) -5_557 -5_557 n
C19 C14 H38 46.8591(11) -5_557 -5_557 n
C19 C14 N4 32.4565(6) -5_557 1_555 n
H27 C14 H28 105.3519 1_555 1_555 n
H27 C14 H31 131.3409 1_555 3_665 n
H27 C14 H32 66.6465(11) 1_555 3_665 n
H27 C14 H33 116.2646 1_555 2_655 n
H27 C14 H34 37.3989 1_555 2_655 n
H27 C14 H37 84.78940(10) 1_555 -5_557 n
H27 C14 H38 74.85280(10) 1_555 -5_557 n
H27 C14 N4 109.8769(9) 1_555 1_555 n
H28 C14 H31 28.65100(20) 1_555 3_665 n
H28 C14 H32 109.9414(6) 1_555 3_665 n
H28 C14 H33 44.7426(8) 1_555 2_655 n
H28 C14 H34 142.3833 1_555 2_655 n
H28 C14 H37 166.30460(30) 1_555 -5_557 n
H28 C14 H38 87.68160(20) 1_555 -5_557 n
H28 C14 N4 110.12490(30) 1_555 1_555 n
H31 C14 H32 106.2736(13) 3_665 3_665 n
H31 C14 H33 30.8494(4) 3_665 2_655 n
H31 C14 H34 162.12390(30) 3_665 2_655 n
H31 C14 H37 138.3020(4) 3_665 -5_557 n
H31 C14 H38 105.2554(5) 3_665 -5_557 n
H31 C14 N4 104.6413(5) 3_665 1_555 n
H32 C14 H33 75.4390(16) 3_665 2_655 n
H32 C14 H34 58.3629(9) 3_665 2_655 n
H32 C14 H37 65.16420(10) 3_665 -5_557 n
H32 C14 H38 140.5695(10) 3_665 -5_557 n
H32 C14 N4 139.0388(8) 3_665 1_555 n
H33 C14 H34 132.6075(7) 2_655 2_655 n
H33 C14 H37 122.5991(11) 2_655 -5_557 n
H33 C14 H38 132.1624(10) 2_655 -5_557 n
H33 C14 N4 131.7015(9) 2_655 1_555 n
H34 C14 H37 47.44490(10) 2_655 -5_557 n
H34 C14 H38 85.87500(10) 2_655 -5_557 n
H34 C14 N4 93.22700(20) 2_655 1_555 n
H37 C14 H38 104.08500(10) -5_557 -5_557 n
H37 C14 N4 73.8843(8) -5_557 1_555 n
H38 C14 N4 49.3495(12) -5_557 1_555 n
C14 C15 C16 24.03350(20) 2_655 1_555 n
C14 C15 C17 23.23830(20) 2_655 3_665 n
C14 C15 C18 139.39590(20) 2_655 2_655 n
C14 C15 C18 71.4575(7) 2_655 3_665 n
C14 C15 C19 61.7211(14) 2_655 -6_657 n
C14 C15 H27 43.1352(4) 2_655 2_655 n
C14 C15 H29 88.9761(18) 2_655 1_555 n
C14 C15 H30 107.50880(30) 2_655 1_555 n
C14 C15 H34 48.4144(8) 2_655 3_665 n
C14 C15 H35 152.58620(20) 2_655 2_655 n
C14 C15 H36 104.3947(15) 2_655 3_665 n
C14 C15 H37 31.70090(30) 2_655 -6_657 n
C14 C15 H38 64.1814(16) 2_655 -6_657 n
C14 C15 N4 130.96480(20) 2_655 1_555 n
C14 C15 N4 73.5368(8) 2_655 2_655 n
C14 C15 N5 110.1088(6) 2_655 -4_667 n
C14 C15 H39 132.2734(4) 2_655 -6_657 n
C16 C15 C17 4.52390(10) 1_555 3_665 n
C16 C15 C18 118.0594 1_555 2_655 n
C16 C15 C18 75.4663(10) 1_555 3_665 n
C16 C15 C19 79.4967(14) 1_555 -6_657 n
C16 C15 H27 57.2300(6) 1_555 2_655 n
C16 C15 H29 110.1704(17) 1_555 1_555 n
C16 C15 H30 110.2825(5) 1_555 1_555 n
C16 C15 H34 50.2860(11) 1_555 3_665 n
C16 C15 H35 138.62370(30) 1_555 2_655 n
C16 C15 H36 119.5433(16) 1_555 3_665 n
C16 C15 H37 12.51920(30) 1_555 -6_657 n
C16 C15 H38 87.2364(14) 1_555 -6_657 n
C16 C15 N4 110.6069 1_555 1_555 n
C16 C15 N4 77.8149(11) 1_555 2_655 n
C16 C15 N5 102.8662(9) 1_555 -4_667 n
C16 C15 H39 138.28670(10) 1_555 -6_657 n
C17 C15 C18 117.31340(10) 3_665 2_655 n
C17 C15 C18 70.9457(11) 3_665 3_665 n
C17 C15 C19 75.8004(14) 3_665 -6_657 n
C17 C15 H27 59.6668(7) 3_665 2_655 n
C17 C15 H29 106.9597(17) 3_665 1_555 n
C17 C15 H30 114.5895(6) 3_665 1_555 n
C17 C15 H34 54.2378(11) 3_665 3_665 n
C17 C15 H35 142.32500(30) 3_665 2_655 n
C17 C15 H36 115.2693(16) 3_665 3_665 n
C17 C15 H37 16.96570(30) 3_665 -6_657 n
C17 C15 H38 84.9182(14) 3_665 -6_657 n
C17 C15 N4 109.4817 3_665 1_555 n
C17 C15 N4 73.2939(11) 3_665 2_655 n
C17 C15 N5 99.1888(9) 3_665 -4_667 n
C17 C15 H39 142.5912 3_665 -6_657 n
C18 C15 C18 87.86870(20) 2_655 3_665 n
C18 C15 C19 118.3331(5) 2_655 -6_657 n
C18 C15 H27 159.58591(20) 2_655 2_655 n
C18 C15 H29 109.6723(11) 2_655 1_555 n
C18 C15 H30 101.4127 2_655 1_555 n
C18 C15 H34 136.17349(20) 2_655 3_665 n
C18 C15 H35 53.00070(10) 2_655 2_655 n
C18 C15 H36 85.2613(6) 2_655 3_665 n
C18 C15 H37 116.4722 2_655 -6_657 n
C18 C15 H38 134.8433(9) 2_655 -6_657 n
C18 C15 N4 8.86800(10) 2_655 1_555 n
C18 C15 N4 86.82410(20) 2_655 2_655 n
C18 C15 N5 45.20680(10) 2_655 -4_667 n
C18 C15 H39 84.31040(30) 2_655 -6_657 n
C18 C15 C19 36.3975 3_665 -6_657 n
C18 C15 H27 108.30580(20) 3_665 2_655 n
C18 C15 H29 58.17340(10) 3_665 1_555 n
C18 C15 H30 164.24831(20) 3_665 1_555 n
C18 C15 H34 119.8712 3_665 3_665 n
C18 C15 H35 135.0544(6) 3_665 2_655 n
C18 C15 H36 48.7915(4) 3_665 3_665 n
C18 C15 H37 87.6024(7) 3_665 -6_657 n
C18 C15 H38 61.46300(10) 3_665 -6_657 n
C18 C15 N4 80.92990(10) 3_665 1_555 n
C18 C15 N4 2.35240(10) 3_665 2_655 n
C18 C15 N5 43.2031 3_665 -4_667 n
C18 C15 H39 144.0624(10) 3_665 -6_657 n
C19 C15 H27 81.3908(7) -6_657 2_655 n
C19 C15 H29 32.33730(20) -6_657 1_555 n
C19 C15 H30 128.67751(20) -6_657 1_555 n
C19 C15 H34 101.7629(7) -6_657 3_665 n
C19 C15 H35 141.8623(11) -6_657 2_655 n
C19 C15 H36 42.71210(10) -6_657 3_665 n
C19 C15 H37 91.0781(11) -6_657 -6_657 n
C19 C15 H38 25.15370(10) -6_657 -6_657 n
C19 C15 N4 113.52350(30) -6_657 1_555 n
C19 C15 N4 36.24600(10) -6_657 2_655 n
C19 C15 N5 74.0855(4) -6_657 -4_667 n
C19 C15 H39 122.5835(10) -6_657 -6_657 n
H27 C15 H29 89.7978(13) 2_655 1_555 n
H27 C15 H30 65.97950(20) 2_655 1_555 n
H27 C15 H34 23.9693 2_655 3_665 n
H27 C15 H35 115.28710(30) 2_655 2_655 n
H27 C15 H36 114.6685(8) 2_655 3_665 n
H27 C15 H37 53.9909(5) 2_655 -6_657 n
H27 C15 H38 65.4230(11) 2_655 -6_657 n
H27 C15 N4 160.0269(4) 2_655 1_555 n
H27 C15 N4 109.77980(20) 2_655 2_655 n
H27 C15 N5 151.24809(10) 2_655 -4_667 n
H27 C15 H39 89.1405(7) 2_655 -6_657 n
H29 C15 H30 106.36980(30) 1_555 1_555 n
H29 C15 H34 113.7655(13) 1_555 3_665 n
H29 C15 H35 110.4053(14) 1_555 2_655 n
H29 C15 H36 25.1539(5) 1_555 3_665 n
H29 C15 H37 120.4816(15) 1_555 -6_657 n
H29 C15 H38 26.59040(20) 1_555 -6_657 n
H29 C15 N4 109.9342(9) 1_555 1_555 n
H29 C15 N4 56.7186 1_555 2_655 n
H29 C15 N5 77.5091(8) 1_555 -4_667 n
H29 C15 H39 91.8089(12) 1_555 -6_657 n
H30 C15 H34 61.1157(5) 1_555 3_665 n
H30 C15 H35 49.50060(20) 1_555 2_655 n
H30 C15 H36 118.6992(7) 1_555 3_665 n
H30 C15 H37 99.32940(30) 1_555 -6_657 n
H30 C15 H38 103.52980(10) 1_555 -6_657 n
H30 C15 N4 109.3863 1_555 1_555 n
H30 C15 N4 163.05679(30) 1_555 2_655 n
H30 C15 N5 142.25560(30) 1_555 -4_667 n
H30 C15 H39 28.0064(6) 1_555 -6_657 n
H34 C15 H35 104.6628(6) 3_665 2_655 n
H34 C15 H36 138.5378(8) 3_665 3_665 n
H34 C15 H37 41.6684(9) 3_665 -6_657 n
H34 C15 H38 88.9582(11) 3_665 -6_657 n
H34 C15 N4 136.1714(5) 3_665 1_555 n
H34 C15 N4 121.9459 3_665 2_655 n
H34 C15 N5 152.65500(20) 3_665 -4_667 n
H34 C15 H39 88.7416(12) 3_665 -6_657 n
H35 C15 H36 100.8297(13) 2_655 3_665 n
H35 C15 H37 126.7967 2_655 -6_657 n
H35 C15 H38 129.2088(10) 2_655 -6_657 n
H35 C15 N4 61.61400(10) 2_655 1_555 n
H35 C15 N4 133.1455(6) 2_655 2_655 n
H35 C15 N5 93.3860(5) 2_655 -4_667 n
H35 C15 H39 32.97190(10) 2_655 -6_657 n
H36 C15 H37 131.9483(13) 3_665 -6_657 n
H36 C15 H38 49.72170(30) 3_665 -6_657 n
H36 C15 N4 84.8739(4) 3_665 1_555 n
H36 C15 N4 46.6161(4) 3_665 2_655 n
H36 C15 N5 53.75930(30) 3_665 -4_667 n
H36 C15 H39 95.5369(15) 3_665 -6_657 n
H37 C15 H38 95.8190(12) -6_657 -6_657 n
H37 C15 N4 110.36640(10) -6_657 1_555 n
H37 C15 N4 89.9549(8) -6_657 2_655 n
H37 C15 N5 110.9866(7) -6_657 -4_667 n
H37 C15 H39 127.0941(4) -6_657 -6_657 n
H38 C15 N4 133.1059(6) -6_657 1_555 n
H38 C15 N4 61.15510(20) -6_657 2_655 n
H38 C15 N5 95.4318(6) -6_657 -4_667 n
H38 C15 H39 101.2468(8) -6_657 -6_657 n
N4 C15 N4 80.09930(10) 1_555 2_655 n
N4 C15 N5 39.4578 1_555 -4_667 n
N4 C15 H39 93.16480(30) 1_555 -6_657 n
N4 C15 N5 41.90960(10) 2_655 -4_667 n
N4 C15 H39 141.7731(11) 2_655 -6_657 n
N5 C15 H39 116.6093(10) -4_667 -6_657 n
C13 C16 C14 153.81900(30) 2_655 2_655 n
C13 C16 C15 134.7609(12) 2_655 1_555 n
C13 C16 C17 143.5175(11) 2_655 3_665 n
C13 C16 C18 139.3644(11) 2_655 3_665 n
C13 C16 C19 143.9424(11) 2_655 -6_657 n
C13 C16 H27 125.2751(4) 2_655 2_655 n
C13 C16 H28 123.12360(10) 2_655 2_655 n
C13 C16 H31 115.11270(10) 2_655 1_555 n
C13 C16 H32 65.8028(12) 2_655 1_555 n
C13 C16 H33 97.2868(9) 2_655 3_665 n
C13 C16 H34 115.3967(6) 2_655 3_665 n
C13 C16 H37 114.7910(12) 2_655 -6_657 n
C13 C16 N3 47.21550(30) 2_655 1_555 n
C13 C16 N3 41.66690(20) 2_655 3_665 n
C13 C16 N4 142.9278(11) 2_655 2_655 n
C14 C16 C15 65.7814(14) 2_655 1_555 n
C14 C16 C17 62.0567(14) 2_655 3_665 n
C14 C16 C18 64.7019(14) 2_655 3_665 n
C14 C16 C19 58.3727(13) 2_655 -6_657 n
C14 C16 H27 41.77610(20) 2_655 2_655 n
C14 C16 H28 38.93160(20) 2_655 2_655 n
C14 C16 H31 51.99460(20) 2_655 1_555 n
C14 C16 H32 94.2147(14) 2_655 1_555 n
C14 C16 H33 62.2233(10) 2_655 3_665 n
C14 C16 H34 63.3025(6) 2_655 3_665 n
C14 C16 H37 78.7298(12) 2_655 -6_657 n
C14 C16 N3 152.82471(10) 2_655 1_555 n
C14 C16 N3 164.27969(10) 2_655 3_665 n
C14 C16 N4 63.0055(14) 2_655 2_655 n
C15 C16 C17 21.0455(5) 1_555 3_665 n
C15 C16 C18 47.9466(13) 1_555 3_665 n
C15 C16 C19 9.89680(20) 1_555 -6_657 n
C15 C16 H27 62.2821(6) 1_555 2_655 n
C15 C16 H28 101.9219(12) 1_555 2_655 n
C15 C16 H31 109.6406(11) 1_555 1_555 n
C15 C16 H32 108.1622(13) 1_555 1_555 n
C15 C16 H33 127.38640(30) 1_555 3_665 n
C15 C16 H34 47.47380(20) 1_555 3_665 n
C15 C16 H37 24.82170(10) 1_555 -6_657 n
C15 C16 N3 110.1320(9) 1_555 1_555 n
C15 C16 N3 99.4607(12) 1_555 3_665 n
C15 C16 N4 36.0017(10) 1_555 2_655 n
C17 C16 C18 26.9251(7) 3_665 3_665 n
C17 C16 C19 14.0686(4) 3_665 -6_657 n
C17 C16 H27 74.4268(9) 3_665 2_655 n
C17 C16 H28 90.9822(9) 3_665 2_655 n
C17 C16 H31 94.5541(7) 3_665 1_555 n
C17 C16 H32 127.8777(8) 3_665 1_555 n
C17 C16 H33 116.64560(10) 3_665 3_665 n
C17 C16 H34 66.3182(7) 3_665 3_665 n
C17 C16 H37 45.5885(6) 3_665 -6_657 n
C17 C16 N3 103.9035(11) 3_665 1_555 n
C17 C16 N3 102.2314(13) 3_665 3_665 n
C17 C16 N4 14.9852(4) 3_665 2_655 n
C18 C16 C19 40.3902(11) 3_665 -6_657 n
C18 C16 H27 92.9689(14) 3_665 2_655 n
C18 C16 H28 78.4114(5) 3_665 2_655 n
C18 C16 H31 76.11480(20) 3_665 1_555 n
C18 C16 H32 152.23340(10) 3_665 1_555 n
C18 C16 H33 100.52530(30) 3_665 3_665 n
C18 C16 H34 91.7818(14) 3_665 3_665 n
C18 C16 H37 72.1719(13) 3_665 -6_657 n
C18 C16 N3 92.1677(14) 3_665 1_555 n
C18 C16 N3 101.7521(12) 3_665 3_665 n
C18 C16 N4 11.94530(30) 3_665 2_655 n
C19 C16 H27 62.1221(6) -6_657 2_655 n
C19 C16 H28 92.9335(10) -6_657 2_655 n
C19 C16 H31 99.9235(9) -6_657 1_555 n
C19 C16 H32 113.8112(12) -6_657 1_555 n
C19 C16 H33 118.72390(20) -6_657 3_665 n
C19 C16 H34 52.24960(30) -6_657 3_665 n
C19 C16 H37 34.15730(30) -6_657 -6_657 n
C19 C16 N3 113.3920(8) -6_657 1_555 n
C19 C16 N3 106.2971(11) -6_657 3_665 n
C19 C16 N4 28.6347(8) -6_657 2_655 n
H27 C16 H28 71.42110(30) 2_655 2_655 n
H27 C16 H31 86.79060(20) 2_655 1_555 n
H27 C16 H32 59.9333(15) 2_655 1_555 n
H27 C16 H33 83.55840(30) 2_655 3_665 n
H27 C16 H34 27.47600(10) 2_655 3_665 n
H27 C16 H37 57.0780(4) 2_655 -6_657 n
H27 C16 N3 162.31461(10) 2_655 1_555 n
H27 C16 N3 137.43381(30) 2_655 3_665 n
H27 C16 N4 84.8535(12) 2_655 2_655 n
H28 C16 H31 15.3906 2_655 1_555 n
H28 C16 H32 96.6909(5) 2_655 1_555 n
H28 C16 H33 25.9408(8) 2_655 3_665 n
H28 C16 H34 98.0196(5) 2_655 3_665 n
H28 C16 H37 117.6533(10) 2_655 -6_657 n
H28 C16 N3 126.22790(20) 2_655 1_555 n
H28 C16 N3 150.4661 2_655 3_665 n
H28 C16 N4 84.1064(7) 2_655 2_655 n
H31 C16 H32 105.92980(20) 1_555 1_555 n
H31 C16 H33 24.4877(6) 1_555 3_665 n
H31 C16 H34 113.1574(4) 1_555 3_665 n
H31 C16 H37 129.3141(10) 1_555 -6_657 n
H31 C16 N3 110.87570(10) 1_555 1_555 n
H31 C16 N3 135.3778 1_555 3_665 n
H31 C16 N4 84.4168(4) 1_555 2_655 n
H32 C16 H33 83.43820(30) 1_555 3_665 n
H32 C16 H34 61.5657(15) 1_555 3_665 n
H32 C16 H37 86.6416(13) 1_555 -6_657 n
H32 C16 N3 111.9755(14) 1_555 1_555 n
H32 C16 N3 95.7305(11) 1_555 3_665 n
H32 C16 N4 141.9042(4) 1_555 2_655 n
H33 C16 H34 110.73150(20) 3_665 3_665 n
H33 C16 H37 138.67490(20) 3_665 -6_657 n
H33 C16 N3 112.0826(5) 3_665 1_555 n
H33 C16 N3 131.0960(9) 3_665 3_665 n
H33 C16 N4 108.22840(10) 3_665 2_655 n
H34 C16 H37 32.63290(20) 3_665 -6_657 n
H34 C16 N3 135.42970(30) 3_665 1_555 n
H34 C16 N3 111.4546(5) 3_665 3_665 n
H34 C16 N4 80.5441(11) 3_665 2_655 n
H37 C16 N3 108.8470(7) -6_657 1_555 n
H37 C16 N3 89.7219(10) -6_657 3_665 n
H37 C16 N4 60.3163(10) -6_657 2_655 n
N3 C16 N3 24.95860(20) 1_555 3_665 n
N3 C16 N4 97.3063(13) 1_555 2_655 n
N3 C16 N4 102.0319(12) 3_665 2_655 n
C13 C17 C14 119.43290(10) 3_665 3_665 n
C13 C17 C15 138.4915(11) 3_665 2_655 n
C13 C17 C16 28.4191(9) 3_665 2_655 n
C13 C17 C18 141.9507(10) 3_665 1_555 n
C13 C17 C19 150.2091(9) 3_665 -4_667 n
C13 C17 H27 111.81890(20) 3_665 3_665 n
C13 C17 H28 105.40610(20) 3_665 3_665 n
C13 C17 H31 95.3704(4) 3_665 2_655 n
C13 C17 H32 53.5814(12) 3_665 2_655 n
C13 C17 H33 76.9284(10) 3_665 1_555 n
C13 C17 H34 104.37150(30) 3_665 1_555 n
C13 C17 H37 93.95730(30) 3_665 -4_667 n
C13 C17 N3 38.9771(5) 3_665 1_555 n
C13 C17 N3 43.7443(6) 3_665 2_655 n
C13 C17 N4 148.9416(9) 3_665 3_665 n
C14 C17 C15 90.9503(9) 3_665 2_655 n
C14 C17 C16 91.2897(10) 3_665 2_655 n
C14 C17 C18 88.1859(9) 3_665 1_555 n
C14 C17 C19 83.2357(8) 3_665 -4_667 n
C14 C17 H27 43.30460(10) 3_665 3_665 n
C14 C17 H28 29.82730(10) 3_665 3_665 n
C14 C17 H31 45.88860(30) 3_665 2_655 n
C14 C17 H32 79.0519(10) 3_665 2_655 n
C14 C17 H33 49.8935(10) 3_665 1_555 n
C14 C17 H34 71.24990(10) 3_665 1_555 n
C14 C17 H37 101.37420(20) 3_665 -4_667 n
C14 C17 N3 158.3758(4) 3_665 1_555 n
C14 C17 N3 146.87570(10) 3_665 2_655 n
C14 C17 N4 88.6770(10) 3_665 3_665 n
C15 C17 C16 154.4307(6) 2_655 2_655 n
C15 C17 C18 57.2110(14) 2_655 1_555 n
C15 C17 C19 11.91250(20) 2_655 -4_667 n
C15 C17 H27 70.07220(30) 2_655 3_665 n
C15 C17 H28 113.7655(8) 2_655 3_665 n
C15 C17 H31 125.8111(7) 2_655 2_655 n
C15 C17 H32 113.5722(14) 2_655 2_655 n
C15 C17 H33 140.488 2_655 1_555 n
C15 C17 H34 56.64020(20) 2_655 1_555 n
C15 C17 H37 49.9004(6) 2_655 -4_667 n
C15 C17 N3 108.2603(14) 2_655 1_555 n
C15 C17 N3 120.0565(10) 2_655 2_655 n
C15 C17 N4 43.5516(11) 2_655 3_665 n
C16 C17 C18 148.3289(8) 2_655 1_555 n
C16 C17 C19 162.7768(5) 2_655 -4_667 n
C16 C17 H27 94.7080(7) 2_655 3_665 n
C16 C17 H28 78.5912(6) 2_655 3_665 n
C16 C17 H31 71.55260(30) 2_655 2_655 n
C16 C17 H32 42.2683(8) 2_655 2_655 n
C16 C17 H33 50.28650(20) 2_655 1_555 n
C16 C17 H34 100.2902(4) 2_655 1_555 n
C16 C17 H37 104.7783 2_655 -4_667 n
C16 C17 N3 67.0927(14) 2_655 1_555 n
C16 C17 N3 66.1272(12) 2_655 2_655 n
C16 C17 N4 161.9822(5) 2_655 3_665 n
C18 C17 C19 48.1526(13) 1_555 -4_667 n
C18 C17 H27 106.2258(12) 1_555 3_665 n
C18 C17 H28 85.56220(20) 1_555 3_665 n
C18 C17 H31 85.77970(30) 1_555 2_655 n
C18 C17 H32 164.40550(10) 1_555 2_655 n
C18 C17 H33 109.0905(8) 1_555 1_555 n
C18 C17 H34 109.4402(12) 1_555 1_555 n
C18 C17 H37 106.3596(8) 1_555 -4_667 n
C18 C17 N3 110.3302(13) 1_555 1_555 n
C18 C17 N3 98.7278(16) 1_555 2_655 n
C18 C17 N4 13.65990(30) 1_555 3_665 n
C19 C17 H27 70.15470(20) -4_667 3_665 n
C19 C17 H28 103.3085(7) -4_667 3_665 n
C19 C17 H31 114.3762(5) -4_667 2_655 n
C19 C17 H32 120.5108(13) -4_667 2_655 n
C19 C17 H33 131.15289(20) -4_667 1_555 n
C19 C17 H34 62.48670(10) -4_667 1_555 n
C19 C17 H37 60.7391(4) -4_667 -4_667 n
C19 C17 N3 117.2597(12) -4_667 1_555 n
C19 C17 N3 125.0770(9) -4_667 2_655 n
C19 C17 N4 34.7271(10) -4_667 3_665 n
H27 C17 H28 71.8441 3_665 3_665 n
H27 C17 H31 87.12630(10) 3_665 2_655 n
H27 C17 H32 58.2455(13) 3_665 2_655 n
H27 C17 H33 81.1027(4) 3_665 1_555 n
H27 C17 H34 28.238 3_665 1_555 n
H27 C17 H37 58.7372 3_665 -4_667 n
H27 C17 N3 134.0016 3_665 1_555 n
H27 C17 N3 154.0176(4) 3_665 2_655 n
H27 C17 N4 97.5792(10) 3_665 3_665 n
H28 C17 H31 16.09170(10) 3_665 2_655 n
H28 C17 H32 87.69330(20) 3_665 2_655 n
H28 C17 H33 28.5188(8) 3_665 1_555 n
H28 C17 H34 100.08060(10) 3_665 1_555 n
H28 C17 H37 130.57530(10) 3_665 -4_667 n
H28 C17 N3 136.9147(5) 3_665 1_555 n
H28 C17 N3 118.00690(10) 3_665 2_655 n
H28 C17 N4 92.7663(4) 3_665 3_665 n
H31 C17 H32 91.60040(20) 2_655 2_655 n
H31 C17 H33 23.3119(5) 2_655 1_555 n
H31 C17 H34 115.2133 2_655 1_555 n
H31 C17 H37 145.6139 2_655 -4_667 n
H31 C17 N3 122.0266(6) 2_655 1_555 n
H31 C17 N3 102.03380(30) 2_655 2_655 n
H31 C17 N4 95.90330(10) 2_655 3_665 n
H32 C17 H33 69.2254(7) 2_655 1_555 n
H32 C17 H34 58.0278(12) 2_655 1_555 n
H32 C17 H37 68.0125(7) 2_655 -4_667 n
H32 C17 N3 84.0665(14) 2_655 1_555 n
H32 C17 N3 96.8540(17) 2_655 2_655 n
H32 C17 N4 154.33569(30) 2_655 3_665 n
H33 C17 H34 105.95600(20) 1_555 1_555 n
H33 C17 H37 132.2395 1_555 -4_667 n
H33 C17 N3 111.1975(14) 1_555 1_555 n
H33 C17 N3 97.6770(10) 1_555 2_655 n
H33 C17 N4 118.9236(5) 1_555 3_665 n
H34 C17 H37 30.513 1_555 -4_667 n
H34 C17 N3 110.71680(20) 1_555 1_555 n
H34 C17 N3 134.07809(10) 1_555 2_655 n
H34 C17 N4 96.7562(9) 1_555 3_665 n
H37 C17 N3 84.4878(4) -4_667 1_555 n
H37 C17 N3 107.50200(10) -4_667 2_655 n
H37 C17 N4 92.8765(5) -4_667 3_665 n
N3 C17 N3 23.46310(30) 1_555 2_655 n
N3 C17 N4 111.9896(14) 1_555 3_665 n
N3 C17 N4 105.4620(15) 2_655 3_665 n
C14 C18 C15 55.26370(10) 3_665 2_655 n
C14 C18 C15 118.8068(12) 3_665 3_665 n
C14 C18 C16 20.48490(30) 3_665 2_655 n
C14 C18 C17 19.99080(30) 3_665 1_555 n
C14 C18 C18 127.7268(7) 3_665 2_655 n
C14 C18 C18 90.2908 3_665 3_665 n
C14 C18 C19 52.59670(30) 3_665 -4_667 n
C14 C18 C19 126.2272(11) 3_665 -5_557 n
C14 C18 H29 75.6745(16) 3_665 2_655 n
C14 C18 H35 96.18380(30) 3_665 1_555 n
C14 C18 H36 102.1096(16) 3_665 1_555 n
C14 C18 H36 164.82671(10) 3_665 2_655 n
C14 C18 H38 57.4617(13) 3_665 -4_667 n
C14 C18 N4 130.0588(9) 3_665 1_555 n
C14 C18 N4 60.67440(30) 3_665 3_665 n
C14 C18 N5 122.88740(20) 3_665 -4_667 n
C14 C18 H39 116.22960(20) 3_665 -5_557 n
C15 C18 C15 141.6001(5) 2_655 3_665 n
C15 C18 C16 56.58700(30) 2_655 2_655 n
C15 C18 C17 51.8433(4) 2_655 1_555 n
C15 C18 C18 99.3643 2_655 2_655 n
C15 C18 C18 40.76130(10) 2_655 3_665 n
C15 C18 C19 7.7321 2_655 -4_667 n
C15 C18 C19 136.86020(20) 2_655 -5_557 n
C15 C18 H29 50.1861(8) 2_655 2_655 n
C15 C18 H35 142.0912 2_655 1_555 n
C15 C18 H36 62.8613(12) 2_655 1_555 n
C15 C18 H36 122.83690(10) 2_655 2_655 n
C15 C18 H38 58.23560(30) 2_655 -4_667 n
C15 C18 N4 108.1521 2_655 1_555 n
C15 C18 N4 6.08110(20) 2_655 3_665 n
C15 C18 N5 73.95520(30) 2_655 -4_667 n
C15 C18 H39 171.28720(10) 2_655 -5_557 n
C15 C18 C16 104.3383(12) 3_665 2_655 n
C15 C18 C17 108.2020(12) 3_665 1_555 n
C15 C18 C18 51.37000(10) 3_665 2_655 n
C15 C18 C18 109.6131 3_665 3_665 n
C15 C18 C19 148.8344(4) 3_665 -4_667 n
C15 C18 C19 10.39120(10) 3_665 -5_557 n
C15 C18 H29 164.4356(4) 3_665 2_655 n
C15 C18 H35 71.32100(20) 3_665 1_555 n
C15 C18 H36 139.0769(4) 3_665 1_555 n
C15 C18 H36 51.5852(10) 3_665 2_655 n
C15 C18 H38 156.979 3_665 -4_667 n
C15 C18 N4 42.18590(10) 3_665 1_555 n
C15 C18 N4 143.72160(30) 3_665 3_665 n
C15 C18 N5 84.54360(30) 3_665 -4_667 n
C15 C18 H39 41.66330(30) 3_665 -5_557 n
C16 C18 C17 4.74610(10) 2_655 1_555 n
C16 C18 C18 107.6848(5) 2_655 2_655 n
C16 C18 C18 81.55730(20) 2_655 3_665 n
C16 C18 C19 57.1930(4) 2_655 -4_667 n
C16 C18 C19 109.6625(10) 2_655 -5_557 n
C16 C18 H29 91.1109(15) 2_655 2_655 n
C16 C18 H35 106.0861 2_655 1_555 n
C16 C18 H36 114.8601(16) 2_655 1_555 n
C16 C18 H36 144.34419(20) 2_655 2_655 n
C16 C18 H38 76.6985(11) 2_655 -4_667 n
C16 C18 N4 109.5808(6) 2_655 1_555 n
C16 C18 N4 62.6587(4) 2_655 3_665 n
C16 C18 N5 109.8107(4) 2_655 -4_667 n
C16 C18 H39 116.3872(4) 2_655 -5_557 n
C17 C18 C18 107.7365(4) 1_555 2_655 n
C17 C18 C18 77.76330(30) 1_555 3_665 n
C17 C18 C19 52.4899(5) 1_555 -4_667 n
C17 C18 C19 113.0131(10) 1_555 -5_557 n
C17 C18 H29 87.3221(16) 1_555 2_655 n
C17 C18 H35 109.7393 1_555 1_555 n
C17 C18 H36 110.4807(17) 1_555 1_555 n
C17 C18 H36 145.14020(20) 1_555 2_655 n
C17 C18 H38 74.2772(11) 1_555 -4_667 n
C17 C18 N4 110.4179(6) 1_555 1_555 n
C17 C18 N4 57.9139(5) 1_555 3_665 n
C17 C18 N5 107.0828(5) 1_555 -4_667 n
C17 C18 H39 121.0890(5) 1_555 -5_557 n
C18 C18 C18 60.0 2_655 3_665 n
C18 C18 C19 106.7475 2_655 -4_667 n
C18 C18 C19 41.7706 2_655 -5_557 n
C18 C18 H29 125.86730(30) 2_655 2_655 n
C18 C18 H35 118.4973 2_655 1_555 n
C18 C18 H36 103.30130(30) 2_655 1_555 n
C18 C18 H36 37.7282(6) 2_655 2_655 n
C18 C18 H38 150.97591(10) 2_655 -4_667 n
C18 C18 N4 9.3109 2_655 1_555 n
C18 C18 N4 98.0773 2_655 3_665 n
C18 C18 N5 33.90430(20) 2_655 -4_667 n
C18 C18 H39 87.6142 2_655 -5_557 n
C18 C18 C19 47.483 3_665 -4_667 n
C18 C18 C19 101.1224 3_665 -5_557 n
C18 C18 H29 74.06450(10) 3_665 2_655 n
C18 C18 H35 171.97169(20) 3_665 1_555 n
C18 C18 H36 67.0198(5) 3_665 1_555 n
C18 C18 H36 83.52360(10) 3_665 2_655 n
C18 C18 H38 93.3477 3_665 -4_667 n
C18 C18 N4 69.2281 3_665 1_555 n
C18 C18 N4 38.3776 3_665 3_665 n
C18 C18 N5 33.83050(20) 3_665 -4_667 n
C18 C18 H39 147.1514 3_665 -5_557 n
C19 C18 C19 144.56290(20) -4_667 -5_557 n
C19 C18 H29 43.8912(8) -4_667 2_655 n
C19 C18 H35 134.7536 -4_667 1_555 n
C19 C18 H36 59.5462(12) -4_667 1_555 n
C19 C18 H36 127.68760(10) -4_667 2_655 n
C19 C18 H38 50.51420(20) -4_667 -4_667 n
C19 C18 N4 115.6472 -4_667 1_555 n
C19 C18 N4 9.3742 -4_667 3_665 n
C19 C18 N5 79.95550(20) -4_667 -4_667 n
C19 C18 H39 165.3603 -4_667 -5_557 n
C19 C18 H29 157.9858(5) -5_557 2_655 n
C19 C18 H35 78.85700(10) -5_557 1_555 n
C19 C18 H36 130.8540(5) -5_557 1_555 n
C19 C18 H36 42.6205(9) -5_557 2_655 n
C19 C18 H38 164.8454 -5_557 -4_667 n
C19 C18 N4 32.4786 -5_557 1_555 n
C19 C18 N4 137.56400(10) -5_557 3_665 n
C19 C18 N5 74.42740(20) -5_557 -4_667 n
C19 C18 H39 48.12320(10) -5_557 -5_557 n
H29 C18 H35 102.9066(4) 2_655 1_555 n
H29 C18 H36 27.3118 2_655 1_555 n
H29 C18 H36 115.5016(14) 2_655 2_655 n
H29 C18 H38 25.96710(20) 2_655 -4_667 n
H29 C18 N4 133.93790(30) 2_655 1_555 n
H29 C18 N4 46.5544(6) 2_655 3_665 n
H29 C18 N5 92.0786(5) 2_655 -4_667 n
H29 C18 H39 128.9109(6) 2_655 -5_557 n
H35 C18 H36 106.8121(8) 1_555 1_555 n
H35 C18 H36 91.29460(30) 1_555 2_655 n
H35 C18 H38 86.18430(10) 1_555 -4_667 n
H35 C18 N4 109.5639 1_555 1_555 n
H35 C18 N4 143.2162 1_555 3_665 n
H35 C18 N5 140.6568(5) 1_555 -4_667 n
H35 C18 H39 31.0444 1_555 -5_557 n
H36 C18 H36 88.2462(14) 1_555 2_655 n
H36 C18 H38 51.68820(20) 1_555 -4_667 n
H36 C18 N4 109.75600(30) 1_555 1_555 n
H36 C18 N4 57.2479(10) 1_555 3_665 n
H36 C18 N5 71.9121(4) 1_555 -4_667 n
H36 C18 H39 120.7857(10) 1_555 -5_557 n
H36 C18 H38 136.5283(12) 2_655 -4_667 n
H36 C18 N4 34.7951(8) 2_655 1_555 n
H36 C18 N4 118.52830(10) 2_655 3_665 n
H36 C18 N5 49.69620(20) 2_655 -4_667 n
H36 C18 H39 65.8448 2_655 -5_557 n
H38 C18 N4 159.66701(20) -4_667 1_555 n
H38 C18 N4 57.57160(10) -4_667 3_665 n
H38 C18 N5 117.1376(4) -4_667 -4_667 n
H38 C18 H39 116.75820(10) -4_667 -5_557 n
N4 C18 N4 107.1439 1_555 3_665 n
N4 C18 N5 42.62910(20) 1_555 -4_667 n
N4 C18 H39 78.5728 1_555 -5_557 n
N4 C18 N5 70.58610(20) 3_665 -4_667 n
N4 C18 H39 174.2578 3_665 -5_557 n
N5 C18 H39 114.46830(20) -4_667 -5_557 n
C14 C19 C15 107.9497(14) -5_557 -6_657 n
C14 C19 C16 24.2528(4) -5_557 -6_657 n
C14 C19 C17 25.0437(5) -5_557 -4_667 n
C14 C19 C18 81.8985(6) -5_557 -4_667 n
C14 C19 C18 134.7849(6) -5_557 -5_557 n
C14 C19 H27 44.4664(5) -5_557 -5_557 n
C14 C19 H29 106.2556(17) -5_557 -6_657 n
C14 C19 H30 103.4801(5) -5_557 -6_657 n
C14 C19 H34 50.0916(10) -5_557 -4_667 n
C14 C19 H35 137.6349(4) -5_557 -5_557 n
C14 C19 H36 123.8366(13) -5_557 -4_667 n
C14 C19 H37 35.1320(7) -5_557 1_555 n
C14 C19 H38 74.1600(16) -5_557 1_555 n
C14 C19 N4 85.7349(6) -5_557 -5_557 n
C14 C19 N4 128.9960(6) -5_557 -6_657 n
C14 C19 N5 119.97640(30) -5_557 1_555 n
C14 C19 H39 126.76670(10) -5_557 1_555 n
C15 C19 C16 90.6058(12) -6_657 -6_657 n
C15 C19 C17 92.2867(12) -6_657 -4_667 n
C15 C19 C18 135.8703 -6_657 -4_667 n
C15 C19 C18 51.2759(4) -6_657 -5_557 n
C15 C19 H27 88.8828(6) -6_657 -5_557 n
C15 C19 H29 138.57390(10) -6_657 -6_657 n
C15 C19 H30 42.09820(10) -6_657 -6_657 n
C15 C19 H34 66.0448(5) -6_657 -4_667 n
C15 C19 H35 32.0057(10) -6_657 -5_557 n
C15 C19 H36 128.15750(10) -6_657 -4_667 n
C15 C19 H37 75.0389(7) -6_657 1_555 n
C15 C19 H38 149.01289(10) -6_657 1_555 n
C15 C19 N4 132.3515 -6_657 -5_557 n
C15 C19 N4 57.72880(30) -6_657 -6_657 n
C15 C19 N5 95.6291(4) -6_657 1_555 n
C15 C19 H39 45.7796(8) -6_657 1_555 n
C16 C19 C17 3.15420(10) -6_657 -4_667 n
C16 C19 C18 82.4166(7) -6_657 -4_667 n
C16 C19 C18 110.64890(10) -6_657 -5_557 n
C16 C19 H27 58.1053(8) -6_657 -5_557 n
C16 C19 H29 128.2857(14) -6_657 -6_657 n
C16 C19 H30 102.1869(6) -6_657 -6_657 n
C16 C19 H34 50.3901(12) -6_657 -4_667 n
C16 C19 H35 122.59980(20) -6_657 -5_557 n
C16 C19 H36 137.1103(12) -6_657 -4_667 n
C16 C19 H37 16.2687(5) -6_657 1_555 n
C16 C19 H38 97.7465(12) -6_657 1_555 n
C16 C19 N4 84.9195(7) -6_657 -5_557 n
C16 C19 N4 105.51490(10) -6_657 -6_657 n
C16 C19 N5 106.6363(6) -6_657 1_555 n
C16 C19 H39 124.6215 -6_657 1_555 n
C17 C19 C18 79.3575(8) -4_667 -4_667 n
C17 C19 C18 109.74280(10) -4_667 -5_557 n
C17 C19 H27 60.8359(9) -4_667 -5_557 n
C17 C19 H29 127.3165(14) -4_667 -6_657 n
C17 C19 H30 105.2024(7) -4_667 -6_657 n
C17 C19 H34 53.5447(13) -4_667 -4_667 n
C17 C19 H35 124.28430(30) -4_667 -5_557 n
C17 C19 H36 134.4854(13) -4_667 -4_667 n
C17 C19 H37 18.7582(5) -4_667 1_555 n
C17 C19 H38 97.6088(12) -4_667 1_555 n
C17 C19 N4 81.8159(8) -4_667 -5_557 n
C17 C19 N4 104.19590(10) -4_667 -6_657 n
C17 C19 N5 103.8003(7) -4_667 1_555 n
C17 C19 H39 127.47050(10) -4_667 1_555 n
C18 C19 C18 90.74640(10) -4_667 -5_557 n
C18 C19 H27 121.9815 -4_667 -5_557 n
C18 C19 H29 71.5492 -4_667 -6_657 n
C18 C19 H30 174.57820(10) -4_667 -6_657 n
C18 C19 H34 131.0887(4) -4_667 -4_667 n
C18 C19 H35 133.14740(30) -4_667 -5_557 n
C18 C19 H36 57.6501(4) -4_667 -4_667 n
C18 C19 H37 96.93190(30) -4_667 1_555 n
C18 C19 H38 75.00280(10) -4_667 1_555 n
C18 C19 N4 4.5245 -4_667 -5_557 n
C18 C19 N4 82.2427 -4_667 -6_657 n
C18 C19 N5 46.5749 -4_667 1_555 n
C18 C19 H39 151.1668(6) -4_667 1_555 n
C18 C19 H27 139.82840(20) -5_557 -5_557 n
C18 C19 H29 113.4848(10) -5_557 -6_657 n
C18 C19 H30 84.9622 -5_557 -6_657 n
C18 C19 H34 115.02140(10) -5_557 -4_667 n
C18 C19 H35 45.2256 -5_557 -5_557 n
C18 C19 H36 86.75020(30) -5_557 -4_667 n
C18 C19 H37 103.17500(10) -5_557 1_555 n
C18 C19 H38 146.3210(9) -5_557 1_555 n
C18 C19 N4 86.33140(10) -5_557 -5_557 n
C18 C19 N4 9.3296 -5_557 -6_657 n
C18 C19 N5 45.2279 -5_557 1_555 n
C18 C19 H39 71.43670(10) -5_557 1_555 n
H27 C19 H29 99.6951(13) -5_557 -6_657 n
H27 C19 H30 63.30890(10) -5_557 -6_657 n
H27 C19 H34 25.94080(10) -5_557 -4_667 n
H27 C19 H35 104.59540(30) -5_557 -5_557 n
H27 C19 H36 129.0665(6) -5_557 -4_667 n
H27 C19 H37 54.3920(7) -5_557 1_555 n
H27 C19 H38 70.9282(11) -5_557 1_555 n
H27 C19 N4 126.4019 -5_557 -5_557 n
H27 C19 N4 144.1239(4) -5_557 -6_657 n
H27 C19 N5 164.23621(20) -5_557 1_555 n
H27 C19 H39 84.5009(6) -5_557 1_555 n
H29 C19 H30 107.14860(20) -6_657 -6_657 n
H29 C19 H34 124.8111(12) -6_657 -4_667 n
H29 C19 H35 107.4870(11) -6_657 -5_557 n
H29 C19 H36 29.4270(7) -6_657 -4_667 n
H29 C19 H37 141.3404(10) -6_657 1_555 n
H29 C19 H38 33.20330(10) -6_657 1_555 n
H29 C19 N4 72.54120(10) -6_657 -5_557 n
H29 C19 N4 113.8650(9) -6_657 -6_657 n
H29 C19 N5 86.8985(9) -6_657 1_555 n
H29 C19 H39 94.4414(10) -6_657 1_555 n
H30 C19 H34 54.1014(5) -6_657 -4_667 n
H30 C19 H35 41.79000(20) -6_657 -5_557 n
H30 C19 H36 118.6433(5) -6_657 -4_667 n
H30 C19 H37 87.29000(20) -6_657 1_555 n
H30 C19 H38 106.9211 -6_657 1_555 n
H30 C19 N4 170.28780(10) -6_657 -5_557 n
H30 C19 N4 93.6814 -6_657 -6_657 n
H30 C19 N5 128.5399 -6_657 1_555 n
H30 C19 H39 23.5757(6) -6_657 1_555 n
H34 C19 H35 89.2517(6) -4_667 -5_557 n
H34 C19 H36 154.1152(5) -4_667 -4_667 n
H34 C19 H37 39.1818(9) -4_667 1_555 n
H34 C19 H38 96.8269(10) -4_667 1_555 n
H34 C19 N4 134.3511(4) -4_667 -5_557 n
H34 C19 N4 118.31090(30) -4_667 -6_657 n
H34 C19 N5 147.56979(30) -4_667 1_555 n
H34 C19 H39 77.6759(11) -4_667 1_555 n
H35 C19 H36 97.8097(9) -5_557 -4_667 n
H35 C19 H37 106.86240(20) -5_557 1_555 n
H35 C19 H38 130.0926(8) -5_557 1_555 n
H35 C19 N4 128.63879(30) -5_557 -5_557 n
H35 C19 N4 54.509 -5_557 -6_657 n
H35 C19 N5 86.78330(20) -5_557 1_555 n
H35 C19 H39 26.5418 -5_557 1_555 n
H36 C19 H37 153.2233(8) -4_667 1_555 n
H36 C19 H38 59.7655(5) -4_667 1_555 n
H36 C19 N4 56.4373(4) -4_667 -5_557 n
H36 C19 N4 85.46090(20) -4_667 -6_657 n
H36 C19 N5 58.10630(20) -4_667 1_555 n
H36 C19 H39 97.8095(12) -4_667 1_555 n
H37 C19 H38 108.6656(9) 1_555 1_555 n
H37 C19 N4 98.89570(30) 1_555 -5_557 n
H37 C19 N4 100.3094 1_555 -6_657 n
H37 C19 N5 112.2501(5) 1_555 1_555 n
H37 C19 H39 108.9022(4) 1_555 1_555 n
H38 C19 N4 78.30420(20) 1_555 -5_557 n
H38 C19 N4 144.8333(7) 1_555 -6_657 n
H38 C19 N5 110.2163(7) 1_555 1_555 n
H38 C19 H39 107.2552(6) 1_555 1_555 n
N4 C19 N4 77.9063 -5_557 -6_657 n
N4 C19 N5 42.0527 -5_557 1_555 n
N4 C19 H39 147.4853(6) -5_557 1_555 n
N4 C19 N5 37.91930(10) -6_657 1_555 n
N4 C19 H39 80.76460(10) -6_657 1_555 n
N5 C19 H39 109.4146(5) 1_555 1_555 n
C20 C20 H40 75.0838(4) -4_667 1_555 n
C20 C20 H40 66.3124(13) -4_667 -4_667 n
C20 C20 H41 58.2312(6) -4_667 1_555 n
C20 C20 H41 79.6219(4) -4_667 -4_667 n
C20 C20 H42 165.0239 -4_667 1_555 n
C20 C20 N6 80.8202(4) -4_667 1_555 n
C20 C20 N6 70.32670(20) -4_667 -4_667 n
H40 C20 H40 141.2816(9) 1_555 -4_667 n
H40 C20 H41 108.6349(7) 1_555 1_555 n
H40 C20 H41 52.1094(8) 1_555 -4_667 n
H40 C20 H42 108.8538(5) 1_555 1_555 n
H40 C20 N6 111.2541(6) 1_555 1_555 n
H40 C20 N6 64.7060(8) 1_555 -4_667 n
H40 C20 H41 47.42210(10) -4_667 1_555 n
H40 C20 H41 115.2505(11) -4_667 -4_667 n
H40 C20 H42 107.7950(14) -4_667 1_555 n
H40 C20 N6 66.2656(5) -4_667 1_555 n
H40 C20 N6 103.2707(10) -4_667 -4_667 n
H41 C20 H41 67.8821(12) 1_555 -4_667 n
H41 C20 H42 107.3206(5) 1_555 1_555 n
H41 C20 N6 110.6394(6) 1_555 1_555 n
H41 C20 N6 127.35880(30) 1_555 -4_667 n
H41 C20 H42 91.4182(7) -4_667 1_555 n
H41 C20 N6 157.26311(10) -4_667 1_555 n
H41 C20 N6 114.9003(15) -4_667 -4_667 n
H42 C20 N6 110.0321(6) 1_555 1_555 n
H42 C20 N6 124.59430(20) 1_555 -4_667 n
N6 C20 N6 46.5643(13) 1_555 -4_667 n
C1 H1 C4 6.58450(10) 1_555 3_665 n
C1 H1 C5 8.39110(20) 1_555 2_655 n
C1 H1 C12 41.9992(5) 1_555 -5_556 n
C1 H1 H8 96.8625(5) 1_555 3_665 n
C1 H1 H10 80.9398(13) 1_555 2_655 n
C1 H1 H22 69.9047(4) 1_555 -4_666 n
C1 H1 H23 80.60040(10) 1_555 -5_556 n
C1 H1 H24 81.0772(10) 1_555 -5_556 n
C1 H1 H25 91.6519(9) 1_555 -6_656 n
C4 H1 C5 4.30320(10) 3_665 2_655 n
C4 H1 C12 35.5004(5) 3_665 -5_556 n
C4 H1 H8 90.7310(4) 3_665 3_665 n
C4 H1 H10 75.1189(12) 3_665 2_655 n
C4 H1 H22 68.49670(30) 3_665 -4_666 n
C4 H1 H23 76.69410(10) 3_665 -5_556 n
C4 H1 H24 80.0433(8) 3_665 -5_556 n
C4 H1 H25 85.1697(8) 3_665 -6_656 n
C5 H1 C12 35.81610(30) 2_655 -5_556 n
C5 H1 H8 91.66480(30) 2_655 3_665 n
C5 H1 H10 72.5603(11) 2_655 2_655 n
C5 H1 H22 72.55070(20) 2_655 -4_666 n
C5 H1 H23 79.77680(10) 2_655 -5_556 n
C5 H1 H24 75.7402(7) 2_655 -5_556 n
C5 H1 H25 83.7901(7) 2_655 -6_656 n
C12 H1 H8 56.021 -5_556 3_665 n
C12 H1 H10 49.4387(5) -5_556 2_655 n
C12 H1 H22 60.4894(7) -5_556 -4_666 n
C12 H1 H23 53.67600(20) -5_556 -5_556 n
C12 H1 H24 82.75680(30) -5_556 -5_556 n
C12 H1 H25 52.2676(4) -5_556 -6_656 n
H8 H1 H10 51.4062(4) 3_665 2_655 n
H8 H1 H22 60.3839(16) 3_665 -4_666 n
H8 H1 H23 35.4652(10) 3_665 -5_556 n
H8 H1 H24 102.7680(14) 3_665 -5_556 n
H8 H1 H25 31.9149 3_665 -6_656 n
H10 H1 H22 99.8164(14) 2_655 -4_666 n
H10 H1 H23 79.4266(7) 2_655 -5_556 n
H10 H1 H24 52.1664(10) 2_655 -5_556 n
H10 H1 H25 20.4316(4) 2_655 -6_656 n
H22 H1 H23 24.9272(6) -4_666 -5_556 n
H22 H1 H24 143.1259(4) -4_666 -5_556 n
H22 H1 H25 87.3337(17) -4_666 -6_656 n
H23 H1 H24 130.25000(30) -5_556 -5_556 n
H23 H1 H25 63.9195(11) -5_556 -6_656 n
H24 H1 H25 70.8536(14) -5_556 -6_656 n
C1 H2 C4 6.04360(10) 1_555 3_665 n
C1 H2 C5 8.92260(20) 1_555 2_655 n
C1 H2 C11 42.22270(10) 1_555 -5_556 n
C1 H2 C12 24.5161(7) 1_555 -5_556 n
C1 H2 H7 79.6872(13) 1_555 3_665 n
C1 H2 H9 103.0898(6) 1_555 2_655 n
C1 H2 H21 66.1292(4) 1_555 -5_556 n
C1 H2 H23 81.01490(10) 1_555 -6_656 n
C1 H2 H24 50.7062(6) 1_555 -5_556 n
C1 H2 H26 66.5709(12) 1_555 -4_666 n
C4 H2 C5 3.2119 3_665 2_655 n
C4 H2 C11 44.18130(10) 3_665 -5_556 n
C4 H2 C12 18.8685(6) 3_665 -5_556 n
C4 H2 H7 73.7604(11) 3_665 3_665 n
C4 H2 H9 97.1649(5) 3_665 2_655 n
C4 H2 H21 71.56940(20) 3_665 -5_556 n
C4 H2 H23 79.12840(10) 3_665 -6_656 n
C4 H2 H24 49.4726(5) 3_665 -5_556 n
C4 H2 H26 60.5369(11) 3_665 -4_666 n
C5 H2 C11 43.68790(20) 2_655 -5_556 n
C5 H2 C12 17.2800(5) 2_655 -5_556 n
C5 H2 H7 71.4567(11) 2_655 3_665 n
C5 H2 H9 94.1674(5) 2_655 2_655 n
C5 H2 H21 73.30470(20) 2_655 -5_556 n
C5 H2 H23 76.67350(10) 2_655 -6_656 n
C5 H2 H24 50.7969(4) 2_655 -5_556 n
C5 H2 H26 57.7424(11) 2_655 -4_666 n
C11 H2 C12 58.8473(8) -5_556 -5_556 n
C11 H2 H7 99.6313(17) -5_556 3_665 n
C11 H2 H9 102.5357(15) -5_556 2_655 n
C11 H2 H21 44.5796(7) -5_556 -5_556 n
C11 H2 H23 48.49100(30) -5_556 -6_656 n
C11 H2 H24 92.9175(6) -5_556 -5_556 n
C11 H2 H26 80.8363(18) -5_556 -4_666 n
C12 H2 H7 55.3928(5) -5_556 3_665 n
C12 H2 H9 81.68370(10) -5_556 2_655 n
C12 H2 H21 90.4313(4) -5_556 -5_556 n
C12 H2 H23 81.68080(10) -5_556 -6_656 n
C12 H2 H24 41.4993 -5_556 -5_556 n
C12 H2 H26 44.2667(4) -5_556 -4_666 n
H7 H2 H9 32.4536(7) 3_665 2_655 n
H7 H2 H21 142.7268(10) 3_665 -5_556 n
H7 H2 H23 81.0763(7) 3_665 -6_656 n
H7 H2 H24 63.90650(20) 3_665 -5_556 n
H7 H2 H26 18.93080(10) 3_665 -4_666 n
H9 H2 H21 142.6490(9) 2_655 -5_556 n
H9 H2 H23 63.3768(11) 2_655 -6_656 n
H9 H2 H24 96.1661(9) 2_655 -5_556 n
H9 H2 H26 37.4199(6) 2_655 -4_666 n
H21 H2 H23 79.39890(20) -5_556 -6_656 n
H21 H2 H24 101.7828(6) -5_556 -5_556 n
H21 H2 H26 124.7019(11) -5_556 -4_666 n
H23 H2 H24 122.87790(10) -6_656 -5_556 n
H23 H2 H26 66.4807(7) -6_656 -4_666 n
H24 H2 H26 67.15180(30) -5_556 -4_666 n
C2 H3 C3 4.3395 1_555 3_665 n
C2 H3 C6 7.98390(10) 1_555 2_655 n
C2 H3 C9 57.8325(14) 1_555 -4_666 n
C2 H3 H6 52.61160(30) 1_555 3_665 n
C2 H3 H12 79.3606(9) 1_555 2_655 n
C2 H3 H17 52.5072(6) 1_555 -4_666 n
C2 H3 H18 110.1163(6) 1_555 -4_666 n
C2 H3 H19 38.63700(20) 1_555 -6_656 n
C2 H3 H20 62.4117(5) 1_555 -5_556 n
C3 H3 C6 4.01770(10) 3_665 2_655 n
C3 H3 C9 61.5177(15) 3_665 -4_666 n
C3 H3 H6 48.48470(30) 3_665 3_665 n
C3 H3 H12 75.2669(9) 3_665 2_655 n
C3 H3 H17 51.8815(7) 3_665 -4_666 n
C3 H3 H18 114.4046(6) 3_665 -4_666 n
C3 H3 H19 40.30510(30) 3_665 -6_656 n
C3 H3 H20 66.5300(5) 3_665 -5_556 n
C6 H3 C9 65.5295(16) 2_655 -4_666 n
C6 H3 H6 46.1479(4) 2_655 3_665 n
C6 H3 H12 71.3857(10) 2_655 2_655 n
C6 H3 H17 53.8359(8) 2_655 -4_666 n
C6 H3 H18 118.0206(7) 2_655 -4_666 n
C6 H3 H19 39.81530(30) 2_655 -6_656 n
C6 H3 H20 69.0162(6) 2_655 -5_556 n
C9 H3 H6 96.2434(11) -4_666 3_665 n
C9 H3 H12 135.3327(6) -4_666 2_655 n
C9 H3 H17 54.3886 -4_666 -4_666 n
C9 H3 H18 57.0625(9) -4_666 -4_666 n
C9 H3 H19 72.4117(15) -4_666 -6_656 n
C9 H3 H20 44.27840(10) -4_666 -5_556 n
H6 H3 H12 42.4168(5) 3_665 2_655 n
H6 H3 H17 48.7076(12) 3_665 -4_666 n
H6 H3 H18 151.46310(20) 3_665 -4_666 n
H6 H3 H19 80.1226(9) 3_665 -6_656 n
H6 H3 H20 115.01300(20) 3_665 -5_556 n
H12 H3 H17 90.7604(7) 2_655 -4_666 n
H12 H3 H18 166.11729(30) 2_655 -4_666 n
H12 H3 H19 82.2771(14) 2_655 -6_656 n
H12 H3 H20 126.98130(30) 2_655 -5_556 n
H17 H3 H18 103.0489(10) -4_666 -4_666 n
H17 H3 H19 90.6963(4) -4_666 -6_656 n
H17 H3 H20 93.17390(20) -4_666 -5_556 n
H18 H3 H19 98.7549(13) -4_666 -6_656 n
H18 H3 H20 54.57510(20) -4_666 -5_556 n
H19 H3 H20 44.8571(11) -6_656 -5_556 n
C2 H4 C3 6.72680(10) 1_555 3_665 n
C2 H4 C6 8.65670(20) 1_555 2_655 n
C2 H4 C9 50.6805(14) 1_555 -4_666 n
C2 H4 C11 45.48310(10) 1_555 -5_556 n
C2 H4 H5 102.6743(14) 1_555 3_665 n
C2 H4 H11 87.3976(11) 1_555 2_655 n
C2 H4 H17 63.6088(7) 1_555 -4_666 n
C2 H4 H20 65.9706(4) 1_555 -6_656 n
C2 H4 H21 64.7424(5) 1_555 -5_556 n
C3 H4 C6 4.2648 3_665 2_655 n
C3 H4 C9 57.1523(15) 3_665 -4_666 n
C3 H4 C11 39.32940(20) 3_665 -5_556 n
C3 H4 H5 95.9702(16) 3_665 3_665 n
C3 H4 H11 81.6477(13) 3_665 2_655 n
C3 H4 H17 68.8603(8) 3_665 -4_666 n
C3 H4 H20 67.2644(6) 3_665 -6_656 n
C3 H4 H21 58.3170(6) 3_665 -5_556 n
C6 H4 C9 59.1556(16) 2_655 -4_666 n
C6 H4 C11 40.52040(30) 2_655 -5_556 n
C6 H4 H5 94.7578(16) 2_655 3_665 n
C6 H4 H11 78.7473(13) 2_655 2_655 n
C6 H4 H17 67.0322(9) 2_655 -4_666 n
C6 H4 H20 71.5288(5) 2_655 -6_656 n
C6 H4 H21 56.2989(6) 2_655 -5_556 n
C9 H4 C11 89.1331(15) -4_666 -5_556 n
C9 H4 H5 151.3959 -4_666 3_665 n
C9 H4 H11 135.9808(4) -4_666 2_655 n
C9 H4 H17 48.13220(20) -4_666 -4_666 n
C9 H4 H20 55.27130(10) -4_666 -6_656 n
C9 H4 H21 115.4226(9) -4_666 -5_556 n
C11 H4 H5 62.2831(14) -5_556 3_665 n
C11 H4 H11 62.9176(16) -5_556 2_655 n
C11 H4 H17 107.3593(6) -5_556 -4_666 n
C11 H4 H20 64.5783(12) -5_556 -6_656 n
C11 H4 H21 36.9098(8) -5_556 -5_556 n
H5 H4 H11 30.3090(7) 3_665 2_655 n
H5 H4 H17 136.2044 3_665 -4_666 n
H5 H4 H20 108.12590(20) 3_665 -6_656 n
H5 H4 H21 39.6773(10) 3_665 -5_556 n
H11 H4 H17 105.9323(7) 2_655 -4_666 n
H11 H4 H20 125.26420(30) 2_655 -6_656 n
H11 H4 H21 26.5723(8) 2_655 -5_556 n
H17 H4 H20 103.18460(30) -4_666 -6_656 n
H17 H4 H21 105.0245(7) -4_666 -5_556 n
H20 H4 H21 101.1211(4) -6_656 -5_556 n
C2 H5 C3 5.86910(20) 2_655 1_555 n
C2 H5 C6 8.18710(20) 2_655 3_665 n
C2 H5 C9 43.6467(12) 2_655 -5_556 n
C2 H5 C11 48.62850(30) 2_655 -6_656 n
C2 H5 H4 66.7402(11) 2_655 2_655 n
C2 H5 H11 64.00300(10) 2_655 3_665 n
C2 H5 H17 56.9775(7) 2_655 -5_556 n
C2 H5 H21 64.01080(20) 2_655 -6_656 n
C3 H5 C6 4.2597 1_555 3_665 n
C3 H5 C9 49.2874(13) 1_555 -5_556 n
C3 H5 C11 43.23180(10) 1_555 -6_656 n
C3 H5 H4 72.5857(13) 1_555 2_655 n
C3 H5 H11 63.45120(20) 1_555 3_665 n
C3 H5 H17 62.0122(8) 1_555 -5_556 n
C3 H5 H21 58.5139 1_555 -6_656 n
C6 H5 C9 51.6469(14) 3_665 -5_556 n
C6 H5 C11 43.9474 3_665 -6_656 n
C6 H5 H4 74.2154(14) 3_665 2_655 n
C6 H5 H11 59.30340(20) 3_665 3_665 n
C6 H5 H17 61.1196(9) 3_665 -5_556 n
C6 H5 H21 55.95760(10) 3_665 -6_656 n
C9 H5 C11 85.6874(16) -5_556 -6_656 n
C9 H5 H4 24.91780(10) -5_556 2_655 n
C9 H5 H11 86.0955(9) -5_556 3_665 n
C9 H5 H17 39.07040(30) -5_556 -5_556 n
C9 H5 H21 107.6017(13) -5_556 -6_656 n
C11 H5 H4 110.5863(15) -6_656 2_655 n
C11 H5 H11 83.5423(9) -6_656 3_665 n
C11 H5 H17 105.0625(9) -6_656 -5_556 n
C11 H5 H21 37.7583(7) -6_656 -6_656 n
H4 H5 H11 89.9770(12) 2_655 3_665 n
H4 H5 H17 33.93360(10) 2_655 -5_556 n
H4 H5 H21 128.7274(14) 2_655 -6_656 n
H11 H5 H17 56.1119(13) 3_665 -5_556 n
H11 H5 H21 56.19110(30) 3_665 -6_656 n
H17 H5 H21 103.1222(12) -5_556 -6_656 n
C2 H6 C3 5.40390(10) 2_655 1_555 n
C2 H6 C6 9.08150(20) 2_655 3_665 n
C2 H6 C9 58.7105(14) 2_655 -5_556 n
C2 H6 H3 119.47720(30) 2_655 2_655 n
C2 H6 H12 112.2806(14) 2_655 3_665 n
C2 H6 H17 58.1409(6) 2_655 -5_556 n
C2 H6 H18 105.4267(5) 2_655 -5_556 n
C2 H6 H19 39.72410(10) 2_655 -4_666 n
C2 H6 H20 60.6144(5) 2_655 -6_656 n
C3 H6 C6 4.26040(10) 1_555 3_665 n
C3 H6 C9 63.3129(14) 1_555 -5_556 n
C3 H6 H3 124.67680(30) 1_555 2_655 n
C3 H6 H12 109.0492(15) 1_555 3_665 n
C3 H6 H17 57.4617(7) 1_555 -5_556 n
C3 H6 H18 110.7931(6) 1_555 -5_556 n
C3 H6 H19 42.07330(20) 1_555 -4_666 n
C3 H6 H20 65.8049(5) 1_555 -6_656 n
C6 H6 C9 67.5180(15) 3_665 -5_556 n
C6 H6 H3 126.9459(4) 3_665 2_655 n
C6 H6 H12 104.8832(16) 3_665 3_665 n
C6 H6 H17 59.9538(9) 3_665 -5_556 n
C6 H6 H18 114.3305(7) 3_665 -5_556 n
C6 H6 H19 41.37950(30) 3_665 -4_666 n
C6 H6 H20 68.2313(6) 3_665 -6_656 n
C9 H6 H3 75.8565(11) -5_556 2_655 n
C9 H6 H12 158.69031(30) -5_556 3_665 n
C9 H6 H17 55.68460(30) -5_556 -5_556 n
C9 H6 H18 52.8643(9) -5_556 -5_556 n
C9 H6 H19 71.9888(15) -5_556 -4_666 n
C9 H6 H20 41.95570(10) -5_556 -6_656 n
H3 H6 H12 95.4993(14) 2_655 3_665 n
H3 H6 H17 124.3027(13) 2_655 -5_556 n
H3 H6 H18 24.64470(10) 2_655 -5_556 n
H3 H6 H19 91.9430(9) 2_655 -4_666 n
H3 H6 H20 58.87380(20) 2_655 -6_656 n
H12 H6 H17 139.28400(10) 3_665 -5_556 n
H12 H6 H18 120.1431(13) 3_665 -5_556 n
H12 H6 H19 89.1498(12) 3_665 -4_666 n
H12 H6 H20 116.93400(20) 3_665 -6_656 n
H17 H6 H18 99.9364(12) -5_556 -5_556 n
H17 H6 H19 96.9328(5) -5_556 -4_666 n
H17 H6 H20 93.38480(30) -5_556 -6_656 n
H18 H6 H19 91.8424(13) -5_556 -4_666 n
H18 H6 H20 50.09680(10) -5_556 -6_656 n
H19 H6 H20 43.0064(12) -4_666 -6_656 n
C1 H7 C4 6.55370(10) 2_655 1_555 n
C1 H7 C5 8.61950(10) 2_655 3_665 n
C1 H7 C11 40.1100(4) 2_655 -6_656 n
C1 H7 C12 29.3838(8) 2_655 -6_656 n
C1 H7 C13 91.4895(11) 2_655 -5_556 n
C1 H7 H2 88.0516(15) 2_655 2_655 n
C1 H7 H9 131.3537(7) 2_655 3_665 n
C1 H7 H23 82.3537(5) 2_655 -4_666 n
C1 H7 H24 53.9405(7) 2_655 -6_656 n
C1 H7 H26 72.9533(13) 2_655 -5_556 n
C4 H7 C5 2.7292 1_555 3_665 n
C4 H7 C11 42.27730(20) 1_555 -6_656 n
C4 H7 C12 23.1978(7) 1_555 -6_656 n
C4 H7 C13 85.3314(10) 1_555 -5_556 n
C4 H7 H2 94.4917(14) 1_555 2_655 n
C4 H7 H9 133.0866(5) 1_555 3_665 n
C4 H7 H23 81.3691(4) 1_555 -4_666 n
C4 H7 H24 52.7888(5) 1_555 -6_656 n
C4 H7 H26 66.4770(13) 1_555 -5_556 n
C5 H7 C11 41.17310(10) 3_665 -6_656 n
C5 H7 C12 22.3887(6) 3_665 -6_656 n
C5 H7 C13 82.9227(10) 3_665 -5_556 n
C5 H7 H2 95.9033(14) 3_665 2_655 n
C5 H7 H9 131.4581(5) 3_665 3_665 n
C5 H7 H23 79.1042(4) 3_665 -4_666 n
C5 H7 H24 54.5833(5) 3_665 -6_656 n
C5 H7 H26 64.3688(13) 3_665 -5_556 n
C11 H7 C12 60.3576(5) -6_656 -6_656 n
C11 H7 C13 88.3824(18) -6_656 -5_556 n
C11 H7 H2 71.8070(17) -6_656 2_655 n
C11 H7 H9 91.26920(30) -6_656 3_665 n
C11 H7 H23 47.0487 -6_656 -4_666 n
C11 H7 H24 94.00360(30) -6_656 -6_656 n
C11 H7 H26 81.4676(17) -6_656 -5_556 n
C12 H7 C13 68.40900(30) -6_656 -5_556 n
C12 H7 H2 117.2299(7) -6_656 2_655 n
C12 H7 H9 142.0899 -6_656 3_665 n
C12 H7 H23 87.2924 -6_656 -4_666 n
C12 H7 H24 44.8023 -6_656 -6_656 n
C12 H7 H26 47.3452(5) -6_656 -5_556 n
C13 H7 H2 149.3346(4) -5_556 2_655 n
C13 H7 H9 87.64350(30) -5_556 3_665 n
C13 H7 H23 61.4293(13) -5_556 -4_666 n
C13 H7 H24 96.9311(4) -5_556 -6_656 n
C13 H7 H26 21.65670(20) -5_556 -5_556 n
H2 H7 H9 70.15360(10) 2_655 3_665 n
H2 H7 H23 88.1699(9) 2_655 -4_666 n
H2 H7 H24 107.3411 2_655 -6_656 n
H2 H7 H26 153.0923 2_655 -5_556 n
H9 H7 H23 55.011 3_665 -4_666 n
H9 H7 H24 173.1067 3_665 -6_656 n
H9 H7 H26 108.20850(10) 3_665 -5_556 n
H23 H7 H24 131.8084 -4_666 -6_656 n
H23 H7 H26 70.8746(9) -4_666 -5_556 n
H24 H7 H26 77.01840(10) -6_656 -5_556 n
C1 H8 C4 6.39770(10) 2_655 1_555 n
C1 H8 C5 8.42280(20) 2_655 3_665 n
C1 H8 C12 42.2303(5) 2_655 -6_656 n
C1 H8 H1 76.4156(5) 2_655 2_655 n
C1 H8 H10 74.9846(15) 2_655 3_665 n
C1 H8 H22 71.2403(6) 2_655 -5_556 n
C1 H8 H23 84.57690(30) 2_655 -6_656 n
C1 H8 H24 77.3905(9) 2_655 -6_656 n
C1 H8 H25 96.1007(10) 2_655 -4_666 n
C4 H8 C5 4.20040(10) 1_555 3_665 n
C4 H8 C12 35.9079(4) 1_555 -6_656 n
C4 H8 H1 82.3604(4) 1_555 2_655 n
C4 H8 H10 71.5429(13) 1_555 3_665 n
C4 H8 H22 70.3403(4) 1_555 -5_556 n
C4 H8 H23 81.05340(20) 1_555 -6_656 n
C4 H8 H24 77.6769(7) 1_555 -6_656 n
C4 H8 H25 89.9190(9) 1_555 -4_666 n
C5 H8 C12 35.83140(30) 3_665 -6_656 n
C5 H8 H1 81.78890(30) 3_665 2_655 n
C5 H8 H10 67.5609(12) 3_665 3_665 n
C5 H8 H22 74.28450(30) 3_665 -5_556 n
C5 H8 H23 83.95960(20) 3_665 -6_656 n
C5 H8 H24 73.6557(7) 3_665 -6_656 n
C5 H8 H25 87.9303(8) 3_665 -4_666 n
C12 H8 H1 117.4377 -6_656 2_655 n
C12 H8 H10 62.14410(30) -6_656 3_665 n
C12 H8 H22 64.6282(6) -6_656 -5_556 n
C12 H8 H23 58.85130(10) -6_656 -6_656 n
C12 H8 H24 87.31370(20) -6_656 -6_656 n
C12 H8 H25 57.6206(5) -6_656 -4_666 n
H1 H8 H10 97.1602(11) 2_655 3_665 n
H1 H8 H22 113.5817(16) 2_655 -5_556 n
H1 H8 H23 140.9684(11) 2_655 -6_656 n
H1 H8 H24 64.2869(14) 2_655 -6_656 n
H1 H8 H25 142.90939(10) 2_655 -4_666 n
H10 H8 H22 126.2180(9) 3_665 -5_556 n
H10 H8 H23 110.51090(20) 3_665 -6_656 n
H10 H8 H24 34.21460(30) 3_665 -6_656 n
H10 H8 H25 46.3947(10) 3_665 -4_666 n
H22 H8 H23 27.3956(5) -5_556 -6_656 n
H22 H8 H24 147.81000(30) -5_556 -6_656 n
H22 H8 H25 97.4358(17) -5_556 -4_666 n
H23 H8 H24 143.55310(10) -6_656 -6_656 n
H23 H8 H25 72.0630(11) -6_656 -4_666 n
H24 H8 H25 78.6229(13) -6_656 -4_666 n
C1 H9 C4 6.03260(10) 3_665 2_655 n
C1 H9 C5 7.95140(10) 3_665 1_555 n
C1 H9 C11 40.09420(30) 3_665 -4_666 n
C1 H9 C12 26.8693(7) 3_665 -4_666 n
C1 H9 C13 88.3002(11) 3_665 -6_656 n
C1 H9 H2 66.1166(8) 3_665 3_665 n
C1 H9 H7 43.9233(7) 3_665 2_655 n
C1 H9 H23 81.7885(4) 3_665 -5_556 n
C1 H9 H24 48.7779(6) 3_665 -4_666 n
C1 H9 H26 64.3526(14) 3_665 -6_656 n
C4 H9 C5 2.3094 2_655 1_555 n
C4 H9 C11 42.01530(10) 2_655 -4_666 n
C4 H9 C12 21.1469(6) 2_655 -4_666 n
C4 H9 C13 82.5076(10) 2_655 -6_656 n
C4 H9 H2 72.0422(7) 2_655 3_665 n
C4 H9 H7 42.4033(5) 2_655 2_655 n
C4 H9 H23 80.6438(4) 2_655 -5_556 n
C4 H9 H24 47.7856(5) 2_655 -4_666 n
C4 H9 H26 58.3201(13) 2_655 -6_656 n
C5 H9 C11 41.3622 1_555 -4_666 n
C5 H9 C12 20.0959(6) 1_555 -4_666 n
C5 H9 C13 80.3857(10) 1_555 -6_656 n
C5 H9 H2 74.0679(7) 1_555 3_665 n
C5 H9 H7 43.5274(5) 1_555 2_655 n
C5 H9 H23 78.87960(30) 1_555 -5_556 n
C5 H9 H24 49.0617(4) 1_555 -4_666 n
C5 H9 H26 56.5438(13) 1_555 -6_656 n
C11 H9 C12 58.0215(6) -4_666 -4_666 n
C11 H9 C13 88.1009(18) -4_666 -6_656 n
C11 H9 H2 69.3396(15) -4_666 3_665 n
C11 H9 H7 83.9941(4) -4_666 2_655 n
C11 H9 H23 47.22330(10) -4_666 -5_556 n
C11 H9 H24 88.8307(4) -4_666 -4_666 n
C11 H9 H26 79.5962(17) -4_666 -6_656 n
C12 H9 C13 65.97900(30) -4_666 -6_656 n
C12 H9 H2 90.3157 -4_666 3_665 n
C12 H9 H7 35.0838 -4_666 2_655 n
C12 H9 H23 84.9475 -4_666 -5_556 n
C12 H9 H24 41.3898 -4_666 -4_666 n
C12 H9 H26 39.0611(6) -4_666 -6_656 n
C13 H9 H2 153.93581(30) -6_656 3_665 n
C13 H9 H7 87.72610(20) -6_656 2_655 n
C13 H9 H23 62.4974(13) -6_656 -5_556 n
C13 H9 H24 91.92870(30) -6_656 -4_666 n
C13 H9 H26 28.45400(30) -6_656 -6_656 n
H2 H9 H7 77.3927(6) 3_665 2_655 n
H2 H9 H23 106.6991(14) 3_665 -5_556 n
H2 H9 H24 75.2875(7) 3_665 -4_666 n
H2 H9 H26 129.3727(6) 3_665 -6_656 n
H7 H9 H23 119.8193 2_655 -5_556 n
H7 H9 H24 6.307 2_655 -4_666 n
H7 H9 H26 60.0341 2_655 -6_656 n
H23 H9 H24 126.0602 -5_556 -4_666 n
H23 H9 H26 76.0482(8) -5_556 -6_656 n
H24 H9 H26 64.8477 -4_666 -6_656 n
C1 H10 C4 6.497 3_665 2_655 n
C1 H10 C5 8.98650(20) 3_665 1_555 n
C1 H10 C12 44.1795(4) 3_665 -4_666 n
C1 H10 H1 85.8512(15) 3_665 3_665 n
C1 H10 H8 94.8755(17) 3_665 2_655 n
C1 H10 H22 67.6821(9) 3_665 -6_656 n
C1 H10 H23 82.0426(5) 3_665 -4_666 n
C1 H10 H24 86.5018(7) 3_665 -4_666 n
C1 H10 H25 107.7303(10) 3_665 -5_556 n
C1 H10 H26 43.3271(11) 3_665 -6_656 n
C4 H10 C5 4.87460(10) 2_655 1_555 n
C4 H10 C12 37.84760(30) 2_655 -4_666 n
C4 H10 H1 91.5358(15) 2_655 3_665 n
C4 H10 H8 98.1771(15) 2_655 2_655 n
C4 H10 H22 66.9928(7) 2_655 -6_656 n
C4 H10 H23 78.9038(4) 2_655 -4_666 n
C4 H10 H24 88.5949(6) 2_655 -4_666 n
C4 H10 H25 101.2474(10) 2_655 -5_556 n
C4 H10 H26 40.8423(9) 2_655 -6_656 n
C5 H10 C12 38.13350(20) 1_555 -4_666 n
C5 H10 H1 94.8262(14) 1_555 3_665 n
C5 H10 H8 102.8455(15) 1_555 2_655 n
C5 H10 H22 71.6283(7) 1_555 -6_656 n
C5 H10 H23 82.5439(4) 1_555 -4_666 n
C5 H10 H24 84.4864(6) 1_555 -4_666 n
C5 H10 H25 99.7608(9) 1_555 -5_556 n
C5 H10 H26 35.9926(9) 1_555 -6_656 n
C12 H10 H1 118.1238(9) -4_666 3_665 n
C12 H10 H8 106.4685(5) -4_666 2_655 n
C12 H10 H22 60.76760(30) -4_666 -6_656 n
C12 H10 H23 56.187 -4_666 -4_666 n
C12 H10 H24 108.1973 -4_666 -4_666 n
C12 H10 H25 65.1814(7) -4_666 -5_556 n
C12 H10 H26 50.63700(10) -4_666 -6_656 n
H1 H10 H8 31.4335(7) 3_665 2_655 n
H1 H10 H22 68.4708(14) 3_665 -6_656 n
H1 H10 H23 89.7413(10) 3_665 -4_666 n
H1 H10 H24 100.0747(8) 3_665 -4_666 n
H1 H10 H25 151.8527(6) 3_665 -5_556 n
H1 H10 H26 120.42700(20) 3_665 -6_656 n
H8 H10 H22 46.2585(8) 2_655 -6_656 n
H8 H10 H23 61.38060(30) 2_655 -4_666 n
H8 H10 H24 130.64380(20) 2_655 -4_666 n
H8 H10 H25 120.9334(12) 2_655 -5_556 n
H8 H10 H26 137.9723(6) 2_655 -6_656 n
H22 H10 H23 25.4998(4) -6_656 -4_666 n
H22 H10 H24 151.95480(20) -6_656 -4_666 n
H22 H10 H25 93.4634(18) -6_656 -5_556 n
H22 H10 H26 104.77230(20) -6_656 -6_656 n
H23 H10 H24 164.3438 -4_666 -4_666 n
H23 H10 H25 68.6542(14) -4_666 -5_556 n
H23 H10 H26 106.74650(10) -4_666 -6_656 n
H24 H10 H25 105.1603(14) -4_666 -5_556 n
H24 H10 H26 57.74210(10) -4_666 -6_656 n
H25 H10 H26 84.1902(4) -5_556 -6_656 n
C2 H11 C3 6.12050(20) 3_665 2_655 n
C2 H11 C6 8.51590(20) 3_665 1_555 n
C2 H11 C9 43.6896(11) 3_665 -6_656 n
C2 H11 C11 49.19350(30) 3_665 -4_666 n
C2 H11 H4 79.4443(8) 3_665 3_665 n
C2 H11 H5 110.06400(10) 3_665 2_655 n
C2 H11 H17 60.5553(7) 3_665 -6_656 n
C2 H11 H21 68.69490(20) 3_665 -4_666 n
C3 H11 C6 4.6972 2_655 1_555 n
C3 H11 C9 49.4618(13) 2_655 -6_656 n
C3 H11 C11 43.43460(10) 2_655 -4_666 n
C3 H11 H4 84.4839(10) 2_655 3_665 n
C3 H11 H5 110.26980(20) 2_655 2_655 n
C3 H11 H17 66.2213(9) 2_655 -6_656 n
C3 H11 H21 62.8199 2_655 -4_666 n
C6 H11 C9 52.0391(14) 1_555 -6_656 n
C6 H11 C11 44.2589 1_555 -4_666 n
C6 H11 H4 87.9537(10) 1_555 3_665 n
C6 H11 H5 114.85490(20) 1_555 2_655 n
C6 H11 H17 65.6099(10) 1_555 -6_656 n
C6 H11 H21 60.56110(10) 1_555 -4_666 n
C9 H11 C11 86.1139(16) -6_656 -4_666 n
C9 H11 H4 37.8012(4) -6_656 3_665 n
C9 H11 H5 89.4034(8) -6_656 2_655 n
C9 H11 H17 37.4782(4) -6_656 -6_656 n
C9 H11 H21 112.2608(13) -6_656 -4_666 n
C11 H11 H4 108.7202(16) -4_666 3_665 n
C11 H11 H5 91.7592(10) -4_666 2_655 n
C11 H11 H17 109.6519(10) -4_666 -6_656 n
C11 H11 H21 35.2321(6) -4_666 -4_666 n
H4 H11 H5 59.7139(5) 3_665 2_655 n
H4 H11 H17 56.7762(9) 3_665 -6_656 n
H4 H11 H21 143.1102(11) 3_665 -4_666 n
H5 H11 H17 116.4477(14) 2_655 -6_656 n
H5 H11 H21 114.1436(6) 2_655 -4_666 n
H17 H11 H21 117.0159(11) -6_656 -4_666 n
C2 H12 C3 5.45230(10) 3_665 2_655 n
C2 H12 C6 8.70100(20) 3_665 1_555 n
C2 H12 C9 51.5114(11) 3_665 -6_656 n
C2 H12 H3 87.0769(5) 3_665 3_665 n
C2 H12 H6 59.1146(11) 3_665 2_655 n
C2 H12 H17 51.9392(5) 3_665 -6_656 n
C2 H12 H18 94.89720(30) 3_665 -6_656 n
C2 H12 H19 38.9921 3_665 -5_556 n
C3 H12 C6 3.60920(10) 2_655 1_555 n
C3 H12 C9 56.3606(12) 2_655 -6_656 n
C3 H12 H3 92.3257(6) 2_655 3_665 n
C3 H12 H6 62.7697(13) 2_655 2_655 n
C3 H12 H17 52.0104(7) 2_655 -6_656 n
C3 H12 H18 100.2998(4) 2_655 -6_656 n
C3 H12 H19 41.00520(10) 2_655 -5_556 n
C6 H12 C9 59.9455(13) 1_555 -6_656 n
C6 H12 H3 95.7691(7) 1_555 3_665 n
C6 H12 H6 66.2793(14) 1_555 2_655 n
C6 H12 H17 54.1870(8) 1_555 -6_656 n
C6 H12 H18 103.5583(5) 1_555 -6_656 n
C6 H12 H19 40.60330(10) 1_555 -5_556 n
C9 H12 H3 37.3327(6) -6_656 3_665 n
C9 H12 H6 18.74660(30) -6_656 2_655 n
C9 H12 H17 48.61050(30) -6_656 -6_656 n
C9 H12 H18 47.3422(9) -6_656 -6_656 n
C9 H12 H19 66.2961(13) -6_656 -5_556 n
H3 H12 H6 42.0839(9) 3_665 2_655 n
H3 H12 H17 76.9344(9) 3_665 -6_656 n
H3 H12 H18 11.19290(30) 3_665 -6_656 n
H3 H12 H19 85.9163(12) 3_665 -5_556 n
H6 H12 H17 35.3099 2_655 -6_656 n
H6 H12 H18 53.2755(12) 2_655 -6_656 n
H6 H12 H19 82.8079(11) 2_655 -5_556 n
H17 H12 H18 88.0709(12) -6_656 -6_656 n
H17 H12 H19 89.6602(5) -6_656 -5_556 n
H18 H12 H19 87.0107(11) -6_656 -5_556 n
C7 H13 C7 20.68230(10) 1_555 2_655 n
C7 H13 C7 11.6586 1_555 3_665 n
C7 H13 C7 62.6023(15) 1_555 -4_666 n
C7 H13 C7 63.9414(14) 1_555 -5_556 n
C7 H13 C8 101.4222(6) 1_555 3_665 n
C7 H13 C8 84.6326(9) 1_555 -6_656 n
C7 H13 C9 57.00840(20) 1_555 -6_656 n
C7 H13 H13 109.1648(5) 1_555 -5_556 n
C7 H13 H14 97.59470(20) 1_555 2_655 n
C7 H13 H14 104.5689(6) 1_555 -4_666 n
C7 H13 H15 125.05540(20) 1_555 3_665 n
C7 H13 H15 127.21300(10) 1_555 -6_656 n
C7 H13 H16 125.01150(20) 1_555 3_665 n
C7 H13 H16 124.29460(30) 1_555 -6_656 n
C7 H13 C7 10.812 2_655 3_665 n
C7 H13 C7 65.6353(14) 2_655 -4_666 n
C7 H13 C7 60.7656(15) 2_655 -5_556 n
C7 H13 C8 89.1149(9) 2_655 3_665 n
C7 H13 C8 99.0951(6) 2_655 -6_656 n
C7 H13 C9 70.6461(5) 2_655 -6_656 n
C7 H13 H13 104.2856(7) 2_655 -5_556 n
C7 H13 H14 76.99840(10) 2_655 2_655 n
C7 H13 H14 115.1956(4) 2_655 -4_666 n
C7 H13 H15 141.6657 2_655 3_665 n
C7 H13 H15 106.657 2_655 -6_656 n
C7 H13 H16 104.90950(10) 2_655 3_665 n
C7 H13 H16 142.01691(10) 2_655 -6_656 n
C7 H13 C7 59.3786(13) 3_665 -4_666 n
C7 H13 C7 57.4382(13) 3_665 -5_556 n
C7 H13 C8 91.5077(7) 3_665 3_665 n
C7 H13 C8 89.0544(6) 3_665 -6_656 n
C7 H13 C9 67.20000(20) 3_665 -6_656 n
C7 H13 H13 102.5973(5) 3_665 -5_556 n
C7 H13 H14 87.24630(10) 3_665 2_655 n
C7 H13 H14 106.5726(4) 3_665 -4_666 n
C7 H13 H15 131.3389 3_665 3_665 n
C7 H13 H15 116.8787 3_665 -6_656 n
C7 H13 H16 115.48710(10) 3_665 3_665 n
C7 H13 H16 131.41800(10) 3_665 -6_656 n
C7 H13 C7 15.58990(20) -4_666 -5_556 n
C7 H13 C8 53.9958(10) -4_666 3_665 n
C7 H13 C8 44.7643(7) -4_666 -6_656 n
C7 H13 C9 108.5436(14) -4_666 -6_656 n
C7 H13 H13 48.4199(10) -4_666 -5_556 n
C7 H13 H14 101.02650(10) -4_666 2_655 n
C7 H13 H14 51.3780(10) -4_666 -4_666 n
C7 H13 H15 81.4791(14) -4_666 3_665 n
C7 H13 H15 113.8824(5) -4_666 -6_656 n
C7 H13 H16 119.44720(30) -4_666 3_665 n
C7 H13 H16 83.9487(13) -4_666 -6_656 n
C7 H13 C8 42.8345(7) -5_556 3_665 n
C7 H13 C8 59.3706(10) -5_556 -6_656 n
C7 H13 C9 117.0858(12) -5_556 -6_656 n
C7 H13 H13 45.3655(8) -5_556 -5_556 n
C7 H13 H14 85.4455(4) -5_556 2_655 n
C7 H13 H14 61.8565(13) -5_556 -4_666 n
C7 H13 H15 92.0159(16) -5_556 3_665 n
C7 H13 H15 100.21410(30) -5_556 -6_656 n
C7 H13 H16 105.2344 -5_556 3_665 n
C7 H13 H16 95.0490(16) -5_556 -6_656 n
C8 H13 C8 81.0618(17) 3_665 -6_656 n
C8 H13 C9 158.3867(4) 3_665 -6_656 n
C8 H13 H13 25.3019(5) 3_665 -5_556 n
C8 H13 H14 59.0124(11) 3_665 2_655 n
C8 H13 H14 67.3281(17) 3_665 -4_666 n
C8 H13 H15 86.8017(17) 3_665 3_665 n
C8 H13 H15 60.5831(5) 3_665 -6_656 n
C8 H13 H16 66.7643(7) 3_665 3_665 n
C8 H13 H16 90.7888(17) 3_665 -6_656 n
C8 H13 C9 94.3750(18) -6_656 -6_656 n
C8 H13 H13 59.1771(13) -6_656 -5_556 n
C8 H13 H14 139.7501(6) -6_656 2_655 n
C8 H13 H14 22.47100(30) -6_656 -4_666 n
C8 H13 H15 42.6375(6) -6_656 3_665 n
C8 H13 H15 132.5012(10) -6_656 -6_656 n
C8 H13 H16 138.9823(7) -6_656 3_665 n
C8 H13 H16 43.5962(6) -6_656 -6_656 n
C9 H13 H13 152.5872(5) -6_656 -5_556 n
C9 H13 H14 120.5847(10) -6_656 2_655 n
C9 H13 H14 113.8399(16) -6_656 -4_666 n
C9 H13 H15 104.1958(14) -6_656 3_665 n
C9 H13 H15 131.4829(8) -6_656 -6_656 n
C9 H13 H16 124.7189(10) -6_656 3_665 n
C9 H13 H16 100.4656(13) -6_656 -6_656 n
H13 H13 H14 82.6445(6) -5_556 2_655 n
H13 H13 H14 42.5066(12) -5_556 -4_666 n
H13 H13 H15 62.3548(12) -5_556 3_665 n
H13 H13 H15 75.92780(30) -5_556 -6_656 n
H13 H13 H16 82.6892(5) -5_556 3_665 n
H13 H13 H16 66.3313(12) -5_556 -6_656 n
H14 H13 H14 124.8610(6) 2_655 -4_666 n
H14 H13 H15 130.77170(30) 2_655 3_665 n
H14 H13 H15 29.66280(10) 2_655 -6_656 n
H14 H13 H16 28.8323 2_655 3_665 n
H14 H13 H16 133.51480(30) 2_655 -6_656 n
H14 H13 H15 30.3073(4) -4_666 3_665 n
H14 H13 H15 110.6245(7) -4_666 -6_656 n
H14 H13 H16 116.8797(4) -4_666 3_665 n
H14 H13 H16 33.19620(30) -4_666 -6_656 n
H15 H13 H15 104.29730(30) 3_665 -6_656 n
H15 H13 H16 108.29120(10) 3_665 3_665 n
H15 H13 H16 3.9897 3_665 -6_656 n
H15 H13 H16 6.77060(20) -6_656 3_665 n
H15 H13 H16 106.22580(30) -6_656 -6_656 n
H16 H13 H16 109.8533 3_665 -6_656 n
C7 H14 C7 4.40300(10) 1_555 2_655 n
C7 H14 C7 16.4724 1_555 3_665 n
C7 H14 C7 58.3139(14) 1_555 -4_666 n
C7 H14 C7 57.6395(13) 1_555 -6_656 n
C7 H14 C8 88.5734(9) 1_555 2_655 n
C7 H14 C8 74.0479(4) 1_555 -5_556 n
C7 H14 C8 44.2650(4) 1_555 -6_656 n
C7 H14 C9 57.40360(10) 1_555 -6_656 n
C7 H14 H13 73.87940(20) 1_555 3_665 n
C7 H14 H13 93.6767(7) 1_555 -4_666 n
C7 H14 H14 87.8981(6) 1_555 -6_656 n
C7 H14 H15 101.64320(30) 1_555 2_655 n
C7 H14 H15 169.4497 1_555 -5_556 n
C7 H14 H16 152.48090(30) 1_555 2_655 n
C7 H14 H18 103.6557(10) 1_555 -6_656 n
C7 H14 H20 63.62860(10) 1_555 -4_666 n
C7 H14 C7 14.3299 2_655 3_665 n
C7 H14 C7 54.5993(13) 2_655 -4_666 n
C7 H14 C7 53.3959(12) 2_655 -6_656 n
C7 H14 C8 84.2916(8) 2_655 2_655 n
C7 H14 C8 70.43160(30) 2_655 -5_556 n
C7 H14 C8 44.39420(30) 2_655 -6_656 n
C7 H14 C9 61.7012 2_655 -6_656 n
C7 H14 H13 70.98910(10) 2_655 3_665 n
C7 H14 H13 89.2809(6) 2_655 -4_666 n
C7 H14 H14 83.7083(5) 2_655 -6_656 n
C7 H14 H15 97.93000(30) 2_655 2_655 n
C7 H14 H15 172.038 2_655 -5_556 n
C7 H14 H16 156.45239(20) 2_655 2_655 n
C7 H14 H18 108.0554(9) 2_655 -6_656 n
C7 H14 H20 67.3836 2_655 -4_666 n
C7 H14 C7 58.5819(12) 3_665 -4_666 n
C7 H14 C7 53.2462(13) 3_665 -6_656 n
C7 H14 C8 82.4115(10) 3_665 2_655 n
C7 H14 C8 58.6540(5) 3_665 -5_556 n
C7 H14 C8 58.15960(20) 3_665 -6_656 n
C7 H14 C9 70.30560(20) 3_665 -6_656 n
C7 H14 H13 57.49690(20) 3_665 3_665 n
C7 H14 H13 84.7810(8) 3_665 -4_666 n
C7 H14 H14 74.7105(8) 3_665 -6_656 n
C7 H14 H15 86.2695(4) 3_665 2_655 n
C7 H14 H15 173.6184 3_665 -5_556 n
C7 H14 H16 164.4519(4) 3_665 2_655 n
C7 H14 H18 112.2806(11) 3_665 -6_656 n
C7 H14 H20 65.8681 3_665 -4_666 n
C7 H14 C7 14.10590(20) -4_666 -6_656 n
C7 H14 C8 34.8230(6) -4_666 2_655 n
C7 H14 C8 61.5922(4) -4_666 -5_556 n
C7 H14 C8 46.10080(30) -4_666 -6_656 n
C7 H14 C9 103.1637(15) -4_666 -6_656 n
C7 H14 H13 73.419 -4_666 3_665 n
C7 H14 H13 44.5094(8) -4_666 -4_666 n
C7 H14 H14 55.2029(8) -4_666 -6_656 n
C7 H14 H15 75.3080(9) -4_666 2_655 n
C7 H14 H15 123.7589(12) -4_666 -5_556 n
C7 H14 H16 133.5686(7) -4_666 2_655 n
C7 H14 H18 147.5401(6) -4_666 -6_656 n
C7 H14 H20 121.9418(13) -4_666 -4_666 n
C7 H14 C8 30.9717(4) -6_656 2_655 n
C7 H14 C8 47.55590(20) -6_656 -5_556 n
C7 H14 C8 57.15690(10) -6_656 -6_656 n
C7 H14 C9 109.8995(12) -6_656 -6_656 n
C7 H14 H13 59.32130(20) -6_656 3_665 n
C7 H14 H13 37.7344(6) -6_656 -4_666 n
C7 H14 H14 43.2768(6) -6_656 -6_656 n
C7 H14 H15 63.4045(7) -6_656 2_655 n
C7 H14 H15 127.3320(13) -6_656 -5_556 n
C7 H14 H16 141.1781(8) -6_656 2_655 n
C7 H14 H18 157.91299(30) -6_656 -6_656 n
C7 H14 H20 119.0895(13) -6_656 -4_666 n
C8 H14 C8 49.315 2_655 -5_556 n
C8 H14 C8 79.22580(30) 2_655 -6_656 n
C8 H14 C9 137.8636(9) 2_655 -6_656 n
C8 H14 H13 62.6735(4) 2_655 3_665 n
C8 H14 H13 11.36910(30) 2_655 -4_666 n
C8 H14 H14 31.3091(4) 2_655 -6_656 n
C8 H14 H15 47.7055(4) 2_655 2_655 n
C8 H14 H15 97.1132(9) 2_655 -5_556 n
C8 H14 H16 112.9791(5) 2_655 2_655 n
C8 H14 H18 163.47740(20) 2_655 -6_656 n
C8 H14 H20 146.9248(10) 2_655 -4_666 n
C8 H14 C8 100.17940(20) -5_556 -6_656 n
C8 H14 C9 127.26040(20) -5_556 -6_656 n
C8 H14 H13 13.51690(30) -5_556 3_665 n
C8 H14 H13 42.12040(20) -5_556 -4_666 n
C8 H14 H14 21.37570(30) -5_556 -6_656 n
C8 H14 H15 27.64470(10) -5_556 2_655 n
C8 H14 H15 116.3550(4) -5_556 -5_556 n
C8 H14 H16 132.86099(10) -5_556 2_655 n
C8 H14 H18 144.56709(20) -5_556 -6_656 n
C8 H14 H20 102.8571(8) -5_556 -4_666 n
C8 H14 C9 59.2747(11) -6_656 -6_656 n
C8 H14 H13 107.37260(10) -6_656 3_665 n
C8 H14 H13 89.9437(5) -6_656 -4_666 n
C8 H14 H14 100.4312(5) -6_656 -6_656 n
C8 H14 H15 120.5520(6) -6_656 2_655 n
C8 H14 H15 128.07500(20) -6_656 -5_556 n
C8 H14 H16 120.5712 -6_656 2_655 n
C8 H14 H18 101.66260(20) -6_656 -6_656 n
C8 H14 H20 91.0776(6) -6_656 -4_666 n
C9 H14 H13 120.56400(20) -6_656 3_665 n
C9 H14 H13 147.3656(6) -6_656 -4_666 n
C9 H14 H14 144.9800(5) -6_656 -6_656 n
C9 H14 H15 152.22350(10) -6_656 2_655 n
C9 H14 H15 113.39870(10) -6_656 -5_556 n
C9 H14 H16 95.47440(20) -6_656 2_655 n
C9 H14 H18 48.4491(9) -6_656 -6_656 n
C9 H14 H20 39.2768(8) -6_656 -4_666 n
H13 H14 H13 54.8489(6) 3_665 -4_666 n
H13 H14 H14 33.2220(7) 3_665 -6_656 n
H13 H14 H15 31.83050(30) 3_665 2_655 n
H13 H14 H15 116.63150(10) 3_665 -5_556 n
H13 H14 H16 130.4814 3_665 2_655 n
H13 H14 H18 131.0742(5) 3_665 -6_656 n
H13 H14 H20 91.0849(4) 3_665 -4_666 n
H13 H14 H14 21.91700(10) -4_666 -6_656 n
H13 H14 H15 36.52950(10) -4_666 2_655 n
H13 H14 H15 93.5353(7) -4_666 -5_556 n
H13 H14 H16 110.7405(4) -4_666 2_655 n
H13 H14 H18 162.63530(30) -4_666 -6_656 n
H13 H14 H20 144.3365(10) -4_666 -4_666 n
H14 H14 H15 20.17800(10) -6_656 2_655 n
H14 H14 H15 101.5826(6) -6_656 -5_556 n
H14 H14 H16 119.46530(30) -6_656 2_655 n
H14 H14 H18 157.02400(30) -6_656 -6_656 n
H14 H14 H20 124.0931(11) -6_656 -4_666 n
H15 H14 H15 88.72000(30) 2_655 -5_556 n
H15 H14 H16 105.5399 2_655 2_655 n
H15 H14 H18 137.0939(4) 2_655 -6_656 n
H15 H14 H20 117.6429(8) 2_655 -4_666 n
H15 H14 H16 17.94400(30) -5_556 2_655 n
H15 H14 H18 69.1498(10) -5_556 -6_656 n
H15 H14 H20 113.338 -5_556 -4_666 n
H16 H14 H18 52.1713(7) 2_655 -6_656 n
H16 H14 H20 99.2415(4) 2_655 -4_666 n
H18 H14 H20 49.4133(12) -6_656 -4_666 n
C7 H15 C8 47.28880(30) -5_556 1_555 n
C7 H15 C8 48.7228(11) -5_556 -4_666 n
C7 H15 H13 61.2940(11) -5_556 2_655 n
C7 H15 H13 40.98470(10) -5_556 -6_656 n
C7 H15 H14 64.8334(7) -5_556 3_665 n
C7 H15 H14 7.3039 -5_556 -5_556 n
C7 H15 H15 78.9256(4) -5_556 -4_666 n
C7 H15 H16 127.6826(7) -5_556 -4_666 n
C7 H15 H18 81.0133(5) -5_556 3_665 n
C8 H15 C8 31.93800(30) 1_555 -4_666 n
C8 H15 H13 31.4313(6) 1_555 2_655 n
C8 H15 H13 11.04850(30) 1_555 -6_656 n
C8 H15 H14 21.8884(5) 1_555 3_665 n
C8 H15 H14 40.08110(30) 1_555 -5_556 n
C8 H15 H15 31.66960(10) 1_555 -4_666 n
C8 H15 H16 164.6429(4) 1_555 -4_666 n
C8 H15 H18 116.63150(20) 1_555 3_665 n
C8 H15 H13 14.29130(10) -4_666 2_655 n
C8 H15 H13 39.6315(7) -4_666 -6_656 n
C8 H15 H14 27.86790(20) -4_666 3_665 n
C8 H15 H14 44.5205(11) -4_666 -5_556 n
C8 H15 H15 47.39910(30) -4_666 -4_666 n
C8 H15 H16 160.9243 -4_666 -4_666 n
C8 H15 H18 129.6501(6) -4_666 3_665 n
H13 H15 H13 41.7174(10) 2_655 -6_656 n
H13 H15 H14 17.3978 2_655 3_665 n
H13 H15 H14 56.1574(11) 2_655 -5_556 n
H13 H15 H15 35.83320(20) 2_655 -4_666 n
H13 H15 H16 163.90511(20) 2_655 -4_666 n
H13 H15 H18 141.9813(5) 2_655 3_665 n
H13 H15 H14 32.8460(8) -6_656 3_665 n
H13 H15 H14 33.70570(10) -6_656 -5_556 n
H13 H15 H15 39.8696(4) -6_656 -4_666 n
H13 H15 H16 154.2939(7) -6_656 -4_666 n
H13 H15 H18 105.6250(6) -6_656 3_665 n
H14 H15 H14 58.2394(7) 3_665 -5_556 n
H14 H15 H15 19.53520(10) 3_665 -4_666 n
H14 H15 H16 167.2074 3_665 -4_666 n
H14 H15 H18 138.45990(20) 3_665 3_665 n
H14 H15 H15 71.7448(4) -5_556 -4_666 n
H14 H15 H16 134.0551(8) -5_556 -4_666 n
H14 H15 H18 85.8454(6) -5_556 3_665 n
H15 H15 H16 149.15430(20) -4_666 -4_666 n
H15 H15 H18 136.7144 -4_666 3_665 n
H16 H15 H18 50.69200(20) -4_666 3_665 n
C8 H16 C8 23.61610(30) 1_555 -4_666 n
C8 H16 H13 28.8520(5) 1_555 2_655 n
C8 H16 H13 10.3828 1_555 -6_656 n
C8 H16 H14 27.8094(7) 1_555 3_665 n
C8 H16 H15 13.555 1_555 -4_666 n
C8 H16 H18 114.9198(9) 1_555 -5_556 n
C8 H16 H13 7.63100(20) -4_666 2_655 n
C8 H16 H13 23.9864(5) -4_666 -6_656 n
C8 H16 H14 24.20470(10) -4_666 3_665 n
C8 H16 H15 11.89700(30) -4_666 -4_666 n
C8 H16 H18 103.91000(30) -4_666 -5_556 n
H13 H16 H13 30.9795(7) 2_655 -6_656 n
H13 H16 H14 20.6864 2_655 3_665 n
H13 H16 H15 18.9355(5) 2_655 -4_666 n
H13 H16 H18 96.32250(10) 2_655 -5_556 n
H13 H16 H14 36.0633(7) -6_656 3_665 n
H13 H16 H15 12.10510(20) -6_656 -4_666 n
H13 H16 H18 123.4156(9) -6_656 -5_556 n
H14 H16 H15 28.0008(4) 3_665 -4_666 n
H14 H16 H18 87.43040(20) 3_665 -5_556 n
H15 H16 H18 113.5145(7) -4_666 -5_556 n
C2 H17 C3 7.2533 -4_666 -5_556 n
C2 H17 C6 8.8719 -4_666 -6_656 n
C2 H17 C9 64.5555(16) -4_666 1_555 n
C2 H17 H3 59.64880(10) -4_666 -4_666 n
C2 H17 H4 76.9762(6) -4_666 -4_666 n
C2 H17 H5 75.5621(8) -4_666 -5_556 n
C2 H17 H6 57.46920(30) -4_666 -5_556 n
C2 H17 H11 74.2490(10) -4_666 -6_656 n
C2 H17 H12 57.4278(4) -4_666 -6_656 n
C2 H17 H21 55.1006(10) -4_666 3_665 n
C3 H17 C6 5.06600(10) -5_556 -6_656 n
C3 H17 C9 70.7752(16) -5_556 1_555 n
C3 H17 H3 65.07610(10) -5_556 -4_666 n
C3 H17 H4 71.2235(5) -5_556 -4_666 n
C3 H17 H5 69.1215(8) -5_556 -5_556 n
C3 H17 H6 62.2265(4) -5_556 -5_556 n
C3 H17 H11 67.4201(10) -5_556 -6_656 n
C3 H17 H12 61.5606(5) -5_556 -6_656 n
C3 H17 H21 47.8519(9) -5_556 3_665 n
C6 H17 C9 73.4147(16) -6_656 1_555 n
C6 H17 H3 61.89170(10) -6_656 -4_666 n
C6 H17 H4 74.3691(6) -6_656 -4_666 n
C6 H17 H5 71.5247(9) -6_656 -5_556 n
C6 H17 H6 58.57890(30) -6_656 -5_556 n
C6 H17 H11 69.2077(11) -6_656 -6_656 n
C6 H17 H12 57.5564(4) -6_656 -6_656 n
C6 H17 H21 47.8268(10) -6_656 3_665 n
C9 H17 H3 64.9533(6) 1_555 -4_666 n
C9 H17 H4 102.8647(4) 1_555 -4_666 n
C9 H17 H5 110.3481(5) 1_555 -5_556 n
C9 H17 H6 70.6564(7) 1_555 -5_556 n
C9 H17 H11 115.4325(6) 1_555 -6_656 n
C9 H17 H12 75.7269(8) 1_555 -6_656 n
C9 H17 H21 113.3632(8) 1_555 3_665 n
H3 H17 H4 136.2492(7) -4_666 -4_666 n
H3 H17 H5 132.6380(10) -4_666 -5_556 n
H3 H17 H6 6.98970(20) -4_666 -5_556 n
H3 H17 H11 128.6116(11) -4_666 -6_656 n
H3 H17 H12 12.30540(30) -4_666 -6_656 n
H3 H17 H21 102.3019(10) -4_666 3_665 n
H4 H17 H5 9.86210(20) -4_666 -5_556 n
H4 H17 H6 132.5907(9) -4_666 -5_556 n
H4 H17 H11 17.29150(20) -4_666 -6_656 n
H4 H17 H12 130.5029(11) -4_666 -6_656 n
H4 H17 H21 41.31050(20) -4_666 3_665 n
H5 H17 H6 127.8131(12) -5_556 -5_556 n
H5 H17 H11 7.44040(10) -5_556 -6_656 n
H5 H17 H12 124.8308(13) -5_556 -6_656 n
H5 H17 H21 33.0094 -5_556 3_665 n
H6 H17 H11 123.1541(13) -5_556 -6_656 n
H6 H17 H12 5.40610(10) -5_556 -6_656 n
H6 H17 H21 96.4540(12) -5_556 3_665 n
H11 H17 H12 119.6639(15) -6_656 -6_656 n
H11 H17 H21 26.98560(10) -6_656 3_665 n
H12 H17 H21 92.7456(13) -6_656 3_665 n
C9 H18 H3 68.71 1_555 -4_666 n
C9 H18 H6 65.13730(10) 1_555 -5_556 n
C9 H18 H12 71.1632 1_555 -6_656 n
C9 H18 H14 79.7444(6) 1_555 -6_656 n
C9 H18 H15 102.42980(20) 1_555 2_655 n
C9 H18 H16 113.96890(20) 1_555 -5_556 n
C9 H18 H20 52.2089 1_555 3_665 n
H3 H18 H6 3.89210(10) -4_666 -5_556 n
H3 H18 H12 2.68980(10) -4_666 -6_656 n
H3 H18 H14 148.3500(7) -4_666 -6_656 n
H3 H18 H15 168.31290(20) -4_666 2_655 n
H3 H18 H16 161.9521(4) -4_666 -5_556 n
H3 H18 H20 77.2337(12) -4_666 3_665 n
H6 H18 H12 6.58140(10) -5_556 -6_656 n
H6 H18 H14 144.8698(7) -5_556 -6_656 n
H6 H18 H15 164.58009(30) -5_556 2_655 n
H6 H18 H16 160.8470(4) -5_556 -5_556 n
H6 H18 H20 76.3992(12) -5_556 3_665 n
H12 H18 H14 150.6685(6) -6_656 -6_656 n
H12 H18 H15 170.84190(20) -6_656 2_655 n
H12 H18 H16 162.3311(4) -6_656 -5_556 n
H12 H18 H20 77.7817(12) -6_656 3_665 n
H14 H18 H15 25.0048(5) -6_656 2_655 n
H14 H18 H16 40.3984(9) -6_656 -5_556 n
H14 H18 H20 81.5946(17) -6_656 3_665 n
H15 H18 H16 15.7935(4) 2_655 -5_556 n
H15 H18 H20 103.7319(13) 2_655 3_665 n
H16 H18 H20 119.1322(8) -5_556 3_665 n
C1 H19 C2 128.1502(4) -6_656 -4_666 n
C1 H19 C2 76.3789(14) -6_656 -6_656 n
C1 H19 C3 68.6149(12) -6_656 -4_666 n
C1 H19 C3 125.9553(6) -6_656 -5_556 n
C1 H19 C4 4.49810(10) -6_656 -4_666 n
C1 H19 C5 4.60970(10) -6_656 -5_556 n
C1 H19 C6 64.9680(11) -6_656 -5_556 n
C1 H19 C9 126.0457(15) -6_656 3_665 n
C1 H19 C10 115.2617(6) -6_656 1_555 n
C1 H19 C10 113.7463(6) -6_656 2_655 n
C1 H19 C10 113.6938(6) -6_656 3_665 n
C1 H19 C11 40.69270(30) -6_656 2_655 n
C1 H19 C11 86.7449(17) -6_656 3_665 n
C1 H19 H3 102.6364(12) -6_656 -6_656 n
C1 H19 H6 95.4920(12) -6_656 -4_666 n
C1 H19 H12 91.3178(10) -6_656 -5_556 n
C1 H19 H20 167.76649(20) -6_656 2_655 n
C1 H19 H22 55.5268(13) -6_656 3_665 n
C1 H19 N2 120.9096(9) -6_656 -4_666 n
C1 H19 N2 124.3191(9) -6_656 -5_556 n
C1 H19 N2 124.7269(8) -6_656 -6_656 n
C2 H19 C2 140.5373(6) -4_666 -6_656 n
C2 H19 C3 142.92210(30) -4_666 -4_666 n
C2 H19 C3 4.27340(10) -4_666 -5_556 n
C2 H19 C4 123.8196(4) -4_666 -4_666 n
C2 H19 C5 123.67750(30) -4_666 -5_556 n
C2 H19 C6 149.19080(30) -4_666 -5_556 n
C2 H19 C9 99.5578(8) -4_666 3_665 n
C2 H19 C10 52.865 -4_666 1_555 n
C2 H19 C10 54.1769 -4_666 2_655 n
C2 H19 C10 55.55480(10) -4_666 3_665 n
C2 H19 C11 113.53920(10) -4_666 2_655 n
C2 H19 C11 45.3041(11) -4_666 3_665 n
C2 H19 H3 126.1024(8) -4_666 -6_656 n
C2 H19 H6 133.9636(7) -4_666 -4_666 n
C2 H19 H12 135.3410(5) -4_666 -5_556 n
C2 H19 H20 59.12040(30) -4_666 2_655 n
C2 H19 H22 97.32330(30) -4_666 3_665 n
C2 H19 N2 58.0927 -4_666 -4_666 n
C2 H19 N2 57.0739 -4_666 -5_556 n
C2 H19 N2 52.98150(10) -4_666 -6_656 n
C2 H19 C3 8.49870(20) -6_656 -4_666 n
C2 H19 C3 144.8105(5) -6_656 -5_556 n
C2 H19 C4 80.6413(13) -6_656 -4_666 n
C2 H19 C5 79.4051(14) -6_656 -5_556 n
C2 H19 C6 11.55360(30) -6_656 -5_556 n
C2 H19 C9 49.6826 -6_656 3_665 n
C2 H19 C10 90.1736(5) -6_656 1_555 n
C2 H19 C10 89.1690(4) -6_656 2_655 n
C2 H19 C10 87.6364(5) -6_656 3_665 n
C2 H19 C11 62.0816(10) -6_656 2_655 n
C2 H19 C11 157.45180(10) -6_656 3_665 n
C2 H19 H3 59.78810(30) -6_656 -6_656 n
C2 H19 H6 53.83220(30) -6_656 -4_666 n
C2 H19 H12 58.98130(20) -6_656 -5_556 n
C2 H19 H20 92.2617(12) -6_656 2_655 n
C2 H19 H22 121.52130(30) -6_656 3_665 n
C2 H19 N2 83.1946(6) -6_656 -4_666 n
C2 H19 N2 83.8150(6) -6_656 -5_556 n
C2 H19 N2 88.0452(6) -6_656 -6_656 n
C3 H19 C3 147.05850(30) -4_666 -5_556 n
C3 H19 C4 72.7824(11) -4_666 -4_666 n
C3 H19 C5 71.4336(11) -4_666 -5_556 n
C3 H19 C6 6.26980(10) -4_666 -5_556 n
C3 H19 C9 57.62160(30) -4_666 3_665 n
C3 H19 C10 90.54150(30) -4_666 1_555 n
C3 H19 C10 89.35620(30) -4_666 2_655 n
C3 H19 C10 87.89580(30) -4_666 3_665 n
C3 H19 C11 54.0130(8) -4_666 2_655 n
C3 H19 C11 149.30200(30) -4_666 3_665 n
C3 H19 H3 66.17110(20) -4_666 -6_656 n
C3 H19 H6 59.63190(10) -4_666 -4_666 n
C3 H19 H12 63.90920(10) -4_666 -5_556 n
C3 H19 H20 99.7476(10) -4_666 2_655 n
C3 H19 H22 116.6699 -4_666 3_665 n
C3 H19 N2 84.83100(30) -4_666 -4_666 n
C3 H19 N2 85.9388(4) -4_666 -5_556 n
C3 H19 N2 89.9705(4) -4_666 -6_656 n
C3 H19 C4 121.5435(5) -5_556 -4_666 n
C3 H19 C5 121.5841(5) -5_556 -5_556 n
C3 H19 C6 153.31860(20) -5_556 -5_556 n
C3 H19 C9 103.1117(7) -5_556 3_665 n
C3 H19 C10 56.7707 -5_556 1_555 n
C3 H19 C10 58.0445 -5_556 2_655 n
C3 H19 C10 59.4501 -5_556 3_665 n
C3 H19 C11 114.6014 -5_556 2_655 n
C3 H19 C11 41.7283(10) -5_556 3_665 n
C3 H19 H3 126.4342(6) -5_556 -6_656 n
C3 H19 H6 134.3628(6) -5_556 -4_666 n
C3 H19 H12 134.9039(4) -5_556 -5_556 n
C3 H19 H20 62.0006(4) -5_556 2_655 n
C3 H19 H22 93.10400(20) -5_556 3_665 n
C3 H19 N2 62.25780(10) -5_556 -4_666 n
C3 H19 N2 61.29380(10) -5_556 -5_556 n
C3 H19 N2 57.17860(10) -5_556 -6_656 n
C4 H19 C5 2.40110(10) -4_666 -5_556 n
C4 H19 C6 69.2790(10) -4_666 -5_556 n
C4 H19 C9 130.3239(14) -4_666 3_665 n
C4 H19 C10 114.2165(6) -4_666 1_555 n
C4 H19 C10 112.7591(6) -4_666 2_655 n
C4 H19 C10 112.8385(6) -4_666 3_665 n
C4 H19 C11 41.54800(30) -4_666 2_655 n
C4 H19 C11 82.2562(16) -4_666 3_665 n
C4 H19 H3 106.2876(12) -4_666 -6_656 n
C4 H19 H6 99.3042(12) -4_666 -4_666 n
C4 H19 H12 94.8201(9) -4_666 -5_556 n
C4 H19 H20 170.69060(20) -4_666 2_655 n
C4 H19 H22 52.9542(13) -4_666 3_665 n
C4 H19 N2 120.6398(9) -4_666 -4_666 n
C4 H19 N2 124.0930(9) -4_666 -5_556 n
C4 H19 N2 124.0885(8) -4_666 -6_656 n
C5 H19 C6 68.1302(10) -5_556 -5_556 n
C5 H19 C9 129.0486(14) -5_556 3_665 n
C5 H19 C10 112.0747(7) -5_556 1_555 n
C5 H19 C10 110.6023(7) -5_556 2_655 n
C5 H19 C10 110.6514(7) -5_556 3_665 n
C5 H19 C11 39.14720(20) -5_556 2_655 n
C5 H19 C11 82.9408(16) -5_556 3_665 n
C5 H19 H3 107.2293(11) -5_556 -6_656 n
C5 H19 H6 100.1003(11) -5_556 -4_666 n
C5 H19 H12 95.8797(9) -5_556 -5_556 n
C5 H19 H20 168.38499(30) -5_556 2_655 n
C5 H19 H22 55.2025(14) -5_556 3_665 n
C5 H19 N2 118.3467(9) -5_556 -4_666 n
C5 H19 N2 121.7950(10) -5_556 -5_556 n
C5 H19 N2 121.8631(9) -5_556 -6_656 n
C6 H19 C9 61.0804(4) -5_556 3_665 n
C6 H19 C10 96.72330(20) -5_556 1_555 n
C6 H19 C10 95.51630(20) -5_556 2_655 n
C6 H19 C10 94.06800(20) -5_556 3_665 n
C6 H19 C11 55.0347(6) -5_556 2_655 n
C6 H19 C11 148.9667(5) -5_556 3_665 n
C6 H19 H3 63.3612 -5_556 -6_656 n
C6 H19 H6 56.3713 -5_556 -4_666 n
C6 H19 H12 59.92510(10) -5_556 -5_556 n
C6 H19 H20 103.7846(9) -5_556 2_655 n
C6 H19 H22 110.94450(10) -5_556 3_665 n
C6 H19 N2 91.10060(30) -5_556 -4_666 n
C6 H19 N2 92.20120(30) -5_556 -5_556 n
C6 H19 N2 96.23920(30) -5_556 -6_656 n
C9 H19 C10 71.6140(8) 3_665 1_555 n
C9 H19 C10 71.8839(7) 3_665 2_655 n
C9 H19 C10 70.5740(8) 3_665 3_665 n
C9 H19 C11 102.4781(13) 3_665 2_655 n
C9 H19 C11 144.83760(30) 3_665 3_665 n
C9 H19 H3 52.7809(6) 3_665 -6_656 n
C9 H19 H6 54.5299(5) 3_665 -4_666 n
C9 H19 H12 62.45880(30) 3_665 -5_556 n
C9 H19 H20 42.9308(12) 3_665 2_655 n
C9 H19 H22 150.4521(7) 3_665 3_665 n
C9 H19 N2 60.9148(9) 3_665 -4_666 n
C9 H19 N2 58.8620(10) 3_665 -5_556 n
C9 H19 N2 62.6018(10) 3_665 -6_656 n
C10 H19 C10 1.6413 1_555 2_655 n
C10 H19 C10 2.6999 1_555 3_665 n
C10 H19 C11 76.8487(9) 1_555 2_655 n
C10 H19 C11 83.5457(9) 1_555 3_665 n
C10 H19 H3 124.1061(14) 1_555 -6_656 n
C10 H19 H6 126.0362(12) 1_555 -4_666 n
C10 H19 H12 134.0315(11) 1_555 -5_556 n
C10 H19 H20 59.4254(4) 1_555 2_655 n
C10 H19 H22 137.26570(10) 1_555 3_665 n
C10 H19 N2 10.70800(20) 1_555 -4_666 n
C10 H19 N2 13.18560(20) 1_555 -5_556 n
C10 H19 N2 10.70740(20) 1_555 -6_656 n
C10 H19 C10 1.5778 2_655 3_665 n
C10 H19 C11 75.2275(9) 2_655 2_655 n
C10 H19 C11 84.0015(9) 2_655 3_665 n
C10 H19 H3 124.5155(14) 2_655 -6_656 n
C10 H19 H6 126.1786(12) 2_655 -4_666 n
C10 H19 H12 134.2008(11) 2_655 -5_556 n
C10 H19 H20 60.7708(4) 2_655 2_655 n
C10 H19 H22 137.1953 2_655 3_665 n
C10 H19 N2 11.14870(20) 2_655 -4_666 n
C10 H19 N2 13.91360(20) 2_655 -5_556 n
C10 H19 N2 11.84340(20) 2_655 -6_656 n
C10 H19 C11 74.8250(9) 3_665 2_655 n
C10 H19 C11 85.5646(9) 3_665 3_665 n
C10 H19 H3 123.2650(14) 3_665 -6_656 n
C10 H19 H6 124.7871(12) 3_665 -4_666 n
C10 H19 H12 132.8179(11) 3_665 -5_556 n
C10 H19 H20 60.4905(5) 3_665 2_655 n
C10 H19 H22 138.5915 3_665 3_665 n
C10 H19 N2 10.06510(20) 3_665 -4_666 n
C10 H19 N2 13.03210(20) 3_665 -5_556 n
C10 H19 N2 11.41810(20) 3_665 -6_656 n
C11 H19 C11 95.3778(11) 2_655 3_665 n
C11 H19 H3 117.0462(6) 2_655 -6_656 n
C11 H19 H6 109.3532(6) 2_655 -4_666 n
C11 H19 H12 110.3161(4) 2_655 -5_556 n
C11 H19 H20 129.5033(5) 2_655 2_655 n
C11 H19 H22 92.6599(16) 2_655 3_665 n
C11 H19 N2 80.7622(12) 2_655 -4_666 n
C11 H19 N2 84.0760(12) 2_655 -5_556 n
C11 H19 N2 85.0906(11) 2_655 -6_656 n
C11 H19 H3 140.1862(4) 3_665 -6_656 n
C11 H19 H6 144.40680(30) 3_665 -4_666 n
C11 H19 H12 137.47290(20) 3_665 -5_556 n
C11 H19 H20 102.9366(15) 3_665 2_655 n
C11 H19 H22 55.9345(9) 3_665 3_665 n
C11 H19 N2 93.0586(11) 3_665 -4_666 n
C11 H19 N2 93.7862(12) 3_665 -5_556 n
C11 H19 N2 89.4662(12) 3_665 -6_656 n
H3 H19 H6 7.9344 -6_656 -4_666 n
H3 H19 H12 11.80680(20) -6_656 -5_556 n
H3 H19 H20 74.7841(13) -6_656 2_655 n
H3 H19 H22 97.7413(13) -6_656 3_665 n
H3 H19 N2 113.4165(16) -6_656 -4_666 n
H3 H19 N2 111.0404(16) -6_656 -5_556 n
H3 H19 N2 114.3569(16) -6_656 -6_656 n
H6 H19 H12 8.04240(10) -4_666 -5_556 n
H6 H19 H20 81.0492(12) -4_666 2_655 n
H6 H19 H22 96.6209(12) -4_666 3_665 n
H6 H19 N2 115.3779(14) -4_666 -4_666 n
H6 H19 N2 113.3919(15) -4_666 -5_556 n
H6 H19 N2 117.0804(15) -4_666 -6_656 n
H12 H19 H20 86.5563(10) -5_556 2_655 n
H12 H19 H22 88.5903(11) -5_556 3_665 n
H12 H19 N2 123.3545(13) -5_556 -4_666 n
H12 H19 N2 121.2986(13) -5_556 -5_556 n
H12 H19 N2 124.9075(14) -5_556 -6_656 n
H20 H19 H22 136.3431(11) 2_655 3_665 n
H20 H19 N2 51.9662(7) 2_655 -4_666 n
H20 H19 N2 48.5011(7) 2_655 -5_556 n
H20 H19 N2 49.0812(6) 2_655 -6_656 n
H22 H19 N2 147.77299(20) 3_665 -4_666 n
H22 H19 N2 149.20531(30) 3_665 -5_556 n
H22 H19 N2 145.03081(30) 3_665 -6_656 n
N2 H19 N2 3.4669 -4_666 -5_556 n
N2 H19 N2 5.38900(10) -4_666 -6_656 n
N2 H19 N2 4.3646 -5_556 -6_656 n
C2 H20 C2 115.5564(14) -5_556 -6_656 n
C2 H20 C3 112.9185(15) -5_556 -4_666 n
C2 H20 C3 2.7449 -5_556 -6_656 n
C2 H20 C6 3.64 -5_556 -4_666 n
C2 H20 C6 112.5787(15) -5_556 -5_556 n
C2 H20 C7 107.0823(11) -5_556 -4_666 n
C2 H20 C7 116.5089(9) -5_556 -5_556 n
C2 H20 C7 103.1452(11) -5_556 -6_656 n
C2 H20 C9 56.3301(15) -5_556 2_655 n
C2 H20 C9 145.28729(10) -5_556 3_665 n
C2 H20 C10 69.0265(6) -5_556 1_555 n
C2 H20 C10 66.7368(6) -5_556 2_655 n
C2 H20 C10 68.9043(6) -5_556 3_665 n
C2 H20 H3 47.6546 -5_556 -5_556 n
C2 H20 H4 133.7585(11) -5_556 -6_656 n
C2 H20 H6 41.54250(10) -5_556 -6_656 n
C2 H20 H14 121.9230(8) -5_556 -4_666 n
C2 H20 H18 91.0344(10) -5_556 2_655 n
C2 H20 H19 37.01720(20) -5_556 3_665 n
C2 H20 N2 72.00270(30) -5_556 -4_666 n
C2 H20 N2 78.1032(4) -5_556 -5_556 n
C2 H20 N2 73.40930(30) -5_556 -6_656 n
C2 H20 C3 5.2892 -6_656 -4_666 n
C2 H20 C3 113.1117(14) -6_656 -6_656 n
C2 H20 C6 112.7227(15) -6_656 -4_666 n
C2 H20 C6 5.091 -6_656 -5_556 n
C2 H20 C7 110.0939(9) -6_656 -4_666 n
C2 H20 C7 95.5999(12) -6_656 -5_556 n
C2 H20 C7 103.1141(10) -6_656 -6_656 n
C2 H20 C9 157.74280(10) -6_656 2_655 n
C2 H20 C9 47.6332(13) -6_656 3_665 n
C2 H20 C10 63.1648(5) -6_656 1_555 n
C2 H20 C10 64.9125(5) -6_656 2_655 n
C2 H20 C10 62.2896(5) -6_656 3_665 n
C2 H20 H3 134.1965(10) -6_656 -5_556 n
C2 H20 H4 44.2867 -6_656 -6_656 n
C2 H20 H6 133.3312(12) -6_656 -6_656 n
C2 H20 H14 121.5332(7) -6_656 -4_666 n
C2 H20 H18 141.25760(30) -6_656 2_655 n
C2 H20 H19 83.3253(14) -6_656 3_665 n
C2 H20 N2 70.50590(30) -6_656 -4_666 n
C2 H20 N2 65.02370(20) -6_656 -5_556 n
C2 H20 N2 70.72590(30) -6_656 -6_656 n
C3 H20 C3 110.5924(16) -4_666 -6_656 n
C3 H20 C6 109.8995(16) -4_666 -4_666 n
C3 H20 C6 0.0 -4_666 -5_556 n
C3 H20 C7 115.3775(10) -4_666 -4_666 n
C3 H20 C7 100.8754(13) -4_666 -5_556 n
C3 H20 C7 108.3613(10) -4_666 -6_656 n
C3 H20 C9 160.24480(10) -4_666 2_655 n
C3 H20 C9 52.4985(13) -4_666 3_665 n
C3 H20 C10 64.8883(6) -4_666 1_555 n
C3 H20 C10 66.4838(6) -4_666 2_655 n
C3 H20 C10 63.9119(6) -4_666 3_665 n
C3 H20 H3 128.9371(10) -4_666 -5_556 n
C3 H20 H4 42.37960(10) -4_666 -6_656 n
C3 H20 H6 128.2024(12) -4_666 -6_656 n
C3 H20 H14 124.8405(8) -4_666 -4_666 n
C3 H20 H18 139.0089(4) -4_666 2_655 n
C3 H20 H19 79.4358(15) -4_666 3_665 n
C3 H20 N2 73.1292(4) -4_666 -4_666 n
C3 H20 N2 67.96390(30) -4_666 -5_556 n
C3 H20 N2 73.50690(30) -4_666 -6_656 n
C3 H20 C6 3.5892 -6_656 -4_666 n
C3 H20 C6 110.2400(15) -6_656 -5_556 n
C3 H20 C7 107.3355(12) -6_656 -4_666 n
C3 H20 C7 116.1769(9) -6_656 -5_556 n
C3 H20 C7 102.8613(11) -6_656 -6_656 n
C3 H20 C9 58.0737(15) -6_656 2_655 n
C3 H20 C9 142.76970(10) -6_656 3_665 n
C3 H20 C10 66.3993(6) -6_656 1_555 n
C3 H20 C10 64.1123(6) -6_656 2_655 n
C3 H20 C10 66.2573(6) -6_656 3_665 n
C3 H20 H3 50.1505 -6_656 -5_556 n
C3 H20 H4 133.1047(11) -6_656 -6_656 n
C3 H20 H6 44.03740(10) -6_656 -6_656 n
C3 H20 H14 124.0532(8) -6_656 -4_666 n
C3 H20 H18 93.7779(10) -6_656 2_655 n
C3 H20 H19 35.68370(20) -6_656 3_665 n
C3 H20 N2 69.62380(30) -6_656 -4_666 n
C3 H20 N2 75.6669(4) -6_656 -5_556 n
C3 H20 N2 71.06330(30) -6_656 -6_656 n
C6 H20 C6 109.5778(16) -4_666 -5_556 n
C6 H20 C7 110.5494(12) -4_666 -4_666 n
C6 H20 C7 119.6609(9) -4_666 -5_556 n
C6 H20 C7 106.3254(11) -4_666 -6_656 n
C6 H20 C9 59.8432(16) -4_666 2_655 n
C6 H20 C9 145.1829 -4_666 3_665 n
C6 H20 C10 68.6531(7) -4_666 1_555 n
C6 H20 C10 66.3794(7) -4_666 2_655 n
C6 H20 C10 68.4376(7) -4_666 3_665 n
C6 H20 H3 47.6435 -4_666 -5_556 n
C6 H20 H4 130.1789(11) -4_666 -6_656 n
C6 H20 H6 41.5455 -4_666 -6_656 n
C6 H20 H14 125.1140(8) -4_666 -4_666 n
C6 H20 H18 92.3627(10) -4_666 2_655 n
C6 H20 H19 33.41050(20) -4_666 3_665 n
C6 H20 N2 72.4469(4) -4_666 -4_666 n
C6 H20 N2 78.3823(4) -4_666 -5_556 n
C6 H20 N2 73.93570(30) -4_666 -6_656 n
C6 H20 C7 115.1755(10) -5_556 -4_666 n
C6 H20 C7 100.6880(13) -5_556 -5_556 n
C6 H20 C7 108.0690(10) -5_556 -6_656 n
C6 H20 C9 159.66830(10) -5_556 2_655 n
C6 H20 C9 52.4926(13) -5_556 3_665 n
C6 H20 C10 64.3124(6) -5_556 1_555 n
C6 H20 C10 65.9091(6) -5_556 2_655 n
C6 H20 C10 63.3366(6) -5_556 3_665 n
C6 H20 H3 129.1057(10) -5_556 -5_556 n
C6 H20 H4 42.95440(10) -5_556 -6_656 n
C6 H20 H6 128.2949(12) -5_556 -6_656 n
C6 H20 H14 125.1240(8) -5_556 -4_666 n
C6 H20 H18 139.5834(4) -5_556 2_655 n
C6 H20 H19 79.2401(15) -5_556 3_665 n
C6 H20 N2 72.5574(4) -5_556 -4_666 n
C6 H20 N2 67.39920(30) -5_556 -5_556 n
C6 H20 N2 72.93790(30) -5_556 -6_656 n
C7 H20 C7 14.56850(30) -4_666 -5_556 n
C7 H20 C7 11.62710(10) -4_666 -6_656 n
C7 H20 C9 59.7279(6) -4_666 2_655 n
C7 H20 C9 65.5142(4) -4_666 3_665 n
C7 H20 C10 86.2951(16) -4_666 1_555 n
C7 H20 C10 86.9312(16) -4_666 2_655 n
C7 H20 C10 87.6400(16) -4_666 3_665 n
C7 H20 H3 115.61740(10) -4_666 -5_556 n
C7 H20 H4 118.84130(10) -4_666 -6_656 n
C7 H20 H6 115.59970(20) -4_666 -6_656 n
C7 H20 H14 43.8182(12) -4_666 -4_666 n
C7 H20 H18 85.9722(15) -4_666 2_655 n
C7 H20 H19 139.1360(11) -4_666 3_665 n
C7 H20 N2 73.8189(13) -4_666 -4_666 n
C7 H20 N2 73.5435(13) -4_666 -5_556 n
C7 H20 N2 72.0539(13) -4_666 -6_656 n
C7 H20 C7 13.37760(20) -5_556 -6_656 n
C7 H20 C9 73.7984(8) -5_556 2_655 n
C7 H20 C9 51.26880(10) -5_556 3_665 n
C7 H20 C10 80.4415(16) -5_556 1_555 n
C7 H20 C10 81.5758(16) -5_556 2_655 n
C7 H20 C10 81.6688(17) -5_556 3_665 n
C7 H20 H3 130.16251(20) -5_556 -5_556 n
C7 H20 H4 107.65040(20) -5_556 -6_656 n
C7 H20 H6 130.13150(10) -5_556 -6_656 n
C7 H20 H14 50.0918(13) -5_556 -4_666 n
C7 H20 H18 96.7682(17) -5_556 2_655 n
C7 H20 H19 141.8992(9) -5_556 3_665 n
C7 H20 N2 68.7832(13) -5_556 -4_666 n
C7 H20 N2 66.9224(13) -5_556 -5_556 n
C7 H20 N2 66.8898(13) -5_556 -6_656 n
C7 H20 C9 63.0451(6) -6_656 2_655 n
C7 H20 C9 62.41250(30) -6_656 3_665 n
C7 H20 C10 74.7141(17) -6_656 1_555 n
C7 H20 C10 75.3992(17) -6_656 2_655 n
C7 H20 C10 76.0526(17) -6_656 3_665 n
C7 H20 H3 121.3907 -6_656 -5_556 n
C7 H20 H4 120.7381 -6_656 -6_656 n
C7 H20 H6 120.12020(20) -6_656 -6_656 n
C7 H20 H14 55.2868(13) -6_656 -4_666 n
C7 H20 H18 97.0059(15) -6_656 2_655 n
C7 H20 H19 130.8495(11) -6_656 3_665 n
C7 H20 N2 62.2841(14) -6_656 -4_666 n
C7 H20 N2 61.9164(14) -6_656 -5_556 n
C7 H20 N2 60.5004(13) -6_656 -6_656 n
C9 H20 C9 125.0564(10) 2_655 3_665 n
C9 H20 C10 95.3646(7) 2_655 1_555 n
C9 H20 C10 93.7950(7) 2_655 2_655 n
C9 H20 C10 96.3542(7) 2_655 3_665 n
C9 H20 H3 58.7647(6) 2_655 -5_556 n
C9 H20 H4 157.31360(20) 2_655 -6_656 n
C9 H20 H6 57.0762(8) 2_655 -6_656 n
C9 H20 H14 66.6776(8) 2_655 -4_666 n
C9 H20 H18 60.6655(5) 2_655 2_655 n
C9 H20 H19 93.0630(13) 2_655 3_665 n
C9 H20 N2 87.3205(4) 2_655 -4_666 n
C9 H20 N2 92.7246(4) 2_655 -5_556 n
C9 H20 N2 87.0482(4) 2_655 -6_656 n
C9 H20 C10 76.5338(7) 3_665 1_555 n
C9 H20 C10 78.8051(7) 3_665 2_655 n
C9 H20 C10 76.7726(7) 3_665 3_665 n
C9 H20 H3 167.04610(10) 3_665 -5_556 n
C9 H20 H4 60.9954(4) 3_665 -6_656 n
C9 H20 H6 173.141 3_665 -6_656 n
C9 H20 H14 77.6632(7) 3_665 -4_666 n
C9 H20 H18 120.7613(11) 3_665 2_655 n
C9 H20 H19 128.1648 3_665 3_665 n
C9 H20 N2 73.4307(4) 3_665 -4_666 n
C9 H20 N2 67.2327(4) 3_665 -5_556 n
C9 H20 N2 72.1095(4) 3_665 -6_656 n
C10 H20 C10 2.295 1_555 2_655 n
C10 H20 C10 1.3896 1_555 3_665 n
C10 H20 H3 116.2050(7) 1_555 -5_556 n
C10 H20 H4 107.2510(5) 1_555 -6_656 n
C10 H20 H6 110.1440(7) 1_555 -6_656 n
C10 H20 H14 129.8901(4) 1_555 -4_666 n
C10 H20 H18 155.34441(20) 1_555 2_655 n
C10 H20 H19 65.0512(8) 1_555 3_665 n
C10 H20 N2 12.61850(30) 1_555 -4_666 n
C10 H20 N2 13.62110(30) 1_555 -5_556 n
C10 H20 N2 14.28580(30) 1_555 -6_656 n
C10 H20 C10 2.6523 2_655 3_665 n
C10 H20 H3 113.9499(6) 2_655 -5_556 n
C10 H20 H4 108.8634(5) 2_655 -6_656 n
C10 H20 H6 107.8829(7) 2_655 -6_656 n
C10 H20 H14 130.6720(4) 2_655 -4_666 n
C10 H20 H18 153.41420(20) 2_655 2_655 n
C10 H20 H19 63.4102(8) 2_655 3_665 n
C10 H20 N2 13.11530(30) 2_655 -4_666 n
C10 H20 N2 15.09040(30) 2_655 -5_556 n
C10 H20 N2 14.91330(30) 2_655 -6_656 n
C10 H20 H3 115.9026(7) 3_665 -5_556 n
C10 H20 H4 106.2892(5) 3_665 -6_656 n
C10 H20 H6 109.8642(7) 3_665 -6_656 n
C10 H20 H14 131.1993(4) 3_665 -4_666 n
C10 H20 H18 156.06650(20) 3_665 2_655 n
C10 H20 H19 64.0655(9) 3_665 3_665 n
C10 H20 N2 14.00090(30) 3_665 -4_666 n
C10 H20 N2 14.78270(30) 3_665 -5_556 n
C10 H20 N2 15.65540(30) 3_665 -6_656 n
H3 H20 H4 110.45910(20) -5_556 -6_656 n
H3 H20 H6 6.1133 -5_556 -6_656 n
H3 H20 H14 94.4554(6) -5_556 -4_666 n
H3 H20 H18 48.1912(10) -5_556 2_655 n
H3 H20 H19 60.35880(10) -5_556 3_665 n
H3 H20 N2 119.5087(4) -5_556 -4_666 n
H3 H20 N2 125.7208(4) -5_556 -5_556 n
H3 H20 N2 120.80910(30) -5_556 -6_656 n
H4 H20 H6 114.32080(30) -6_656 -6_656 n
H4 H20 H14 96.3771(5) -6_656 -4_666 n
H4 H20 H18 96.97920(30) -6_656 2_655 n
H4 H20 H19 97.9937(9) -6_656 3_665 n
H4 H20 N2 114.61900(30) -6_656 -4_666 n
H4 H20 N2 108.83020(30) -6_656 -5_556 n
H4 H20 N2 114.67940(30) -6_656 -6_656 n
H6 H20 H14 98.4771(7) -6_656 -4_666 n
H6 H20 H18 53.5040(11) -6_656 2_655 n
H6 H20 H19 55.94440(10) -6_656 3_665 n
H6 H20 N2 113.4282(4) -6_656 -4_666 n
H6 H20 N2 119.6195(4) -6_656 -5_556 n
H6 H20 N2 114.7482(4) -6_656 -6_656 n
H14 H20 H18 48.9920(5) -4_666 2_655 n
H14 H20 H19 154.1551(8) -4_666 3_665 n
H14 H20 N2 117.56120(10) -4_666 -4_666 n
H14 H20 N2 116.68650(10) -4_666 -5_556 n
H14 H20 N2 115.76080(10) -4_666 -6_656 n
H18 H20 H19 107.7566(12) 2_655 3_665 n
H18 H20 N2 147.7983 2_655 -4_666 n
H18 H20 N2 152.50360(10) 2_655 -5_556 n
H18 H20 N2 147.28320(10) 2_655 -6_656 n
H19 H20 N2 75.1328(5) 3_665 -4_666 n
H19 H20 N2 78.4917(5) 3_665 -5_556 n
H19 H20 N2 77.0401(5) 3_665 -6_656 n
N2 H20 N2 6.5288 -4_666 -5_556 n
N2 H20 N2 1.9128 -4_666 -6_656 n
N2 H20 N2 5.9455 -5_556 -6_656 n
C1 H21 C2 75.5228(16) -5_556 -5_556 n
C1 H21 C3 72.7329(16) -5_556 -6_656 n
C1 H21 C4 2.0348 -5_556 -6_656 n
C1 H21 C5 5.28260(10) -5_556 -4_666 n
C1 H21 C6 69.0390(15) -5_556 -4_666 n
C1 H21 C11 45.33570(20) -5_556 1_555 n
C1 H21 H2 45.9806(11) -5_556 -5_556 n
C1 H21 H4 144.3963(8) -5_556 -5_556 n
C1 H21 H5 155.0828(4) -5_556 -6_656 n
C1 H21 H11 152.5519(5) -5_556 -4_666 n
C1 H21 H17 118.3833(15) -5_556 2_655 n
C2 H21 C3 3.5178 -5_556 -6_656 n
C2 H21 C4 75.7249(16) -5_556 -6_656 n
C2 H21 C5 79.1854(16) -5_556 -4_666 n
C2 H21 C6 6.85580(10) -5_556 -4_666 n
C2 H21 C11 66.1692(10) -5_556 1_555 n
C2 H21 H2 121.5029(5) -5_556 -5_556 n
C2 H21 H4 68.8771(9) -5_556 -5_556 n
C2 H21 H5 79.9132(12) -5_556 -6_656 n
C2 H21 H11 77.5435(11) -5_556 -4_666 n
C2 H21 H17 51.0567(4) -5_556 2_655 n
C3 H21 C4 72.8581(16) -6_656 -6_656 n
C3 H21 C5 76.2530(15) -6_656 -4_666 n
C3 H21 C6 5.6802 -6_656 -4_666 n
C3 H21 C11 62.7059(10) -6_656 1_555 n
C3 H21 H2 118.6719(5) -6_656 -5_556 n
C3 H21 H4 71.6734(8) -6_656 -5_556 n
C3 H21 H5 82.5577(11) -6_656 -6_656 n
C3 H21 H11 80.5363(11) -6_656 -4_666 n
C3 H21 H17 54.56470(30) -6_656 2_655 n
C4 H21 C5 3.8861 -6_656 -4_666 n
C4 H21 C6 69.3280(15) -6_656 -4_666 n
C4 H21 C11 43.49510(20) -6_656 1_555 n
C4 H21 H2 45.8139(11) -6_656 -5_556 n
C4 H21 H4 144.5096(8) -6_656 -5_556 n
C4 H21 H5 154.8481(5) -6_656 -6_656 n
C4 H21 H11 153.0753(5) -6_656 -4_666 n
C4 H21 H17 119.5108(14) -6_656 2_655 n
C5 H21 C6 72.8670(15) -4_666 -4_666 n
C5 H21 C11 43.12260(20) -4_666 1_555 n
C5 H21 H2 42.4659(11) -4_666 -5_556 n
C5 H21 H4 147.7688(7) -4_666 -5_556 n
C5 H21 H5 157.5937(5) -4_666 -6_656 n
C5 H21 H11 156.6852(5) -4_666 -4_666 n
C5 H21 H17 123.3970(14) -4_666 2_655 n
C6 H21 C11 63.5199(8) -4_666 1_555 n
C6 H21 H2 114.9911(4) -4_666 -5_556 n
C6 H21 H4 75.4064(7) -4_666 -5_556 n
C6 H21 H5 86.5568(11) -4_666 -6_656 n
C6 H21 H11 83.8203(10) -4_666 -4_666 n
C6 H21 H17 55.51020(20) -4_666 2_655 n
C11 H21 H2 71.2794(9) 1_555 -5_556 n
C11 H21 H4 115.3819(6) 1_555 -5_556 n
C11 H21 H5 119.4118(5) 1_555 -6_656 n
C11 H21 H11 125.32660(30) 1_555 -4_666 n
C11 H21 H17 115.8114(6) 1_555 2_655 n
H2 H21 H4 169.60001(30) -5_556 -5_556 n
H2 H21 H5 158.1955(7) -5_556 -6_656 n
H2 H21 H11 160.3750(6) -5_556 -4_666 n
H2 H21 H17 152.4591(7) -5_556 2_655 n
H4 H21 H5 11.59520(30) -5_556 -6_656 n
H4 H21 H11 10.31750(30) -5_556 -4_666 n
H4 H21 H17 33.6650(9) -5_556 2_655 n
H5 H21 H11 9.66520(30) -6_656 -4_666 n
H5 H21 H17 43.8683(12) -6_656 2_655 n
H11 H21 H17 35.9984(10) -4_666 2_655 n
C1 H22 C4 5.51970(10) -4_666 -5_556 n
C1 H22 C5 6.76210(10) -4_666 -6_656 n
C1 H22 C11 99.77560(20) -4_666 1_555 n
C1 H22 C12 36.2324(5) -4_666 3_665 n
C1 H22 H1 53.05580(10) -4_666 -4_666 n
C1 H22 H8 55.3935 -4_666 -5_556 n
C1 H22 H10 51.21480(10) -4_666 -6_656 n
C1 H22 H19 74.1882(10) -4_666 2_655 n
C1 H22 H23 111.2473(11) -4_666 3_665 n
C1 H22 H25 63.45570(10) -4_666 2_655 n
C4 H22 C5 1.2433 -5_556 -6_656 n
C4 H22 C11 98.15250(30) -5_556 1_555 n
C4 H22 C12 30.8868(4) -5_556 3_665 n
C4 H22 H1 53.37860(20) -5_556 -4_666 n
C4 H22 H8 55.04080(20) -5_556 -5_556 n
C4 H22 H10 50.14470(10) -5_556 -6_656 n
C4 H22 H19 77.5081(12) -5_556 2_655 n
C4 H22 H23 105.8052(12) -5_556 3_665 n
C4 H22 H25 59.79010(10) -5_556 2_655 n
C5 H22 C11 97.72460(30) -6_656 1_555 n
C5 H22 C12 29.70690(30) -6_656 3_665 n
C5 H22 H1 53.56040(20) -6_656 -4_666 n
C5 H22 H8 55.06760(20) -6_656 -5_556 n
C5 H22 H10 50.01720(10) -6_656 -6_656 n
C5 H22 H19 78.2226(12) -6_656 2_655 n
C5 H22 H23 104.5889(12) -6_656 3_665 n
C5 H22 H25 59.03080(10) -6_656 2_655 n
C11 H22 C12 95.9730(7) 1_555 3_665 n
C11 H22 H1 149.4788 1_555 -4_666 n
C11 H22 H8 147.90669(10) 1_555 -5_556 n
C11 H22 H10 140.4671 1_555 -6_656 n
C11 H22 H19 58.43300(20) 1_555 2_655 n
C11 H22 H23 80.1123(11) 1_555 3_665 n
C11 H22 H25 121.67110(20) 1_555 2_655 n
C12 H22 H1 54.2523(7) 3_665 -4_666 n
C12 H22 H8 51.9350(8) 3_665 -5_556 n
C12 H22 H10 44.5103(7) 3_665 -6_656 n
C12 H22 H19 102.4017(17) 3_665 2_655 n
C12 H22 H23 75.0812(15) 3_665 3_665 n
C12 H22 H25 36.9161(7) 3_665 2_655 n
H1 H22 H8 6.03430(10) -4_666 -5_556 n
H1 H22 H10 11.7127 -4_666 -6_656 n
H1 H22 H19 116.4118(10) -4_666 2_655 n
H1 H22 H23 96.1870(17) -4_666 3_665 n
H1 H22 H25 38.46060(30) -4_666 2_655 n
H8 H22 H10 7.52340(10) -5_556 -6_656 n
H8 H22 H19 121.6905(10) -5_556 2_655 n
H8 H22 H23 90.1541(18) -5_556 3_665 n
H8 H22 H25 32.7671(4) -5_556 2_655 n
H10 H22 H19 121.3081(12) -6_656 2_655 n
H10 H22 H23 86.6303(18) -6_656 3_665 n
H10 H22 H25 27.3822(4) -6_656 2_655 n
H19 H22 H23 138.2220(9) 2_655 3_665 n
H19 H22 H25 137.2032(11) 2_655 2_655 n
H23 H22 H25 60.0426(15) 3_665 2_655 n
C1 H23 C1 104.51850(10) -5_556 -6_656 n
C1 H23 C4 101.7458 -5_556 -4_666 n
C1 H23 C4 3.92180(10) -5_556 -6_656 n
C1 H23 C5 6.15160(10) -5_556 -4_666 n
C1 H23 C5 103.1341 -5_556 -5_556 n
C1 H23 C11 82.37120(10) -5_556 2_655 n
C1 H23 C12 25.9375(7) -5_556 1_555 n
C1 H23 C13 84.6209(5) -5_556 3_665 n
C1 H23 H1 43.05940(10) -5_556 -5_556 n
C1 H23 H2 148.454 -5_556 -6_656 n
C1 H23 H7 142.26050(10) -5_556 -4_666 n
C1 H23 H8 44.72460(20) -5_556 -6_656 n
C1 H23 H9 147.13901(10) -5_556 -5_556 n
C1 H23 H10 42.7352(4) -5_556 -4_666 n
C1 H23 H22 49.2805(5) -5_556 2_655 n
C1 H23 H25 59.2749(9) -5_556 3_665 n
C1 H23 H26 118.82640(10) -5_556 3_665 n
C1 H23 C4 4.73110(10) -6_656 -4_666 n
C1 H23 C4 102.7106 -6_656 -6_656 n
C1 H23 C5 101.841 -6_656 -4_666 n
C1 H23 C5 5.69240(20) -6_656 -5_556 n
C1 H23 C11 40.8576(6) -6_656 2_655 n
C1 H23 C12 98.47610(10) -6_656 1_555 n
C1 H23 C13 80.6642(6) -6_656 3_665 n
C1 H23 H1 146.2758 -6_656 -5_556 n
C1 H23 H2 45.16460(10) -6_656 -6_656 n
C1 H23 H7 44.4648(4) -6_656 -4_666 n
C1 H23 H8 146.5157 -6_656 -6_656 n
C1 H23 H9 49.19480(30) -6_656 -5_556 n
C1 H23 H10 140.283 -6_656 -4_666 n
C1 H23 H22 111.1230(7) -6_656 2_655 n
C1 H23 H25 123.87320(30) -6_656 3_665 n
C1 H23 H26 43.6735(10) -6_656 3_665 n
C4 H23 C4 99.7093 -4_666 -6_656 n
C4 H23 C5 98.7098 -4_666 -4_666 n
C4 H23 C5 2.2013 -4_666 -5_556 n
C4 H23 C11 42.9604(7) -4_666 2_655 n
C4 H23 C12 94.3256 -4_666 1_555 n
C4 H23 C13 76.4687(5) -4_666 3_665 n
C4 H23 H1 142.5853 -4_666 -5_556 n
C4 H23 H2 47.32550(10) -4_666 -6_656 n
C4 H23 H7 45.46580(20) -4_666 -4_666 n
C4 H23 H8 142.5295 -4_666 -6_656 n
C4 H23 H9 50.39510(20) -4_666 -5_556 n
C4 H23 H10 135.98030(10) -4_666 -4_666 n
C4 H23 H22 112.3633(6) -4_666 2_655 n
C4 H23 H25 119.1848(4) -4_666 3_665 n
C4 H23 H26 41.6323(8) -4_666 3_665 n
C4 H23 C5 2.23570(10) -6_656 -4_666 n
C4 H23 C5 100.9942 -6_656 -5_556 n
C4 H23 C11 82.9071 -6_656 2_655 n
C4 H23 C12 22.2009(6) -6_656 1_555 n
C4 H23 C13 80.8505(4) -6_656 3_665 n
C4 H23 H1 44.26330(10) -6_656 -5_556 n
C4 H23 H2 145.7652 -6_656 -6_656 n
C4 H23 H7 138.93910(10) -6_656 -4_666 n
C4 H23 H8 45.62440(10) -6_656 -6_656 n
C4 H23 H9 143.71010(20) -6_656 -5_556 n
C4 H23 H10 42.87810(30) -6_656 -4_666 n
C4 H23 H22 53.1283(6) -6_656 2_655 n
C4 H23 H25 57.2608(8) -6_656 3_665 n
C4 H23 H26 115.09490(20) -6_656 3_665 n
C5 H23 C5 99.9311 -4_666 -5_556 n
C5 H23 C11 83.42650(10) -4_666 2_655 n
C5 H23 C12 20.0372(6) -4_666 1_555 n
C5 H23 C13 78.6549(4) -4_666 3_665 n
C5 H23 H1 44.8688 -4_666 -5_556 n
C5 H23 H2 144.2851 -4_666 -6_656 n
C5 H23 H7 137.11571(20) -4_666 -4_666 n
C5 H23 H8 46.05170(10) -4_666 -6_656 n
C5 H23 H9 141.81619(20) -4_666 -5_556 n
C5 H23 H10 42.88620(20) -4_666 -4_666 n
C5 H23 H22 55.3535(7) -4_666 2_655 n
C5 H23 H25 55.9963(7) -4_666 3_665 n
C5 H23 H26 113.03130(20) -4_666 3_665 n
C5 H23 C11 45.0961(8) -5_556 2_655 n
C5 H23 C12 94.861 -5_556 1_555 n
C5 H23 C13 74.9966(5) -5_556 3_665 n
C5 H23 H1 143.3727 -5_556 -5_556 n
C5 H23 H2 45.7499 -5_556 -6_656 n
C5 H23 H7 43.54920(20) -5_556 -4_666 n
C5 H23 H8 143.10110(10) -5_556 -6_656 n
C5 H23 H9 48.51840(20) -5_556 -5_556 n
C5 H23 H10 136.28551(20) -5_556 -4_666 n
C5 H23 H22 114.5646(5) -5_556 2_655 n
C5 H23 H25 118.3427(5) -5_556 3_665 n
C5 H23 H26 39.4580(8) -5_556 3_665 n
C11 H23 C12 93.2635(7) 2_655 1_555 n
C11 H23 C13 112.4061(15) 2_655 3_665 n
C11 H23 H1 121.57260(10) 2_655 -5_556 n
C11 H23 H2 76.7236(6) 2_655 -6_656 n
C11 H23 H7 80.8331(9) 2_655 -4_666 n
C11 H23 H8 124.4259 2_655 -6_656 n
C11 H23 H9 84.4097(9) 2_655 -5_556 n
C11 H23 H10 124.69700(20) 2_655 -4_666 n
C11 H23 H22 70.6167(13) 2_655 2_655 n
C11 H23 H25 135.1162(8) 2_655 3_665 n
C11 H23 H26 84.4722(16) 2_655 3_665 n
C12 H23 C13 58.68450(20) 1_555 3_665 n
C12 H23 H1 48.7282 1_555 -5_556 n
C12 H23 H2 132.1470(4) 1_555 -6_656 n
C12 H23 H7 122.5772(7) 1_555 -4_666 n
C12 H23 H8 48.24100(10) 1_555 -6_656 n
C12 H23 H9 126.3766(7) 1_555 -5_556 n
C12 H23 H10 41.88710(10) 1_555 -4_666 n
C12 H23 H22 75.1449(13) 1_555 2_655 n
C12 H23 H25 42.2434 1_555 3_665 n
C12 H23 H26 96.7950(8) 1_555 3_665 n
C13 H23 H1 86.0682(4) 3_665 -5_556 n
C13 H23 H2 81.88490(30) 3_665 -6_656 n
C13 H23 H7 71.1585(5) 3_665 -4_666 n
C13 H23 H8 82.9774(5) 3_665 -6_656 n
C13 H23 H9 72.9019(6) 3_665 -5_556 n
C13 H23 H10 75.2618(6) 3_665 -4_666 n
C13 H23 H22 133.7206(11) 3_665 2_655 n
C13 H23 H25 46.9788(10) 3_665 3_665 n
C13 H23 H26 47.4187(6) 3_665 3_665 n
H1 H23 H2 161.1023(5) -5_556 -6_656 n
H1 H23 H7 153.4774(8) -5_556 -4_666 n
H1 H23 H8 3.56630(10) -5_556 -6_656 n
H1 H23 H9 151.8663(8) -5_556 -5_556 n
H1 H23 H10 10.83190(20) -5_556 -4_666 n
H1 H23 H22 58.8858(11) -5_556 2_655 n
H1 H23 H25 39.8862(6) -5_556 3_665 n
H1 H23 H26 133.4725(10) -5_556 3_665 n
H2 H23 H7 10.75370(20) -6_656 -4_666 n
H2 H23 H8 157.7287(6) -6_656 -6_656 n
H2 H23 H9 9.92420(30) -6_656 -5_556 n
H2 H23 H10 153.3410(8) -6_656 -4_666 n
H2 H23 H22 138.7283(6) -6_656 2_655 n
H2 H23 H25 124.5621(12) -6_656 3_665 n
H2 H23 H26 36.4032(4) -6_656 3_665 n
H7 H23 H8 149.9111(9) -4_666 -6_656 n
H7 H23 H9 5.1697 -4_666 -5_556 n
H7 H23 H10 144.0435(11) -4_666 -4_666 n
H7 H23 H22 147.62579(30) -4_666 2_655 n
H7 H23 H25 114.6962(14) -4_666 3_665 n
H7 H23 H26 26.00030(10) -4_666 3_665 n
H8 H23 H9 148.3614(9) -6_656 -5_556 n
H8 H23 H10 8.10850(10) -6_656 -4_666 n
H8 H23 H22 62.4503(12) -6_656 2_655 n
H8 H23 H25 36.5441(5) -6_656 3_665 n
H8 H23 H26 130.3174(11) -6_656 3_665 n
H9 H23 H10 143.4617(11) -5_556 -4_666 n
H9 H23 H22 148.6474(4) -5_556 2_655 n
H9 H23 H25 114.6595(15) -5_556 3_665 n
H9 H23 H26 29.5875 -5_556 3_665 n
H10 H23 H22 67.8699(14) -4_666 2_655 n
H10 H23 H25 29.4783(4) -4_666 3_665 n
H10 H23 H26 122.6785(13) -4_666 3_665 n
H22 H23 H25 96.5590(18) 2_655 3_665 n
H22 H23 H26 153.03900(30) 2_655 3_665 n
H25 H23 H26 93.9077(17) 3_665 3_665 n
C1 H24 C4 6.3034 -5_556 -6_656 n
C1 H24 C5 8.62200(10) -5_556 -4_666 n
C1 H24 C12 39.86180(30) -5_556 1_555 n
C1 H24 H1 71.5696(12) -5_556 -5_556 n
C1 H24 H2 47.8839 -5_556 -5_556 n
C1 H24 H7 49.70960(20) -5_556 -6_656 n
C1 H24 H8 73.1826(9) -5_556 -6_656 n
C1 H24 H9 50.17190(20) -5_556 -4_666 n
C1 H24 H10 71.6350(5) -5_556 -4_666 n
C1 H24 H25 89.4189(9) -5_556 3_665 n
C1 H24 H26 48.9882(9) -5_556 2_655 n
C4 H24 C5 5.1287 -6_656 -4_666 n
C4 H24 C12 33.87210(30) -6_656 1_555 n
C4 H24 H1 72.2537(10) -6_656 -5_556 n
C4 H24 H2 50.28620(10) -6_656 -5_556 n
C4 H24 H7 50.91610(10) -6_656 -6_656 n
C4 H24 H8 72.3795(8) -6_656 -6_656 n
C4 H24 H9 51.42420(10) -6_656 -4_666 n
C4 H24 H10 69.1641(5) -6_656 -4_666 n
C4 H24 H25 83.5788(9) -6_656 3_665 n
C4 H24 H26 46.9034(8) -6_656 2_655 n
C5 H24 C12 35.25920(20) -4_666 1_555 n
C5 H24 H1 77.3824(10) -4_666 -5_556 n
C5 H24 H2 46.01410(10) -4_666 -5_556 n
C5 H24 H7 46.15660(10) -4_666 -6_656 n
C5 H24 H8 77.3636(8) -4_666 -6_656 n
C5 H24 H9 46.67730(10) -4_666 -4_666 n
C5 H24 H10 73.6474(5) -4_666 -4_666 n
C5 H24 H25 84.9049(8) -4_666 3_665 n
C5 H24 H26 41.8456(8) -4_666 2_655 n
C12 H24 H1 68.53030(10) 1_555 -5_556 n
C12 H24 H2 76.67720(10) 1_555 -5_556 n
C12 H24 H7 73.31530(10) 1_555 -6_656 n
C12 H24 H8 61.10940(10) 1_555 -6_656 n
C12 H24 H9 73.90160(10) 1_555 -4_666 n
C12 H24 H10 50.14590(10) 1_555 -4_666 n
C12 H24 H25 49.7516(7) 1_555 3_665 n
C12 H24 H26 56.88200(10) 1_555 2_655 n
H1 H24 H2 115.1909(12) -5_556 -5_556 n
H1 H24 H7 119.9203(9) -5_556 -6_656 n
H1 H24 H8 12.945 -5_556 -6_656 n
H1 H24 H9 120.2716(9) -5_556 -4_666 n
H1 H24 H10 27.75910(20) -5_556 -4_666 n
H1 H24 H25 73.8457(14) -5_556 3_665 n
H1 H24 H26 118.55410(20) -5_556 2_655 n
H2 H24 H7 8.75250(20) -5_556 -6_656 n
H2 H24 H8 120.1098(10) -5_556 -6_656 n
H2 H24 H9 8.54640(20) -5_556 -4_666 n
H2 H24 H10 119.3910(6) -5_556 -4_666 n
H2 H24 H25 119.23370(20) -5_556 3_665 n
H2 H24 H26 30.9733(4) -5_556 2_655 n
H7 H24 H8 122.8920(7) -6_656 -6_656 n
H7 H24 H9 0.0 -6_656 -4_666 n
H7 H24 H10 119.5617(4) -6_656 -4_666 n
H7 H24 H25 112.36360(10) -6_656 3_665 n
H7 H24 H26 22.96150(20) -6_656 2_655 n
H8 H24 H9 123.3515(7) -6_656 -4_666 n
H8 H24 H10 15.14170(10) -6_656 -4_666 n
H8 H24 H25 60.9008(13) -6_656 3_665 n
H8 H24 H26 115.73050(10) -6_656 2_655 n
H9 H24 H10 120.1090(4) -4_666 -4_666 n
H9 H24 H25 112.86810(10) -4_666 3_665 n
H9 H24 H26 23.41300(20) -4_666 2_655 n
H10 H24 H25 46.5708(12) -4_666 3_665 n
H10 H24 H26 106.8745 -4_666 2_655 n
H25 H24 H26 89.68600(10) 3_665 2_655 n
C1 H25 C4 3.82580(10) -6_656 -4_666 n
C1 H25 C5 6.6119 -6_656 -5_556 n
C1 H25 C12 26.3686(4) -6_656 2_655 n
C1 H25 C13 108.3179(8) -6_656 1_555 n
C1 H25 H1 50.1653(10) -6_656 -6_656 n
C1 H25 H8 51.2806(11) -6_656 -4_666 n
C1 H25 H10 46.4268(9) -6_656 -5_556 n
C1 H25 H22 53.8559(13) -6_656 3_665 n
C1 H25 H23 72.6001(15) -6_656 2_655 n
C1 H25 H24 53.1213(4) -6_656 2_655 n
C1 H25 H32 167.82739(20) -6_656 3_665 n
C1 H25 N3 87.3919(13) -6_656 2_655 n
C4 H25 C5 4.1654 -4_666 -5_556 n
C4 H25 C12 22.85160(30) -4_666 2_655 n
C4 H25 C13 104.5418(8) -4_666 1_555 n
C4 H25 H1 53.8809(11) -4_666 -6_656 n
C4 H25 H8 54.8717(12) -4_666 -4_666 n
C4 H25 H10 50.2383(10) -4_666 -5_556 n
C4 H25 H22 54.3045(12) -4_666 3_665 n
C4 H25 H23 71.9441(14) -4_666 2_655 n
C4 H25 H24 56.4181(4) -4_666 2_655 n
C4 H25 H32 164.99930(20) -4_666 3_665 n
C4 H25 N3 83.8009(13) -4_666 2_655 n
C5 H25 C12 23.44000(30) -5_556 2_655 n
C5 H25 C13 103.6060(8) -5_556 1_555 n
C5 H25 H1 56.3452(11) -5_556 -6_656 n
C5 H25 H8 57.6793(11) -5_556 -4_666 n
C5 H25 H10 52.1905(9) -5_556 -5_556 n
C5 H25 H22 58.3598(12) -5_556 3_665 n
C5 H25 H23 75.5302(14) -5_556 2_655 n
C5 H25 H24 55.9249(4) -5_556 2_655 n
C5 H25 H32 165.56500(20) -5_556 3_665 n
C5 H25 N3 81.0310(13) -5_556 2_655 n
C12 H25 C13 82.5041(11) 2_655 1_555 n
C12 H25 H1 72.7145(14) 2_655 -6_656 n
C12 H25 H8 72.2994(15) 2_655 -4_666 n
C12 H25 H10 70.7254(13) 2_655 -5_556 n
C12 H25 H22 51.0400(10) 2_655 3_665 n
C12 H25 H23 60.4665(10) 2_655 2_655 n
C12 H25 H24 79.2001(8) 2_655 2_655 n
C12 H25 H32 142.3656(6) 2_655 3_665 n
C12 H25 N3 68.1683(16) 2_655 2_655 n
C13 H25 H1 150.43860(20) 1_555 -6_656 n
C13 H25 H8 146.91000(10) 1_555 -4_666 n
C13 H25 H10 151.96310(10) 1_555 -5_556 n
C13 H25 H22 97.5806(12) 1_555 3_665 n
C13 H25 H23 77.6911(14) 1_555 2_655 n
C13 H25 H24 153.31320(10) 1_555 2_655 n
C13 H25 H32 62.3820(6) 1_555 3_665 n
C13 H25 N3 35.78530(20) 1_555 2_655 n
H1 H25 H8 5.17580(10) -6_656 -4_666 n
H1 H25 H10 7.71560(10) -6_656 -5_556 n
H1 H25 H22 54.2057(14) -6_656 3_665 n
H1 H25 H23 76.1942(17) -6_656 2_655 n
H1 H25 H24 35.30050(10) -6_656 2_655 n
H1 H25 H32 134.5738(8) -6_656 3_665 n
H1 H25 N3 137.20380(20) -6_656 2_655 n
H8 H25 H10 12.67190(20) -4_666 -5_556 n
H8 H25 H22 49.7971(13) -4_666 3_665 n
H8 H25 H23 71.3929(16) -4_666 2_655 n
H8 H25 H24 40.4763 -4_666 2_655 n
H8 H25 H32 132.1652(9) -4_666 3_665 n
H8 H25 N3 138.66940(20) -4_666 2_655 n
H10 H25 H22 59.1543(15) -5_556 3_665 n
H10 H25 H23 81.8674(18) -5_556 2_655 n
H10 H25 H24 28.26870(20) -5_556 2_655 n
H10 H25 H32 139.9532(7) -5_556 3_665 n
H10 H25 N3 131.8833(4) -5_556 2_655 n
H22 H25 H23 23.39830(30) 3_665 2_655 n
H22 H25 H24 85.8471(12) 3_665 2_655 n
H22 H25 H32 117.4657(14) 3_665 3_665 n
H22 H25 N3 108.6805(9) 3_665 2_655 n
H23 H25 H24 109.1437(16) 2_655 2_655 n
H23 H25 H32 96.9400(16) 2_655 3_665 n
H23 H25 N3 98.4199(10) 2_655 2_655 n
H24 H25 H32 138.42599(20) 2_655 3_665 n
H24 H25 N3 118.1652(4) 2_655 2_655 n
H32 H25 N3 88.0517(11) 3_665 2_655 n
C1 H26 C4 6.54120(10) -4_666 -5_556 n
C1 H26 C5 5.76310(10) -4_666 -6_656 n
C1 H26 C11 39.3570(9) -4_666 3_665 n
C1 H26 C12 39.18930(30) -4_666 3_665 n
C1 H26 C13 128.5296(8) -4_666 1_555 n
C1 H26 H2 72.1576(14) -4_666 -4_666 n
C1 H26 H7 77.5272(12) -4_666 -5_556 n
C1 H26 H9 85.0223(14) -4_666 -6_656 n
C1 H26 H10 44.9238(5) -4_666 -6_656 n
C1 H26 H23 86.2404(15) -4_666 2_655 n
C1 H26 H24 54.7579(5) -4_666 3_665 n
C1 H26 N1 65.6564 -4_666 -4_666 n
C1 H26 N1 68.4063 -4_666 -6_656 n
C1 H26 N3 98.3745(14) -4_666 3_665 n
C4 H26 C5 2.0377 -5_556 -6_656 n
C4 H26 C11 41.2101(9) -5_556 3_665 n
C4 H26 C12 32.9312(4) -5_556 3_665 n
C4 H26 C13 122.8362(9) -5_556 1_555 n
C4 H26 H2 78.6885(14) -5_556 -4_666 n
C4 H26 H7 83.9825(13) -5_556 -5_556 n
C4 H26 H9 91.5634(14) -5_556 -6_656 n
C4 H26 H10 42.8732(4) -5_556 -6_656 n
C4 H26 H23 88.0202(15) -5_556 2_655 n
C4 H26 H24 54.3499(4) -5_556 3_665 n
C4 H26 N1 60.12370(10) -5_556 -4_666 n
C4 H26 N1 63.0561 -5_556 -6_656 n
C4 H26 N3 91.8338(15) -5_556 3_665 n
C5 H26 C11 39.2103(9) -6_656 3_665 n
C5 H26 C12 34.4978(4) -6_656 3_665 n
C5 H26 C13 122.9044(9) -6_656 1_555 n
C5 H26 H2 77.7448(14) -6_656 -4_666 n
C5 H26 H7 83.2314(13) -6_656 -5_556 n
C5 H26 H9 90.5215(15) -6_656 -6_656 n
C5 H26 H10 44.8350(4) -6_656 -6_656 n
C5 H26 H23 86.0523(15) -6_656 2_655 n
C5 H26 H24 56.1258(4) -6_656 3_665 n
C5 H26 N1 60.06580(10) -6_656 -4_666 n
C5 H26 N1 62.89500(10) -6_656 -6_656 n
C5 H26 N3 92.9017(15) -6_656 3_665 n
C11 H26 C12 65.86500(20) 3_665 3_665 n
C11 H26 C13 109.1650(15) 3_665 1_555 n
C11 H26 H2 70.3874(15) 3_665 -4_666 n
C11 H26 H7 78.3084(14) 3_665 -5_556 n
C11 H26 H9 78.2564(14) 3_665 -6_656 n
C11 H26 H10 83.9800(4) 3_665 -6_656 n
C11 H26 H23 46.9478(6) 3_665 2_655 n
C11 H26 H24 93.9056(4) 3_665 3_665 n
C11 H26 N1 59.74510(30) 3_665 -4_666 n
C11 H26 N1 59.88410(30) 3_665 -6_656 n
C11 H26 N3 104.9438(14) 3_665 3_665 n
C12 H26 C13 98.1500(5) 3_665 1_555 n
C12 H26 H2 109.3537(10) 3_665 -4_666 n
C12 H26 H7 113.0452(9) 3_665 -5_556 n
C12 H26 H9 122.5595(10) 3_665 -6_656 n
C12 H26 H10 35.1036 3_665 -6_656 n
C12 H26 H23 106.0592(8) 3_665 2_655 n
C12 H26 H24 50.4348 3_665 3_665 n
C12 H26 N1 44.62700(10) 3_665 -4_666 n
C12 H26 N1 48.46810(10) 3_665 -6_656 n
C12 H26 N3 60.5928(10) 3_665 3_665 n
C13 H26 H2 148.4136(4) 1_555 -4_666 n
C13 H26 H7 147.79491(30) 1_555 -5_556 n
C13 H26 H9 136.5262(5) 1_555 -6_656 n
C13 H26 H10 121.9946 1_555 -6_656 n
C13 H26 H23 80.6561(16) 1_555 2_655 n
C13 H26 H24 128.8667(4) 1_555 3_665 n
C13 H26 N1 62.8764(8) 1_555 -4_666 n
C13 H26 N1 60.2184(9) 1_555 -6_656 n
C13 H26 N3 41.2912(5) 1_555 3_665 n
H2 H26 H7 7.97690(10) -4_666 -5_556 n
H2 H26 H9 13.2075 -4_666 -6_656 n
H2 H26 H10 89.5824(4) -4_666 -6_656 n
H2 H26 H23 77.1161(11) -4_666 2_655 n
H2 H26 H24 81.87490(10) -4_666 3_665 n
H2 H26 N1 129.6965(12) -4_666 -4_666 n
H2 H26 N1 130.2171(12) -4_666 -6_656 n
H2 H26 N3 169.77420(10) -4_666 3_665 n
H7 H26 H9 11.75740(10) -5_556 -6_656 n
H7 H26 H10 89.49170(30) -5_556 -6_656 n
H7 H26 H23 83.1252(10) -5_556 2_655 n
H7 H26 H24 80.02000(10) -5_556 3_665 n
H7 H26 N1 137.3792(11) -5_556 -4_666 n
H7 H26 N1 138.0649(11) -5_556 -6_656 n
H7 H26 N3 169.26920(10) -5_556 3_665 n
H9 H26 H10 101.1468(4) -6_656 -6_656 n
H9 H26 H23 74.3643(8) -6_656 2_655 n
H9 H26 H24 91.73930(20) -6_656 3_665 n
H9 H26 N1 137.8109(11) -6_656 -4_666 n
H9 H26 N1 137.3270(10) -6_656 -6_656 n
H9 H26 N3 176.4839 -6_656 3_665 n
H10 H26 H23 130.8864(10) -6_656 2_655 n
H10 H26 H24 15.3834 -6_656 3_665 n
H10 H26 N1 79.57660(10) -6_656 -4_666 n
H10 H26 N1 83.42570(10) -6_656 -6_656 n
H10 H26 N3 80.7793(5) -6_656 3_665 n
H23 H26 H24 139.9455(10) 2_655 3_665 n
H23 H26 N1 74.09130(20) 2_655 -4_666 n
H23 H26 N1 71.24450(10) 2_655 -6_656 n
H23 H26 N3 106.6614(9) 2_655 3_665 n
H24 H26 N1 94.72370(10) 3_665 -4_666 n
H24 H26 N1 98.56840(10) 3_665 -6_656 n
H24 H26 N3 89.50450(20) 3_665 3_665 n
N1 H26 N1 3.8491 -4_666 -6_656 n
N1 H26 N3 45.2715(11) -4_666 3_665 n
N1 H26 N3 45.5783(11) -6_656 3_665 n
C14 H27 C15 60.5748(5) 1_555 3_665 n
C14 H27 C16 22.27240(20) 1_555 3_665 n
C14 H27 C17 20.1688 1_555 2_655 n
C14 H27 C19 55.6970(7) 1_555 -5_557 n
C14 H27 H30 101.29530(20) 1_555 3_665 n
C14 H27 H32 64.16330(20) 1_555 3_665 n
C14 H27 H34 68.92160(10) 1_555 2_655 n
C14 H27 H37 35.8026 1_555 -5_557 n
C15 H27 C16 60.4879(12) 3_665 3_665 n
C15 H27 C17 50.2610(9) 3_665 2_655 n
C15 H27 C19 9.7262 3_665 -5_557 n
C15 H27 H30 42.18030(30) 3_665 3_665 n
C15 H27 H32 95.6780(14) 3_665 3_665 n
C15 H27 H34 41.8296(9) 3_665 2_655 n
C15 H27 H37 42.5297(11) 3_665 -5_557 n
C16 H27 C17 10.86520(30) 3_665 2_655 n
C16 H27 C19 59.7725(14) 3_665 -5_557 n
C16 H27 H30 93.8036(7) 3_665 3_665 n
C16 H27 H32 45.70970(10) 3_665 3_665 n
C16 H27 H34 52.2409 3_665 2_655 n
C16 H27 H37 21.23550(10) 3_665 -5_557 n
C17 H27 C19 49.0094(11) 2_655 -5_557 n
C17 H27 H30 86.1834(4) 2_655 3_665 n
C17 H27 H32 55.62310(20) 2_655 3_665 n
C17 H27 H34 48.99100(10) 2_655 2_655 n
C17 H27 H37 15.8124 2_655 -5_557 n
C19 H27 H30 49.8918(4) -5_557 3_665 n
C19 H27 H32 99.4537(15) -5_557 3_665 n
C19 H27 H34 50.2924(9) -5_557 2_655 n
C19 H27 H37 44.6769(12) -5_557 -5_557 n
H30 H27 H32 105.7142(11) 3_665 3_665 n
H30 H27 H34 46.6678(8) 3_665 2_655 n
H30 H27 H37 72.5730(6) 3_665 -5_557 n
H32 H27 H34 61.80610(20) 3_665 2_655 n
H32 H27 H37 54.92790(20) 3_665 -5_557 n
H34 H27 H37 33.1851 2_655 -5_557 n
C14 H28 C16 20.8200(4) 1_555 3_665 n
C14 H28 C17 14.39450(10) 1_555 2_655 n
C14 H28 H31 51.20400(30) 1_555 3_665 n
C14 H28 H33 51.0122(9) 1_555 2_655 n
C16 H28 C17 10.42650(30) 3_665 2_655 n
C16 H28 H31 33.11540(10) 3_665 3_665 n
C16 H28 H33 32.2685(5) 3_665 2_655 n
C17 H28 H31 36.83970(20) 2_655 3_665 n
C17 H28 H33 42.6143(8) 2_655 2_655 n
H31 H28 H33 35.2765 3_665 2_655 n
C15 H29 C18 71.6406(9) 1_555 3_665 n
C15 H29 C19 9.08920(10) 1_555 -6_657 n
C15 H29 H36 98.0207(12) 1_555 3_665 n
C15 H29 H38 98.5593(16) 1_555 -6_657 n
C15 H29 N4 55.6326(9) 1_555 2_655 n
C15 H29 N5 61.39920(10) 1_555 -4_667 n
C15 H29 H39 39.54750(20) 1_555 -6_657 n
C18 H29 C19 64.5596(8) 3_665 -6_657 n
C18 H29 H36 64.6424(14) 3_665 3_665 n
C18 H29 H38 91.8161(9) 3_665 -6_657 n
C18 H29 N4 16.1268 3_665 2_655 n
C18 H29 N5 39.78650(10) 3_665 -4_667 n
C18 H29 H39 108.7493(8) 3_665 -6_657 n
C19 H29 H36 99.1159(13) -6_657 3_665 n
C19 H29 H38 92.8282(16) -6_657 -6_657 n
C19 H29 N4 48.8995(8) -6_657 2_655 n
C19 H29 N5 60.19940(20) -6_657 -4_667 n
C19 H29 H39 48.30870(10) -6_657 -6_657 n
H36 H29 H38 144.86220(30) 3_665 -6_657 n
H36 H29 N4 68.9814(16) 3_665 2_655 n
H36 H29 N5 40.3980(11) 3_665 -4_667 n
H36 H29 H39 102.0274(4) 3_665 -6_657 n
H38 H29 N4 95.8575(12) -6_657 2_655 n
H38 H29 N5 130.0563(8) -6_657 -4_667 n
H38 H29 H39 110.4579(8) -6_657 -6_657 n
N4 H29 N5 34.3478(4) 2_655 -4_667 n
N4 H29 H39 92.7477(7) 2_655 -6_657 n
N5 H29 H39 83.31260(20) -4_667 -6_657 n
C15 H30 C19 9.22440(10) 1_555 -6_657 n
C15 H30 H27 71.84020(20) 1_555 2_655 n
C15 H30 H34 61.0963(6) 1_555 3_665 n
C15 H30 H35 75.72380(10) 1_555 2_655 n
C15 H30 H39 57.9308(7) 1_555 -6_657 n
C19 H30 H27 66.79930(30) -6_657 2_655 n
C19 H30 H34 60.1845(8) -6_657 3_665 n
C19 H30 H35 81.73280(10) -6_657 2_655 n
C19 H30 H39 58.0636(4) -6_657 -6_657 n
H27 H30 H34 26.29540(10) 2_655 3_665 n
H27 H30 H35 147.13530(20) 2_655 2_655 n
H27 H30 H39 118.7548(7) 2_655 -6_657 n
H34 H30 H35 127.0914(4) 3_665 2_655 n
H34 H30 H39 118.2450(12) 3_665 -6_657 n
H35 H30 H39 42.12520(20) 2_655 -6_657 n
C14 H31 C16 34.2568(6) 2_655 1_555 n
C14 H31 C17 26.95140(10) 2_655 3_665 n
C14 H31 H28 100.1450(5) 2_655 2_655 n
C14 H31 H33 73.1837(13) 2_655 3_665 n
C14 H31 H37 19.12330(20) 2_655 -6_657 n
C16 H31 C17 13.8932(4) 1_555 3_665 n
C16 H31 H28 131.494 1_555 2_655 n
C16 H31 H33 58.78580(20) 1_555 3_665 n
C16 H31 H37 16.2534(4) 1_555 -6_657 n
C17 H31 H28 127.06860(30) 3_665 2_655 n
C17 H31 H33 71.5727(6) 3_665 3_665 n
C17 H31 H37 8.6812 3_665 -6_657 n
H28 H31 H33 102.4872(8) 2_655 3_665 n
H28 H31 H37 119.09470(30) 2_655 -6_657 n
H33 H31 H37 68.4473(7) 3_665 -6_657 n
C13 H32 C14 78.1204(10) 2_655 2_655 n
C13 H32 C16 50.6277(12) 2_655 1_555 n
C13 H32 C17 58.4329(13) 2_655 3_665 n
C13 H32 H25 60.94200(10) 2_655 2_655 n
C13 H32 H27 124.55390(20) 2_655 2_655 n
C13 H32 H33 69.1080(4) 2_655 3_665 n
C13 H32 H34 104.3113(4) 2_655 3_665 n
C13 H32 H37 66.8395(13) 2_655 -6_657 n
C14 H32 C16 28.49720(20) 2_655 1_555 n
C14 H32 C17 24.5222(4) 2_655 3_665 n
C14 H32 H25 133.3217(8) 2_655 2_655 n
C14 H32 H27 49.1902(12) 2_655 2_655 n
C14 H32 H33 37.48620(20) 2_655 3_665 n
C14 H32 H34 50.6328(13) 2_655 3_665 n
C14 H32 H37 34.3116(7) 2_655 -6_657 n
C16 H32 C17 9.854 1_555 3_665 n
C16 H32 H25 105.4804(11) 1_555 2_655 n
C16 H32 H27 74.3570(14) 1_555 2_655 n
C16 H32 H33 43.66320(20) 1_555 3_665 n
C16 H32 H34 62.9521(11) 1_555 3_665 n
C16 H32 H37 27.09580(20) 1_555 -6_657 n
C17 H32 H25 108.8945(12) 3_665 2_655 n
C17 H32 H27 66.1314(15) 3_665 2_655 n
C17 H32 H33 49.02470(20) 3_665 3_665 n
C17 H32 H34 53.0998(11) 3_665 3_665 n
C17 H32 H37 18.21340(30) 3_665 -6_657 n
H25 H32 H27 145.5168(6) 2_655 2_655 n
H25 H32 H33 128.04871(20) 2_655 3_665 n
H25 H32 H34 116.8453(14) 2_655 3_665 n
H25 H32 H37 104.0540(15) 2_655 -6_657 n
H27 H32 H33 76.2584(7) 2_655 3_665 n
H27 H32 H34 31.3947(9) 2_655 3_665 n
H27 H32 H37 59.9293(15) 2_655 -6_657 n
H33 H32 H34 87.6217(11) 3_665 3_665 n
H33 H32 H37 66.1863(4) 3_665 -6_657 n
H34 H32 H37 38.6390(9) 3_665 -6_657 n
C13 H33 C14 80.0235(16) 3_665 3_665 n
C13 H33 C16 41.2872(11) 3_665 2_655 n
C13 H33 C17 54.0500(15) 3_665 1_555 n
C13 H33 H28 162.69600(10) 3_665 3_665 n
C13 H33 H31 125.4826(6) 3_665 2_655 n
C13 H33 H32 47.16360(20) 3_665 2_655 n
C13 H33 H37 53.5954(13) 3_665 -4_667 n
C14 H33 C16 39.8364(4) 3_665 2_655 n
C14 H33 C17 29.2967 3_665 1_555 n
C14 H33 H28 84.2452(17) 3_665 3_665 n
C14 H33 H31 75.9669(16) 3_665 2_655 n
C14 H33 H32 67.0748(14) 3_665 2_655 n
C14 H33 H37 26.42910(30) 3_665 -4_667 n
C16 H33 C17 13.06780(30) 2_655 1_555 n
C16 H33 H28 121.7908(13) 2_655 3_665 n
C16 H33 H31 96.7265(7) 2_655 2_655 n
C16 H33 H32 52.8985(5) 2_655 2_655 n
C16 H33 H37 14.84850(20) 2_655 -4_667 n
C17 H33 H28 108.8670(16) 1_555 3_665 n
C17 H33 H31 85.1155(11) 1_555 2_655 n
C17 H33 H32 61.7499(8) 1_555 2_655 n
C17 H33 H37 12.2548 1_555 -4_667 n
H28 H33 H31 42.2363(8) 3_665 2_655 n
H28 H33 H32 131.28830(10) 3_665 2_655 n
H28 H33 H37 110.4857(15) 3_665 -4_667 n
H31 H33 H32 142.99910(20) 2_655 2_655 n
H31 H33 H37 93.8338(11) 2_655 -4_667 n
H32 H33 H37 51.0918(9) 2_655 -4_667 n
C14 H34 C15 78.52640(30) 3_665 2_655 n
C14 H34 C16 31.5165(4) 3_665 2_655 n
C14 H34 C17 29.31400(10) 3_665 1_555 n
C14 H34 C19 68.4950(6) 3_665 -4_667 n
C14 H34 H27 73.6795 3_665 3_665 n
C14 H34 H30 132.9055(7) 3_665 2_655 n
C14 H34 H32 71.0043(4) 3_665 2_655 n
C14 H34 H37 44.3177 3_665 -4_667 n
C14 H34 H39 115.1534(4) 3_665 -4_667 n
C15 H34 C16 82.2402(13) 2_655 2_655 n
C15 H34 C17 69.1221(10) 2_655 1_555 n
C15 H34 C19 12.19210(20) 2_655 -4_667 n
C15 H34 H27 114.2011(10) 2_655 3_665 n
C15 H34 H30 57.7880(11) 2_655 2_655 n
C15 H34 H32 136.1878(9) 2_655 2_655 n
C15 H34 H37 63.7627(12) 2_655 -4_667 n
C15 H34 H39 39.8934(8) 2_655 -4_667 n
C16 H34 C17 13.39160(30) 2_655 1_555 n
C16 H34 C19 77.3602(15) 2_655 -4_667 n
C16 H34 H27 100.28300(20) 2_655 3_665 n
C16 H34 H30 138.04250(20) 2_655 2_655 n
C16 H34 H32 55.4821(4) 2_655 2_655 n
C16 H34 H37 22.06660(10) 2_655 -4_667 n
C16 H34 H39 121.6573(5) 2_655 -4_667 n
C17 H34 C19 63.9686(12) 1_555 -4_667 n
C17 H34 H27 102.77110(10) 1_555 3_665 n
C17 H34 H30 125.95240(10) 1_555 2_655 n
C17 H34 H32 68.87250(10) 1_555 2_655 n
C17 H34 H37 15.1485 1_555 -4_667 n
C17 H34 H39 108.83210(20) 1_555 -4_667 n
C19 H34 H27 103.7667(8) -4_667 3_665 n
C19 H34 H30 65.7141(13) -4_667 2_655 n
C19 H34 H32 132.8363(11) -4_667 2_655 n
C19 H34 H37 61.9031(13) -4_667 -4_667 n
C19 H34 H39 47.4660(10) -4_667 -4_667 n
H27 H34 H30 107.0369(8) 3_665 2_655 n
H27 H34 H32 86.7992(7) 3_665 2_655 n
H27 H34 H37 117.90540(10) 3_665 -4_667 n
H27 H34 H39 108.7731(10) 3_665 -4_667 n
H30 H34 H32 154.4805(4) 2_655 2_655 n
H30 H34 H37 116.49470(10) 2_655 -4_667 n
H30 H34 H39 18.24940(30) 2_655 -4_667 n
H32 H34 H37 72.44380(20) 2_655 -4_667 n
H32 H34 H39 164.19800(30) 2_655 -4_667 n
H37 H34 H39 101.3636(4) -4_667 -4_667 n
C15 H35 C18 55.6783 3_665 1_555 n
C15 H35 C19 6.13220(20) 3_665 -5_557 n
C15 H35 H30 54.77560(20) 3_665 3_665 n
C15 H35 N4 64.63870(10) 3_665 3_665 n
C15 H35 H39 44.30960(20) 3_665 -5_557 n
C18 H35 C19 55.91740(10) 1_555 -5_557 n
C18 H35 H30 109.19620(30) 1_555 3_665 n
C18 H35 N4 9.2206 1_555 3_665 n
C18 H35 H39 97.7628 1_555 -5_557 n
C19 H35 H30 56.47710(10) -5_557 3_665 n
C19 H35 N4 65.07730(10) -5_557 3_665 n
C19 H35 H39 42.40320(10) -5_557 -5_557 n
H30 H35 N4 117.3804(4) 3_665 3_665 n
H30 H35 H39 28.4939(5) 3_665 -5_557 n
N4 H35 H39 106.9832 3_665 -5_557 n
C15 H36 C18 68.3472(17) 2_655 1_555 n
C15 H36 C18 43.1535(4) 2_655 3_665 n
C15 H36 C19 9.13070(20) 2_655 -4_667 n
C15 H36 H29 56.8254(7) 2_655 2_655 n
C15 H36 H38 66.5007(10) 2_655 -4_667 n
C15 H36 N4 48.6912(13) 2_655 3_665 n
C15 H36 N5 69.9069(9) 2_655 -4_667 n
C18 H36 C18 75.2520(11) 1_555 3_665 n
C18 H36 C19 62.8038(16) 1_555 -4_667 n
C18 H36 H29 88.0458(14) 1_555 2_655 n
C18 H36 H38 77.0518(11) 1_555 -4_667 n
C18 H36 N4 19.68250(30) 1_555 3_665 n
C18 H36 N5 52.0863(5) 1_555 -4_667 n
C18 H36 C19 50.6294(6) 3_665 -4_667 n
C18 H36 H29 99.0225(11) 3_665 2_655 n
C18 H36 H38 109.5676(14) 3_665 -4_667 n
C18 H36 N4 61.2742(9) 3_665 3_665 n
C18 H36 N5 39.20030(30) 3_665 -4_667 n
C19 H36 H29 51.4572(5) -4_667 2_655 n
C19 H36 H38 59.0261(8) -4_667 -4_667 n
C19 H36 N4 43.5542(13) -4_667 3_665 n
C19 H36 N5 72.8161(10) -4_667 -4_667 n
H29 H36 H38 18.24980(10) 2_655 -4_667 n
H29 H36 N4 77.7224(13) 2_655 3_665 n
H29 H36 N5 122.9097(15) 2_655 -4_667 n
H38 H36 N4 71.8874(12) -4_667 3_665 n
H38 H36 N5 122.0679(15) -4_667 -4_667 n
N4 H36 N5 50.7117(4) 3_665 -4_667 n
C13 H37 C14 94.8595(4) -5_557 -5_557 n
C13 H37 C15 159.1435(6) -5_557 -6_657 n
C13 H37 C16 42.3579(5) -5_557 -6_657 n
C13 H37 C17 67.66590(20) -5_557 -4_667 n
C13 H37 C19 160.2056(6) -5_557 1_555 n
C13 H37 H27 116.896 -5_557 -5_557 n
C13 H37 H31 76.39650(10) -5_557 -6_657 n
C13 H37 H32 53.6217(14) -5_557 -6_657 n
C13 H37 H33 63.8891(4) -5_557 -4_667 n
C13 H37 H34 120.80470(20) -5_557 -4_667 n
C13 H37 N3 38.2086(6) -5_557 -4_667 n
C13 H37 N4 129.0669(14) -5_557 -5_557 n
C14 H37 C15 99.9218(8) -5_557 -6_657 n
C14 H37 C16 55.1830(9) -5_557 -6_657 n
C14 H37 C17 46.48430(20) -5_557 -4_667 n
C14 H37 C19 86.9590(5) -5_557 1_555 n
C14 H37 H27 59.40800(10) -5_557 -5_557 n
C14 H37 H31 22.57470(30) -5_557 -6_657 n
C14 H37 H32 80.5242(6) -5_557 -6_657 n
C14 H37 H33 30.9717(8) -5_557 -4_667 n
C14 H37 H34 88.23740(10) -5_557 -4_667 n
C14 H37 N3 123.03470(10) -5_557 -4_667 n
C14 H37 N4 76.43790(20) -5_557 -5_557 n
C15 H37 C16 142.6586(4) -6_657 -6_657 n
C15 H37 C17 113.13390(20) -6_657 -4_667 n
C15 H37 C19 13.8826(4) -6_657 1_555 n
C15 H37 H27 83.4795(6) -6_657 -5_557 n
C15 H37 H31 113.7940(4) -6_657 -6_657 n
C15 H37 H32 143.4631(8) -6_657 -6_657 n
C15 H37 H33 129.7218 -6_657 -4_667 n
C15 H37 H34 74.56880(30) -6_657 -4_667 n
C15 H37 N3 121.0103(12) -6_657 -4_667 n
C15 H37 N4 42.8937(11) -6_657 -5_557 n
C16 H37 C17 29.6330(6) -6_657 -4_667 n
C16 H37 C19 129.5736(7) -6_657 1_555 n
C16 H37 H27 101.68650(30) -6_657 -5_557 n
C16 H37 H31 34.4324(6) -6_657 -6_657 n
C16 H37 H32 66.2627(11) -6_657 -6_657 n
C16 H37 H33 26.4767 -6_657 -4_667 n
C16 H37 H34 125.30040(10) -6_657 -4_667 n
C16 H37 N3 68.7716(10) -6_657 -4_667 n
C16 H37 N4 100.4818(15) -6_657 -5_557 n
C17 H37 C19 100.50270(10) -4_667 1_555 n
C17 H37 H27 105.45040(10) -4_667 -5_557 n
C17 H37 H31 25.7048 -4_667 -6_657 n
C17 H37 H32 93.7741(4) -4_667 -6_657 n
C17 H37 H33 35.50560(10) -4_667 -4_667 n
C17 H37 H34 134.3384 -4_667 -4_667 n
C17 H37 N3 79.87240(20) -4_667 -4_667 n
C17 H37 N4 70.9035(9) -4_667 -5_557 n
C19 H37 H27 80.9310(5) 1_555 -5_557 n
C19 H37 H31 99.924 1_555 -6_657 n
C19 H37 H32 145.6600(8) 1_555 -6_657 n
C19 H37 H33 116.0853(4) 1_555 -4_667 n
C19 H37 H34 78.9150(4) 1_555 -4_667 n
C19 H37 N3 126.5072(11) 1_555 -4_667 n
C19 H37 N4 32.5471(8) 1_555 -5_557 n
H27 H37 H31 79.96480(10) -5_557 -6_657 n
H27 H37 H32 65.1427(13) -5_557 -6_657 n
H27 H37 H33 76.7888(4) -5_557 -4_667 n
H27 H37 H34 28.9095 -5_557 -4_667 n
H27 H37 N3 151.2977(5) -5_557 -4_667 n
H27 H37 N4 101.5422(10) -5_557 -5_557 n
H31 H37 H32 80.0401 -6_657 -6_657 n
H31 H37 H33 17.7188(4) -6_657 -4_667 n
H31 H37 H34 108.7498 -6_657 -4_667 n
H31 H37 N3 100.6110(4) -6_657 -4_667 n
H31 H37 N4 79.0498(5) -6_657 -5_557 n
H32 H37 H33 62.7219(4) -6_657 -4_667 n
H32 H37 H34 68.9172(11) -6_657 -4_667 n
H32 H37 N3 86.5506(18) -6_657 -4_667 n
H32 H37 N4 156.9443(5) -6_657 -5_557 n
H33 H37 H34 103.45840(20) -4_667 -4_667 n
H33 H37 N3 95.0077(9) -4_667 -4_667 n
H33 H37 N4 96.7590(9) -4_667 -5_557 n
H34 H37 N3 136.97130(20) -4_667 -4_667 n
H34 H37 N4 109.1369(12) -4_667 -5_557 n
N3 H37 N4 106.7587(15) -4_667 -5_557 n
C14 H38 C15 60.0260(5) -5_557 -6_657 n
C14 H38 C18 69.38170(10) -5_557 -4_667 n
C14 H38 C19 58.9810(5) -5_557 1_555 n
C14 H38 H29 111.4424(10) -5_557 -6_657 n
C14 H38 H36 112.2813(11) -5_557 -4_667 n
C14 H38 N4 65.81720(20) -5_557 -5_557 n
C15 H38 C18 60.30140(10) -6_657 -4_667 n
C15 H38 C19 5.8335 -6_657 1_555 n
C15 H38 H29 54.8501(14) -6_657 -6_657 n
C15 H38 H36 63.7775(13) -6_657 -4_667 n
C15 H38 N4 45.10770(10) -6_657 -5_557 n
C18 H38 C19 54.48310(10) -4_667 1_555 n
C18 H38 H29 62.2167(7) -4_667 -6_657 n
C18 H38 H36 51.2600(10) -4_667 -4_667 n
C18 H38 N4 15.3379 -4_667 -5_557 n
C19 H38 H29 53.9681(15) 1_555 -6_657 n
C19 H38 H36 61.2082(13) 1_555 -4_667 n
C19 H38 N4 39.31820(10) 1_555 -5_557 n
H29 H38 H36 16.88800(10) -6_657 -4_667 n
H29 H38 N4 54.5715(10) -6_657 -5_557 n
H36 H38 N4 48.0508(12) -4_667 -5_557 n
C20 H40 C20 38.6038(9) 1_555 -4_667 n
C20 H40 H41 55.4067(9) 1_555 -4_667 n
C20 H40 N6 72.2053(5) 1_555 -4_667 n
C20 H40 H41 62.7072(10) -4_667 -4_667 n
C20 H40 N6 66.8609(4) -4_667 -4_667 n
H41 H40 N6 125.2587(13) -4_667 -4_667 n
C20 H41 C20 42.14700(20) 1_555 -4_667 n
C20 H41 H40 69.8708(11) 1_555 -4_667 n
C20 H41 H41 49.88710(10) 1_555 -4_667 n
C20 H41 H42 89.8855(8) 1_555 -4_667 n
C20 H41 H40 72.4839(18) -4_667 -4_667 n
C20 H41 H41 62.2308(10) -4_667 -4_667 n
C20 H41 H42 48.3746(6) -4_667 -4_667 n
H40 H41 H41 119.6991(10) -4_667 -4_667 n
H40 H41 H42 94.4923(12) -4_667 -4_667 n
H41 H41 H42 84.0582(17) -4_667 -4_667 n
C20 H42 H41 40.20720(10) 1_555 -4_667 n
C1 N1 C1 108.9945(7) 1_555 2_655 n
C1 N1 C1 108.3347(7) 1_555 3_665 n
C1 N1 C4 109.3318(7) 1_555 1_555 n
C1 N1 C4 110.7822(7) 1_555 2_655 n
C1 N1 C4 2.6819 1_555 3_665 n
C1 N1 C5 108.9293(6) 1_555 1_555 n
C1 N1 C5 4.92690(10) 1_555 2_655 n
C1 N1 C5 113.3298(7) 1_555 3_665 n
C1 N1 C11 73.6225(7) 1_555 -4_666 n
C1 N1 C11 38.83320(10) 1_555 -5_556 n
C1 N1 C11 106.7383(15) 1_555 -6_656 n
C1 N1 C12 136.4919(4) 1_555 -4_666 n
C1 N1 C12 30.76740(30) 1_555 -5_556 n
C1 N1 C12 99.94800(10) 1_555 -6_656 n
C1 N1 C13 84.8198(11) 1_555 -4_666 n
C1 N1 C13 163.94299(20) 1_555 -5_556 n
C1 N1 C13 90.6480(9) 1_555 -6_656 n
C1 N1 H26 41.3276(8) 1_555 -4_666 n
C1 N1 H26 101.30280(20) 1_555 -6_656 n
C1 N1 N1 147.0211(4) 1_555 2_655 n
C1 N1 N1 138.20070(30) 1_555 3_665 n
C1 N1 N3 128.60310(20) 1_555 -4_666 n
C1 N1 N3 100.6691(10) 1_555 -5_556 n
C1 N1 N3 119.3752(5) 1_555 -6_656 n
C1 N1 C1 103.0886(6) 2_655 3_665 n
C1 N1 C4 2.4802 2_655 1_555 n
C1 N1 C4 102.9398(6) 2_655 2_655 n
C1 N1 C4 111.4541(7) 2_655 3_665 n
C1 N1 C5 106.8810(5) 2_655 1_555 n
C1 N1 C5 109.4109(6) 2_655 2_655 n
C1 N1 C5 4.79090(10) 2_655 3_665 n
C1 N1 C11 103.7061(13) 2_655 -4_666 n
C1 N1 C11 72.1776(7) 2_655 -5_556 n
C1 N1 C11 36.3253 2_655 -6_656 n
C1 N1 C12 91.54250(10) 2_655 -4_666 n
C1 N1 C12 139.7119(4) 2_655 -5_556 n
C1 N1 C12 27.81310(30) 2_655 -6_656 n
C1 N1 C13 87.1216(10) 2_655 -4_666 n
C1 N1 C13 77.9193(11) 2_655 -5_556 n
C1 N1 C13 157.55620(20) 2_655 -6_656 n
C1 N1 H26 100.78610(20) 2_655 -4_666 n
C1 N1 H26 138.1559 2_655 -6_656 n
C1 N1 N1 38.34300(30) 2_655 2_655 n
C1 N1 N1 92.3899 2_655 3_665 n
C1 N1 N3 110.9240(6) 2_655 -4_666 n
C1 N1 N3 122.74150(30) 2_655 -5_556 n
C1 N1 N3 93.9704(12) 2_655 -6_656 n
C1 N1 C4 105.1606(6) 3_665 1_555 n
C1 N1 C4 2.6525 3_665 2_655 n
C1 N1 C4 108.3986(7) 3_665 3_665 n
C1 N1 C5 4.57260(10) 3_665 1_555 n
C1 N1 C5 112.7009(6) 3_665 2_655 n
C1 N1 C5 103.0317(5) 3_665 3_665 n
C1 N1 C11 36.758 3_665 -4_666 n
C1 N1 C11 105.5367(14) 3_665 -5_556 n
C1 N1 C11 69.4278(6) 3_665 -6_656 n
C1 N1 C12 28.22290(30) 3_665 -4_666 n
C1 N1 C12 96.56910(10) 3_665 -5_556 n
C1 N1 C12 130.39990(30) 3_665 -6_656 n
C1 N1 C13 159.09210(30) 3_665 -4_666 n
C1 N1 C13 83.3385(10) 3_665 -5_556 n
C1 N1 C13 79.8943(11) 3_665 -6_656 n
C1 N1 H26 146.9383 3_665 -4_666 n
C1 N1 H26 38.4913(7) 3_665 -6_656 n
C1 N1 N1 82.466 3_665 2_655 n
C1 N1 N1 30.1787(4) 3_665 3_665 n
C1 N1 N3 92.7397(12) 3_665 -4_666 n
C1 N1 N3 112.4918(6) 3_665 -5_556 n
C1 N1 N3 120.0585(4) 3_665 -6_656 n
C4 N1 C4 104.9445(5) 1_555 2_655 n
C4 N1 C4 111.7398(6) 1_555 3_665 n
C4 N1 C5 108.8862(5) 1_555 1_555 n
C4 N1 C5 109.5236(6) 1_555 2_655 n
C4 N1 C5 4.0165 1_555 3_665 n
C4 N1 C11 106.1780(13) 1_555 -4_666 n
C4 N1 C11 73.0737(6) 1_555 -5_556 n
C4 N1 C11 38.76330(10) 1_555 -6_656 n
C4 N1 C12 92.81140(10) 1_555 -4_666 n
C4 N1 C12 139.91040(30) 1_555 -5_556 n
C4 N1 C12 25.55370(30) 1_555 -6_656 n
C4 N1 C13 84.7231(9) 1_555 -4_666 n
C4 N1 C13 76.9483(10) 1_555 -5_556 n
C4 N1 C13 155.94110(30) 1_555 -6_656 n
C4 N1 H26 99.40040(20) 1_555 -4_666 n
C4 N1 H26 139.6344 1_555 -6_656 n
C4 N1 N1 38.30480(30) 1_555 2_655 n
C4 N1 N1 93.5636 1_555 3_665 n
C4 N1 N3 109.2756(6) 1_555 -4_666 n
C4 N1 N3 120.38980(20) 1_555 -5_556 n
C4 N1 N3 91.7167(11) 1_555 -6_656 n
C4 N1 C4 110.7923(6) 2_655 3_665 n
C4 N1 C5 3.9418 2_655 1_555 n
C4 N1 C5 115.1013(6) 2_655 2_655 n
C4 N1 C5 102.6567(4) 2_655 3_665 n
C4 N1 C11 39.40810(10) 2_655 -4_666 n
C4 N1 C11 108.0567(14) 2_655 -5_556 n
C4 N1 C11 69.9550(5) 2_655 -6_656 n
C4 N1 C12 25.72980(30) 2_655 -4_666 n
C4 N1 C12 98.20880(10) 2_655 -5_556 n
C4 N1 C12 129.93900(20) 2_655 -6_656 n
C4 N1 C13 156.77071(30) 2_655 -4_666 n
C4 N1 C13 80.7366(9) 2_655 -5_556 n
C4 N1 C13 79.0054(10) 2_655 -6_656 n
C4 N1 H26 148.8556 2_655 -4_666 n
C4 N1 H26 37.7598(6) 2_655 -6_656 n
C4 N1 N1 80.9333 2_655 2_655 n
C4 N1 N1 27.6300(4) 2_655 3_665 n
C4 N1 N3 90.3378(11) 2_655 -4_666 n
C4 N1 N3 110.6735(5) 2_655 -5_556 n
C4 N1 N3 117.49900(30) 2_655 -6_656 n
C4 N1 C5 108.7687(5) 3_665 1_555 n
C4 N1 C5 4.3176 3_665 2_655 n
C4 N1 C5 115.7454(6) 3_665 3_665 n
C4 N1 C11 74.2926(7) 3_665 -4_666 n
C4 N1 C11 41.5089 3_665 -5_556 n
C4 N1 C11 109.3292(14) 3_665 -6_656 n
C4 N1 C12 136.40120(30) 3_665 -4_666 n
C4 N1 C12 28.27000(30) 3_665 -5_556 n
C4 N1 C12 101.64640(10) 3_665 -6_656 n
C4 N1 C13 83.9763(10) 3_665 -4_666 n
C4 N1 C13 161.90250(30) 3_665 -5_556 n
C4 N1 C13 88.0272(9) 3_665 -6_656 n
C4 N1 H26 40.5630(7) 3_665 -4_666 n
C4 N1 H26 99.66570(20) 3_665 -6_656 n
C4 N1 N1 149.5812(4) 3_665 2_655 n
C4 N1 N1 137.96660(30) 3_665 3_665 n
C4 N1 N3 126.03970(20) 3_665 -4_666 n
C4 N1 N3 98.2646(10) 3_665 -5_556 n
C4 N1 N3 117.6515(4) 3_665 -6_656 n
C5 N1 C5 113.0862(5) 1_555 2_655 n
C5 N1 C5 106.5893(4) 1_555 3_665 n
C5 N1 C11 39.09580(20) 1_555 -4_666 n
C5 N1 C11 108.9533(13) 1_555 -5_556 n
C5 N1 C11 73.7386(5) 1_555 -6_656 n
C5 N1 C12 27.63620(20) 1_555 -4_666 n
C5 N1 C12 94.91680(10) 1_555 -5_556 n
C5 N1 C12 133.85330(20) 1_555 -6_656 n
C5 N1 C13 154.9892(4) 1_555 -4_666 n
C5 N1 C13 81.8289(8) 1_555 -5_556 n
C5 N1 C13 75.4058(10) 1_555 -6_656 n
C5 N1 H26 145.7625 1_555 -4_666 n
C5 N1 H26 34.0512(6) 1_555 -6_656 n
C5 N1 N1 84.331 1_555 2_655 n
C5 N1 N1 29.27470(30) 1_555 3_665 n
C5 N1 N3 88.9534(11) 1_555 -4_666 n
C5 N1 N3 108.0185(5) 1_555 -5_556 n
C5 N1 N3 116.71320(20) 1_555 -6_656 n
C5 N1 C5 113.5401(5) 2_655 3_665 n
C5 N1 C11 78.3872(7) 2_655 -4_666 n
C5 N1 C11 41.11940(10) 2_655 -5_556 n
C5 N1 C11 110.1165(13) 2_655 -6_656 n
C5 N1 C12 140.71860(30) 2_655 -4_666 n
C5 N1 C12 30.39650(20) 2_655 -5_556 n
C5 N1 C12 98.11120(10) 2_655 -6_656 n
C5 N1 C13 79.9770(10) 2_655 -4_666 n
C5 N1 C13 159.19490(30) 2_655 -5_556 n
C5 N1 C13 89.2269(8) 2_655 -6_656 n
C5 N1 H26 36.5005(7) 2_655 -4_666 n
C5 N1 H26 103.23580(10) 2_655 -6_656 n
C5 N1 N1 147.75040(30) 2_655 2_655 n
C5 N1 N1 142.27890(20) 2_655 3_665 n
C5 N1 N3 124.96050(10) 2_655 -4_666 n
C5 N1 N3 96.6029(9) 2_655 -5_556 n
C5 N1 N3 114.5261(4) 2_655 -6_656 n
C5 N1 C11 106.6024(12) 3_665 -4_666 n
C5 N1 C11 76.8622(6) 3_665 -5_556 n
C5 N1 C11 38.35510(20) 3_665 -6_656 n
C5 N1 C12 89.4295 3_665 -4_666 n
C5 N1 C12 143.92610(30) 3_665 -5_556 n
C5 N1 C12 27.38450(20) 3_665 -6_656 n
C5 N1 C13 85.6258(8) 3_665 -4_666 n
C5 N1 C13 73.1991(10) 3_665 -5_556 n
C5 N1 C13 152.78259(30) 3_665 -6_656 n
C5 N1 H26 102.63670(10) 3_665 -4_666 n
C5 N1 H26 136.3869 3_665 -6_656 n
C5 N1 N1 34.29290(20) 3_665 2_655 n
C5 N1 N1 90.0883 3_665 3_665 n
C5 N1 N3 106.1813(6) 3_665 -4_666 n
C5 N1 N3 118.92990(20) 3_665 -5_556 n
C5 N1 N3 89.9155(10) 3_665 -6_656 n
C11 N1 C11 71.0333(15) -4_666 -5_556 n
C11 N1 C11 68.6777(14) -4_666 -6_656 n
C11 N1 C12 64.2378(4) -4_666 -4_666 n
C11 N1 C12 72.70210(20) -4_666 -5_556 n
C11 N1 C12 127.5729(10) -4_666 -6_656 n
C11 N1 C13 158.01530(30) -4_666 -4_666 n
C11 N1 C13 119.6520(10) -4_666 -5_556 n
C11 N1 C13 91.9575(18) -4_666 -6_656 n
C11 N1 H26 114.8552 -4_666 -4_666 n
C11 N1 H26 57.9778(12) -4_666 -6_656 n
C11 N1 N1 105.08600(30) -4_666 2_655 n
C11 N1 N1 66.4649(4) -4_666 3_665 n
C11 N1 N3 124.5834(13) -4_666 -4_666 n
C11 N1 N3 131.6299(11) -4_666 -5_556 n
C11 N1 N3 153.3748(5) -4_666 -6_656 n
C11 N1 C11 69.8871(14) -5_556 -6_656 n
C11 N1 C12 126.8040(10) -5_556 -4_666 n
C11 N1 C12 68.78810(30) -5_556 -5_556 n
C11 N1 C12 73.11160(20) -5_556 -6_656 n
C11 N1 C13 94.9027(17) -5_556 -4_666 n
C11 N1 C13 149.9965(4) -5_556 -5_556 n
C11 N1 C13 129.0026(9) -5_556 -6_656 n
C11 N1 H26 61.0163(12) -5_556 -4_666 n
C11 N1 H26 124.02200(20) -5_556 -6_656 n
C11 N1 N1 108.6917(4) -5_556 2_655 n
C11 N1 N1 129.4519(9) -5_556 3_665 n
C11 N1 N3 160.43340(30) -5_556 -4_666 n
C11 N1 N3 132.5113(11) -5_556 -5_556 n
C11 N1 N3 134.3336(11) -5_556 -6_656 n
C11 N1 C12 68.15230(30) -6_656 -4_666 n
C11 N1 C12 130.3000(10) -6_656 -5_556 n
C11 N1 C12 63.72120(30) -6_656 -6_656 n
C11 N1 C13 123.3554(10) -6_656 -4_666 n
C11 N1 C13 87.4756(18) -6_656 -5_556 n
C11 N1 C13 148.1173(5) -6_656 -6_656 n
C11 N1 H26 124.04090(10) -6_656 -4_666 n
C11 N1 H26 107.68370(10) -6_656 -6_656 n
C11 N1 N1 46.7048(9) -6_656 2_655 n
C11 N1 N1 70.1064(4) -6_656 3_665 n
C11 N1 N3 124.6075(13) -6_656 -4_666 n
C11 N1 N3 150.3167(5) -6_656 -5_556 n
C11 N1 N3 122.4360(13) -6_656 -6_656 n
C12 N1 C12 119.7777 -4_666 -5_556 n
C12 N1 C12 113.7028 -4_666 -6_656 n
C12 N1 C13 135.5499(7) -4_666 -4_666 n
C12 N1 C13 55.4276(6) -4_666 -5_556 n
C12 N1 C13 80.77220(20) -4_666 -6_656 n
C12 N1 H26 167.32230(10) -4_666 -4_666 n
C12 N1 H26 46.99450(10) -4_666 -6_656 n
C12 N1 N1 60.1688 -4_666 2_655 n
C12 N1 N1 2.65080(10) -4_666 3_665 n
C12 N1 N3 72.7617(7) -4_666 -4_666 n
C12 N1 N3 99.25700(10) -4_666 -5_556 n
C12 N1 N3 95.976 -4_666 -6_656 n
C12 N1 C12 125.795 -5_556 -6_656 n
C12 N1 C13 86.61370(20) -5_556 -4_666 n
C12 N1 C13 139.7767(7) -5_556 -5_556 n
C12 N1 C13 60.2342(6) -5_556 -6_656 n
C12 N1 H26 50.91010(10) -5_556 -4_666 n
C12 N1 H26 75.1206 -5_556 -6_656 n
C12 N1 N1 177.00169(10) -5_556 2_655 n
C12 N1 N1 120.1056 -5_556 3_665 n
C12 N1 N3 102.75610(20) -5_556 -4_666 n
C12 N1 N3 79.3825(5) -5_556 -5_556 n
C12 N1 N3 106.08860(30) -5_556 -6_656 n
C12 N1 C13 59.6604(6) -6_656 -4_666 n
C12 N1 C13 79.36460(30) -6_656 -5_556 n
C12 N1 C13 140.4694(8) -6_656 -6_656 n
C12 N1 H26 77.3194 -6_656 -4_666 n
C12 N1 H26 158.65010(10) -6_656 -6_656 n
C12 N1 N1 53.8171 -6_656 2_655 n
C12 N1 N1 113.7374 -6_656 3_665 n
C12 N1 N3 100.46490(10) -6_656 -4_666 n
C12 N1 N3 100.79720(20) -6_656 -5_556 n
C12 N1 N3 75.5369(6) -6_656 -6_656 n
C13 N1 C13 81.0198(13) -4_666 -5_556 n
C13 N1 C13 83.8760(15) -4_666 -6_656 n
C13 N1 H26 43.49360(30) -4_666 -4_666 n
C13 N1 H26 124.4454(11) -4_666 -6_656 n
C13 N1 N1 95.29780(10) -4_666 2_655 n
C13 N1 N1 133.0713(8) -4_666 3_665 n
C13 N1 N3 66.4525(15) -4_666 -4_666 n
C13 N1 N3 47.6686(9) -4_666 -5_556 n
C13 N1 N3 39.9990(7) -4_666 -6_656 n
C13 N1 C13 80.3867(13) -5_556 -6_656 n
C13 N1 H26 124.1417(10) -5_556 -4_666 n
C13 N1 H26 80.78500(30) -5_556 -6_656 n
C13 N1 N1 43.0244(8) -5_556 2_655 n
C13 N1 N1 53.2578(5) -5_556 3_665 n
C13 N1 N3 37.4506(5) -5_556 -4_666 n
C13 N1 N3 64.0331(13) -5_556 -5_556 n
C13 N1 N3 44.7220(7) -5_556 -6_656 n
C13 N1 H26 86.6646(4) -6_656 -4_666 n
C13 N1 H26 41.4415(4) -6_656 -6_656 n
C13 N1 N1 122.2194(5) -6_656 2_655 n
C13 N1 N1 79.07880(20) -6_656 3_665 n
C13 N1 N3 46.6684(9) -6_656 -4_666 n
C13 N1 N3 39.6732(6) -6_656 -5_556 n
C13 N1 N3 66.1924(14) -6_656 -6_656 n
H26 N1 H26 120.95430(20) -4_666 -6_656 n
H26 N1 N1 129.6693 -4_666 2_655 n
H26 N1 N1 165.73891(20) -4_666 3_665 n
H26 N1 N3 99.7473(9) -4_666 -4_666 n
H26 N1 N3 71.6243 -4_666 -5_556 n
H26 N1 N3 80.36010(30) -4_666 -6_656 n
H26 N1 N1 105.5489 -6_656 2_655 n
H26 N1 N1 46.4814 -6_656 3_665 n
H26 N1 N3 67.37930(10) -6_656 -4_666 n
H26 N1 N3 77.25320(20) -6_656 -5_556 n
H26 N1 N3 95.6400(7) -6_656 -6_656 n
N1 N1 N1 60.0003 2_655 3_665 n
N1 N1 N3 80.14610(30) 2_655 -4_666 n
N1 N1 N3 103.6122(4) 2_655 -5_556 n
N1 N1 N3 76.8092(4) 2_655 -6_656 n
N1 N1 N3 70.1142(6) 3_665 -4_666 n
N1 N1 N3 96.69440(20) 3_665 -5_556 n
N1 N1 N3 93.40980(10) 3_665 -6_656 n
N3 N1 N3 29.0668(9) -4_666 -5_556 n
N3 N1 N3 28.8261(8) -4_666 -6_656 n
N3 N1 N3 29.3034(9) -5_556 -6_656 n
C2 N2 C2 107.4446(5) 1_555 2_655 n
C2 N2 C2 111.4012(5) 1_555 3_665 n
C2 N2 C3 109.2163(6) 1_555 1_555 n
C2 N2 C3 106.5050(5) 1_555 2_655 n
C2 N2 C3 4.7007 1_555 3_665 n
C2 N2 C6 108.1102(6) 1_555 1_555 n
C2 N2 C6 4.54620(10) 1_555 2_655 n
C2 N2 C6 106.6894(6) 1_555 3_665 n
C2 N2 C7 112.1950(4) 1_555 1_555 n
C2 N2 C7 96.9491(8) 1_555 2_655 n
C2 N2 C7 105.4657(6) 1_555 3_665 n
C2 N2 C9 45.8741(13) 1_555 -4_666 n
C2 N2 C9 113.02660(30) 1_555 -5_556 n
C2 N2 C9 131.59970(20) 1_555 -6_656 n
C2 N2 C10 55.987 1_555 -4_666 n
C2 N2 C10 66.40900(30) 1_555 -5_556 n
C2 N2 C10 61.51820(20) 1_555 -6_656 n
C2 N2 C11 73.0746(5) 1_555 -4_666 n
C2 N2 C11 42.02270(10) 1_555 -5_556 n
C2 N2 C11 104.9421(13) 1_555 -6_656 n
C2 N2 H19 74.1474(4) 1_555 -4_666 n
C2 N2 H19 122.2813(13) 1_555 -5_556 n
C2 N2 H19 32.7214 1_555 -6_656 n
C2 N2 H20 178.5777 1_555 -4_666 n
C2 N2 C2 114.1355(6) 2_655 3_665 n
C2 N2 C3 4.9466 2_655 1_555 n
C2 N2 C3 115.5419(7) 2_655 2_655 n
C2 N2 C3 102.9531(5) 2_655 3_665 n
C2 N2 C6 112.7859(7) 2_655 1_555 n
C2 N2 C6 104.5022(5) 2_655 2_655 n
C2 N2 C6 4.72630(10) 2_655 3_665 n
C2 N2 C7 108.6380(5) 2_655 1_555 n
C2 N2 C7 113.81930(30) 2_655 2_655 n
C2 N2 C7 98.8909(8) 2_655 3_665 n
C2 N2 C9 126.64540(20) 2_655 -4_666 n
C2 N2 C9 47.1041(13) 2_655 -5_556 n
C2 N2 C9 120.95470(30) 2_655 -6_656 n
C2 N2 C10 71.1546(5) 2_655 -4_666 n
C2 N2 C10 64.61740(30) 2_655 -5_556 n
C2 N2 C10 75.4091(6) 2_655 -6_656 n
C2 N2 C11 107.2025(14) 2_655 -4_666 n
C2 N2 C11 72.0122(5) 2_655 -5_556 n
C2 N2 C11 43.67670(10) 2_655 -6_656 n
C2 N2 H19 33.6106 2_655 -4_666 n
C2 N2 H19 78.6273(5) 2_655 -5_556 n
C2 N2 H19 119.9728(11) 2_655 -6_656 n
C2 N2 H20 72.0633(4) 2_655 -4_666 n
C2 N2 C3 109.2988(6) 3_665 1_555 n
C2 N2 C3 5.0552 3_665 2_655 n
C2 N2 C3 112.8100(6) 3_665 3_665 n
C2 N2 C6 4.79040(10) 3_665 1_555 n
C2 N2 C6 110.1996(6) 3_665 2_655 n
C2 N2 C6 110.6152(6) 3_665 3_665 n
C2 N2 C7 103.0589(7) 3_665 1_555 n
C2 N2 C7 111.7027(5) 3_665 2_655 n
C2 N2 C7 118.28100(30) 3_665 3_665 n
C2 N2 C9 118.69640(30) 3_665 -4_666 n
C2 N2 C9 135.38240(20) 3_665 -5_556 n
C2 N2 C9 49.8448(13) 3_665 -6_656 n
C2 N2 C10 89.5457(11) 3_665 -4_666 n
C2 N2 C10 85.3516(10) 3_665 -5_556 n
C2 N2 C10 79.1978(8) 3_665 -6_656 n
C2 N2 C11 44.21520(10) 3_665 -4_666 n
C2 N2 C11 107.0467(13) 3_665 -5_556 n
C2 N2 C11 75.6770(6) 3_665 -6_656 n
C2 N2 H19 124.1704(13) 3_665 -4_666 n
C2 N2 H19 35.6755 3_665 -5_556 n
C2 N2 H19 78.9008(5) 3_665 -6_656 n
C2 N2 H20 67.8118(5) 3_665 -4_666 n
C3 N2 C3 110.6304(7) 1_555 2_655 n
C3 N2 C3 104.6239(6) 1_555 3_665 n
C3 N2 C6 107.8781(7) 1_555 1_555 n
C3 N2 C6 105.9898(6) 1_555 2_655 n
C3 N2 C6 2.527 1_555 3_665 n
C3 N2 C7 111.5425(6) 1_555 1_555 n
C3 N2 C7 117.6872(4) 1_555 2_655 n
C3 N2 C7 102.5999(9) 1_555 3_665 n
C3 N2 C9 131.24820(30) 1_555 -4_666 n
C3 N2 C9 51.1074(14) 1_555 -5_556 n
C3 N2 C9 119.0416(4) 1_555 -6_656 n
C3 N2 C10 69.3960(6) 1_555 -4_666 n
C3 N2 C10 62.1918(4) 1_555 -5_556 n
C3 N2 C10 72.8670(7) 1_555 -6_656 n
C3 N2 C11 103.1103(14) 1_555 -4_666 n
C3 N2 C11 71.9757(6) 1_555 -5_556 n
C3 N2 C11 39.00110(10) 1_555 -6_656 n
C3 N2 H19 35.06960(10) 1_555 -4_666 n
C3 N2 H19 73.7398(6) 1_555 -5_556 n
C3 N2 H19 118.8743(13) 1_555 -6_656 n
C3 N2 H20 70.1805(5) 1_555 -4_666 n
C3 N2 C3 107.8261(7) 2_655 3_665 n
C3 N2 C6 2.7733 2_655 1_555 n
C3 N2 C6 105.2182(7) 2_655 2_655 n
C3 N2 C6 111.7445(8) 2_655 3_665 n
C3 N2 C7 106.6128(8) 2_655 1_555 n
C3 N2 C7 114.3020(6) 2_655 2_655 n
C3 N2 C7 121.92120(30) 2_655 3_665 n
C3 N2 C9 116.4635(4) 2_655 -4_666 n
C3 N2 C9 140.09731(20) 2_655 -5_556 n
C3 N2 C9 53.8770(14) 2_655 -6_656 n
C3 N2 C10 85.5765(12) 2_655 -4_666 n
C3 N2 C10 81.9668(11) 2_655 -5_556 n
C3 N2 C10 75.2752(9) 2_655 -6_656 n
C3 N2 C11 39.4037 2_655 -4_666 n
C3 N2 C11 102.6437(14) 2_655 -5_556 n
C3 N2 C11 75.3877(8) 2_655 -6_656 n
C3 N2 H19 122.3356(14) 2_655 -4_666 n
C3 N2 H19 36.95720(20) 2_655 -5_556 n
C3 N2 H19 73.9365(6) 2_655 -6_656 n
C3 N2 H20 72.6795(5) 2_655 -4_666 n
C3 N2 C6 109.2377(7) 3_665 1_555 n
C3 N2 C6 2.6141 3_665 2_655 n
C3 N2 C6 102.0972(6) 3_665 3_665 n
C3 N2 C7 115.5762(4) 3_665 1_555 n
C3 N2 C7 100.2624(9) 3_665 2_655 n
C3 N2 C7 107.9253(7) 3_665 3_665 n
C3 N2 C9 49.6382(13) 3_665 -4_666 n
C3 N2 C9 111.1558(4) 3_665 -5_556 n
C3 N2 C9 136.07910(20) 3_665 -6_656 n
C3 N2 C10 52.14790(10) 3_665 -4_666 n
C3 N2 C10 62.5298(4) 3_665 -5_556 n
C3 N2 C10 58.22330(20) 3_665 -6_656 n
C3 N2 C11 72.7929(6) 3_665 -4_666 n
C3 N2 C11 37.53010(10) 3_665 -5_556 n
C3 N2 C11 100.7872(13) 3_665 -6_656 n
C3 N2 H19 69.5648(5) 3_665 -4_666 n
C3 N2 H19 120.5700(14) 3_665 -5_556 n
C3 N2 H19 33.92260(10) 3_665 -6_656 n
C3 N2 H20 174.31540(10) 3_665 -4_666 n
C6 N2 C6 106.6402(7) 1_555 2_655 n
C6 N2 C6 109.0089(8) 1_555 3_665 n
C6 N2 C7 107.7378(8) 1_555 1_555 n
C6 N2 C7 116.0088(6) 1_555 2_655 n
C6 N2 C7 122.9899(4) 1_555 3_665 n
C6 N2 C9 119.2220(4) 1_555 -4_666 n
C6 N2 C9 138.14160(30) 1_555 -5_556 n
C6 N2 C9 54.6130(14) 1_555 -6_656 n
C6 N2 C10 84.7782(12) 1_555 -4_666 n
C6 N2 C10 80.7293(11) 1_555 -5_556 n
C6 N2 C10 74.4354(9) 1_555 -6_656 n
C6 N2 C11 39.61790(10) 1_555 -4_666 n
C6 N2 C11 102.2621(14) 1_555 -5_556 n
C6 N2 C11 72.8599(8) 1_555 -6_656 n
C6 N2 H19 120.3313(14) 1_555 -4_666 n
C6 N2 H19 34.18940(20) 1_555 -5_556 n
C6 N2 H19 75.4402(6) 1_555 -6_656 n
C6 N2 H20 71.0270(6) 1_555 -4_666 n
C6 N2 C6 103.4663(6) 2_655 3_665 n
C6 N2 C7 116.6627(5) 2_655 1_555 n
C6 N2 C7 101.3927(9) 2_655 2_655 n
C6 N2 C7 109.5746(7) 2_655 3_665 n
C6 N2 C9 50.4023(14) 2_655 -4_666 n
C6 N2 C9 113.7610(4) 2_655 -5_556 n
C6 N2 C9 134.43370(30) 2_655 -6_656 n
C6 N2 C10 51.44240(10) 2_655 -4_666 n
C6 N2 C10 61.8634(4) 2_655 -5_556 n
C6 N2 C10 57.07130(30) 2_655 -6_656 n
C6 N2 C11 70.3776(6) 2_655 -4_666 n
C6 N2 C11 37.6821 2_655 -5_556 n
C6 N2 C11 100.4107(14) 2_655 -6_656 n
C6 N2 H19 70.9911(5) 2_655 -4_666 n
C6 N2 H19 118.6206(14) 2_655 -5_556 n
C6 N2 H19 31.30930(10) 2_655 -6_656 n
C6 N2 H20 174.09351(10) 2_655 -4_666 n
C6 N2 C7 112.9735(6) 3_665 1_555 n
C6 N2 C7 118.5020(4) 3_665 2_655 n
C6 N2 C7 103.5302(9) 3_665 3_665 n
C6 N2 C9 129.52710(30) 3_665 -4_666 n
C6 N2 C9 51.7970(14) 3_665 -5_556 n
C6 N2 C9 121.5617(4) 3_665 -6_656 n
C6 N2 C10 67.4654(6) 3_665 -4_666 n
C6 N2 C10 60.5227(4) 3_665 -5_556 n
C6 N2 C10 71.2596(8) 3_665 -6_656 n
C6 N2 C11 102.4897(15) 3_665 -4_666 n
C6 N2 C11 69.5959(6) 3_665 -5_556 n
C6 N2 C11 39.0644 3_665 -6_656 n
C6 N2 H19 32.54280(10) 3_665 -4_666 n
C6 N2 H19 74.9713(6) 3_665 -5_556 n
C6 N2 H19 116.7718(13) 3_665 -6_656 n
C6 N2 H20 72.7064(5) 3_665 -4_666 n
C7 N2 C7 15.3283(5) 1_555 2_655 n
C7 N2 C7 15.3275(5) 1_555 3_665 n
C7 N2 C9 66.4909(9) 1_555 -4_666 n
C7 N2 C9 63.2863(8) 1_555 -5_556 n
C7 N2 C9 53.5604(6) 1_555 -6_656 n
C7 N2 C10 165.7720(4) 1_555 -4_666 n
C7 N2 C10 171.11501(30) 1_555 -5_556 n
C7 N2 C10 173.61310(20) 1_555 -6_656 n
C7 N2 C11 139.6924(10) 1_555 -4_666 n
C7 N2 C11 146.4018(7) 1_555 -5_556 n
C7 N2 C11 140.0054(10) 1_555 -6_656 n
C7 N2 H19 126.9481(7) 1_555 -4_666 n
C7 N2 H19 119.8372(11) 1_555 -5_556 n
C7 N2 H19 125.6608(8) 1_555 -6_656 n
C7 N2 H20 69.21020(30) 1_555 -4_666 n
C7 N2 C7 15.2567(5) 2_655 3_665 n
C7 N2 C9 51.4468(4) 2_655 -4_666 n
C7 N2 C9 66.7173(9) 2_655 -5_556 n
C7 N2 C9 64.5604(10) 2_655 -6_656 n
C7 N2 C10 151.1990(9) 2_655 -4_666 n
C7 N2 C10 160.1980(6) 2_655 -5_556 n
C7 N2 C10 158.4640(7) 2_655 -6_656 n
C7 N2 C11 138.8545(10) 2_655 -4_666 n
C7 N2 C11 132.3064(12) 2_655 -5_556 n
C7 N2 C11 152.4960(6) 2_655 -6_656 n
C7 N2 H19 122.9476(8) 2_655 -4_666 n
C7 N2 H19 134.0761(6) 2_655 -5_556 n
C7 N2 H19 113.5181(12) 2_655 -6_656 n
C7 N2 H20 84.4616(8) 2_655 -4_666 n
C7 N2 C9 62.2601(8) 3_665 -4_666 n
C7 N2 C9 51.9069(5) 3_665 -5_556 n
C7 N2 C9 68.5708(11) 3_665 -6_656 n
C7 N2 C10 151.8068(8) 3_665 -4_666 n
C7 N2 C10 155.9260(7) 3_665 -5_556 n
C7 N2 C10 162.0872(6) 3_665 -6_656 n
C7 N2 C11 153.1132(6) 3_665 -4_666 n
C7 N2 C11 132.9131(11) 3_665 -5_556 n
C7 N2 C11 137.7310(10) 3_665 -6_656 n
C7 N2 H19 112.4036(12) 3_665 -4_666 n
C7 N2 H19 130.8577(7) 3_665 -5_556 n
C7 N2 H19 127.0576(7) 3_665 -6_656 n
C7 N2 H20 75.9493(5) 3_665 -4_666 n
C9 N2 C9 95.4623(9) -4_666 -5_556 n
C9 N2 C9 98.9255(10) -4_666 -6_656 n
C9 N2 C10 101.7834(12) -4_666 -4_666 n
C9 N2 C10 112.1663(9) -4_666 -5_556 n
C9 N2 C10 107.1539(11) -4_666 -6_656 n
C9 N2 C11 105.0227(10) -4_666 -4_666 n
C9 N2 C11 85.9240(14) -4_666 -5_556 n
C9 N2 C11 149.6099 -4_666 -6_656 n
C9 N2 H19 104.2400(7) -4_666 -4_666 n
C9 N2 H19 152.51100(20) -4_666 -5_556 n
C9 N2 H19 65.7474(15) -4_666 -6_656 n
C9 N2 H20 135.5042(12) -4_666 -4_666 n
C9 N2 C9 100.2829(11) -5_556 -6_656 n
C9 N2 C10 111.9534(10) -5_556 -4_666 n
C9 N2 C10 108.6966(11) -5_556 -5_556 n
C9 N2 C10 119.3022(8) -5_556 -6_656 n
C9 N2 C11 154.20470(10) -5_556 -4_666 n
C9 N2 C11 102.9148(10) -5_556 -5_556 n
C9 N2 C11 89.1852(14) -5_556 -6_656 n
C9 N2 H19 66.1470(15) -5_556 -4_666 n
C9 N2 H19 111.3618(7) -5_556 -5_556 n
C9 N2 H19 144.78630(30) -5_556 -6_656 n
C9 N2 H20 67.68180(30) -5_556 -4_666 n
C9 N2 C10 139.39040(30) -6_656 -4_666 n
C9 N2 C10 134.3624(4) -6_656 -5_556 n
C9 N2 C10 129.0410(5) -6_656 -6_656 n
C9 N2 C11 91.9700(14) -6_656 -4_666 n
C9 N2 C11 155.7316 -6_656 -5_556 n
C9 N2 C11 109.7833(10) -6_656 -6_656 n
C9 N2 H19 153.99010(20) -6_656 -4_666 n
C9 N2 H19 71.2502(15) -6_656 -5_556 n
C9 N2 H19 111.5277(7) -6_656 -6_656 n
C9 N2 H20 48.91950(10) -6_656 -4_666 n
C10 N2 C10 10.43160(30) -4_666 -5_556 n
C10 N2 C10 10.36250(30) -4_666 -6_656 n
C10 N2 C11 49.0144(12) -4_666 -4_666 n
C10 N2 C11 19.37710(30) -4_666 -5_556 n
C10 N2 C11 49.3027(12) -4_666 -6_656 n
C10 N2 H19 45.8429(5) -4_666 -4_666 n
C10 N2 H19 74.3233(15) -4_666 -5_556 n
C10 N2 H19 49.7940(6) -4_666 -6_656 n
C10 N2 H20 122.6587 -4_666 -4_666 n
C10 N2 C10 10.83980(30) -5_556 -6_656 n
C10 N2 C11 49.0494(13) -5_556 -4_666 n
C10 N2 C11 28.0541(5) -5_556 -5_556 n
C10 N2 C11 38.9232(9) -5_556 -6_656 n
C10 N2 H19 44.2491(4) -5_556 -4_666 n
C10 N2 H19 65.7189(12) -5_556 -5_556 n
C10 N2 H19 58.2646(9) -5_556 -6_656 n
C10 N2 H20 112.24100(30) -5_556 -4_666 n
C10 N2 C11 39.5928(10) -6_656 -4_666 n
C10 N2 C11 29.2336(6) -6_656 -5_556 n
C10 N2 C11 46.2314(12) -6_656 -6_656 n
C10 N2 H19 54.0169(7) -6_656 -4_666 n
C10 N2 H19 65.4009(12) -6_656 -5_556 n
C10 N2 H19 48.5741(6) -6_656 -6_656 n
C10 N2 H20 117.07220(10) -6_656 -4_666 n
C11 N2 C11 63.8851(14) -4_666 -5_556 n
C11 N2 C11 65.2327(15) -4_666 -6_656 n
C11 N2 H19 93.2921(17) -4_666 -4_666 n
C11 N2 H19 51.4921(8) -4_666 -5_556 n
C11 N2 H19 41.9823(5) -4_666 -6_656 n
C11 N2 H20 105.7403(5) -4_666 -4_666 n
C11 N2 C11 63.8018(14) -5_556 -6_656 n
C11 N2 H19 40.0008(4) -5_556 -4_666 n
C11 N2 H19 93.5361(18) -5_556 -5_556 n
C11 N2 H19 48.9635(6) -5_556 -6_656 n
C11 N2 H20 136.81850(20) -5_556 -4_666 n
C11 N2 H19 50.7672(7) -6_656 -4_666 n
C11 N2 H19 41.7441(6) -6_656 -5_556 n
C11 N2 H19 93.7607(17) -6_656 -6_656 n
C11 N2 H20 73.7599(12) -6_656 -4_666 n
H19 N2 H19 92.4539(12) -4_666 -5_556 n
H19 N2 H19 88.9601(11) -4_666 -6_656 n
H19 N2 H20 105.2452(4) -4_666 -4_666 n
H19 N2 H19 93.3730(13) -5_556 -6_656 n
H19 N2 H20 56.3661(12) -5_556 -4_666 n
H19 N2 H20 146.3328 -6_656 -4_666 n
C12 N3 C13 112.2270(11) 1_555 1_555 n
C12 N3 C13 83.9194(5) 1_555 2_655 n
C12 N3 C13 60.81060(10) 1_555 3_665 n
C12 N3 C16 111.4054(8) 1_555 1_555 n
C12 N3 C16 99.0914(12) 1_555 2_655 n
C12 N3 C17 108.0708(14) 1_555 1_555 n
C12 N3 C17 120.4559(10) 1_555 3_665 n
C12 N3 H25 32.55570(10) 1_555 3_665 n
C12 N3 H26 44.9198(6) 1_555 2_655 n
C12 N3 H37 103.4554(16) 1_555 -4_667 n
C12 N3 N1 52.4157(14) 1_555 -4_666 n
C12 N3 N1 46.1421(13) 1_555 -5_556 n
C12 N3 N1 49.5865(13) 1_555 -6_656 n
C12 N3 N3 115.8028(6) 1_555 2_655 n
C12 N3 N3 119.4128(7) 1_555 3_665 n
C13 N3 C13 95.53020(10) 1_555 2_655 n
C13 N3 C13 103.15060(20) 1_555 3_665 n
C13 N3 C16 109.35370(10) 1_555 1_555 n
C13 N3 C16 107.17320(10) 1_555 2_655 n
C13 N3 C17 107.85870(10) 1_555 1_555 n
C13 N3 C17 107.20680(10) 1_555 3_665 n
C13 N3 H25 135.4129(8) 1_555 3_665 n
C13 N3 H26 120.5020(8) 1_555 2_655 n
C13 N3 H37 122.76530(10) 1_555 -4_667 n
C13 N3 N1 61.96930(30) 1_555 -4_666 n
C13 N3 N1 67.94400(10) 1_555 -5_556 n
C13 N3 N1 63.29820(20) 1_555 -6_656 n
C13 N3 N3 21.91860(10) 1_555 2_655 n
C13 N3 N3 40.79000(10) 1_555 3_665 n
C13 N3 C13 144.1701(6) 2_655 3_665 n
C13 N3 C16 39.9047(11) 2_655 1_555 n
C13 N3 C16 153.70290(20) 2_655 2_655 n
C13 N3 C17 146.28551(30) 2_655 1_555 n
C13 N3 C17 49.0325(12) 2_655 3_665 n
C13 N3 H25 102.2733(5) 2_655 3_665 n
C13 N3 H26 42.03320(10) 2_655 2_655 n
C13 N3 H37 132.35139(10) 2_655 -4_667 n
C13 N3 N1 75.43360(30) 2_655 -4_666 n
C13 N3 N1 75.92460(30) 2_655 -5_556 n
C13 N3 N1 81.2979(5) 2_655 -6_656 n
C13 N3 N3 117.099 2_655 2_655 n
C13 N3 N3 58.63000(10) 2_655 3_665 n
C13 N3 C16 146.6241 3_665 1_555 n
C13 N3 C16 42.7770(12) 3_665 2_655 n
C13 N3 C17 53.3987(13) 3_665 1_555 n
C13 N3 C17 144.84700(10) 3_665 3_665 n
C13 N3 H25 44.05660(10) 3_665 3_665 n
C13 N3 H26 102.4338(7) 3_665 2_655 n
C13 N3 H37 58.3655(13) 3_665 -4_667 n
C13 N3 N1 86.6930(8) 3_665 -4_666 n
C13 N3 N1 83.1106(7) 3_665 -5_556 n
C13 N3 N1 80.2912(6) 3_665 -6_656 n
C13 N3 N3 86.2741 3_665 2_655 n
C13 N3 N3 143.52310(20) 3_665 3_665 n
C16 N3 C16 117.2751(13) 1_555 2_655 n
C16 N3 C17 107.7535(14) 1_555 1_555 n
C16 N3 C17 9.96930(10) 1_555 3_665 n
C16 N3 H25 110.4820(5) 1_555 3_665 n
C16 N3 H26 67.3065(14) 1_555 2_655 n
C16 N3 H37 96.5141(12) 1_555 -4_667 n
C16 N3 N1 115.0384(8) 1_555 -4_666 n
C16 N3 N1 115.8270(8) 1_555 -5_556 n
C16 N3 N1 121.0802(6) 1_555 -6_656 n
C16 N3 N3 122.80780(20) 1_555 2_655 n
C16 N3 N3 69.74570(10) 1_555 3_665 n
C16 N3 C17 10.67600(10) 2_655 1_555 n
C16 N3 C17 109.8053(15) 2_655 3_665 n
C16 N3 H25 70.7180(11) 2_655 3_665 n
C16 N3 H26 127.6117(5) 2_655 2_655 n
C16 N3 H37 21.50650(10) 2_655 -4_667 n
C16 N3 N1 126.8853(5) 2_655 -4_666 n
C16 N3 N1 124.5922(6) 2_655 -5_556 n
C16 N3 N1 120.5175(7) 2_655 -6_656 n
C16 N3 N3 85.2956 2_655 2_655 n
C16 N3 N3 135.9276(4) 2_655 3_665 n
C17 N3 C17 99.7875(16) 1_555 3_665 n
C17 N3 H25 77.9811(13) 1_555 3_665 n
C17 N3 H26 130.4121(6) 1_555 2_655 n
C17 N3 H37 15.63980(20) 1_555 -4_667 n
C17 N3 N1 137.0037(7) 1_555 -4_666 n
C17 N3 N1 135.0810(7) 1_555 -5_556 n
C17 N3 N1 130.7258(8) 1_555 -6_656 n
C17 N3 N3 86.6171 1_555 2_655 n
C17 N3 N3 129.9762(6) 1_555 3_665 n
C17 N3 H25 115.3872(6) 3_665 3_665 n
C17 N3 H26 76.9527(16) 3_665 2_655 n
C17 N3 H37 89.9258(14) 3_665 -4_667 n
C17 N3 N1 123.2073(10) 3_665 -4_666 n
C17 N3 N1 124.6411(9) 3_665 -5_556 n
C17 N3 N1 129.4663(8) 3_665 -6_656 n
C17 N3 N3 117.42330(30) 3_665 2_655 n
C17 N3 N3 69.91990(20) 3_665 3_665 n
H25 N3 H26 60.6614(5) 3_665 2_655 n
H25 N3 H37 71.1939(15) 3_665 -4_667 n
H25 N3 N1 83.3978(13) 3_665 -4_666 n
H25 N3 N1 77.2385(11) 3_665 -5_556 n
H25 N3 N1 79.3430(12) 3_665 -6_656 n
H25 N3 N3 126.70000(30) 3_665 2_655 n
H25 N3 N3 151.5410(7) 3_665 3_665 n
H26 N3 H37 116.4672(8) 2_655 -4_667 n
H26 N3 N1 67.0423(12) 2_655 -4_666 n
H26 N3 N1 63.1041(11) 2_655 -5_556 n
H26 N3 N1 69.5343(13) 2_655 -6_656 n
H26 N3 N3 139.4183(7) 2_655 2_655 n
H26 N3 N3 95.95500(10) 2_655 3_665 n
H37 N3 N1 145.0504(5) -4_667 -4_666 n
H37 N3 N1 141.0574(6) -4_667 -5_556 n
H37 N3 N1 138.6567(7) -4_667 -6_656 n
H37 N3 N3 101.95990(20) -4_667 2_655 n
H37 N3 N3 137.1253(8) -4_667 3_665 n
N1 N3 N1 6.27370(20) -4_666 -5_556 n
N1 N3 N1 6.44430(20) -4_666 -6_656 n
N1 N3 N3 74.1280(5) -4_666 2_655 n
N1 N3 N3 71.8264(5) -4_666 3_665 n
N1 N3 N1 6.49640(20) -5_556 -6_656 n
N1 N3 N3 79.10680(30) -5_556 2_655 n
N1 N3 N3 77.5275(4) -5_556 3_665 n
N1 N3 N3 73.1692(5) -6_656 2_655 n
N1 N3 N3 77.0459(4) -6_656 3_665 n
N3 N3 N3 60.0 2_655 3_665 n
C14 N4 C15 108.7913(8) 1_555 1_555 n
C14 N4 C15 66.29210(20) 1_555 3_665 n
C14 N4 C16 22.3284(4) 1_555 3_665 n
C14 N4 C17 22.1265(4) 1_555 2_655 n
C14 N4 C18 108.82600(30) 1_555 1_555 n
C14 N4 C18 106.19140(10) 1_555 2_655 n
C14 N4 C19 61.80860(10) 1_555 -5_557 n
C14 N4 C19 115.9906(8) 1_555 -6_657 n
C14 N4 H29 89.5696(17) 1_555 3_665 n
C14 N4 H35 90.2865(4) 1_555 2_655 n
C14 N4 H36 122.8624(14) 1_555 2_655 n
C14 N4 H37 29.6778(6) 1_555 -5_557 n
C14 N4 H38 64.8333(14) 1_555 -5_557 n
C14 N4 N4 129.6153(9) 1_555 2_655 n
C14 N4 N4 115.2445(5) 1_555 3_665 n
C14 N4 N5 146.40401(20) 1_555 -4_667 n
C15 N4 C15 149.1853(5) 1_555 3_665 n
C15 N4 C16 97.5937(8) 1_555 3_665 n
C15 N4 C17 100.3502(8) 1_555 2_655 n
C15 N4 C18 108.8442 1_555 1_555 n
C15 N4 C18 27.41040(20) 1_555 2_655 n
C15 N4 C19 158.5779(5) 1_555 -5_557 n
C15 N4 C19 8.74790(10) 1_555 -6_657 n
C15 N4 H29 142.8247(4) 1_555 3_665 n
C15 N4 H35 53.74720(10) 1_555 2_655 n
C15 N4 H36 119.24980(30) 1_555 2_655 n
C15 N4 H37 113.2244(11) 1_555 -5_557 n
C15 N4 H38 133.7015 1_555 -5_557 n
C15 N4 N4 36.83180(10) 1_555 2_655 n
C15 N4 N4 95.8432 1_555 3_665 n
C15 N4 N5 70.77860(30) 1_555 -4_667 n
C15 N4 C16 66.18340(10) 3_665 3_665 n
C15 N4 C17 63.1545 3_665 2_655 n
C15 N4 C18 50.99000(10) 3_665 1_555 n
C15 N4 C18 171.56630(20) 3_665 2_655 n
C15 N4 C19 11.4024 3_665 -5_557 n
C15 N4 C19 145.47749(30) 3_665 -6_657 n
C15 N4 H29 67.6488(9) 3_665 3_665 n
C15 N4 H35 150.3419 3_665 2_655 n
C15 N4 H36 84.6926(9) 3_665 2_655 n
C15 N4 H37 47.15140(30) 3_665 -5_557 n
C15 N4 H38 73.73730(30) 3_665 -5_557 n
C15 N4 N4 121.34180(10) 3_665 2_655 n
C15 N4 N4 63.0689 3_665 3_665 n
C15 N4 N5 96.46070(20) 3_665 -4_667 n
C16 N4 C17 3.03250(10) 3_665 2_655 n
C16 N4 C18 95.56360(10) 3_665 1_555 n
C16 N4 C18 105.39600(10) 3_665 2_655 n
C16 N4 C19 66.44580(10) 3_665 -5_557 n
C16 N4 C19 102.7208(7) 3_665 -6_657 n
C16 N4 H29 108.8688(15) 3_665 3_665 n
C16 N4 H35 99.16220(20) 3_665 2_655 n
C16 N4 H36 141.3356(11) 3_665 2_655 n
C16 N4 H37 19.2017(4) 3_665 -5_557 n
C16 N4 H38 86.6698(10) 3_665 -5_557 n
C16 N4 N4 109.2423(6) 3_665 2_655 n
C16 N4 N4 98.39330(20) 3_665 3_665 n
C16 N4 N5 125.02670(10) 3_665 -4_667 n
C17 N4 C18 93.4367 2_655 1_555 n
C17 N4 C18 108.42620(20) 2_655 2_655 n
C17 N4 C19 63.45710(20) 2_655 -5_557 n
C17 N4 C19 105.2942(7) 2_655 -6_657 n
C17 N4 H29 106.9456(15) 2_655 3_665 n
C17 N4 H35 101.79000(10) 2_655 2_655 n
C17 N4 H36 139.0287(12) 2_655 2_655 n
C17 N4 H37 16.2200(4) 2_655 -5_557 n
C17 N4 H38 85.6810(10) 2_655 -5_557 n
C17 N4 N4 110.7103(6) 2_655 2_655 n
C17 N4 N4 96.79450(20) 2_655 3_665 n
C17 N4 N5 124.63580(10) 2_655 -4_667 n
C18 N4 C18 132.3115 1_555 2_655 n
C18 N4 C19 61.19 1_555 -5_557 n
C18 N4 C19 101.0716 1_555 -6_657 n
C18 N4 H29 94.39560(10) 1_555 3_665 n
C18 N4 H35 158.47810(10) 1_555 2_655 n
C18 N4 H36 83.93060(10) 1_555 2_655 n
C18 N4 H37 79.99650(30) 1_555 -5_557 n
C18 N4 H38 116.61370(10) 1_555 -5_557 n
C18 N4 N4 72.9632 1_555 2_655 n
C18 N4 N4 13.0212 1_555 3_665 n
C18 N4 N5 45.80390(20) 1_555 -4_667 n
C18 N4 C19 166.1013 2_655 -5_557 n
C18 N4 C19 33.10640(10) 2_655 -6_657 n
C18 N4 H29 117.3188(6) 2_655 3_665 n
C18 N4 H35 27.5632 2_655 2_655 n
C18 N4 H36 103.0696(7) 2_655 2_655 n
C18 N4 H37 124.4149(6) 2_655 -5_557 n
C18 N4 H38 107.09050(10) 2_655 -5_557 n
C18 N4 N4 59.8349 2_655 2_655 n
C18 N4 N4 119.5899 2_655 3_665 n
C18 N4 N5 88.07920(10) 2_655 -4_667 n
C19 N4 C19 156.41721(30) -5_557 -6_657 n
C19 N4 H29 58.5593(9) -5_557 3_665 n
C19 N4 H35 139.6738 -5_557 2_655 n
C19 N4 H36 80.0084(9) -5_557 2_655 n
C19 N4 H37 48.5571(5) -5_557 -5_557 n
C19 N4 H38 62.37760(30) -5_557 -5_557 n
C19 N4 N4 132.6285 -5_557 2_655 n
C19 N4 N4 73.6661 -5_557 3_665 n
C19 N4 N5 105.81180(10) -5_557 -4_667 n
C19 N4 H29 143.1348(6) -6_657 3_665 n
C19 N4 H35 60.41370(10) -6_657 2_655 n
C19 N4 H36 115.3635(4) -6_657 2_655 n
C19 N4 H37 116.6459(10) -6_657 -5_557 n
C19 N4 H38 140.1898 -6_657 -5_557 n
C19 N4 N4 28.4276 -6_657 2_655 n
C19 N4 N4 88.0519 -6_657 3_665 n
C19 N4 N5 62.03610(20) -6_657 -4_667 n
H29 N4 H35 95.5811(4) 3_665 2_655 n
H29 N4 H36 33.29620(30) 3_665 2_655 n
H29 N4 H37 98.8111(16) 3_665 -5_557 n
H29 N4 H38 29.57080(20) 3_665 -5_557 n
H29 N4 N4 140.7552(9) 3_665 2_655 n
H29 N4 N4 105.28400(20) 3_665 3_665 n
H29 N4 N5 111.0494(12) 3_665 -4_667 n
H35 N4 H36 94.1020(6) 2_655 2_655 n
H35 N4 H37 117.08100(20) 2_655 -5_557 n
H35 N4 H38 80.00600(10) 2_655 -5_557 n
H35 N4 N4 87.3481 2_655 2_655 n
H35 N4 N4 146.5779 2_655 3_665 n
H35 N4 N5 112.68530(30) 2_655 -4_667 n
H36 N4 H37 127.5230(14) 2_655 -5_557 n
H36 N4 H38 60.0617 2_655 -5_557 n
H36 N4 N4 107.5017(5) 2_655 2_655 n
H36 N4 N4 89.6425 2_655 3_665 n
H36 N4 N5 81.2356(9) 2_655 -4_667 n
H37 N4 H38 83.7609(10) -5_557 -5_557 n
H37 N4 N4 114.5894(6) -5_557 2_655 n
H37 N4 N4 85.58370(10) -5_557 3_665 n
H37 N4 N5 117.8787(4) -5_557 -4_667 n
H38 N4 N4 161.1689(4) -5_557 2_655 n
H38 N4 N4 129.28979(10) -5_557 3_665 n
H38 N4 N5 140.4758(9) -5_557 -4_667 n
N4 N4 N4 60.0 2_655 3_665 n
N4 N4 N5 35.27840(30) 2_655 -4_667 n
N4 N4 N5 35.28430(30) 3_665 -4_667 n
C15 N5 C15 106.6605(7) -4_667 -5_557 n
C15 N5 C15 106.7227(7) -4_667 -6_657 n
C15 N5 C18 140.7967(11) -4_667 -4_667 n
C15 N5 C18 62.77800(20) -4_667 -5_557 n
C15 N5 C18 50.31000(20) -4_667 -6_657 n
C15 N5 C19 116.4547(7) -4_667 1_555 n
C15 N5 C19 10.2451 -4_667 2_655 n
C15 N5 C19 99.7440(5) -4_667 3_665 n
C15 N5 H29 41.0917(7) -4_667 -4_667 n
C15 N5 H29 97.19610(20) -4_667 -5_557 n
C15 N5 H29 145.4498 -4_667 -6_657 n
C15 N5 H36 152.11310(10) -4_667 -4_667 n
C15 N5 H36 56.2978(12) -4_667 -5_557 n
C15 N5 H36 99.8747(5) -4_667 -6_657 n
C15 N5 N4 69.76360(30) -4_667 -4_667 n
C15 N5 N4 135.7342(11) -4_667 -5_557 n
C15 N5 N4 41.59330(20) -4_667 -6_657 n
C15 N5 C15 106.7012(7) -5_557 -6_657 n
C15 N5 C18 50.29770(20) -5_557 -4_667 n
C15 N5 C18 140.8137(11) -5_557 -5_557 n
C15 N5 C18 62.74140(20) -5_557 -6_657 n
C15 N5 C19 99.7817(5) -5_557 1_555 n
C15 N5 C19 116.3895(7) -5_557 2_655 n
C15 N5 C19 10.243 -5_557 3_665 n
C15 N5 H29 145.3644 -5_557 -4_667 n
C15 N5 H29 41.0705(7) -5_557 -5_557 n
C15 N5 H29 97.23340(20) -5_557 -6_657 n
C15 N5 H36 99.9053(5) -5_557 -4_667 n
C15 N5 H36 152.00740(10) -5_557 -5_557 n
C15 N5 H36 56.2713(12) -5_557 -6_657 n
C15 N5 N4 41.58270(20) -5_557 -4_667 n
C15 N5 N4 69.76450(30) -5_557 -5_557 n
C15 N5 N4 135.6947(11) -5_557 -6_657 n
C15 N5 C18 62.80150(20) -6_657 -4_667 n
C15 N5 C18 50.34670(20) -6_657 -5_557 n
C15 N5 C18 140.8128(11) -6_657 -6_657 n
C15 N5 C19 10.2513 -6_657 1_555 n
C15 N5 C19 99.8100(5) -6_657 2_655 n
C15 N5 C19 116.4265(7) -6_657 3_665 n
C15 N5 H29 97.26780(20) -6_657 -4_667 n
C15 N5 H29 145.3944 -6_657 -5_557 n
C15 N5 H29 41.1043(7) -6_657 -6_657 n
C15 N5 H36 56.3235(12) -6_657 -4_667 n
C15 N5 H36 99.9581(5) -6_657 -5_557 n
C15 N5 H36 152.05980(10) -6_657 -6_657 n
C15 N5 N4 135.7132(11) -6_657 -4_667 n
C15 N5 N4 41.62770(20) -6_657 -5_557 n
C15 N5 N4 69.82280(30) -6_657 -6_657 n
C18 N5 C18 112.3183(4) -4_667 -5_557 n
C18 N5 C18 112.2167(4) -4_667 -6_657 n
C18 N5 C19 53.46960(20) -4_667 1_555 n
C18 N5 C19 144.2397(11) -4_667 2_655 n
C18 N5 C19 60.34690(20) -4_667 3_665 n
C18 N5 H29 160.0693 -4_667 -4_667 n
C18 N5 H29 82.83040(20) -4_667 -5_557 n
C18 N5 H29 48.0987(4) -4_667 -6_657 n
C18 N5 H36 56.0015(9) -4_667 -4_667 n
C18 N5 H36 156.6682 -4_667 -5_557 n
C18 N5 H36 91.0771(5) -4_667 -6_657 n
C18 N5 N4 91.5670(4) -4_667 -4_667 n
C18 N5 N4 21.29380(10) -4_667 -5_557 n
C18 N5 N4 128.2894(7) -4_667 -6_657 n
C18 N5 C18 112.2623(4) -5_557 -6_657 n
C18 N5 C19 60.40480(20) -5_557 1_555 n
C18 N5 C19 53.45180(20) -5_557 2_655 n
C18 N5 C19 144.2279(11) -5_557 3_665 n
C18 N5 H29 48.0846(4) -5_557 -4_667 n
C18 N5 H29 159.974 -5_557 -5_557 n
C18 N5 H29 82.90890(20) -5_557 -6_657 n
C18 N5 H36 91.1643(5) -5_557 -4_667 n
C18 N5 H36 56.0040(9) -5_557 -5_557 n
C18 N5 H36 156.5874 -5_557 -6_657 n
C18 N5 N4 128.2271(7) -5_557 -4_667 n
C18 N5 N4 91.6574(4) -5_557 -5_557 n
C18 N5 N4 21.30480(10) -5_557 -6_657 n
C18 N5 C19 144.2313(11) -6_657 1_555 n
C18 N5 C19 60.36130(20) -6_657 2_655 n
C18 N5 C19 53.41600(20) -6_657 3_665 n
C18 N5 H29 82.85770(20) -6_657 -4_667 n
C18 N5 H29 48.0483(4) -6_657 -5_557 n
C18 N5 H29 159.9748 -6_657 -6_657 n
C18 N5 H36 156.5544 -6_657 -4_667 n
C18 N5 H36 91.0946(5) -6_657 -5_557 n
C18 N5 H36 55.9504(9) -6_657 -6_657 n
C18 N5 N4 21.27860(10) -6_657 -4_667 n
C18 N5 N4 128.1980(7) -6_657 -5_557 n
C18 N5 N4 91.5886(4) -6_657 -6_657 n
C19 N5 C19 109.9003(6) 1_555 2_655 n
C19 N5 C19 109.8645(6) 1_555 3_665 n
C19 N5 H29 106.66020(10) 1_555 -4_667 n
C19 N5 H29 136.293 1_555 -5_557 n
C19 N5 H29 32.9247(8) 1_555 -6_657 n
C19 N5 H36 49.0775(12) 1_555 -4_667 n
C19 N5 H36 107.7374(4) 1_555 -5_557 n
C19 N5 H36 141.80910(20) 1_555 -6_657 n
C19 N5 N4 133.8032(9) 1_555 -4_667 n
C19 N5 N4 32.17630(10) 1_555 -5_557 n
C19 N5 N4 80.06930(30) 1_555 -6_657 n
C19 N5 C19 109.8295(6) 2_655 3_665 n
C19 N5 H29 32.9172(8) 2_655 -4_667 n
C19 N5 H29 106.58200(10) 2_655 -5_557 n
C19 N5 H29 136.3537 2_655 -6_657 n
C19 N5 H36 141.86850(20) 2_655 -4_667 n
C19 N5 H36 49.0592(12) 2_655 -5_557 n
C19 N5 H36 107.6500(4) 2_655 -6_657 n
C19 N5 N4 80.00360(30) 2_655 -4_667 n
C19 N5 N4 133.8436(9) 2_655 -5_557 n
C19 N5 N4 32.14740(10) 2_655 -6_657 n
C19 N5 H29 136.2665 3_665 -4_667 n
C19 N5 H29 32.8973(8) 3_665 -5_557 n
C19 N5 H29 106.61650(10) 3_665 -6_657 n
C19 N5 H36 107.6749(4) 3_665 -4_667 n
C19 N5 H36 141.76480(20) 3_665 -5_557 n
C19 N5 H36 49.0311(12) 3_665 -6_657 n
C19 N5 N4 32.13780(10) 3_665 -4_667 n
C19 N5 N4 80.00250(30) 3_665 -5_557 n
C19 N5 N4 133.7802(9) 3_665 -6_657 n
H29 N5 H29 117.04470(20) -4_667 -5_557 n
H29 N5 H29 117.11540(20) -4_667 -6_657 n
H29 N5 H36 114.2518(5) -4_667 -4_667 n
H29 N5 H36 16.6756(4) -4_667 -5_557 n
H29 N5 H36 108.5140(4) -4_667 -6_657 n
H29 N5 N4 104.13200(20) -4_667 -4_667 n
H29 N5 N4 138.8204 -4_667 -5_557 n
H29 N5 N4 34.6039(8) -4_667 -6_657 n
H29 N5 H29 117.06240(20) -5_557 -6_657 n
H29 N5 H36 108.5163(4) -5_557 -4_667 n
H29 N5 H36 114.1787(5) -5_557 -5_557 n
H29 N5 H36 16.6637(4) -5_557 -6_657 n
H29 N5 N4 34.5813(8) -5_557 -4_667 n
H29 N5 N4 104.11990(20) -5_557 -5_557 n
H29 N5 N4 138.7136 -5_557 -6_657 n
H29 N5 H36 16.6821(4) -6_657 -4_667 n
H29 N5 H36 108.5788(4) -6_657 -5_557 n
H29 N5 H36 114.2072(5) -6_657 -6_657 n
H29 N5 N4 138.7391 -6_657 -4_667 n
H29 N5 N4 34.6219(8) -6_657 -5_557 n
H29 N5 N4 104.20950(20) -6_657 -6_657 n
H36 N5 H36 101.8880(9) -4_667 -5_557 n
H36 N5 H36 101.8383(9) -4_667 -6_657 n
H36 N5 N4 138.11470(20) -4_667 -4_667 n
H36 N5 N4 48.0855(12) -4_667 -5_557 n
H36 N5 N4 111.6345(4) -4_667 -6_657 n
H36 N5 H36 101.8264(9) -5_557 -6_657 n
H36 N5 N4 111.5380(4) -5_557 -4_667 n
H36 N5 N4 138.21989(20) -5_557 -5_557 n
H36 N5 N4 48.0785(12) -5_557 -6_657 n
H36 N5 N4 48.0356(12) -6_657 -4_667 n
H36 N5 N4 111.5392(4) -6_657 -5_557 n
H36 N5 N4 138.11040(20) -6_657 -6_657 n
N4 N5 N4 109.3899(6) -4_667 -5_557 n
N4 N5 N4 109.3978(6) -4_667 -6_657 n
N4 N5 N4 109.4807(6) -5_557 -6_657 n
C20 N6 C20 108.8143(6) 1_555 2_655 n
C20 N6 C20 108.8321(6) 1_555 3_665 n
C20 N6 C20 28.85310(10) 1_555 -4_667 n
C20 N6 C20 80.5938(5) 1_555 -5_557 n
C20 N6 C20 125.4936(11) 1_555 -6_657 n
C20 N6 H40 46.8735(8) 1_555 -4_667 n
C20 N6 H40 96.07160(30) 1_555 -5_557 n
C20 N6 H40 150.97510(10) 1_555 -6_657 n
C20 N6 N6 69.8602(6) 1_555 -4_667 n
C20 N6 C20 108.7672(6) 2_655 3_665 n
C20 N6 C20 125.4906(11) 2_655 -4_667 n
C20 N6 C20 28.83470(10) 2_655 -5_557 n
C20 N6 C20 80.5462(5) 2_655 -6_657 n
C20 N6 H40 150.97771(10) 2_655 -4_667 n
C20 N6 H40 46.8381(8) 2_655 -5_557 n
C20 N6 H40 96.00650(30) 2_655 -6_657 n
C20 N6 N6 69.8773(6) 2_655 -4_667 n
C20 N6 C20 80.5943(5) 3_665 -4_667 n
C20 N6 C20 125.4532(11) 3_665 -5_557 n
C20 N6 C20 28.83260(10) 3_665 -6_657 n
C20 N6 H40 96.07300(30) 3_665 -4_667 n
C20 N6 H40 150.89120(10) 3_665 -5_557 n
C20 N6 H40 46.8385(8) 3_665 -6_657 n
C20 N6 N6 69.8726(6) 3_665 -4_667 n
C20 N6 C20 101.7456(9) -4_667 -5_557 n
C20 N6 C20 101.7314(9) -4_667 -6_657 n
C20 N6 H40 43.0887(12) -4_667 -4_667 n
C20 N6 H40 124.88090(20) -4_667 -5_557 n
C20 N6 H40 122.78440(20) -4_667 -6_657 n
C20 N6 N6 63.5755(7) -4_667 -4_667 n
C20 N6 C20 101.6937(9) -5_557 -6_657 n
C20 N6 H40 122.81020(20) -5_557 -4_667 n
C20 N6 H40 43.0629(12) -5_557 -5_557 n
C20 N6 H40 124.79780(20) -5_557 -6_657 n
C20 N6 N6 63.5907(7) -5_557 -4_667 n
C20 N6 H40 124.86260(20) -6_657 -4_667 n
C20 N6 H40 122.72580(20) -6_657 -5_557 n
C20 N6 H40 43.0536(12) -6_657 -6_657 n
C20 N6 N6 63.5965(7) -6_657 -4_667 n
H40 N6 H40 112.1763(4) -4_667 -5_557 n
H40 N6 H40 112.1583(4) -4_667 -6_657 n
H40 N6 N6 106.6495(5) -4_667 -4_667 n
H40 N6 H40 112.1059(4) -5_557 -6_657 n
H40 N6 N6 106.6389(5) -5_557 -4_667 n
H40 N6 N6 106.6353(5) -6_657 -4_667 n
Al1 O1 P1 132.4(5) 1_555 1_555 n
Al1 O1 Si1 132.4(5) 1_555 1_555 n
P1 O1 Si1 0.0 1_555 1_555 n
Al1 O2 P2 155.4(6) 1_555 1_555 n
Al1 O2 Si2 155.4(6) 1_555 1_555 n
P2 O2 Si2 0.0 1_555 1_555 n
Al3 O3 P3 141.3(6) 5_655 1_555 n
Al3 O3 Si3 141.3(6) 5_655 1_555 n
P3 O3 Si3 0.0 1_555 1_555 n
Al2 O4 P3 148.2(7) 5_655 1_555 n
Al2 O4 Si3 148.2(7) 5_655 1_555 n
P3 O4 Si3 0.0 1_555 1_555 n
Al3 O5 P1 159.9(6) -3_655 1_555 n
Al3 O5 Si1 159.9(6) -3_655 1_555 n
P1 O5 Si1 0.0 1_555 1_555 n
Al3 O6 P1 153.6(5) 2_665 1_555 n
Al3 O6 Si1 153.6(5) 2_665 1_555 n
P1 O6 Si1 0.0 1_555 1_555 n
Al1 O7 P3 149.6(4) 1_555 6_564 n
Al1 O7 Si3 149.6(4) 1_555 6_564 n
P3 O7 Si3 0.0 6_564 6_564 n
Al2 O8 P2 146.4(6) 2_665 1_555 n
Al2 O8 Si2 146.4(6) 2_665 1_555 n
P2 O8 Si2 0.0 1_555 1_555 n
Al3 O9 P1 145.4(6) 1_545 1_555 n
Al3 O9 Si1 145.4(6) 1_545 1_555 n
P1 O9 Si1 0.0 1_555 1_555 n
Al2 O10 P2 155.3(6) 1_545 1_555 n
Al2 O10 Si2 155.3(6) 1_545 1_555 n
P2 O10 Si2 0.0 1_555 1_555 n
Al1 O11 P3 164.3(6) 1_555 4_554 n
Al1 O11 Si3 164.3(6) 1_555 4_554 n
P3 O11 Si3 0.0 4_554 4_554 n
Al2 O12 P2 134.3(6) -5_566 1_555 n
Al2 O12 Si2 134.3(6) -5_566 1_555 n
P2 O12 Si2 0.0 1_555 1_555 n
O1 P1 O5 104.8(4) 1_555 1_555 n
O1 P1 O6 112.3(4) 1_555 1_555 n
O1 P1 O9 113.8(5) 1_555 1_555 n
O5 P1 O6 107.1(4) 1_555 1_555 n
O5 P1 O9 110.2(4) 1_555 1_555 n
O6 P1 O9 108.43(31) 1_555 1_555 n
O1 Si1 O5 104.8(4) 1_555 1_555 n
O1 Si1 O6 112.3(4) 1_555 1_555 n
O1 Si1 O9 113.8(5) 1_555 1_555 n
O5 Si1 O6 107.1(4) 1_555 1_555 n
O5 Si1 O9 110.2(4) 1_555 1_555 n
O6 Si1 O9 108.43(31) 1_555 1_555 n
O2 P2 O8 113.5(4) 1_555 1_555 n
O2 P2 O10 106.0(4) 1_555 1_555 n
O2 P2 O12 111.32(33) 1_555 1_555 n
O8 P2 O10 110.2(4) 1_555 1_555 n
O8 P2 O12 107.4(4) 1_555 1_555 n
O10 P2 O12 108.3(4) 1_555 1_555 n
O2 Si2 O8 113.5(4) 1_555 1_555 n
O2 Si2 O10 106.0(4) 1_555 1_555 n
O2 Si2 O12 111.32(33) 1_555 1_555 n
O8 Si2 O10 110.2(4) 1_555 1_555 n
O8 Si2 O12 107.4(4) 1_555 1_555 n
O10 Si2 O12 108.3(4) 1_555 1_555 n
O3 P3 O4 106.9(4) 1_555 1_555 n
O3 P3 O7 114.5(5) 1_555 6_665 n
O3 P3 O11 108.4(4) 1_555 4_555 n
O4 P3 O7 112.3(5) 1_555 6_665 n
O4 P3 O11 103.1(4) 1_555 4_555 n
O7 P3 O11 110.9(4) 6_665 4_555 n
O3 Si3 O4 106.9(4) 1_555 1_555 n
O3 Si3 O7 114.5(5) 1_555 6_665 n
O3 Si3 O11 108.4(4) 1_555 4_555 n
O4 Si3 O7 112.3(5) 1_555 6_665 n
O4 Si3 O11 103.1(4) 1_555 4_555 n
O7 Si3 O11 110.9(4) 6_665 4_555 n
C15 H39 C18 54.02630(10) -6_657 -5_557 n
C15 H39 C19 11.63710(10) -6_657 1_555 n
C15 H39 H29 48.6435(11) -6_657 -6_657 n
C15 H39 H30 94.0629(13) -6_657 -6_657 n
C15 H39 H34 51.3651(4) -6_657 -4_667 n
C15 H39 H35 102.7185 -6_657 -5_557 n
C18 H39 C19 60.4401 -5_557 1_555 n
C18 H39 H29 79.37210(10) -5_557 -6_657 n
C18 H39 H30 122.3233(11) -5_557 -6_657 n
C18 H39 H34 95.3401(4) -5_557 -4_667 n
C18 H39 H35 51.1928 -5_557 -5_557 n
C19 H39 H29 37.2500(9) 1_555 -6_657 n
C19 H39 H30 98.3608(10) 1_555 -6_657 n
C19 H39 H34 54.8581 1_555 -4_667 n
C19 H39 H35 111.055 1_555 -5_557 n
H29 H39 H30 116.86960(30) -6_657 -6_657 n
H29 H39 H34 79.8351(12) -6_657 -4_667 n
H29 H39 H35 125.39000(10) -6_657 -5_557 n
H30 H39 H34 43.5056(10) -6_657 -4_667 n
H30 H39 H35 109.38100(30) -6_657 -5_557 n
H34 H39 H35 121.1818(7) -4_667 -5_557 n

loop_
_geom_bond_atom_site_label_1
_geom_bond_atom_site_label_2
_geom_bond_distance
_geom_bond_site_symmetry_2
_geom_bond_publ_flag
Al1 O1 1.688(8) 1_555 n
Al1 O2 1.732(8) 1_555 n
Al1 O7 1.787(5) 1_555 n
Al1 O11 1.7133(14) 1_555 n
Al1 P1 2.940(8) 1_555 n
Al1 Si1 2.940(8) 1_555 n
Al2 O4 1.751(8) 5_664 n
Al2 O8 1.734(9) 3_565 n
Al2 O10 1.671(5) 1_565 n
Al2 O12 1.709(8) -5_565 n
Al2 P2 2.979(8) -5_565 n
Al2 Si2 3.108(6) 3_565 n
Al2 Si2 2.979(8) -5_565 n
Al3 O3 1.695(9) 5_664 n
Al3 O5 1.707(8) -2_565 n
Al3 O6 1.687(8) 3_565 n
Al3 O9 1.697(9) 1_565 n
Al3 P1 3.058(7) 1_565 n
Al3 Si1 3.058(7) 1_565 n
Al3 P3 3.022(8) 5_664 n
Al3 Si3 3.022(8) 5_664 n
C1 C2 1.54882(5) 1_555 n
C1 C3 1.45331(4) 3_665 n
C1 C4 0.12763 3_665 n
C1 C5 0.17402 2_655 n
C1 C6 1.39635(4) 2_655 n
C1 C10 2.22251(4) -4_665 n
C1 C11 1.853340(20) -4_665 n
C1 C11 1.012270(10) -5_555 n
C1 C12 0.775710(10) -5_555 n
C1 C12 2.039010(20) -6_655 n
C1 C13 1.96678(4) -4_665 n
C1 C13 2.08794(4) -6_655 n
C1 H1 1.113000(10) 1_555 n
C1 H2 1.110870(10) 1_555 n
C1 H5 2.07568(5) 3_665 n
C1 H6 2.06788(5) 3_665 n
C1 H7 1.093560(10) 3_665 n
C1 H8 1.136830(10) 3_665 n
C1 H9 1.183340(10) 2_655 n
C1 H10 1.102000(10) 2_655 n
C1 H11 2.00632(4) 2_655 n
C1 H12 2.00566(4) 2_655 n
C1 H19 1.526390(30) -6_655 n
C1 H21 1.412660(30) -5_555 n
C1 H22 1.307830(10) -4_665 n
C1 H22 1.834800(20) -5_555 n
C1 H23 1.608270(10) -5_555 n
C1 H23 1.547300(10) -6_655 n
C1 H24 1.158980(20) -5_555 n
C1 H25 1.448810(30) -6_655 n
C1 H26 1.070790(20) -4_665 n
C1 N1 1.477340(10) 1_555 n
C1 N1 1.599680(10) 2_655 n
C1 N1 1.587250(10) 3_665 n
C1 N3 2.09392(5) -5_555 n
C2 C1 1.54882(5) 1_555 n
C2 C3 0.1351 3_665 n
C2 C4 1.64008(5) 3_665 n
C2 C5 1.69304(5) 2_655 n
C2 C6 0.16874 2_655 n
C2 C7 2.23861(5) 2_655 n
C2 C9 1.144680(30) -4_665 n
C2 C10 1.347530(10) -4_665 n
C2 C10 1.399550(10) -5_555 n
C2 C10 1.377470(10) -6_655 n
C2 C11 1.909660(20) -4_665 n
C2 C11 1.199190(20) -5_555 n
C2 C12 2.13190(6) -5_555 n
C2 H3 1.113660(10) 1_555 n
C2 H4 1.113680(10) 1_555 n
C2 H5 1.182660(10) 3_665 n
C2 H6 1.016420(10) 3_665 n
C2 H11 1.131680(10) 2_655 n
C2 H12 1.095940(10) 2_655 n
C2 H17 1.023950(10) -4_665 n
C2 H18 1.799690(30) -4_665 n
C2 H19 1.685830(10) -4_665 n
C2 H19 0.804650(10) -6_655 n
C2 H20 1.335460(10) -5_555 n
C2 H20 1.456730(10) -6_655 n
C2 H21 1.079760(10) -5_555 n
C2 H22 1.778590(30) -4_665 n
C2 N2 1.487690(10) 1_555 n
C2 N2 1.371690(10) 2_655 n
C2 N2 1.443380(10) 3_665 n
C3 C1 1.45331(4) 2_655 n
C3 C2 0.1351 2_655 n
C3 C4 1.54742(5) 1_555 n
C3 C5 1.59510(5) 3_665 n
C3 C6 0.09534 3_665 n
C3 C9 1.25742(4) -5_555 n
C3 C10 1.414960(10) -4_665 n
C3 C10 1.382540(10) -5_555 n
C3 C10 1.433660(10) -6_655 n
C3 C11 1.931410(20) -5_555 n
C3 C11 1.088550(20) -6_655 n
C3 C12 2.06241(6) -6_655 n
C3 H2 2.07083(5) 2_655 n
C3 H3 1.216060(10) 2_655 n
C3 H4 1.070890(10) 2_655 n
C3 H5 1.116250(10) 1_555 n
C3 H6 1.107240(10) 1_555 n
C3 H11 1.064470(10) 3_665 n
C3 H12 1.177050(10) 3_665 n
C3 H17 1.054970(20) -5_555 n
C3 H18 1.932830(30) -5_555 n
C3 H19 0.859920(10) -4_665 n
C3 H19 1.631440(10) -5_555 n
C3 H20 1.465320(20) -4_665 n
C3 H20 1.452930(20) -6_655 n
C3 H21 0.959990(10) -6_655 n
C3 H22 1.780640(30) -5_555 n
C3 H22 2.089590(20) -6_655 n
C3 N2 1.490550(10) 1_555 n
C3 N2 1.540880(10) 2_655 n
C3 N2 1.426710(10) 3_665 n
C4 C1 0.12763 2_655 n
C4 C2 1.64008(5) 2_655 n
C4 C3 1.54742(5) 1_555 n
C4 C5 0.10369 3_665 n
C4 C6 1.49200(5) 3_665 n
C4 C11 1.809250(20) -5_555 n
C4 C11 1.052510(20) -6_655 n
C4 C12 1.974070(20) -4_665 n
C4 C12 0.657510(10) -6_655 n
C4 C13 1.965540(30) -4_665 n
C4 C13 1.87854(4) -5_555 n
C4 H1 1.104330(10) 2_655 n
C4 H2 1.155790(10) 2_655 n
C4 H7 1.113100(10) 1_555 n
C4 H8 1.114130(10) 1_555 n
C4 H9 1.205500(10) 3_665 n
C4 H10 1.067680(10) 3_665 n
C4 H12 2.09509(5) 3_665 n
C4 H19 1.56596(4) -4_665 n
C4 H21 1.529130(30) -6_655 n
C4 H22 1.280180(10) -5_555 n
C4 H22 1.841210(20) -6_655 n
C4 H23 1.543830(10) -4_665 n
C4 H23 1.539770(10) -6_655 n
C4 H24 1.142050(10) -6_655 n
C4 H25 1.362240(20) -4_665 n
C4 H26 1.026250(20) -5_555 n
C4 N1 1.478190(10) 1_555 n
C4 N1 1.368430(10) 2_655 n
C4 N1 1.494000(10) 3_665 n
C4 N3 1.97099(4) -6_655 n
C5 C1 0.17402 3_665 n
C5 C2 1.69304(5) 3_665 n
C5 C3 1.59510(5) 2_655 n
C5 C4 0.10369 2_655 n
C5 C6 1.54309(5) 1_555 n
C5 C11 1.040580(20) -4_665 n
C5 C11 1.883350(20) -6_655 n
C5 C12 0.688290(10) -4_665 n
C5 C12 1.911560(20) -5_555 n
C5 C13 1.976100(30) -5_555 n
C5 C13 1.795020(30) -6_655 n
C5 H1 1.163550(10) 3_665 n
C5 H2 1.073000(10) 3_665 n
C5 H7 1.022710(10) 2_655 n
C5 H8 1.175110(10) 2_655 n
C5 H9 1.112910(10) 1_555 n
C5 H10 1.114020(10) 1_555 n
C5 H19 1.64488(4) -5_555 n
C5 H21 1.522280(30) -4_665 n
C5 H22 1.775580(10) -4_665 n
C5 H22 1.379780(10) -6_655 n
C5 H23 1.623110(10) -4_665 n
C5 H23 1.457630(10) -5_555 n
C5 H24 1.155610(10) -4_665 n
C5 H25 1.389640(20) -5_555 n
C5 H26 0.928550(20) -6_655 n
C5 N1 1.476190(10) 1_555 n
C5 N1 1.468970(10) 2_655 n
C5 N1 1.352790(10) 3_665 n
C5 N3 1.93405(4) -4_665 n
C5 N3 2.19853(4) -5_555 n
C6 C1 1.39635(4) 3_665 n
C6 C2 0.16874 3_665 n
C6 C3 0.09534 2_655 n
C6 C4 1.49200(5) 2_655 n
C6 C5 1.54309(5) 1_555 n
C6 C9 1.30702(4) -6_655 n
C6 C10 1.492500(10) -4_665 n
C6 C10 1.471840(10) -5_555 n
C6 C10 1.441440(10) -6_655 n
C6 C11 1.102280(20) -4_665 n
C6 C11 1.909340(20) -6_655 n
C6 C12 2.00429(6) -4_665 n
C6 H1 2.05712(5) 3_665 n
C6 H2 2.03487(5) 3_665 n
C6 H3 1.170290(10) 3_665 n
C6 H4 1.120350(10) 3_665 n
C6 H5 1.160240(10) 2_655 n
C6 H6 1.055970(10) 2_655 n
C6 H11 1.099510(10) 1_555 n
C6 H12 1.114720(10) 1_555 n
C6 H17 1.071140(20) -6_655 n
C6 H18 1.931060(30) -6_655 n
C6 H19 0.838340(10) -5_555 n
C6 H19 1.702870(10) -6_655 n
C6 H20 1.478660(20) -4_665 n
C6 H20 1.559440(20) -5_555 n
C6 H21 0.963140(10) -4_665 n
C6 H22 1.709800(20) -6_655 n
C6 N2 1.490800(10) 1_555 n
C6 N2 1.558170(10) 2_655 n
C6 N2 1.603700(10) 3_665 n
C7 C2 2.23861(5) 3_665 n
C7 C7 0.3989 2_655 n
C7 C7 0.3989 3_665 n
C7 C7 1.34907(4) -4_665 n
C7 C7 1.41252(4) -5_555 n
C7 C7 1.39840(4) -6_655 n
C7 C8 1.552700(20) 1_555 n
C7 C8 1.238970(20) 2_655 n
C7 C8 1.359560(20) 3_665 n
C7 C8 1.448400(10) -4_665 n
C7 C8 1.183350(10) -5_555 n
C7 C8 1.128630(10) -6_655 n
C7 C9 1.608890(20) -4_665 n
C7 C9 1.526090(20) -5_555 n
C7 C9 1.281500(20) -6_655 n
C7 C10 1.76762(5) -4_665 n
C7 C10 1.76248(5) -5_555 n
C7 C10 1.76111(5) -6_655 n
C7 H13 1.118180(10) 1_555 n
C7 H13 1.423840(10) 2_655 n
C7 H13 1.102280(10) 3_665 n
C7 H13 1.428020(20) -4_665 n
C7 H13 1.484270(20) -5_555 n
C7 H13 1.704000(20) -6_655 n
C7 H14 1.117990(10) 1_555 n
C7 H14 1.314230(10) 2_655 n
C7 H14 1.504240(10) 3_665 n
C7 H14 1.543770(20) -4_665 n
C7 H14 1.834360(20) -5_555 n
C7 H14 1.629750(20) -6_655 n
C7 H15 1.971920(20) 2_655 n
C7 H15 1.867000(20) 3_665 n
C7 H15 1.998630(20) -4_665 n
C7 H15 1.610150(10) -5_555 n
C7 H15 1.809990(20) -6_655 n
C7 H16 1.828300(20) 2_655 n
C7 H16 2.058820(20) 3_665 n
C7 H18 2.068570(20) -4_665 n
C7 H18 1.803040(20) -6_655 n
C7 H20 1.446680(30) -4_665 n
C7 H20 1.563570(30) -5_555 n
C7 H20 1.689220(30) -6_655 n
C7 N2 1.48613(5) 1_555 n
C7 N2 1.50254(4) 2_655 n
C7 N2 1.50243(4) 3_665 n
C8 C7 1.552700(20) 1_555 n
C8 C7 1.359560(20) 2_655 n
C8 C7 1.238970(20) 3_665 n
C8 C7 1.448400(10) -4_665 n
C8 C7 1.183350(10) -5_555 n
C8 C7 1.128630(10) -6_655 n
C8 C8 1.926920(20) 2_655 n
C8 C8 1.926920(20) 3_665 n
C8 C8 0.609510(10) -4_665 n
C8 C8 1.608760(10) -5_555 n
C8 C8 2.158260(20) -6_655 n
C8 C9 1.53186(4) 1_555 n
C8 C9 2.058340(30) 3_665 n
C8 C9 2.03552(4) -4_665 n
C8 C9 1.92576(4) -5_555 n
C8 H13 0.582990(10) 2_655 n
C8 H13 1.811290(20) 3_665 n
C8 H13 1.860710(20) -4_665 n
C8 H13 2.064660(20) -5_555 n
C8 H13 0.29015 -6_655 n
C8 H14 2.050400(20) 2_655 n
C8 H14 0.562570(10) 3_665 n
C8 H14 0.802080(10) -5_555 n
C8 H14 1.616030(10) -6_655 n
C8 H15 1.116230(10) 1_555 n
C8 H15 1.962690(20) 2_655 n
C8 H15 0.796160(10) -4_665 n
C8 H16 1.110160(10) 1_555 n
C8 H16 1.433980(10) -4_665 n
C8 H18 1.886780(20) 3_665 n
C8 H18 1.72185(4) -5_555 n
C8 H20 1.88842(5) 2_655 n
C8 H20 2.03513(6) -6_655 n
C9 C2 1.144680(30) -4_665 n
C9 C3 1.25742(4) -5_555 n
C9 C6 1.30702(4) -6_655 n
C9 C7 1.608890(20) -4_665 n
C9 C7 1.526090(20) -5_555 n
C9 C7 1.281500(20) -6_655 n
C9 C8 1.53186(4) 1_555 n
C9 C8 2.058340(30) 2_655 n
C9 C8 2.03552(4) -4_665 n
C9 C8 1.92576(4) -5_555 n
C9 C9 2.123010(20) 2_655 n
C9 C9 2.123010(20) 3_665 n
C9 C10 1.533310(20) 1_555 n
C9 C10 1.552160(20) 2_655 n
C9 C10 1.574690(20) 3_665 n
C9 C11 2.20814(6) 3_665 n
C9 H3 1.242210(20) -4_665 n
C9 H4 1.459330(10) -4_665 n
C9 H5 1.658260(20) -5_555 n
C9 H6 1.273440(20) -5_555 n
C9 H11 1.654500(20) -6_655 n
C9 H12 1.439970(20) -6_655 n
C9 H13 1.819860(20) -4_665 n
C9 H13 1.482160(30) -6_655 n
C9 H14 1.96231(5) 3_665 n
C9 H14 1.830530(20) -5_555 n
C9 H14 1.471240(30) -6_655 n
C9 H15 1.730450(30) 2_655 n
C9 H15 1.97053(5) -4_665 n
C9 H16 1.720370(20) -5_555 n
C9 H17 1.114720(10) 1_555 n
C9 H18 1.118900(10) 1_555 n
C9 H19 1.48700(4) 2_655 n
C9 H20 1.371350(10) 2_655 n
C9 H20 1.014270(10) 3_665 n
C9 H21 1.98987(4) 3_665 n
C9 N2 1.448000(10) -4_665 n
C9 N2 1.420850(10) -5_555 n
C9 N2 1.344090(10) -6_655 n
C10 C1 2.22251(4) -4_665 n
C10 C2 1.347530(10) -4_665 n
C10 C2 1.399550(10) -5_555 n
C10 C2 1.377470(10) -6_655 n
C10 C3 1.414960(10) -4_665 n
C10 C3 1.382540(10) -5_555 n
C10 C3 1.433660(10) -6_655 n
C10 C6 1.492500(10) -4_665 n
C10 C6 1.471840(10) -5_555 n
C10 C6 1.441440(10) -6_655 n
C10 C7 1.76762(5) -4_665 n
C10 C7 1.76248(5) -5_555 n
C10 C7 1.76111(5) -6_655 n
C10 C9 1.533310(20) 1_555 n
C10 C9 1.574690(20) 2_655 n
C10 C9 1.552160(20) 3_665 n
C10 C10 0.05255 2_655 n
C10 C10 0.05255 3_665 n
C10 C11 1.532460(20) 1_555 n
C10 C11 1.537910(20) 2_655 n
C10 C11 1.503700(30) 3_665 n
C10 H4 2.067880(20) -4_665 n
C10 H19 1.115580(10) 1_555 n
C10 H19 1.114610(10) 2_655 n
C10 H19 1.156840(10) 3_665 n
C10 H20 1.113440(10) 1_555 n
C10 H20 1.068030(10) 2_655 n
C10 H20 1.084740(10) 3_665 n
C10 N2 0.288920(10) -4_665 n
C10 N2 0.279170(10) -5_555 n
C10 N2 0.276430(10) -6_655 n
C11 C1 1.853340(20) -4_665 n
C11 C1 1.012270(10) -5_555 n
C11 C2 1.909660(20) -4_665 n
C11 C2 1.199190(20) -5_555 n
C11 C3 1.931410(20) -5_555 n
C11 C3 1.088550(20) -6_655 n
C11 C4 1.809250(20) -5_555 n
C11 C4 1.052510(20) -6_655 n
C11 C5 1.040580(20) -4_665 n
C11 C5 1.883350(20) -6_655 n
C11 C6 1.102280(20) -4_665 n
C11 C6 1.909340(20) -6_655 n
C11 C9 2.20814(6) 2_655 n
C11 C10 1.532460(20) 1_555 n
C11 C10 1.503700(30) 2_655 n
C11 C10 1.537910(20) 3_665 n
C11 C11 1.841790(20) 2_655 n
C11 C11 1.841790(20) 3_665 n
C11 C12 1.547070(30) 1_555 n
C11 C12 1.656440(30) 3_665 n
C11 C13 2.20973(7) 2_655 n
C11 H1 2.089670(20) -5_555 n
C11 H2 1.506310(20) -5_555 n
C11 H4 1.679410(30) -5_555 n
C11 H5 1.588120(30) -6_655 n
C11 H7 1.563230(30) -6_655 n
C11 H9 1.571470(30) -4_665 n
C11 H10 2.099700(20) -4_665 n
C11 H11 1.578790(20) -4_665 n
C11 H17 2.01854(4) 2_655 n
C11 H19 1.141430(10) 2_655 n
C11 H19 1.342430(10) 3_665 n
C11 H20 1.70349(5) 3_665 n
C11 H21 1.116340(10) 1_555 n
C11 H22 1.109770(10) 1_555 n
C11 H22 1.855630(20) 2_655 n
C11 H23 1.158980(20) 3_665 n
C11 H26 1.57868(4) 2_655 n
C11 N1 1.610650(30) -4_665 n
C11 N1 1.558890(30) -5_555 n
C11 N1 1.653830(30) -6_655 n
C11 N2 1.706350(30) -4_665 n
C11 N2 1.773190(30) -5_555 n
C11 N2 1.710620(30) -6_655 n
C12 C1 0.775710(10) -5_555 n
C12 C1 2.039010(20) -6_655 n
C12 C2 2.13190(6) -5_555 n
C12 C3 2.06241(6) -6_655 n
C12 C4 1.974070(20) -4_665 n
C12 C4 0.657510(10) -6_655 n
C12 C5 0.688290(10) -4_665 n
C12 C5 1.911560(20) -5_555 n
C12 C6 2.00429(6) -4_665 n
C12 C11 1.547070(30) 1_555 n
C12 C11 1.656440(30) 2_655 n
C12 C12 2.018960(20) 2_655 n
C12 C12 2.018960(20) 3_665 n
C12 C13 1.755400(20) 2_655 n
C12 C13 1.319380(20) 3_665 n
C12 C16 2.20469(5) 2_655 n
C12 H1 1.044170(10) -5_555 n
C12 H2 1.634620(10) -5_555 n
C12 H7 2.078770(20) -4_665 n
C12 H7 1.513080(10) -6_655 n
C12 H8 0.975610(10) -6_655 n
C12 H9 1.617450(10) -4_665 n
C12 H9 2.052450(20) -5_555 n
C12 H10 0.899470(10) -4_665 n
C12 H19 1.82474(6) 3_665 n
C12 H22 1.119650(20) 2_655 n
C12 H23 1.119320(10) 1_555 n
C12 H23 1.916430(20) 3_665 n
C12 H24 1.113070(10) 1_555 n
C12 H25 0.864870(10) 3_665 n
C12 H26 1.209300(10) 2_655 n
C12 H26 1.726980(10) 3_665 n
C12 H32 1.829180(30) 2_655 n
C12 N1 1.237910(10) -4_665 n
C12 N1 1.094520(10) -5_555 n
C12 N1 1.173120(10) -6_655 n
C12 N3 1.491940(30) 1_555 n
C12 N3 1.856180(30) 2_655 n
C12 N3 1.884310(30) 3_665 n
C13 C1 1.96678(4) -4_665 n
C13 C1 2.08794(4) -6_655 n
C13 C4 1.965540(30) -4_665 n
C13 C4 1.87854(4) -5_555 n
C13 C5 1.976100(30) -5_555 n
C13 C5 1.795020(30) -6_655 n
C13 C11 2.20973(7) 3_665 n
C13 C12 1.319380(20) 2_655 n
C13 C12 1.755400(20) 3_665 n
C13 C13 1.936460(20) 2_655 n
C13 C13 1.936460(20) 3_665 n
C13 C14 1.54839(4) 1_555 n
C13 C16 0.958350(30) 3_665 n
C13 C17 1.19730(4) 2_655 n
C13 H1 1.945800(20) -6_655 n
C13 H2 1.813600(30) -4_665 n
C13 H7 1.606550(20) -5_555 n
C13 H8 1.824710(20) -4_665 n
C13 H9 1.606460(20) -6_655 n
C13 H10 1.729120(20) -5_555 n
C13 H22 1.93358(5) 3_665 n
C13 H23 1.49080(4) 2_655 n
C13 H24 1.943640(20) 2_655 n
C13 H25 1.115570(10) 1_555 n
C13 H26 1.112470(10) 1_555 n
C13 H26 2.066380(20) 3_665 n
C13 H31 1.752560(20) 3_665 n
C13 H32 1.130800(10) 3_665 n
C13 H33 1.440690(10) 2_655 n
C13 H34 1.828880(30) 2_655 n
C13 H37 1.29132(4) -5_556 n
C13 N1 1.438560(20) -4_665 n
C13 N1 1.540170(20) -5_555 n
C13 N1 1.458840(20) -6_655 n
C13 N3 1.494030(10) 1_555 n
C13 N3 0.938110(10) 2_655 n
C13 N3 1.096390(10) 3_665 n
C14 C13 1.54839(4) 1_555 n
C14 C15 1.409620(20) 3_665 n
C14 C16 0.629500(10) 3_665 n
C14 C17 0.55625 2_655 n
C14 C18 1.626280(30) 2_655 n
C14 C19 1.304900(20) -5_556 n
C14 H27 1.106540(10) 1_555 n
C14 H28 1.112940(10) 1_555 n
C14 H29 1.78023(5) 3_665 n
C14 H30 2.040570(20) 3_665 n
C14 H31 0.881180(10) 3_665 n
C14 H32 1.315830(30) 3_665 n
C14 H33 0.869450(10) 2_655 n
C14 H34 1.075850(10) 2_655 n
C14 H35 2.066140(30) 2_655 n
C14 H37 0.751980(10) -5_556 n
C14 H38 1.46483(4) -5_556 n
C14 N3 2.017660(20) 2_655 n
C14 N3 2.072070(20) 3_665 n
C14 N4 1.476430(30) 1_555 n
C15 C14 1.409620(20) 2_655 n
C15 C16 1.54565(4) 1_555 n
C15 C17 2.195480(20) 2_655 n
C15 C17 1.286040(30) 3_665 n
C15 C18 1.149140(10) 2_655 n
C15 C18 1.374920(10) 3_665 n
C15 C19 2.235570(20) -5_556 n
C15 C19 0.26567 -6_656 n
C15 H27 1.572290(10) 2_655 n
C15 H29 1.112760(20) 1_555 n
C15 H30 1.111080(10) 1_555 n
C15 H34 1.149620(20) 3_665 n
C15 H35 1.318110(10) 2_655 n
C15 H36 1.316440(30) 3_665 n
C15 H37 1.069740(30) -6_656 n
C15 H38 1.345760(10) -6_656 n
C15 N4 1.477010(10) 1_555 n
C15 N4 0.993120(10) 2_655 n
C15 N5 1.486420(10) -4_666 n
C15 H39 0.943910(10) -6_656 n
C16 C12 2.20469(5) 3_665 n
C16 C13 0.958350(30) 2_655 n
C16 C14 0.629500(10) 2_655 n
C16 C15 1.54565(4) 1_555 n
C16 C17 0.282460(10) 3_665 n
C16 C18 1.79244(4) 3_665 n
C16 C19 1.51984(4) -6_656 n
C16 H25 1.732480(30) 2_655 n
C16 H26 1.74629(5) 2_655 n
C16 H27 1.493430(10) 2_655 n
C16 H28 1.529960(10) 2_655 n
C16 H31 1.115930(10) 1_555 n
C16 H32 1.110140(10) 1_555 n
C16 H33 0.960990(10) 3_665 n
C16 H34 1.199970(10) 3_665 n
C16 H37 0.552370(10) -6_656 n
C16 H38 1.99988(5) -6_656 n
C16 N3 1.492010(10) 1_555 n
C16 N3 1.909580(20) 2_655 n
C16 N3 1.404480(10) 3_665 n
C16 N4 1.65147(5) 2_655 n
C17 C13 1.19730(4) 3_665 n
C17 C14 0.55625 3_665 n
C17 C15 1.286040(30) 2_655 n
C17 C15 2.195480(20) 3_665 n
C17 C16 0.282460(10) 2_655 n
C17 C18 1.54590(4) 1_555 n
C17 C18 2.081020(30) 3_665 n
C17 C19 1.247740(30) -4_666 n
C17 H25 1.93239(4) 3_665 n
C17 H26 2.01285(5) 3_665 n
C17 H27 1.443480(10) 3_665 n
C17 H28 1.560570(10) 3_665 n
C17 H29 1.93054(6) 2_655 n
C17 H30 2.019300(20) 2_655 n
C17 H31 1.172660(10) 2_655 n
C17 H32 1.302780(20) 2_655 n
C17 H33 1.116590(10) 1_555 n
C17 H34 1.116890(10) 1_555 n
C17 H37 0.40808 -4_666 n
C17 H38 1.77718(5) -4_666 n
C17 N3 1.490120(20) 1_555 n
C17 N3 1.583800(20) 2_655 n
C17 N3 1.956790(20) 3_665 n
C17 N4 1.38054(4) 3_665 n
C17 N5 2.11501(4) -4_666 n
C18 C14 1.626280(30) 3_665 n
C18 C15 1.374920(10) 2_655 n
C18 C15 1.149140(10) 3_665 n
C18 C16 1.79244(4) 2_655 n
C18 C17 1.54590(4) 1_555 n
C18 C17 2.081020(30) 2_655 n
C18 C18 1.758810(20) 2_655 n
C18 C18 1.758810(20) 3_665 n
C18 C19 1.171730(10) -4_666 n
C18 C19 1.296490(10) -5_556 n
C18 H29 1.230850(10) 2_655 n
C18 H29 1.849240(20) 3_665 n
C18 H30 1.749370(10) 3_665 n
C18 H31 1.870330(30) 2_655 n
C18 H35 1.111230(10) 1_555 n
C18 H36 1.112910(20) 1_555 n
C18 H36 1.674390(20) 2_655 n
C18 H37 1.706370(30) -4_666 n
C18 H37 1.887010(30) -5_556 n
C18 H38 1.390540(10) -4_666 n
C18 N4 1.476600(10) 1_555 n
C18 N4 1.852480(20) 2_655 n
C18 N4 0.3848 3_665 n
C18 N5 1.059060(10) -4_666 n
C18 H39 1.412950(10) -5_556 n
C19 C14 1.304910(20) -5_556 n
C19 C15 2.235570(20) -5_556 n
C19 C15 0.26567 -6_656 n
C19 C16 1.51984(4) -6_656 n
C19 C17 1.247740(30) -4_666 n
C19 C18 1.171730(10) -4_666 n
C19 C18 1.296490(10) -5_556 n
C19 H27 1.554870(20) -5_556 n
C19 H29 0.899580(20) -6_656 n
C19 H30 1.293840(10) -6_656 n
C19 H31 2.034640(30) -6_656 n
C19 H34 1.231560(20) -4_666 n
C19 H35 1.535860(10) -5_556 n
C19 H36 1.135620(30) -4_666 n
C19 H37 1.107080(30) 1_555 n
C19 H38 1.111040(10) 1_555 n
C19 N4 0.794540(10) -5_556 n
C19 N4 1.601680(10) -6_656 n
C19 N5 1.435860(10) 1_555 n
C19 H39 1.109790(10) 1_555 n
C20 C20 0.756960(10) -4_666 n
C20 C20 1.958090(20) -5_556 n
C20 H40 1.110990(30) 1_555 n
C20 H40 1.172330(20) -4_666 n
C20 H41 1.109590(10) 1_555 n
C20 H41 0.959040(10) -4_666 n
C20 H42 1.110500(10) 1_555 n
C20 H42 1.852100(20) -4_666 n
C20 H42 2.030070(20) -5_556 n
C20 N6 1.477050(10) 1_555 n
C20 N6 1.548520(10) -4_666 n
H1 C1 1.113000(10) 1_555 n
H1 C4 1.104330(10) 3_665 n
H1 C5 1.163550(10) 2_655 n
H1 C6 2.05712(5) 2_655 n
H1 C11 2.089670(20) -5_555 n
H1 C12 1.044170(10) -5_555 n
H1 C13 1.945800(20) -6_655 n
H1 H2 1.778400(20) 1_555 n
H1 H7 1.726450(10) 3_665 n
H1 H8 0.13403 3_665 n
H1 H9 1.853260(20) 2_655 n
H1 H10 0.254990(10) 2_655 n
H1 H22 1.168460(10) -4_665 n
H1 H23 1.356850(10) -5_555 n
H1 H24 0.539040(10) -5_555 n
H1 H25 0.895990(20) -6_655 n
H1 H26 1.703200(10) -4_665 n
H1 H32 1.81137(4) -4_665 n
H2 C1 1.110870(10) 1_555 n
H2 C3 2.07083(5) 3_665 n
H2 C4 1.155790(10) 3_665 n
H2 C5 1.073000(10) 2_655 n
H2 C6 2.03487(5) 2_655 n
H2 C11 1.506310(20) -5_555 n
H2 C12 1.634620(10) -5_555 n
H2 C13 1.813600(30) -4_665 n
H2 H1 1.778400(20) 1_555 n
H2 H7 0.236050(10) 3_665 n
H2 H8 1.843910(20) 3_665 n
H2 H9 0.22752 2_655 n
H2 H10 1.734380(10) 2_655 n
H2 H21 1.43120(4) -5_555 n
H2 H22 1.738680(10) -5_555 n
H2 H23 1.264450(10) -6_655 n
H2 H24 1.480760(10) -5_555 n
H2 H26 0.769780(10) -4_665 n
H2 H33 1.94780(6) -6_655 n
H3 C2 1.113660(10) 1_555 n
H3 C3 1.216060(10) 3_665 n
H3 C6 1.170290(10) 2_655 n
H3 C9 1.242210(20) -4_665 n
H3 H4 1.791270(20) 1_555 n
H3 H5 1.922310(20) 3_665 n
H3 H6 0.17607 3_665 n
H3 H11 1.835530(20) 2_655 n
H3 H12 0.261500(10) 2_655 n
H3 H17 1.195240(10) -4_665 n
H3 H18 1.081680(20) -4_665 n
H3 H19 1.274800(10) -6_655 n
H3 H20 1.415320(10) -5_555 n
H3 H21 1.916160(20) -5_555 n
H3 H22 1.87973(5) -4_665 n
H3 N2 2.041260(20) 2_655 n
H4 C2 1.113680(10) 1_555 n
H4 C3 1.070890(10) 3_665 n
H4 C6 1.120350(10) 2_655 n
H4 C9 1.459330(10) -4_665 n
H4 C10 2.067880(20) -4_665 n
H4 C11 1.679410(30) -5_555 n
H4 H3 1.791270(20) 1_555 n
H4 H5 0.22268 3_665 n
H4 H6 1.666300(10) 3_665 n
H4 H11 0.257880(10) 2_655 n
H4 H12 1.785700(20) 2_655 n
H4 H17 0.725780(10) -4_665 n
H4 H19 1.933850(20) -4_665 n
H4 H19 1.910380(20) -6_655 n
H4 H20 1.496310(10) -6_655 n
H4 H21 0.864310(30) -5_555 n
H4 N2 2.040710(20) 2_655 n
H5 C1 2.07568(5) 2_655 n
H5 C2 1.182660(10) 2_655 n
H5 C3 1.116250(10) 1_555 n
H5 C6 1.160240(10) 3_665 n
H5 C9 1.658260(20) -5_555 n
H5 C11 1.588120(30) -6_655 n
H5 H3 1.922310(20) 2_655 n
H5 H4 0.22268 2_655 n
H5 H6 1.786330(20) 1_555 n
H5 H11 0.13014 3_665 n
H5 H12 1.891040(20) 3_665 n
H5 H17 0.899810(10) -5_555 n
H5 H19 1.903010(20) -5_555 n
H5 H20 1.579820(10) -4_665 n
H5 H21 0.707350(20) -6_655 n
H6 C1 2.06788(5) 2_655 n
H6 C2 1.016420(10) 2_655 n
H6 C3 1.107240(10) 1_555 n
H6 C6 1.055970(10) 3_665 n
H6 C9 1.273440(20) -5_555 n
H6 H3 0.17607 2_655 n
H6 H4 1.666300(10) 2_655 n
H6 H5 1.786330(20) 1_555 n
H6 H11 1.694080(10) 3_665 n
H6 H12 0.1772 3_665 n
H6 H17 1.087130(10) -5_555 n
H6 H18 1.239220(30) -5_555 n
H6 H19 1.256620(10) -4_665 n
H6 H20 1.498290(10) -6_655 n
H6 H21 1.757820(20) -6_655 n
H6 H22 1.84984(4) -5_555 n
H6 N2 2.054200(20) 3_665 n
H7 C1 1.093560(10) 2_655 n
H7 C4 1.113100(10) 1_555 n
H7 C5 1.022710(10) 3_665 n
H7 C11 1.563230(30) -6_655 n
H7 C12 2.078770(20) -4_665 n
H7 C12 1.513080(10) -6_655 n
H7 C13 1.606550(20) -5_555 n
H7 H1 1.726450(10) 2_655 n
H7 H2 0.236050(10) 2_655 n
H7 H8 1.778840(20) 1_555 n
H7 H9 0.1298 3_665 n
H7 H10 1.649930(10) 3_665 n
H7 H21 1.62534(5) -6_655 n
H7 H22 1.762710(20) -6_655 n
H7 H23 1.249780(10) -4_665 n
H7 H24 1.393160(10) -6_655 n
H7 H25 1.910930(20) -4_665 n
H7 H26 0.551840(10) -5_555 n
H7 H33 1.75636(5) -4_665 n
H7 N1 1.992220(20) 2_655 n
H8 C1 1.136830(10) 2_655 n
H8 C4 1.114130(10) 1_555 n
H8 C5 1.175110(10) 3_665 n
H8 C12 0.975610(10) -6_655 n
H8 C13 1.824710(20) -4_665 n
H8 H1 0.13403 2_655 n
H8 H2 1.843910(20) 2_655 n
H8 H7 1.778840(20) 1_555 n
H8 H9 1.906250(20) 3_665 n
H8 H10 0.20087 3_665 n
H8 H22 1.108370(10) -5_555 n
H8 H23 1.250110(10) -6_655 n
H8 H24 0.583490(10) -6_655 n
H8 H25 0.785420(20) -4_665 n
H8 H26 1.714300(10) -5_555 n
H8 H32 1.69661(4) -5_555 n
H9 C1 1.183340(10) 3_665 n
H9 C4 1.205500(10) 2_655 n
H9 C5 1.112910(10) 1_555 n
H9 C11 1.571470(30) -4_665 n
H9 C12 1.617450(10) -4_665 n
H9 C12 2.052450(20) -5_555 n
H9 C13 1.606460(20) -6_655 n
H9 H1 1.853260(20) 3_665 n
H9 H2 0.22752 3_665 n
H9 H7 0.1298 2_655 n
H9 H8 1.906250(20) 2_655 n
H9 H10 1.778790(20) 1_555 n
H9 H21 1.61796(5) -4_665 n
H9 H22 1.697960(20) -4_665 n
H9 H23 1.180150(10) -5_555 n
H9 H24 1.522100(10) -4_665 n
H9 H26 0.605100(10) -6_655 n
H9 H32 1.956980(30) -4_665 n
H9 H33 1.74917(5) -5_555 n
H9 N1 2.040010(20) 3_665 n
H10 C1 1.102000(10) 3_665 n
H10 C4 1.067680(10) 2_655 n
H10 C5 1.114020(10) 1_555 n
H10 C11 2.099700(20) -4_665 n
H10 C12 0.899470(10) -4_665 n
H10 C13 1.729120(20) -5_555 n
H10 H1 0.254990(10) 3_665 n
H10 H2 1.734380(10) 3_665 n
H10 H7 1.649930(10) 2_655 n
H10 H8 0.20087 2_655 n
H10 H9 1.778790(20) 1_555 n
H10 H22 1.237710(20) -6_655 n
H10 H23 1.333830(10) -4_665 n
H10 H24 0.4324 -4_665 n
H10 H25 0.663040(10) -5_555 n
H10 H26 1.559810(10) -6_655 n
H10 H32 1.630730(30) -6_655 n
H10 N1 1.990650(20) 3_665 n
H11 C1 2.00632(4) 3_665 n
H11 C2 1.131680(10) 3_665 n
H11 C3 1.064470(10) 2_655 n
H11 C6 1.099510(10) 1_555 n
H11 C9 1.654500(20) -6_655 n
H11 C11 1.578790(20) -4_665 n
H11 H3 1.835530(20) 3_665 n
H11 H4 0.257880(10) 3_665 n
H11 H5 0.13014 2_655 n
H11 H6 1.694080(10) 2_655 n
H11 H12 1.792890(20) 1_555 n
H11 H17 0.834270(10) -6_655 n
H11 H19 1.923670(20) -5_555 n
H11 H20 1.658610(10) -5_555 n
H11 H21 0.644080(20) -4_665 n
H12 C1 2.00566(4) 3_665 n
H12 C2 1.095940(10) 3_665 n
H12 C3 1.177050(10) 2_655 n
H12 C4 2.09509(5) 2_655 n
H12 C6 1.114720(10) 1_555 n
H12 C9 1.439970(20) -6_655 n
H12 H3 0.261500(10) 3_665 n
H12 H4 1.785700(20) 3_665 n
H12 H5 1.891040(20) 2_655 n
H12 H6 0.1772 2_655 n
H12 H11 1.792890(20) 1_555 n
H12 H17 1.226900(10) -6_655 n
H12 H18 1.337020(30) -6_655 n
H12 H19 1.266450(10) -5_555 n
H12 H20 1.586440(10) -4_665 n
H12 H21 1.803590(20) -4_665 n
H12 H22 1.73696(4) -6_655 n
H13 C7 1.118180(10) 1_555 n
H13 C7 1.102280(10) 2_655 n
H13 C7 1.423840(10) 3_665 n
H13 C7 1.428020(20) -4_665 n
H13 C7 1.484270(20) -5_555 n
H13 C7 1.704000(20) -6_655 n
H13 C8 1.811290(20) 2_655 n
H13 C8 0.582990(10) 3_665 n
H13 C8 1.860710(20) -4_665 n
H13 C8 2.064660(20) -5_555 n
H13 C8 0.29015 -6_655 n
H13 C9 1.819860(20) -4_665 n
H13 C9 1.482160(30) -6_655 n
H13 H13 0.675730(20) -5_555 n
H13 H14 1.775280(20) 1_555 n
H13 H14 0.55841 2_655 n
H13 H14 0.819650(20) -4_665 n
H13 H15 0.984970(10) 3_665 n
H13 H15 0.899520(10) -6_655 n
H13 H16 1.202360(10) 3_665 n
H13 H16 1.302110(20) -6_655 n
H13 H18 1.598390(20) -4_665 n
H13 H20 1.64843(5) -5_555 n
H14 C7 1.117990(10) 1_555 n
H14 C7 1.504240(10) 2_655 n
H14 C7 1.314230(10) 3_665 n
H14 C7 1.543770(20) -4_665 n
H14 C7 1.834360(20) -5_555 n
H14 C7 1.629750(20) -6_655 n
H14 C8 0.562570(10) 2_655 n
H14 C8 2.050400(20) 3_665 n
H14 C8 0.802080(10) -5_555 n
H14 C8 1.616030(10) -6_655 n
H14 C9 1.96231(5) 2_655 n
H14 C9 1.830530(20) -5_555 n
H14 C9 1.471240(30) -6_655 n
H14 H13 1.775280(20) 1_555 n
H14 H13 0.55841 3_665 n
H14 H13 0.819650(20) -4_665 n
H14 H14 1.753280(20) -4_665 n
H14 H14 1.227550(20) -6_655 n
H14 H15 1.414340(10) 2_655 n
H14 H15 0.498 -5_555 n
H14 H16 0.762320(10) 2_655 n
H14 H16 1.734540(20) -5_555 n
H14 H18 1.175060(20) -6_655 n
H14 H20 1.54043(5) -4_665 n
H15 C7 1.867000(20) 2_655 n
H15 C7 1.971920(20) 3_665 n
H15 C7 1.998630(20) -4_665 n
H15 C7 1.610150(10) -5_555 n
H15 C7 1.809990(20) -6_655 n
H15 C8 1.116230(10) 1_555 n
H15 C8 1.962690(20) 3_665 n
H15 C8 0.796160(10) -4_665 n
H15 C9 1.730460(30) 3_665 n
H15 C9 1.97053(5) -4_665 n
H15 H13 0.984970(10) 2_655 n
H15 H13 0.899520(10) -6_655 n
H15 H14 1.414340(10) 3_665 n
H15 H14 0.498 -5_555 n
H15 H15 1.488920(10) -4_665 n
H15 H16 1.777410(20) 1_555 n
H15 H16 0.3268 -4_665 n
H15 H18 1.101000(30) 3_665 n
H15 H20 1.79687(4) 2_655 n
H16 C7 2.058820(20) 2_655 n
H16 C7 1.828300(20) 3_665 n
H16 C8 1.110160(10) 1_555 n
H16 C8 1.433980(10) -4_665 n
H16 C9 1.720370(20) -5_555 n
H16 H13 1.202360(10) 2_655 n
H16 H13 1.302120(20) -6_655 n
H16 H14 0.762320(10) 3_665 n
H16 H14 1.734540(20) -5_555 n
H16 H15 1.777410(20) 1_555 n
H16 H15 0.3268 -4_665 n
H16 H18 0.929050(30) -5_555 n
H16 H20 1.82517(4) -6_655 n
H17 C2 1.023950(10) -4_665 n
H17 C3 1.054970(20) -5_555 n
H17 C6 1.071140(20) -6_655 n
H17 C9 1.114720(10) 1_555 n
H17 C11 2.01854(4) 3_665 n
H17 H3 1.195240(10) -4_665 n
H17 H4 0.725780(10) -4_665 n
H17 H5 0.899810(10) -5_555 n
H17 H6 1.087130(10) -5_555 n
H17 H11 0.834280(10) -6_655 n
H17 H12 1.226900(10) -6_655 n
H17 H18 1.783940(20) 1_555 n
H17 H19 1.758050(20) 2_655 n
H17 H20 1.805850(20) 2_655 n
H17 H20 1.902380(20) 3_665 n
H17 H21 1.264520(30) 3_665 n
H18 C2 1.799690(30) -4_665 n
H18 C3 1.932830(30) -5_555 n
H18 C6 1.931060(30) -6_655 n
H18 C7 2.068570(20) -4_665 n
H18 C7 1.803040(20) -6_655 n
H18 C8 1.886780(20) 2_655 n
H18 C8 1.72185(4) -5_555 n
H18 C9 1.118900(10) 1_555 n
H18 H3 1.081680(20) -4_665 n
H18 H6 1.239220(30) -5_555 n
H18 H12 1.337020(30) -6_655 n
H18 H13 1.598380(20) -4_665 n
H18 H14 1.175060(20) -6_655 n
H18 H15 1.101000(30) 2_655 n
H18 H16 0.929050(30) -5_555 n
H18 H17 1.783940(20) 1_555 n
H18 H19 1.79302(4) 2_655 n
H18 H20 1.182540(10) 3_665 n
H18 N2 2.031490(20) -6_655 n
H19 C1 1.526390(30) -6_655 n
H19 C2 1.685830(10) -4_665 n
H19 C2 0.804650(10) -6_655 n
H19 C3 0.859920(10) -4_665 n
H19 C3 1.631440(10) -5_555 n
H19 C4 1.56596(4) -4_665 n
H19 C5 1.64488(4) -5_555 n
H19 C6 0.838340(10) -5_555 n
H19 C6 1.702870(10) -6_655 n
H19 C9 1.48700(4) 3_665 n
H19 C10 1.115580(10) 1_555 n
H19 C10 1.156840(10) 2_655 n
H19 C10 1.114610(10) 3_665 n
H19 C11 1.342430(10) 2_655 n
H19 C11 1.141430(10) 3_665 n
H19 C12 1.82474(6) 2_655 n
H19 H3 1.274800(10) -6_655 n
H19 H4 1.933850(20) -4_665 n
H19 H4 1.910380(20) -6_655 n
H19 H5 1.903010(20) -5_555 n
H19 H6 1.256620(10) -4_665 n
H19 H11 1.923670(20) -5_555 n
H19 H12 1.266450(10) -5_555 n
H19 H17 1.758050(20) 3_665 n
H19 H18 1.79302(4) 3_665 n
H19 H19 1.805280(20) 2_655 n
H19 H19 1.805280(20) 3_665 n
H19 H20 1.784480(20) 1_555 n
H19 H20 1.034550(30) 2_655 n
H19 H21 1.738960(10) 2_655 n
H19 H21 1.834230(20) 3_665 n
H19 H22 1.220320(30) 3_665 n
H19 H23 1.69322(4) 2_655 n
H19 N2 1.297420(10) -4_665 n
H19 N2 1.200970(10) -5_555 n
H19 N2 1.279050(10) -6_655 n
H20 C2 1.335460(10) -5_555 n
H20 C2 1.456730(10) -6_655 n
H20 C3 1.465320(20) -4_665 n
H20 C3 1.452930(20) -6_655 n
H20 C6 1.478660(20) -4_665 n
H20 C6 1.559440(20) -5_555 n
H20 C7 1.446680(30) -4_665 n
H20 C7 1.563570(30) -5_555 n
H20 C7 1.689230(30) -6_655 n
H20 C8 1.88842(5) 3_665 n
H20 C8 2.03513(6) -6_655 n
H20 C9 1.014270(10) 2_655 n
H20 C9 1.371350(10) 3_665 n
H20 C10 1.113440(10) 1_555 n
H20 C10 1.084740(10) 2_655 n
H20 C10 1.068030(10) 3_665 n
H20 C11 1.70349(5) 2_655 n
H20 H3 1.415320(10) -5_555 n
H20 H4 1.496310(10) -6_655 n
H20 H5 1.579820(10) -4_665 n
H20 H6 1.498290(10) -6_655 n
H20 H11 1.658610(10) -5_555 n
H20 H12 1.586440(10) -4_665 n
H20 H13 1.64843(5) -5_555 n
H20 H14 1.54043(5) -4_665 n
H20 H15 1.79687(4) 3_665 n
H20 H16 1.82517(4) -6_655 n
H20 H17 1.902380(20) 2_655 n
H20 H17 1.805850(20) 3_665 n
H20 H18 1.182540(10) 2_655 n
H20 H19 1.784480(20) 1_555 n
H20 H19 1.034550(30) 3_665 n
H20 H20 1.652830(10) 2_655 n
H20 H20 1.652830(10) 3_665 n
H20 H21 1.866780(20) 2_655 n
H20 N2 0.930640(10) -4_665 n
H20 N2 0.986330(10) -5_555 n
H20 N2 1.048620(10) -6_655 n
H21 C1 1.412660(30) -5_555 n
H21 C2 1.079760(10) -5_555 n
H21 C3 0.959990(10) -6_655 n
H21 C4 1.529130(30) -6_655 n
H21 C5 1.522280(30) -4_665 n
H21 C6 0.963140(10) -4_665 n
H21 C9 1.98987(4) 2_655 n
H21 C11 1.116340(10) 1_555 n
H21 H2 1.43120(4) -5_555 n
H21 H3 1.916160(20) -5_555 n
H21 H4 0.864310(30) -5_555 n
H21 H5 0.707350(20) -6_655 n
H21 H6 1.757820(20) -6_655 n
H21 H7 1.62534(5) -6_655 n
H21 H9 1.61796(5) -4_665 n
H21 H11 0.644080(20) -4_665 n
H21 H12 1.803590(20) -4_665 n
H21 H17 1.264520(30) 2_655 n
H21 H19 1.834230(20) 2_655 n
H21 H19 1.738960(10) 3_665 n
H21 H20 1.866780(20) 3_665 n
H21 H22 1.763710(20) 1_555 n
H21 H23 1.726650(30) 3_665 n
H22 C1 1.307830(10) -4_665 n
H22 C1 1.834800(20) -5_555 n
H22 C2 1.778590(30) -4_665 n
H22 C3 1.780640(30) -5_555 n
H22 C3 2.089590(20) -6_655 n
H22 C4 1.280180(10) -5_555 n
H22 C4 1.841210(20) -6_655 n
H22 C5 1.775580(10) -4_665 n
H22 C5 1.379780(10) -6_655 n
H22 C6 1.709800(20) -6_655 n
H22 C11 1.109770(10) 1_555 n
H22 C11 1.855630(20) 3_665 n
H22 C12 1.119650(20) 3_665 n
H22 C13 1.93358(5) 2_655 n
H22 H1 1.168460(10) -4_665 n
H22 H2 1.738680(10) -5_555 n
H22 H3 1.87973(5) -4_665 n
H22 H6 1.84984(4) -5_555 n
H22 H7 1.762710(20) -6_655 n
H22 H8 1.108370(10) -5_555 n
H22 H9 1.697960(20) -4_665 n
H22 H10 1.237710(20) -6_655 n
H22 H12 1.73696(4) -6_655 n
H22 H19 1.220320(30) 2_655 n
H22 H21 1.763710(20) 1_555 n
H22 H23 0.575220(10) 3_665 n
H22 H24 1.632040(20) 3_665 n
H22 H25 1.43899(4) 2_655 n
H22 H26 1.721910(20) 2_655 n
H22 N1 1.812530(20) -4_665 n
H22 N1 1.826390(20) -5_555 n
H22 N1 1.928160(20) -6_655 n
H23 C1 1.608270(10) -5_555 n
H23 C1 1.547300(10) -6_655 n
H23 C4 1.543830(10) -4_665 n
H23 C4 1.539770(10) -6_655 n
H23 C5 1.623110(10) -4_665 n
H23 C5 1.457630(10) -5_555 n
H23 C11 1.158980(20) 2_655 n
H23 C12 1.119320(10) 1_555 n
H23 C12 1.916430(20) 2_655 n
H23 C13 1.49080(4) 3_665 n
H23 H1 1.356850(10) -5_555 n
H23 H2 1.264450(10) -6_655 n
H23 H7 1.249780(10) -4_665 n
H23 H8 1.250110(10) -6_655 n
H23 H9 1.180150(10) -5_555 n
H23 H10 1.333830(10) -4_665 n
H23 H19 1.69322(4) 3_665 n
H23 H21 1.726650(30) 2_655 n
H23 H22 0.575220(10) 2_655 n
H23 H24 1.754070(10) 1_555 n
H23 H25 1.254950(20) 3_665 n
H23 H26 1.189350(10) 3_665 n
H23 H32 1.74225(5) 2_655 n
H23 N1 1.802670(20) -4_665 n
H23 N1 1.692730(10) -5_555 n
H23 N1 1.675820(10) -6_655 n
H24 C1 1.158980(20) -5_555 n
H24 C4 1.142050(10) -6_655 n
H24 C5 1.155610(10) -4_665 n
H24 C12 1.113070(10) 1_555 n
H24 C13 1.943640(20) 3_665 n
H24 H1 0.539040(10) -5_555 n
H24 H2 1.480760(10) -5_555 n
H24 H7 1.393160(10) -6_655 n
H24 H8 0.583490(10) -6_655 n
H24 H9 1.522100(10) -4_665 n
H24 H10 0.4324 -4_665 n
H24 H22 1.632040(20) 2_655 n
H24 H23 1.754070(10) 1_555 n
H24 H25 0.881220(10) 3_665 n
H24 H26 1.378410(10) 2_655 n
H24 H32 1.822000(20) 2_655 n
H25 C1 1.448810(30) -6_655 n
H25 C4 1.362240(20) -4_665 n
H25 C5 1.389640(20) -5_555 n
H25 C12 0.864870(10) 2_655 n
H25 C13 1.115570(10) 1_555 n
H25 C16 1.732480(30) 3_665 n
H25 C17 1.93239(4) 2_655 n
H25 H1 0.895990(20) -6_655 n
H25 H7 1.910930(20) -4_665 n
H25 H8 0.785420(20) -4_665 n
H25 H10 0.663040(10) -5_555 n
H25 H22 1.43899(4) 3_665 n
H25 H23 1.254950(20) 2_655 n
H25 H24 0.881220(10) 2_655 n
H25 H26 1.786860(20) 1_555 n
H25 H26 1.631950(10) 3_665 n
H25 H32 1.066370(20) 3_665 n
H25 H34 1.91885(6) 2_655 n
H25 H37 1.79717(5) -5_556 n
H25 N1 1.829150(20) -4_665 n
H25 N1 1.913200(20) -5_555 n
H25 N1 1.777080(10) -6_655 n
H25 N3 1.579140(10) 2_655 n
H25 N3 2.021150(20) 3_665 n
H26 C1 1.070790(20) -4_665 n
H26 C4 1.026250(20) -5_555 n
H26 C5 0.928550(20) -6_655 n
H26 C11 1.57868(4) 3_665 n
H26 C12 1.726980(10) 2_655 n
H26 C12 1.209300(10) 3_665 n
H26 C13 1.112470(10) 1_555 n
H26 C13 2.066380(20) 2_655 n
H26 C16 1.74629(5) 3_665 n
H26 C17 2.01285(5) 2_655 n
H26 H1 1.703200(10) -4_665 n
H26 H2 0.769780(10) -4_665 n
H26 H7 0.551840(10) -5_555 n
H26 H8 1.714300(10) -5_555 n
H26 H9 0.605090(10) -6_655 n
H26 H10 1.559810(10) -6_655 n
H26 H22 1.721910(20) 3_665 n
H26 H23 1.189350(10) 2_655 n
H26 H24 1.378410(10) 3_665 n
H26 H25 1.786860(20) 1_555 n
H26 H25 1.631950(10) 2_655 n
H26 H31 1.89877(5) 3_665 n
H26 H32 1.770300(20) 3_665 n
H26 H33 1.56782(4) 2_655 n
H26 N1 1.550790(10) -4_665 n
H26 N1 1.690300(10) -5_555 n
H26 N1 1.646150(10) -6_655 n
H26 N3 1.827180(20) 2_655 n
H26 N3 1.650220(20) 3_665 n
H27 C14 1.106540(10) 1_555 n
H27 C15 1.572290(10) 3_665 n
H27 C16 1.493430(10) 3_665 n
H27 C17 1.443480(10) 2_655 n
H27 C19 1.554870(20) -5_556 n
H27 H28 1.764970(20) 1_555 n
H27 H29 1.92301(4) 3_665 n
H27 H30 1.511410(10) 3_665 n
H27 H31 1.813570(20) 3_665 n
H27 H32 1.34220(4) 3_665 n
H27 H33 1.682800(20) 2_655 n
H27 H34 0.700280(10) 2_655 n
H27 H37 1.280140(10) -5_556 n
H27 H38 1.588420(30) -5_556 n
H27 H39 1.821680(20) -5_556 n
H28 C14 1.112940(10) 1_555 n
H28 C16 1.529960(10) 3_665 n
H28 C17 1.560570(10) 2_655 n
H28 H27 1.764970(20) 1_555 n
H28 H31 0.5421 3_665 n
H28 H33 0.787390(10) 2_655 n
H28 H35 1.920900(30) 2_655 n
H28 H37 1.852120(20) -5_556 n
H28 H38 1.80346(4) -5_556 n
H29 C14 1.78023(5) 2_655 n
H29 C15 1.112760(20) 1_555 n
H29 C17 1.93054(6) 3_665 n
H29 C18 1.849240(20) 2_655 n
H29 C18 1.230850(10) 3_665 n
H29 C19 0.899580(20) -6_656 n
H29 H27 1.92301(4) 2_655 n
H29 H30 1.780350(20) 1_555 n
H29 H34 1.89497(5) 3_665 n
H29 H35 1.833260(20) 3_665 n
H29 H36 0.565080(10) 3_665 n
H29 H37 1.89479(6) -6_656 n
H29 H38 0.609160(10) -6_656 n
H29 N4 1.005820(10) 2_655 n
H29 N5 1.652940(10) -4_666 n
H29 H39 1.481720(10) -6_656 n
H30 C14 2.040570(20) 2_655 n
H30 C15 1.111080(10) 1_555 n
H30 C17 2.019300(20) 3_665 n
H30 C18 1.749370(10) 2_655 n
H30 C19 1.293840(10) -6_656 n
H30 H27 1.511410(10) 2_655 n
H30 H29 1.780350(20) 1_555 n
H30 H34 1.149840(20) 3_665 n
H30 H35 1.034250(10) 2_655 n
H30 H37 1.662590(20) -6_656 n
H30 H38 1.935250(20) -6_656 n
H30 H39 0.523050(10) -6_656 n
H31 C13 1.752560(20) 2_655 n
H31 C14 0.881180(10) 2_655 n
H31 C16 1.115930(10) 1_555 n
H31 C17 1.172660(10) 3_665 n
H31 C18 1.870330(30) 3_665 n
H31 C19 2.034640(30) -6_656 n
H31 H26 1.89877(5) 2_655 n
H31 H27 1.813570(20) 2_655 n
H31 H28 0.5421 2_655 n
H31 H32 1.776990(20) 1_555 n
H31 H33 0.465760(10) 3_665 n
H31 H34 1.933500(20) 3_665 n
H31 H35 1.84026(4) 3_665 n
H31 H37 1.526920(10) -6_656 n
H31 H38 1.89775(5) -6_656 n
H31 N4 1.901060(30) 2_655 n
H32 C12 1.829180(30) 3_665 n
H32 C13 1.130800(10) 2_655 n
H32 C14 1.315830(30) 2_655 n
H32 C16 1.110140(10) 1_555 n
H32 C17 1.302780(20) 3_665 n
H32 H1 1.81137(4) -4_665 n
H32 H8 1.69661(4) -5_555 n
H32 H9 1.956980(30) -4_665 n
H32 H10 1.630730(30) -6_655 n
H32 H23 1.74225(5) 3_665 n
H32 H24 1.822000(20) 3_665 n
H32 H25 1.066370(20) 2_655 n
H32 H26 1.770300(20) 2_655 n
H32 H27 1.34220(4) 2_655 n
H32 H31 1.776990(20) 1_555 n
H32 H33 1.382780(10) 3_665 n
H32 H34 1.184800(30) 3_665 n
H32 H37 1.210650(20) -6_656 n
H32 N3 1.875190(20) 3_665 n
H33 C13 1.440690(10) 3_665 n
H33 C14 0.869450(10) 3_665 n
H33 C16 0.960990(10) 2_655 n
H33 C17 1.116590(10) 1_555 n
H33 H2 1.94780(6) -6_655 n
H33 H7 1.75636(5) -4_665 n
H33 H9 1.74917(5) -5_555 n
H33 H26 1.56782(4) 3_665 n
H33 H27 1.682800(20) 3_665 n
H33 H28 0.787390(10) 3_665 n
H33 H31 0.465760(10) 2_655 n
H33 H32 1.382780(10) 2_655 n
H33 H34 1.783220(20) 1_555 n
H33 H37 1.423340(10) -4_666 n
H33 N3 2.056130(20) 2_655 n
H34 C13 1.828880(30) 3_665 n
H34 C14 1.075850(10) 3_665 n
H34 C15 1.149620(20) 2_655 n
H34 C16 1.199970(10) 2_655 n
H34 C17 1.116890(10) 1_555 n
H34 C19 1.231560(20) -4_666 n
H34 H25 1.91885(6) 3_665 n
H34 H27 0.700280(10) 3_665 n
H34 H29 1.89497(5) 2_655 n
H34 H30 1.149840(20) 2_655 n
H34 H31 1.933500(20) 2_655 n
H34 H32 1.184800(30) 2_655 n
H34 H33 1.783220(20) 1_555 n
H34 H35 1.956070(30) 3_665 n
H34 H37 0.792870(10) -4_666 n
H34 H38 1.753980(30) -4_666 n
H34 N4 1.875140(20) 3_665 n
H34 H39 1.471370(30) -4_666 n
H35 C14 2.066140(30) 3_665 n
H35 C15 1.318110(10) 3_665 n
H35 C18 1.111230(10) 1_555 n
H35 C19 1.535860(10) -5_556 n
H35 H28 1.920900(30) 3_665 n
H35 H29 1.833260(20) 2_655 n
H35 H30 1.034250(10) 3_665 n
H35 H31 1.84026(4) 2_655 n
H35 H34 1.956070(30) 2_655 n
H35 H36 1.785720(20) 1_555 n
H35 H38 1.721270(10) -4_666 n
H35 N4 1.438010(10) 3_665 n
H35 N5 2.043710(20) -4_666 n
H35 H39 0.735400(10) -5_556 n
H36 C15 1.316440(30) 2_655 n
H36 C18 1.112910(20) 1_555 n
H36 C18 1.674390(20) 3_665 n
H36 C19 1.135620(30) -4_666 n
H36 H29 0.565080(10) 2_655 n
H36 H35 1.785720(20) 1_555 n
H36 H38 1.119550(10) -4_666 n
H36 N4 1.888680(20) 2_655 n
H36 N4 0.960870(30) 3_665 n
H36 N5 1.276050(10) -4_666 n
H36 H39 1.692270(20) -4_666 n
H37 C13 1.29132(4) -5_556 n
H37 C14 0.751980(10) -5_556 n
H37 C15 1.069740(30) -6_656 n
H37 C16 0.552380(10) -6_656 n
H37 C17 0.40808 -4_666 n
H37 C18 1.706370(30) -4_666 n
H37 C18 1.887010(30) -5_556 n
H37 C19 1.107080(30) 1_555 n
H37 H25 1.79717(5) -5_556 n
H37 H27 1.280140(10) -5_556 n
H37 H28 1.852120(20) -5_556 n
H37 H29 1.89479(6) -6_656 n
H37 H30 1.662590(20) -6_656 n
H37 H31 1.526920(10) -6_656 n
H37 H32 1.210650(20) -6_656 n
H37 H33 1.423340(10) -4_666 n
H37 H34 0.792870(10) -4_666 n
H37 H38 1.80204(4) 1_555 n
H37 N3 1.506710(20) -4_666 n
H37 N3 2.015990(20) -5_556 n
H37 N3 1.750340(20) -6_656 n
H37 N4 1.459100(30) -5_556 n
H37 H39 1.803690(30) 1_555 n
H38 C14 1.46483(4) -5_556 n
H38 C15 1.345760(10) -6_656 n
H38 C16 1.99989(5) -6_656 n
H38 C17 1.77718(5) -4_666 n
H38 C18 1.390540(10) -4_666 n
H38 C19 1.111040(10) 1_555 n
H38 H27 1.588420(30) -5_556 n
H38 H28 1.80346(4) -5_556 n
H38 H29 0.609160(10) -6_656 n
H38 H30 1.935250(20) -6_656 n
H38 H31 1.89776(5) -6_656 n
H38 H34 1.753980(30) -4_666 n
H38 H35 1.721270(10) -4_666 n
H38 H36 1.119550(10) -4_666 n
H38 H37 1.80204(4) 1_555 n
H38 N4 1.227920(10) -5_556 n
H38 H39 1.788170(20) 1_555 n
H40 C20 1.110990(30) 1_555 n
H40 C20 1.172330(20) -4_666 n
H40 H41 1.80369(4) 1_555 n
H40 H41 0.919410(10) -4_666 n
H40 H42 1.80690(4) 1_555 n
H40 H42 1.844800(20) -4_666 n
H40 N6 1.470410(10) -4_666 n
H41 C20 1.109590(10) 1_555 n
H41 C20 0.959040(10) -4_666 n
H41 H40 1.80369(4) 1_555 n
H41 H40 0.919410(10) -4_666 n
H41 H41 1.161730(20) -4_666 n
H41 H42 1.788320(20) 1_555 n
H41 H42 1.485160(20) -4_666 n
H42 C20 1.110500(10) 1_555 n
H42 C20 1.852100(20) -4_666 n
H42 C20 2.030070(20) -5_556 n
H42 H40 1.80690(4) 1_555 n
H42 H40 1.844800(20) -4_666 n
H42 H41 1.788320(20) 1_555 n
H42 H41 1.485160(20) -4_666 n
H42 H42 1.650050(20) -5_556 n
N1 C1 1.477340(10) 1_555 n
N1 C1 1.587250(10) 2_655 n
N1 C1 1.599680(10) 3_665 n
N1 C4 1.478190(10) 1_555 n
N1 C4 1.494000(10) 2_655 n
N1 C4 1.368430(10) 3_665 n
N1 C5 1.476190(10) 1_555 n
N1 C5 1.352790(10) 2_655 n
N1 C5 1.468970(10) 3_665 n
N1 C11 1.610650(30) -4_665 n
N1 C11 1.558890(30) -5_555 n
N1 C11 1.653830(30) -6_655 n
N1 C12 1.237910(10) -4_665 n
N1 C12 1.094520(10) -5_555 n
N1 C12 1.173120(10) -6_655 n
N1 C13 1.438560(20) -4_665 n
N1 C13 1.540170(20) -5_555 n
N1 C13 1.458840(20) -6_655 n
N1 H7 1.992220(20) 3_665 n
N1 H9 2.040010(20) 2_655 n
N1 H10 1.990650(20) 2_655 n
N1 H22 1.812530(20) -4_665 n
N1 H22 1.826390(20) -5_555 n
N1 H22 1.928160(20) -6_655 n
N1 H23 1.802670(20) -4_665 n
N1 H23 1.692730(10) -5_555 n
N1 H23 1.675820(10) -6_655 n
N1 H25 1.829150(20) -4_665 n
N1 H25 1.913200(20) -5_555 n
N1 H25 1.777080(10) -6_655 n
N1 H26 1.550790(10) -4_665 n
N1 H26 1.690300(10) -5_555 n
N1 H26 1.646150(10) -6_655 n
N1 N1 0.14356 2_655 n
N1 N1 0.14356 3_665 n
N1 N3 1.276820(30) -4_665 n
N1 N3 1.23539(4) -5_555 n
N1 N3 1.26022(4) -6_655 n
N2 C2 1.487690(10) 1_555 n
N2 C2 1.443380(10) 2_655 n
N2 C2 1.371690(10) 3_665 n
N2 C3 1.490550(10) 1_555 n
N2 C3 1.426710(10) 2_655 n
N2 C3 1.540880(10) 3_665 n
N2 C6 1.490800(10) 1_555 n
N2 C6 1.603700(10) 2_655 n
N2 C6 1.558170(10) 3_665 n
N2 C7 1.48613(5) 1_555 n
N2 C7 1.50243(4) 2_655 n
N2 C7 1.50254(4) 3_665 n
N2 C9 1.448000(10) -4_665 n
N2 C9 1.420850(10) -5_555 n
N2 C9 1.344090(10) -6_655 n
N2 C10 0.288920(10) -4_665 n
N2 C10 0.279170(10) -5_555 n
N2 C10 0.276430(10) -6_655 n
N2 C11 1.706350(30) -4_665 n
N2 C11 1.773190(30) -5_555 n
N2 C11 1.710620(30) -6_655 n
N2 H3 2.041260(20) 3_665 n
N2 H4 2.040710(20) 3_665 n
N2 H6 2.054200(20) 2_655 n
N2 H18 2.031490(20) -6_655 n
N2 H19 1.297420(10) -4_665 n
N2 H19 1.200970(10) -5_555 n
N2 H19 1.279050(10) -6_655 n
N2 H20 0.930640(10) -4_665 n
N2 H20 0.986330(10) -5_555 n
N2 H20 1.048620(10) -6_655 n
N2 N2 0.1225 2_655 n
N2 N2 0.1225 3_665 n
N3 C1 2.09392(5) -5_555 n
N3 C4 1.97099(4) -6_655 n
N3 C5 1.93405(4) -4_665 n
N3 C5 2.19853(4) -5_555 n
N3 C12 1.491940(30) 1_555 n
N3 C12 1.884310(30) 2_655 n
N3 C12 1.856180(30) 3_665 n
N3 C13 1.494030(10) 1_555 n
N3 C13 1.096390(10) 2_655 n
N3 C13 0.938110(10) 3_665 n
N3 C14 2.072070(20) 2_655 n
N3 C14 2.017660(20) 3_665 n
N3 C16 1.492010(10) 1_555 n
N3 C16 1.404480(10) 2_655 n
N3 C16 1.909580(20) 3_665 n
N3 C17 1.490120(20) 1_555 n
N3 C17 1.956790(20) 2_655 n
N3 C17 1.583800(20) 3_665 n
N3 H25 2.021150(20) 2_655 n
N3 H25 1.579140(10) 3_665 n
N3 H26 1.650220(20) 2_655 n
N3 H26 1.827180(20) 3_665 n
N3 H32 1.875190(20) 2_655 n
N3 H33 2.056130(20) 3_665 n
N3 H37 1.506710(20) -4_666 n
N3 H37 2.015990(20) -5_556 n
N3 H37 1.750340(20) -6_656 n
N3 N1 1.276820(30) -4_665 n
N3 N1 1.23539(4) -5_555 n
N3 N1 1.26022(4) -6_655 n
N3 N3 0.631700(10) 2_655 n
N3 N3 0.631700(10) 3_665 n
N4 C14 1.476430(30) 1_555 n
N4 C15 1.477010(10) 1_555 n
N4 C15 0.993120(10) 3_665 n
N4 C16 1.65147(5) 3_665 n
N4 C17 1.38054(4) 2_655 n
N4 C18 1.476600(10) 1_555 n
N4 C18 0.3848 2_655 n
N4 C18 1.852480(20) 3_665 n
N4 C19 0.794540(10) -5_556 n
N4 C19 1.601680(10) -6_656 n
N4 H29 1.005810(10) 3_665 n
N4 H31 1.901060(30) 3_665 n
N4 H34 1.875140(20) 2_655 n
N4 H35 1.438010(10) 2_655 n
N4 H36 0.960870(30) 2_655 n
N4 H36 1.888680(20) 3_665 n
N4 H37 1.459100(30) -5_556 n
N4 H38 1.227920(10) -5_556 n
N4 N4 1.632000(10) 2_655 n
N4 N4 1.632000(10) 3_665 n
N4 N5 1.000400(10) -4_666 n
N4 H39 1.830320(20) -5_556 n
N4 H39 1.796230(20) -6_656 n
N5 C15 1.486420(10) -4_666 n
N5 C15 1.486840(10) -5_556 n
N5 C15 1.485630(10) -6_656 n
N5 C17 2.11501(4) -4_666 n
N5 C17 2.11515(4) -5_556 n
N5 C17 2.11580(4) -6_656 n
N5 C18 1.059060(10) -4_666 n
N5 C18 1.058490(10) -5_556 n
N5 C18 1.059750(10) -6_656 n
N5 C19 1.435860(10) 1_555 n
N5 C19 1.436480(10) 2_655 n
N5 C19 1.437100(10) 3_665 n
N5 H29 1.652940(10) -4_666 n
N5 H29 1.653870(10) -5_556 n
N5 H29 1.652620(10) -6_656 n
N5 H35 2.043710(20) -4_666 n
N5 H35 2.042810(20) -5_556 n
N5 H35 2.044090(20) -6_656 n
N5 H36 1.276050(10) -4_666 n
N5 H36 1.276260(10) -5_556 n
N5 H36 1.277160(10) -6_656 n
N5 N4 1.000400(10) -4_666 n
N5 N4 0.999380(10) -5_556 n
N5 N4 0.999280(10) -6_656 n
N6 C20 1.477050(10) 1_555 n
N6 C20 1.478240(10) 2_655 n
N6 C20 1.477910(10) 3_665 n
N6 C20 1.548520(10) -4_666 n
N6 C20 1.549350(10) -5_556 n
N6 C20 1.549660(10) -6_656 n
N6 H40 1.470410(10) -4_666 n
N6 H40 1.471310(10) -5_556 n
N6 H40 1.471620(10) -6_656 n
N6 N6 1.19768(4) -4_666 n
O1 Al1 1.688(8) 1_555 n
O1 P1 1.524(6) 1_555 n
O1 Si1 1.524(6) 1_555 n
O2 Al1 1.732(8) 1_555 n
O2 P2 1.477(6) 1_555 n
O2 Si2 1.477(6) 1_555 n
O3 Al3 1.695(9) 5_655 n
O3 P3 1.507(6) 1_555 n
O3 Si3 1.507(6) 1_555 n
O4 Al2 1.751(8) 5_655 n
O4 P3 1.568(7) 1_555 n
O4 Si3 1.568(7) 1_555 n
O5 Al3 1.707(8) -3_655 n
O5 P1 1.555(6) 1_555 n
O5 Si1 1.555(6) 1_555 n
O6 Al3 1.687(8) 2_665 n
O6 P1 1.574(5) 1_555 n
O6 Si1 1.574(5) 1_555 n
O7 Al1 1.787(5) 1_555 n
O7 P3 1.529(5) 6_564 n
O7 Si3 1.529(5) 6_564 n
O8 Al2 1.734(9) 2_665 n
O8 P2 1.512(5) 1_555 n
O8 Si2 1.512(5) 1_555 n
O9 Al3 1.697(9) 1_545 n
O9 P1 1.505(5) 1_555 n
O9 Si1 1.505(5) 1_555 n
O10 Al2 1.671(5) 1_545 n
O10 P2 1.556(5) 1_555 n
O10 Si2 1.556(5) 1_555 n
O11 Al1 1.7133(14) 1_555 n
O11 P3 1.546(4) 4_554 n
O11 Si3 1.546(4) 4_554 n
O12 Al2 1.709(8) -5_565 n
O12 P2 1.523(5) 1_555 n
O12 Si2 1.523(5) 1_555 n
O13 Si2 2.590(4) 1_565 n
P1 Al1 2.940(8) 1_555 n
P1 Al3 3.058(7) 1_545 n
P1 O1 1.524(6) 1_555 n
P1 O5 1.555(6) 1_555 n
P1 O6 1.574(5) 1_555 n
P1 O9 1.505(5) 1_555 n
Si1 Al1 2.940(8) 1_555 n
Si1 Al3 3.058(7) 1_545 n
Si1 O1 1.524(6) 1_555 n
Si1 O5 1.555(6) 1_555 n
Si1 O6 1.574(5) 1_555 n
Si1 O9 1.505(5) 1_555 n
P2 Al2 2.979(8) -5_565 n
P2 O2 1.477(6) 1_555 n
P2 O8 1.512(5) 1_555 n
P2 O10 1.556(5) 1_555 n
P2 O12 1.523(5) 1_555 n
Si2 Al2 3.108(6) 2_665 n
Si2 Al2 2.979(8) -5_565 n
Si2 O2 1.477(6) 1_555 n
Si2 O8 1.512(5) 1_555 n
Si2 O10 1.556(5) 1_555 n
Si2 O12 1.523(5) 1_555 n
Si2 O13 2.590(4) 1_545 n
P3 Al3 3.022(8) 5_655 n
P3 O3 1.507(6) 1_555 n
P3 O4 1.568(7) 1_555 n
P3 O7 1.529(5) 6_665 n
P3 O11 1.546(4) 4_555 n
Si3 Al3 3.022(8) 5_655 n
Si3 O3 1.507(6) 1_555 n
Si3 O4 1.568(7) 1_555 n
Si3 O7 1.529(5) 6_665 n
Si3 O11 1.546(4) 4_555 n
H39 C15 0.943910(10) -6_656 n
H39 C18 1.412950(10) -5_556 n
H39 C19 1.109790(10) 1_555 n
H39 H27 1.821680(20) -5_556 n
H39 H29 1.481720(10) -6_656 n
H39 H30 0.523040(10) -6_656 n
H39 H34 1.471370(30) -4_666 n
H39 H35 0.735400(10) -5_556 n
H39 H36 1.692270(20) -4_666 n
H39 H37 1.803690(30) 1_555 n
H39 H38 1.788170(20) 1_555 n
H39 N4 1.830320(20) -5_556 n
H39 N4 1.796230(20) -6_656 n
